data_4346186
loop_
_publ_author_name
'Cherutoi, Jackson K.'
'Sandifer, Jace D.'
'Pokharel, Uttam R.'
'Fronczek, Frank R.'
'Pakhomova, Svetlana'
'Maverick, Andrew W.'

_publ_section_title
;
 Externally and Internally Functionalized Copper(II) \b-Diketonate
 Molecular Squares.
;
_journal_issue 16
_journal_name_full 'Inorganic chemistry'
_journal_page_first 7791
_journal_page_last 7802
_journal_paper_doi 10.1021/acs.inorgchem.5b00792
_journal_volume 54
_journal_year 2015
_chemical_formula_moiety 'C128 H192 Cu4 O16, C70, 3.25(C6 H4 Cl2)'
_chemical_formula_sum 'C217.5 H205 Cl6.5 Cu4 O16'
_chemical_formula_weight 3559.39
_chemical_name_common
;
 tetrakis(m-phenylenebis(dihexanoylmethanato))-
 (mu-C70fullerene)tetracopper o-dichlorobenzene solvate
;
_space_group_crystal_system triclinic
_space_group_IT_number 1
_space_group_name_Hall 'P 1'
_space_group_name_H-M_alt 'P 1'
_atom_sites_solution_hydrogens geom
_audit_creation_method SHELXL-2013
_cell_angle_alpha 91.494(2)
_cell_angle_beta 96.362(2)
_cell_angle_gamma 90.947(2)
_cell_formula_units_Z 4
_cell_length_a 16.2905(8)
_cell_length_b 21.8084(11)
_cell_length_c 50.315(2)
_cell_measurement_reflns_used 9673
_cell_measurement_temperature 90(2)
_cell_measurement_theta_max 66.16
_cell_measurement_theta_min 4.01
_cell_volume 17755.9(14)
_computing_cell_refinement 'Bruker SAINT'
_computing_data_collection 'Bruker APEX2'
_computing_data_reduction 'Bruker SAINT'
_computing_molecular_graphics 'ORTEP-3 for Windows (Farrugia, 2012)'
_computing_publication_material 'SHELXL-2013 (Sheldrick, 2013)'
_computing_structure_refinement 'SHELXL-2013 (Sheldrick, 2013)'
_computing_structure_solution 'SHELXS-97 (Sheldrick, 2008)'
_diffrn_ambient_temperature 90(2)
_diffrn_measured_fraction_theta_full 0.915
_diffrn_measured_fraction_theta_max 0.939
_diffrn_measurement_device_type 'Bruker Kappa APEX-II DUO'
_diffrn_measurement_method '\f and \w scans'
_diffrn_radiation_monochromator 'QUAZAR multilayer optics'
_diffrn_radiation_type CuK\a
_diffrn_radiation_wavelength 1.54184
_diffrn_reflns_av_R_equivalents 0.0435
_diffrn_reflns_av_unetI/netI 0.0664
_diffrn_reflns_Laue_measured_fraction_full 0.915
_diffrn_reflns_Laue_measured_fraction_max 0.939
_diffrn_reflns_limit_h_max 19
_diffrn_reflns_limit_h_min -19
_diffrn_reflns_limit_k_max 25
_diffrn_reflns_limit_k_min -25
_diffrn_reflns_limit_l_max 59
_diffrn_reflns_limit_l_min -53
_diffrn_reflns_number 126733
_diffrn_reflns_point_group_measured_fraction_full 0.665
_diffrn_reflns_point_group_measured_fraction_max 0.682
_diffrn_reflns_theta_full 67.684
_diffrn_reflns_theta_max 66.548
_diffrn_reflns_theta_min 2.027
_diffrn_source 'I\mS microfocus'
_exptl_absorpt_coefficient_mu 1.960
_exptl_absorpt_correction_T_max 0.7528
_exptl_absorpt_correction_T_min 0.6322
_exptl_absorpt_correction_type multi-scan
_exptl_absorpt_process_details 'SADABS (Sheldrick, 2004)'
_exptl_crystal_colour brown
_exptl_crystal_density_diffrn 1.332
_exptl_crystal_description parallelepiped
_exptl_crystal_F_000 7458
_exptl_crystal_size_max 0.250
_exptl_crystal_size_mid 0.210
_exptl_crystal_size_min 0.160
_refine_diff_density_max 5.214
_refine_diff_density_min -0.920
_refine_diff_density_rms 0.229
_refine_ls_abs_structure_details
;
 Flack x determined using 19766 quotients [(I+)-(I-)]/[(I+)+(I-)]
 (Parsons and Flack (2004), Acta Cryst. A60, s61).
;
_refine_ls_abs_structure_Flack 0.500(7)
_refine_ls_extinction_method none
_refine_ls_goodness_of_fit_ref 2.670
_refine_ls_hydrogen_treatment constr
_refine_ls_matrix_type full
_refine_ls_number_parameters 7718
_refine_ls_number_reflns 85491
_refine_ls_number_restraints 22159
_refine_ls_restrained_S_all 2.696
_refine_ls_R_factor_all 0.1579
_refine_ls_R_factor_gt 0.1380
_refine_ls_shift/su_max 0.011
_refine_ls_shift/su_mean 0.000
_refine_ls_structure_factor_coef Fsqd
_refine_ls_weighting_details 'w=1/[\s^2^(Fo^2^)+(0.1000P)^2^] where P=(Fo^2^+2Fc^2^)/3'
_refine_ls_weighting_scheme calc
_refine_ls_wR_factor_gt 0.3450
_refine_ls_wR_factor_ref 0.3738
_reflns_Friedel_coverage 0.453
_reflns_Friedel_fraction_full 0.415
_reflns_Friedel_fraction_max 0.425
_reflns_number_gt 70861
_reflns_number_total 85491
_reflns_threshold_expression 'I > 2\s(I)'
_cod_data_source_file ic5b00792_si_002.cif
_cod_data_source_block cpd27_JCheru22
_cod_original_cell_volume 17755.8(15)
_cod_database_code 4346186
_shelx_space_group_comment
;
The symmetry employed for this shelxl refinement is uniquely defined
by the following loop, which should always be used as a source of
symmetry information in preference to the above space-group names.
They are only intended as comments.
;
_shelx_estimated_absorpt_t_min 0.640
_shelx_estimated_absorpt_t_max 0.744
_shelxl_version_number 2013-4

loop_
_space_group_symop_operation_xyz
'x, y, z'

loop_
_atom_site_label
_atom_site_type_symbol
_atom_site_fract_x
_atom_site_fract_y
_atom_site_fract_z
_atom_site_U_iso_or_equiv
_atom_site_adp_type
_atom_site_occupancy
_atom_site_site_symmetry_order
_atom_site_calc_flag
_atom_site_refinement_flags_posn
_atom_site_refinement_flags_adp
_atom_site_refinement_flags_occupancy
_atom_site_disorder_assembly
_atom_site_disorder_group
Cu1 Cu 0.23216(12) 0.56527(9) 0.67643(4) 0.0215(4) Uani 1 1 d . U . . .
Cu2 Cu 0.12567(12) 0.10615(8) 0.63113(4) 0.0198(4) Uani 1 1 d . U . . .
Cu3 Cu 0.51714(11) 0.06361(8) 0.79759(4) 0.0179(4) Uani 1 1 d . U . . .
Cu4 Cu 0.63608(12) 0.51690(9) 0.83978(5) 0.0257(5) Uani 1 1 d . U . . .
C1 C 0.2048(8) 0.4918(6) 0.6283(3) 0.020(2) Uani 1 1 d . U . . .
O1 O 0.1196(6) 0.5362(5) 0.6723(2) 0.0258(19) Uani 1 1 d . U . . .
C2 C 0.1246(8) 0.4731(6) 0.6337(3) 0.019(2) Uani 1 1 d . U . . .
O2 O 0.2497(6) 0.5312(4) 0.64259(19) 0.0220(17) Uani 1 1 d . U . . .
C3 C 0.0865(8) 0.4979(6) 0.6549(3) 0.020(2) Uani 1 1 d . U . . .
O3 O 0.2163(6) 0.5986(4) 0.71163(19) 0.0221(17) Uani 1 1 d . U . . .
C4 C 0.0838(9) 0.4210(6) 0.6155(3) 0.027(3) Uani 1 1 d . U . . .
O4 O 0.3430(6) 0.5969(5) 0.6785(2) 0.0265(19) Uani 1 1 d . U . . .
C5 C 0.0246(8) 0.4330(6) 0.5939(3) 0.023(3) Uani 1 1 d . U . . .
H1 H 0.0114 0.4742 0.5897 0.027 Uiso 1 1 calc R U . . .
O5 O 0.0789(5) 0.0496(4) 0.65469(18) 0.0184(17) Uani 1 1 d . U . . .
C6 C -0.0143(10) 0.3855(7) 0.5790(3) 0.032(3) Uani 1 1 d . U . . .
H2 H -0.0568 0.3934 0.5651 0.039 Uiso 1 1 calc R U . . .
O6 O 0.2169(5) 0.0496(4) 0.62740(18) 0.0193(16) Uani 1 1 d . U . . .
C7 C 0.0101(9) 0.3230(6) 0.5846(3) 0.028(3) Uani 1 1 d . U . . .
H3 H -0.0125 0.2901 0.5732 0.034 Uiso 1 1 calc R U . . .
O7 O 0.0448(6) 0.1632(4) 0.6389(2) 0.0253(19) Uani 1 1 d . U . . .
C8 C 0.0670(8) 0.3109(6) 0.6070(3) 0.021(2) Uani 1 1 d . U . . .
O8 O 0.1801(6) 0.1645(4) 0.6107(2) 0.026(2) Uani 1 1 d . U . . .
C9 C 0.1054(8) 0.3613(6) 0.6208(3) 0.021(2) Uani 1 1 d . U . . .
H4 H 0.1486 0.3543 0.6347 0.026 Uiso 1 1 calc R U . . .
O9 O 0.5027(5) 0.0950(4) 0.83231(17) 0.0156(15) Uani 1 1 d . U . . .
C10 C 0.1566(9) 0.2199(6) 0.6055(3) 0.024(2) Uani 1 1 d . U . . .
O10 O 0.6276(6) 0.0967(4) 0.7987(2) 0.0226(17) Uani 1 1 d . U . . .
C11 C 0.0878(8) 0.2459(5) 0.6141(3) 0.019(2) Uani 1 1 d . U . . .
O11 O 0.4061(6) 0.0327(4) 0.79554(19) 0.0219(17) Uani 1 1 d . U . . .
C12 C 0.0387(9) 0.2167(6) 0.6307(3) 0.025(2) Uani 1 1 d . U . . .
O12 O 0.5282(6) 0.0346(5) 0.76289(19) 0.0231(18) Uani 1 1 d . U . . .
C13 C 0.2452(7) 0.0162(5) 0.6463(3) 0.014(2) Uani 1 1 d . U . . .
O13 O 0.5523(6) 0.5734(5) 0.8446(2) 0.0297(19) Uani 1 1 d . U . . .
C14 C 0.2027(7) -0.0028(6) 0.6673(3) 0.018(2) Uani 1 1 d . U . . .
O14 O 0.6756(6) 0.5666(4) 0.8126(2) 0.030(2) Uani 1 1 d . U . . .
C15 C 0.1204(7) 0.0157(5) 0.6702(3) 0.015(2) Uani 1 1 d . U . . .
O15 O 0.5873(6) 0.4634(4) 0.8639(2) 0.0266(19) Uani 1 1 d . U . . .
C16 C 0.2414(8) -0.0405(6) 0.6887(3) 0.020(2) Uani 1 1 d . U . . .
O16 O 0.7154(6) 0.4585(5) 0.8322(3) 0.035(2) Uani 1 1 d . U . . .
C17 C 0.2331(8) -0.1043(6) 0.6891(3) 0.022(2) Uani 1 1 d . U . . .
H5 H 0.2032 -0.1259 0.6743 0.026 Uiso 1 1 calc R U . . .
C18 C 0.2683(8) -0.1363(6) 0.7108(3) 0.022(3) Uani 1 1 d . U . . .
H6 H 0.2564 -0.1790 0.7117 0.027 Uiso 1 1 calc R U . . .
C19 C 0.3237(8) -0.1060(6) 0.7325(3) 0.022(3) Uani 1 1 d . U . . .
H7 H 0.3500 -0.1284 0.7469 0.026 Uiso 1 1 calc R U . . .
C20 C 0.3355(8) -0.0441(6) 0.7311(3) 0.022(2) Uani 1 1 d . U . . .
C21 C 0.2959(7) -0.0108(6) 0.7098(3) 0.014(2) Uani 1 1 d . U . . .
H8 H 0.3054 0.0322 0.7095 0.017 Uiso 1 1 calc R U . . .
C22 C 0.4754(8) 0.0057(7) 0.7467(3) 0.023(2) Uani 1 1 d . U . . .
C23 C 0.3956(8) -0.0108(6) 0.7516(3) 0.021(2) Uani 1 1 d . U . . .
C24 C 0.3638(8) 0.0057(6) 0.7768(3) 0.019(2) Uani 1 1 d . U . . .
C25 C 0.6614(8) 0.1357(6) 0.8161(3) 0.022(2) Uani 1 1 d . U . . .
C26 C 0.6296(8) 0.1548(6) 0.8395(3) 0.017(2) Uani 1 1 d . U . . .
C27 C 0.5545(8) 0.1314(6) 0.8470(3) 0.017(2) Uani 1 1 d . U . . .
C28 C 0.6769(7) 0.2037(5) 0.8564(3) 0.015(2) Uani 1 1 d . U . . .
C29 C 0.7386(8) 0.1915(6) 0.8775(3) 0.023(3) Uani 1 1 d . U . . .
H9 H 0.7511 0.1502 0.8816 0.028 Uiso 1 1 calc R U . . .
C30 C 0.7819(9) 0.2391(6) 0.8925(3) 0.026(3) Uani 1 1 d . U . . .
H10 H 0.8270 0.2307 0.9055 0.031 Uiso 1 1 calc R U . . .
C31 C 0.7569(8) 0.2993(6) 0.8879(3) 0.027(3) Uani 1 1 d . U . . .
H11 H 0.7833 0.3315 0.8989 0.032 Uiso 1 1 calc R U . . .
C32 C 0.6957(8) 0.3138(6) 0.8680(3) 0.022(2) Uani 1 1 d . U . . .
C33 C 0.6539(8) 0.2664(6) 0.8530(3) 0.018(2) Uani 1 1 d . U . . .
H12 H 0.6090 0.2757 0.8401 0.022 Uiso 1 1 calc R U . . .
C34 C 0.7241(8) 0.4037(6) 0.8413(4) 0.030(3) Uani 1 1 d . U . . .
C35 C 0.6753(8) 0.3789(6) 0.8602(3) 0.027(3) Uani 1 1 d . U . . .
C36 C 0.6096(8) 0.4092(6) 0.8700(3) 0.019(2) Uani 1 1 d . U . . .
C37 C 0.6341(9) 0.6054(7) 0.7985(3) 0.027(3) Uani 1 1 d . U . . .
C38 C 0.5547(8) 0.6265(6) 0.8049(3) 0.018(2) Uani 1 1 d . U . . .
C39 C 0.5189(8) 0.6097(6) 0.8270(3) 0.020(2) Uani 1 1 d . U . . .
C40 C 0.5073(8) 0.6671(6) 0.7848(3) 0.019(2) Uani 1 1 d . U . . .
C41 C 0.5180(10) 0.7301(6) 0.7846(3) 0.033(4) Uani 1 1 d . U . . .
H13 H 0.5586 0.7490 0.7974 0.040 Uiso 1 1 calc R U . . .
C42 C 0.4728(9) 0.7667(7) 0.7669(3) 0.034(3) Uani 1 1 d . U . . .
H14 H 0.4778 0.8102 0.7683 0.041 Uiso 1 1 calc R U . . .
C43 C 0.4187(8) 0.7372(6) 0.7466(3) 0.023(3) Uani 1 1 d . U . . .
H15 H 0.3868 0.7623 0.7344 0.028 Uiso 1 1 calc R U . . .
C44 C 0.4087(8) 0.6737(6) 0.7432(3) 0.022(2) Uani 1 1 d . U . . .
C45 C 0.4547(8) 0.6369(5) 0.7637(3) 0.017(2) Uani 1 1 d . U . . .
H16 H 0.4496 0.5934 0.7628 0.020 Uiso 1 1 calc R U . . .
C46 C 0.3823(9) 0.6247(7) 0.6987(3) 0.025(2) Uani 1 1 d . U . . .
C47 C 0.3508(9) 0.6399(7) 0.7223(3) 0.027(2) Uani 1 1 d . U . . .
C48 C 0.2715(9) 0.6270(6) 0.7274(3) 0.022(2) Uani 1 1 d . U . . .
C49 C 0.2415(8) 0.4688(7) 0.6036(3) 0.029(3) Uani 1 1 d D U . . .
H17 H 0.2030 0.4784 0.5877 0.035 Uiso 1 1 calc R U . . .
H18 H 0.2448 0.4235 0.6043 0.035 Uiso 1 1 calc R U . . .
C50 C 0.3268(7) 0.4943(7) 0.5997(3) 0.034(3) Uani 1 1 d D U . . .
H19 H 0.3380 0.4839 0.5812 0.041 Uiso 1 1 calc R U . . .
H20 H 0.3256 0.5396 0.6014 0.041 Uiso 1 1 calc R U . . .
C51 C 0.3968(7) 0.4721(7) 0.6186(3) 0.036(3) Uani 1 1 d D U . . .
H21 H 0.3962 0.4267 0.6178 0.043 Uiso 1 1 calc R U . . .
H22 H 0.3886 0.4855 0.6370 0.043 Uiso 1 1 calc R U . . .
C52 C 0.4814(7) 0.4959(7) 0.6121(3) 0.034(3) Uani 1 1 d D U . . .
H23 H 0.4915 0.4807 0.5941 0.041 Uiso 1 1 calc R U . . .
H24 H 0.4818 0.5413 0.6121 0.041 Uiso 1 1 calc R U . . .
C53 C 0.5493(8) 0.4743(7) 0.6327(3) 0.036(3) Uani 1 1 d D U . . .
H25 H 0.6032 0.4879 0.6279 0.054 Uiso 1 1 calc R U . . .
H26 H 0.5474 0.4294 0.6333 0.054 Uiso 1 1 calc R U . . .
H27 H 0.5413 0.4917 0.6504 0.054 Uiso 1 1 calc R U . . .
C54 C -0.0024(8) 0.4809(6) 0.6578(3) 0.028(3) Uani 1 1 d D U . . .
H28 H -0.0320 0.4706 0.6399 0.033 Uiso 1 1 calc R U . . .
H29 H -0.0297 0.5165 0.6654 0.033 Uiso 1 1 calc R U . . .
C55 C -0.0080(8) 0.4265(6) 0.6759(3) 0.030(3) Uani 1 1 d D U . . .
H30 H 0.0268 0.4350 0.6930 0.036 Uiso 1 1 calc R U . . .
H31 H 0.0134 0.3897 0.6673 0.036 Uiso 1 1 calc R U . . .
C56 C -0.0970(8) 0.4141(6) 0.6813(4) 0.039(4) Uani 1 1 d D U . . .
H32 H -0.1169 0.4502 0.6909 0.047 Uiso 1 1 calc R U . . .
H33 H -0.1322 0.4090 0.6640 0.047 Uiso 1 1 calc R U . . .
C57 C -0.1065(10) 0.3578(6) 0.6976(4) 0.040(4) Uani 1 1 d D U . . .
H34 H -0.0677 0.3610 0.7142 0.048 Uiso 1 1 calc R U . . .
H35 H -0.0923 0.3210 0.6872 0.048 Uiso 1 1 calc R U . . .
C58 C -0.1945(11) 0.3505(9) 0.7048(5) 0.056(5) Uani 1 1 d D U . . .
H36 H -0.1975 0.3162 0.7169 0.084 Uiso 1 1 calc R U . . .
H37 H -0.2322 0.3424 0.6885 0.084 Uiso 1 1 calc R U . . .
H38 H -0.2104 0.3883 0.7137 0.084 Uiso 1 1 calc R U . . .
C59 C 0.2098(8) 0.2487(7) 0.5869(3) 0.033(3) Uani 1 1 d D U . . .
H39 H 0.1847 0.2874 0.5805 0.040 Uiso 1 1 calc R U . . .
H40 H 0.2128 0.2209 0.5712 0.040 Uiso 1 1 calc R U . . .
C60 C 0.2962(8) 0.2623(8) 0.6004(3) 0.040(3) Uani 1 1 d D U . . .
H41 H 0.3188 0.2238 0.6080 0.048 Uiso 1 1 calc R U . . .
H42 H 0.2923 0.2916 0.6155 0.048 Uiso 1 1 calc R U . . .
C61 C 0.3571(9) 0.2885(9) 0.5828(4) 0.056(4) Uani 1 1 d D U . . .
H43 H 0.3576 0.2610 0.5668 0.067 Uiso 1 1 calc R U . . .
H44 H 0.3372 0.3288 0.5765 0.067 Uiso 1 1 calc R U . . .
C62 C 0.4446(9) 0.2967(9) 0.5959(4) 0.065(5) Uani 1 1 d D U . . .
H45 H 0.4435 0.3234 0.6121 0.078 Uiso 1 1 calc R U . . .
H46 H 0.4643 0.2561 0.6020 0.078 Uiso 1 1 calc R U . . .
C63 C 0.5062(11) 0.3231(10) 0.5795(5) 0.072(6) Uani 1 1 d D U . . .
H47 H 0.5612 0.3229 0.5896 0.109 Uiso 1 1 calc R U . . .
H48 H 0.4916 0.3653 0.5751 0.109 Uiso 1 1 calc R U . . .
H49 H 0.5064 0.2984 0.5629 0.109 Uiso 1 1 calc R U . . .
C64 C -0.0369(8) 0.2501(6) 0.6417(3) 0.030(3) Uani 1 1 d D U . . .
H50 H -0.0368 0.2423 0.6610 0.036 Uiso 1 1 calc R U . . .
H51 H -0.0310 0.2950 0.6396 0.036 Uiso 1 1 calc R U . . .
C65 C -0.1184(7) 0.2273(7) 0.6266(3) 0.034(3) Uani 1 1 d D U . . .
H52 H -0.1201 0.2378 0.6076 0.041 Uiso 1 1 calc R U . . .
H53 H -0.1225 0.1821 0.6276 0.041 Uiso 1 1 calc R U . . .
C66 C -0.1911(8) 0.2560(8) 0.6385(4) 0.041(4) Uani 1 1 d D U . . .
H54 H -0.1878 0.2459 0.6577 0.049 Uiso 1 1 calc R U . . .
H55 H -0.1859 0.3012 0.6375 0.049 Uiso 1 1 calc R U . . .
C67 C -0.2752(9) 0.2360(10) 0.6251(4) 0.057(5) Uani 1 1 d D U . . .
H56 H -0.2786 0.1906 0.6239 0.068 Uiso 1 1 calc R U . . .
H57 H -0.2827 0.2515 0.6067 0.068 Uiso 1 1 calc R U . . .
C68 C -0.3440(12) 0.2600(13) 0.6407(5) 0.077(7) Uani 1 1 d D U . . .
H58 H -0.3978 0.2478 0.6312 0.116 Uiso 1 1 calc R U . . .
H59 H -0.3398 0.3048 0.6423 0.116 Uiso 1 1 calc R U . . .
H60 H -0.3385 0.2427 0.6586 0.116 Uiso 1 1 calc R U . . .
C69 C 0.3282(8) -0.0089(6) 0.6437(3) 0.026(3) Uani 1 1 d D U . . .
H61 H 0.3209 -0.0502 0.6351 0.032 Uiso 1 1 calc R U . . .
H62 H 0.3570 -0.0137 0.6619 0.032 Uiso 1 1 calc R U . . .
C70 C 0.3829(9) 0.0292(7) 0.6279(3) 0.037(3) Uani 1 1 d D U . . .
H63 H 0.3544 0.0356 0.6098 0.045 Uiso 1 1 calc R U . . .
H64 H 0.4347 0.0071 0.6260 0.045 Uiso 1 1 calc R U . . .
C71 C 0.4031(11) 0.0906(7) 0.6421(4) 0.055(4) Uani 1 1 d D U . . .
H65 H 0.4235 0.0835 0.6610 0.066 Uiso 1 1 calc R U . . .
H66 H 0.3517 0.1142 0.6419 0.066 Uiso 1 1 calc R U . . .
C72 C 0.4680(10) 0.1296(8) 0.6297(4) 0.062(5) Uani 1 1 d D U . . .
H67 H 0.4610 0.1249 0.6099 0.074 Uiso 1 1 calc R U . . .
H68 H 0.4638 0.1736 0.6347 0.074 Uiso 1 1 calc R U . . .
C73 C 0.5502(12) 0.1044(11) 0.6414(8) 0.129(13) Uani 1 1 d D U . . .
H69 H 0.5953 0.1264 0.6341 0.193 Uiso 1 1 calc R U . . .
H70 H 0.5523 0.0606 0.6366 0.193 Uiso 1 1 calc R U . . .
H71 H 0.5560 0.1099 0.6609 0.193 Uiso 1 1 calc R U . . .
C74 C 0.0739(7) -0.0106(5) 0.6919(2) 0.015(2) Uani 1 1 d D U . . .
H72 H 0.0986 -0.0498 0.6979 0.018 Uiso 1 1 calc R U . . .
H73 H 0.0154 -0.0188 0.6849 0.018 Uiso 1 1 calc R U . . .
C75 C 0.0788(8) 0.0359(5) 0.7155(2) 0.021(2) Uani 1 1 d D U . . .
H74 H 0.1376 0.0436 0.7222 0.025 Uiso 1 1 calc R U . . .
H75 H 0.0556 0.0751 0.7090 0.025 Uiso 1 1 calc R U . . .
C76 C 0.0336(10) 0.0153(6) 0.7383(3) 0.031(3) Uani 1 1 d D U . . .
H76 H 0.0574 -0.0235 0.7451 0.037 Uiso 1 1 calc R U . . .
H77 H -0.0251 0.0070 0.7316 0.037 Uiso 1 1 calc R U . . .
C77 C 0.0380(9) 0.0627(6) 0.7615(3) 0.028(3) Uani 1 1 d D U . . .
H78 H 0.0967 0.0733 0.7672 0.034 Uiso 1 1 calc R U . . .
H79 H 0.0106 0.1005 0.7549 0.034 Uiso 1 1 calc R U . . .
C78 C -0.0016(10) 0.0416(8) 0.7856(3) 0.038(4) Uani 1 1 d D U . . .
H80 H 0.0039 0.0743 0.7995 0.058 Uiso 1 1 calc R U . . .
H81 H 0.0259 0.0048 0.7926 0.058 Uiso 1 1 calc R U . . .
H82 H -0.0603 0.0322 0.7804 0.058 Uiso 1 1 calc R U . . .
C79 C 0.5018(8) -0.0048(6) 0.7185(3) 0.028(3) Uani 1 1 d D U . . .
H83 H 0.4601 0.0132 0.7052 0.033 Uiso 1 1 calc R U . . .
H84 H 0.5550 0.0172 0.7174 0.033 Uiso 1 1 calc R U . . .
C80 C 0.5117(9) -0.0722(7) 0.7108(3) 0.036(3) Uani 1 1 d D U . . .
H85 H 0.5435 -0.0927 0.7259 0.043 Uiso 1 1 calc R U . . .
H86 H 0.4565 -0.0924 0.7077 0.043 Uiso 1 1 calc R U . . .
C81 C 0.5556(10) -0.0802(7) 0.6859(3) 0.048(4) Uani 1 1 d D U . . .
H87 H 0.6118 -0.0618 0.6894 0.057 Uiso 1 1 calc R U . . .
H88 H 0.5252 -0.0581 0.6711 0.057 Uiso 1 1 calc R U . . .
C82 C 0.5617(8) -0.1475(7) 0.6777(4) 0.047(4) Uani 1 1 d D U . . .
H89 H 0.5990 -0.1511 0.6635 0.056 Uiso 1 1 calc R U . . .
H90 H 0.5861 -0.1705 0.6932 0.056 Uiso 1 1 calc R U . . .
C83 C 0.4787(8) -0.1758(9) 0.6675(5) 0.056(6) Uani 1 1 d D U . . .
H91 H 0.4857 -0.2186 0.6620 0.084 Uiso 1 1 calc R U . . .
H92 H 0.4541 -0.1530 0.6522 0.084 Uiso 1 1 calc R U . . .
H93 H 0.4423 -0.1742 0.6818 0.084 Uiso 1 1 calc R U . . .
C84 C 0.2715(9) -0.0052(10) 0.7795(3) 0.046(4) Uani 1 1 d D U . . .
H94 H 0.2384 0.0133 0.7642 0.055 Uiso 1 1 calc R U . . .
H95 H 0.2595 -0.0498 0.7786 0.055 Uiso 1 1 calc R U . . .
C85 C 0.2450(9) 0.0216(9) 0.8054(3) 0.048(4) Uani 1 1 d D U . . .
H96 H 0.2694 0.0633 0.8088 0.057 Uiso 1 1 calc R U . . .
H97 H 0.1841 0.0251 0.8035 0.057 Uiso 1 1 calc R U . . .
C86 C 0.2717(11) -0.0178(9) 0.8289(3) 0.049(4) Uani 1 1 d D U . . .
H98 H 0.3325 -0.0212 0.8309 0.059 Uiso 1 1 calc R U . . .
H99 H 0.2473 -0.0595 0.8256 0.059 Uiso 1 1 calc R U . . .
C87 C 0.2443(11) 0.0098(9) 0.8549(3) 0.050(4) Uani 1 1 d D U . . .
H100 H 0.2654 0.0526 0.8576 0.060 Uiso 1 1 calc R U . . .
H101 H 0.1832 0.0104 0.8535 0.060 Uiso 1 1 calc R U . . .
C88 C 0.276(2) -0.0274(12) 0.8785(3) 0.083(8) Uani 1 1 d D U . . .
H102 H 0.2595 -0.0087 0.8949 0.125 Uiso 1 1 calc R U . . .
H103 H 0.3368 -0.0283 0.8798 0.125 Uiso 1 1 calc R U . . .
H104 H 0.2538 -0.0693 0.8761 0.125 Uiso 1 1 calc R U . . .
C89 C 0.7411(9) 0.1666(6) 0.8097(3) 0.030(3) Uani 1 1 d D U . . .
H105 H 0.7314 0.2110 0.8076 0.036 Uiso 1 1 calc R U . . .
H106 H 0.7838 0.1622 0.8251 0.036 Uiso 1 1 calc R U . . .
C90 C 0.7747(8) 0.1415(7) 0.7845(3) 0.037(3) Uani 1 1 d D U . . .
H107 H 0.7840 0.0970 0.7864 0.045 Uiso 1 1 calc R U . . .
H108 H 0.7328 0.1467 0.7690 0.045 Uiso 1 1 calc R U . . .
C91 C 0.8550(8) 0.1730(7) 0.7792(4) 0.046(4) Uani 1 1 d D U . . .
H109 H 0.8800 0.1487 0.7654 0.055 Uiso 1 1 calc R U . . .
H110 H 0.8940 0.1731 0.7958 0.055 Uiso 1 1 calc R U . . .
C92 C 0.8452(9) 0.2389(8) 0.7700(5) 0.064(6) Uani 1 1 d D U . . .
H111 H 0.8279 0.2651 0.7846 0.077 Uiso 1 1 calc R U . . .
H112 H 0.8019 0.2401 0.7546 0.077 Uiso 1 1 calc R U . . .
C93 C 0.9270(14) 0.2636(12) 0.7618(9) 0.139(17) Uani 1 1 d D U . . .
H113 H 0.9178 0.3026 0.7528 0.208 Uiso 1 1 calc R U . . .
H114 H 0.9489 0.2339 0.7495 0.208 Uiso 1 1 calc R U . . .
H115 H 0.9668 0.2700 0.7778 0.208 Uiso 1 1 calc R U . . .
C94 C 0.5256(8) 0.1515(7) 0.8736(3) 0.028(3) Uani 1 1 d D U . . .
H116 H 0.5603 0.1311 0.8881 0.034 Uiso 1 1 calc R U . . .
H117 H 0.5360 0.1962 0.8761 0.034 Uiso 1 1 calc R U . . .
C95 C 0.4356(8) 0.1383(7) 0.8770(3) 0.031(3) Uani 1 1 d D U . . .
H118 H 0.4239 0.0937 0.8748 0.037 Uiso 1 1 calc R U . . .
H119 H 0.3996 0.1594 0.8631 0.037 Uiso 1 1 calc R U . . .
C96 C 0.4170(8) 0.1606(6) 0.9048(3) 0.027(3) Uani 1 1 d D U . . .
H120 H 0.4316 0.2048 0.9072 0.032 Uiso 1 1 calc R U . . .
H121 H 0.4521 0.1384 0.9186 0.032 Uiso 1 1 calc R U . . .
C97 C 0.3257(8) 0.1509(7) 0.9092(3) 0.038(3) Uani 1 1 d D U . . .
H122 H 0.2897 0.1726 0.8955 0.046 Uiso 1 1 calc R U . . .
H123 H 0.3107 0.1067 0.9077 0.046 Uiso 1 1 calc R U . . .
C98 C 0.3140(12) 0.1762(8) 0.9371(3) 0.051(5) Uani 1 1 d D U . . .
H124 H 0.2556 0.1727 0.9399 0.076 Uiso 1 1 calc R U . . .
H125 H 0.3319 0.2194 0.9387 0.076 Uiso 1 1 calc R U . . .
H126 H 0.3471 0.1526 0.9505 0.076 Uiso 1 1 calc R U . . .
C99 C 0.7854(8) 0.3651(7) 0.8274(4) 0.043(3) Uani 1 1 d D U . . .
H127 H 0.7732 0.3212 0.8301 0.051 Uiso 1 1 calc R U . . .
H128 H 0.7761 0.3721 0.8079 0.051 Uiso 1 1 calc R U . . .
C100 C 0.8750(7) 0.3779(7) 0.8367(4) 0.043(4) Uani 1 1 d D U . . .
H129 H 0.8843 0.3712 0.8562 0.051 Uiso 1 1 calc R U . . .
H130 H 0.8875 0.4216 0.8339 0.051 Uiso 1 1 calc R U . . .
C101 C 0.9351(7) 0.3392(7) 0.8231(3) 0.042(3) Uani 1 1 d D U . . .
H131 H 0.9303 0.3487 0.8038 0.051 Uiso 1 1 calc R U . . .
H132 H 0.9201 0.2953 0.8245 0.051 Uiso 1 1 calc R U . . .
C102 C 1.0245(7) 0.3499(7) 0.8351(4) 0.049(4) Uani 1 1 d D U . . .
H133 H 1.0282 0.3420 0.8545 0.059 Uiso 1 1 calc R U . . .
H134 H 1.0594 0.3195 0.8270 0.059 Uiso 1 1 calc R U . . .
C103 C 1.0595(10) 0.4129(8) 0.8316(5) 0.061(5) Uani 1 1 d D U . . .
H135 H 1.1157 0.4163 0.8408 0.092 Uiso 1 1 calc R U . . .
H136 H 1.0247 0.4436 0.8392 0.092 Uiso 1 1 calc R U . . .
H137 H 1.0609 0.4200 0.8125 0.092 Uiso 1 1 calc R U . . .
C104 C 0.5564(7) 0.3784(6) 0.8882(3) 0.023(2) Uani 1 1 d D U . . .
H138 H 0.5477 0.4068 0.9032 0.028 Uiso 1 1 calc R U . . .
H139 H 0.5846 0.3418 0.8956 0.028 Uiso 1 1 calc R U . . .
C105 C 0.4719(7) 0.3588(6) 0.8731(3) 0.022(3) Uani 1 1 d D U . . .
H140 H 0.4520 0.3920 0.8611 0.027 Uiso 1 1 calc R U . . .
H141 H 0.4791 0.3218 0.8618 0.027 Uiso 1 1 calc R U . . .
C106 C 0.4065(7) 0.3448(7) 0.8918(3) 0.025(3) Uani 1 1 d D U . . .
H142 H 0.3939 0.3831 0.9014 0.030 Uiso 1 1 calc R U . . .
H143 H 0.4289 0.3154 0.9052 0.030 Uiso 1 1 calc R U . . .
C107 C 0.3267(7) 0.3180(7) 0.8767(3) 0.031(3) Uani 1 1 d D U . . .
H144 H 0.3130 0.3411 0.8602 0.037 Uiso 1 1 calc R U . . .
H145 H 0.3357 0.2748 0.8714 0.037 Uiso 1 1 calc R U . . .
C108 C 0.2547(9) 0.3203(8) 0.8931(3) 0.038(4) Uani 1 1 d D U . . .
H146 H 0.2052 0.3032 0.8825 0.056 Uiso 1 1 calc R U . . .
H147 H 0.2451 0.3630 0.8983 0.056 Uiso 1 1 calc R U . . .
H148 H 0.2671 0.2963 0.9092 0.056 Uiso 1 1 calc R U . . .
C109 C 0.6725(8) 0.6246(6) 0.7753(3) 0.025(2) Uani 1 1 d D U . . .
H149 H 0.7318 0.6336 0.7808 0.030 Uiso 1 1 calc R U . . .
H150 H 0.6469 0.6631 0.7688 0.030 Uiso 1 1 calc R U . . .
C110 C 0.6650(9) 0.5773(6) 0.7523(3) 0.030(3) Uani 1 1 d D U . . .
H151 H 0.6804 0.5369 0.7596 0.036 Uiso 1 1 calc R U . . .
H152 H 0.6064 0.5742 0.7446 0.036 Uiso 1 1 calc R U . . .
C111 C 0.7167(11) 0.5903(7) 0.7302(3) 0.042(4) Uani 1 1 d D U . . .
H153 H 0.7754 0.5927 0.7378 0.050 Uiso 1 1 calc R U . . .
H154 H 0.7019 0.6310 0.7230 0.050 Uiso 1 1 calc R U . . .
C112 C 0.7078(12) 0.5429(7) 0.7069(3) 0.046(4) Uani 1 1 d D U . . .
H155 H 0.7219 0.5022 0.7141 0.056 Uiso 1 1 calc R U . . .
H156 H 0.6491 0.5408 0.6992 0.056 Uiso 1 1 calc R U . . .
C113 C 0.7598(13) 0.5551(9) 0.6847(4) 0.056(5) Uani 1 1 d D U . . .
H157 H 0.7501 0.5224 0.6709 0.084 Uiso 1 1 calc R U . . .
H158 H 0.8183 0.5563 0.6919 0.084 Uiso 1 1 calc R U . . .
H159 H 0.7450 0.5946 0.6768 0.084 Uiso 1 1 calc R U . . .
C114 C 0.4353(7) 0.6323(5) 0.8320(3) 0.022(3) Uani 1 1 d D U . . .
H160 H 0.4241 0.6708 0.8224 0.026 Uiso 1 1 calc R U . . .
H161 H 0.4343 0.6411 0.8513 0.026 Uiso 1 1 calc R U . . .
C115 C 0.3692(7) 0.5848(6) 0.8224(3) 0.033(3) Uani 1 1 d D U . . .
H162 H 0.3834 0.5455 0.8311 0.039 Uiso 1 1 calc R U . . .
H163 H 0.3688 0.5780 0.8029 0.039 Uiso 1 1 calc R U . . .
C116 C 0.2829(7) 0.6026(7) 0.8284(3) 0.031(3) Uani 1 1 d D U . . .
H164 H 0.2693 0.6426 0.8203 0.038 Uiso 1 1 calc R U . . .
H165 H 0.2824 0.6076 0.8480 0.038 Uiso 1 1 calc R U . . .
C117 C 0.2165(9) 0.5549(8) 0.8175(4) 0.051(4) Uani 1 1 d D U . . .
H166 H 0.2154 0.5516 0.7978 0.061 Uiso 1 1 calc R U . . .
H9NA H 0.2323 0.5144 0.8247 0.061 Uiso 1 1 calc R U . . .
C118 C 0.1312(11) 0.5690(13) 0.8242(5) 0.079(6) Uani 1 1 d D U . . .
H167 H 0.0920 0.5379 0.8157 0.119 Uiso 1 1 calc R U . . .
H168 H 0.1156 0.6095 0.8176 0.119 Uiso 1 1 calc R U . . .
H169 H 0.1304 0.5687 0.8436 0.119 Uiso 1 1 calc R U . . .
C119 C 0.4727(10) 0.6418(10) 0.6946(3) 0.044(4) Uani 1 1 d D U . . .
H170 H 0.4849 0.6841 0.7017 0.053 Uiso 1 1 calc R U . . .
H171 H 0.5100 0.6141 0.7054 0.053 Uiso 1 1 calc R U . . .
C120 C 0.4919(8) 0.6381(8) 0.6663(3) 0.034(3) Uani 1 1 d D U . . .
H172 H 0.4515 0.6626 0.6551 0.041 Uiso 1 1 calc R U . . .
H173 H 0.4858 0.5949 0.6597 0.041 Uiso 1 1 calc R U . . .
C121 C 0.5783(8) 0.6612(9) 0.6630(3) 0.040(4) Uani 1 1 d D U . . .
H174 H 0.5836 0.7042 0.6699 0.048 Uiso 1 1 calc R U . . .
H175 H 0.6178 0.6369 0.6746 0.048 Uiso 1 1 calc R U . . .
C122 C 0.6050(10) 0.6593(9) 0.6351(3) 0.050(4) Uani 1 1 d D U . . .
H176 H 0.6624 0.6754 0.6361 0.060 Uiso 1 1 calc R U . . .
H177 H 0.6047 0.6161 0.6286 0.060 Uiso 1 1 calc R U . . .
C123 C 0.5513(11) 0.6956(13) 0.6152(4) 0.072(7) Uani 1 1 d D U . . .
H178 H 0.5704 0.6906 0.5975 0.108 Uiso 1 1 calc R U . . .
H179 H 0.5545 0.7391 0.6208 0.108 Uiso 1 1 calc R U . . .
H180 H 0.4939 0.6807 0.6145 0.108 Uiso 1 1 calc R U . . .
C124 C 0.2399(9) 0.6467(5) 0.7538(3) 0.025(2) Uani 1 1 d D U . . .
H181 H 0.2004 0.6152 0.7588 0.029 Uiso 1 1 calc R U . . .
H182 H 0.2869 0.6495 0.7681 0.029 Uiso 1 1 calc R U . . .
C125 C 0.1975(10) 0.7084(6) 0.7518(3) 0.033(3) Uani 1 1 d D U . . .
H183 H 0.2319 0.7374 0.7428 0.040 Uiso 1 1 calc R U . . .
H184 H 0.1437 0.7031 0.7406 0.040 Uiso 1 1 calc R U . . .
C126 C 0.1831(14) 0.7353(8) 0.7788(3) 0.056(6) Uani 1 1 d D U . . .
H185 H 0.2370 0.7466 0.7889 0.068 Uiso 1 1 calc R U . . .
H186 H 0.1564 0.7038 0.7889 0.068 Uiso 1 1 calc R U . . .
C127 C 0.1289(19) 0.7919(11) 0.7766(4) 0.102(11) Uani 1 1 d D U . . .
H187 H 0.0707 0.7789 0.7714 0.123 Uiso 1 1 calc R U . . .
H188 H 0.1463 0.8184 0.7624 0.123 Uiso 1 1 calc R U . . .
C128 C 0.136(2) 0.8284(16) 0.8033(6) 0.126(14) Uani 1 1 d D U . . .
H189 H 0.0978 0.8629 0.8018 0.190 Uiso 1 1 calc R U . . .
H190 H 0.1924 0.8440 0.8077 0.190 Uiso 1 1 calc R U . . .
H191 H 0.1210 0.8016 0.8175 0.190 Uiso 1 1 calc R U . . .
Cu5 Cu 0.73704(12) 1.07162(8) 0.92181(4) 0.0209(4) Uani 1 1 d . U . . .
Cu6 Cu 1.18520(15) 0.99380(9) 1.07394(5) 0.0343(6) Uani 1 1 d . U . . .
Cu7 Cu 1.06509(13) 0.54483(9) 1.04180(4) 0.0233(4) Uani 1 1 d . U . . .
Cu8 Cu 0.61640(15) 0.62246(9) 0.88996(5) 0.0333(6) Uani 1 1 d . U . . .
C201 C 0.8075(9) 1.1250(5) 0.9723(3) 0.0192(16) Uani 1 1 d . U . . .
O201 O 0.8442(6) 1.1017(4) 0.91901(19) 0.0216(16) Uani 1 1 d . U . . .
C202 C 0.8840(9) 1.1378(6) 0.9629(3) 0.0220(17) Uani 1 1 d . U . . .
O202 O 0.7434(6) 1.1002(4) 0.95831(19) 0.0213(15) Uani 1 1 d . U . . .
C203 C 0.8938(8) 1.1295(6) 0.9359(3) 0.0179(19) Uani 1 1 d . U . . .
O203 O 0.7355(7) 1.0418(4) 0.8865(2) 0.0286(19) Uani 1 1 d . U . . .
C204 C 0.9485(8) 1.1646(6) 0.9821(3) 0.019(2) Uani 1 1 d . U . . .
O204 O 0.6274(7) 1.0434(5) 0.9239(2) 0.038(2) Uani 1 1 d . U . . .
C205 C 0.9686(10) 1.2277(6) 0.9846(3) 0.028(3) Uani 1 1 d . U . . .
H192 H 0.9404 1.2548 0.9724 0.033 Uiso 1 1 calc R U . . .
O205 O 1.2698(7) 0.9414(4) 1.0668(2) 0.037(2) Uani 1 1 d . U . . .
C206 C 1.0276(10) 1.2514(6) 1.0039(3) 0.027(3) Uani 1 1 d . U . . .
H193 H 1.0359 1.2946 1.0060 0.032 Uiso 1 1 calc R U . . .
O206 O 1.1399(8) 0.9363(5) 1.0960(2) 0.039(2) Uani 1 1 d . U . . .
C207 C 1.0757(10) 1.2116(6) 1.0204(3) 0.027(3) Uani 1 1 d . U . . .
H194 H 1.1212 1.2275 1.0322 0.032 Uiso 1 1 calc R U . . .
O207 O 1.2232(7) 1.0476(4) 1.0494(2) 0.033(2) Uani 1 1 d . U . . .
C208 C 1.0570(9) 1.1492(6) 1.0196(3) 0.024(3) Uani 1 1 d . U . . .
O208 O 1.0956(7) 1.0461(5) 1.0782(2) 0.0362(18) Uani 1 1 d . U . . .
C209 C 0.9969(10) 1.1260(7) 1.0003(3) 0.033(4) Uani 1 1 d . U . . .
H195 H 0.9872 1.0829 0.9989 0.039 Uiso 1 1 calc R U . . .
O209 O 1.1747(7) 0.5728(5) 1.0397(2) 0.031(2) Uani 1 1 d . U . . .
C210 C 1.0659(10) 1.0871(7) 1.0608(3) 0.0343(19) Uani 1 1 d . U . . .
O210 O 1.0679(7) 0.5728(4) 1.0786(2) 0.0284(19) Uani 1 1 d . U . . .
C211 C 1.1037(10) 1.1061(7) 1.0390(3) 0.033(2) Uani 1 1 d . U . . .
O211 O 1.0579(6) 0.5166(4) 1.0065(2) 0.0254(18) Uani 1 1 d . U . . .
C212 C 1.1835(10) 1.0896(7) 1.0350(3) 0.032(2) Uani 1 1 d . U . . .
O212 O 0.9569(6) 0.5148(5) 1.0460(2) 0.029(2) Uani 1 1 d . U . . .
C213 C 1.1688(13) 0.8827(7) 1.1026(4) 0.043(3) Uani 1 1 d . U . . .
O213 O 0.7079(7) 0.5689(5) 0.8860(2) 0.0365(19) Uani 1 1 d . U . . .
C214 C 1.2405(12) 0.8567(7) 1.0947(3) 0.041(2) Uani 1 1 d . U . . .
O214 O 0.5757(7) 0.5673(5) 0.9157(2) 0.034(2) Uani 1 1 d . U . . .
C215 C 1.2854(12) 0.8859(6) 1.0749(3) 0.039(2) Uani 1 1 d . U . . .
O215 O 0.6626(8) 0.6826(5) 0.8682(2) 0.042(2) Uani 1 1 d . U . . .
C216 C 1.2657(13) 0.7939(7) 1.1027(4) 0.044(3) Uani 1 1 d . U . . .
O216 O 0.5294(8) 0.6775(5) 0.8979(2) 0.039(2) Uani 1 1 d . U . . .
C217 C 1.3252(13) 0.7839(7) 1.1236(4) 0.046(5) Uani 1 1 d . U . . .
H196 H 1.3543 0.8177 1.1326 0.055 Uiso 1 1 calc R U . . .
C218 C 1.3436(11) 0.7231(6) 1.1317(3) 0.033(4) Uani 1 1 d . U . . .
H197 H 1.3823 0.7163 1.1468 0.039 Uiso 1 1 calc R U . . .
C219 C 1.3038(12) 0.6733(7) 1.1170(3) 0.040(4) Uani 1 1 d . U . . .
H198 H 1.3185 0.6324 1.1213 0.048 Uiso 1 1 calc R U . . .
C220 C 1.2425(11) 0.6845(6) 1.0963(3) 0.031(3) Uani 1 1 d . U . . .
C221 C 1.2248(14) 0.7440(7) 1.0900(4) 0.052(6) Uani 1 1 d . U . . .
H199 H 1.1819 0.7511 1.0760 0.062 Uiso 1 1 calc R U . . .
C222 C 1.1197(12) 0.6130(7) 1.0909(3) 0.038(3) Uani 1 1 d . U . . .
C223 C 1.1921(11) 0.6331(6) 1.0806(3) 0.034(3) Uani 1 1 d . U . . .
C224 C 1.2173(13) 0.6125(9) 1.0552(4) 0.052(4) Uani 1 1 d . U . . .
C225 C 0.9027(9) 0.4895(6) 1.0277(3) 0.023(2) Uani 1 1 d . U . . .
C226 C 0.9187(9) 0.4791(5) 1.0011(3) 0.0191(19) Uani 1 1 d . U . . .
C227 C 0.9964(9) 0.4936(6) 0.9922(3) 0.022(2) Uani 1 1 d . U . . .
C228 C 0.8482(9) 0.4529(6) 0.9809(3) 0.026(3) Uani 1 1 d . U . . .
C229 C 0.8329(9) 0.3902(6) 0.9796(3) 0.024(3) Uani 1 1 d . U . . .
H200 H 0.8641 0.3638 0.9913 0.029 Uiso 1 1 calc R U . . .
C230 C 0.7706(11) 0.3667(7) 0.9606(3) 0.033(3) Uani 1 1 d . U . . .
H201 H 0.7556 0.3245 0.9607 0.039 Uiso 1 1 calc R U . . .
C231 C 0.7302(10) 0.4036(6) 0.9414(3) 0.028(3) Uani 1 1 d . U . . .
H202 H 0.6935 0.3858 0.9272 0.034 Uiso 1 1 calc R U . . .
C232 C 0.7437(9) 0.4674(6) 0.9431(3) 0.027(3) Uani 1 1 d . U . . .
C233 C 0.8054(8) 0.4907(6) 0.9640(3) 0.016(2) Uani 1 1 d . U . . .
H203 H 0.8160 0.5337 0.9659 0.019 Uiso 1 1 calc R U . . .
C234 C 0.6165(9) 0.5270(6) 0.9274(3) 0.025(2) Uani 1 1 d . U . . .
C235 C 0.7001(9) 0.5107(6) 0.9252(3) 0.027(2) Uani 1 1 d . U . . .
C236 C 0.7399(9) 0.5334(6) 0.9033(3) 0.029(2) Uani 1 1 d . U . . .
C237 C 0.5174(12) 0.7299(7) 0.8883(4) 0.042(3) Uani 1 1 d . U . . .
C238 C 0.5616(13) 0.7582(8) 0.8704(4) 0.047(3) Uani 1 1 d . U . . .
C239 C 0.6353(12) 0.7332(7) 0.8620(4) 0.042(3) Uani 1 1 d . U . . .
C240 C 0.5394(13) 0.8224(8) 0.8617(4) 0.046(4) Uani 1 1 d . U . . .
C241 C 0.4808(10) 0.8338(7) 0.8394(3) 0.031(3) Uani 1 1 d . U . . .
H204 H 0.4551 0.8008 0.8287 0.037 Uiso 1 1 calc R U . . .
C242 C 0.4624(10) 0.8922(7) 0.8337(3) 0.033(3) Uani 1 1 d . U . . .
H205 H 0.4202 0.8988 0.8195 0.039 Uiso 1 1 calc R U . . .
C243 C 0.4996(8) 0.9427(6) 0.8467(3) 0.023(3) Uani 1 1 d . U . . .
H206 H 0.4855 0.9828 0.8412 0.027 Uiso 1 1 calc R U . . .
C244 C 0.5600(13) 0.9337(7) 0.8688(4) 0.049(4) Uani 1 1 d . U . . .
C245 C 0.5749(13) 0.8737(7) 0.8762(4) 0.048(5) Uani 1 1 d . U . . .
H207 H 0.6112 0.8671 0.8919 0.057 Uiso 1 1 calc R U . . .
C246 C 0.5864(10) 1.0060(7) 0.9075(3) 0.034(3) Uani 1 1 d . U . . .
C247 C 0.6074(10) 0.9850(7) 0.8838(3) 0.034(3) Uani 1 1 d . U . . .
C248 C 0.6818(10) 1.0047(6) 0.8741(3) 0.028(2) Uani 1 1 d . U . . .
C249 C 0.7884(10) 1.1399(5) 1.0014(3) 0.025(2) Uani 1 1 d D U . . .
H208 H 0.7412 1.1142 1.0057 0.030 Uiso 1 1 calc R U . . .
H209 H 0.8370 1.1311 1.0143 0.030 Uiso 1 1 calc R U . . .
C250 C 0.7673(11) 1.2079(5) 1.0035(3) 0.038(3) Uani 1 1 d D U . . .
H210 H 0.7422 1.2217 0.9859 0.046 Uiso 1 1 calc R U . . .
H211 H 0.8184 1.2326 1.0086 0.046 Uiso 1 1 calc R U . . .
C251 C 0.7066(13) 1.2175(10) 1.0245(4) 0.085(6) Uani 1 1 d D U . . .
H212 H 0.6743 1.2551 1.0210 0.102 Uiso 1 1 calc R U . . .
H213 H 0.6681 1.1820 1.0245 0.102 Uiso 1 1 calc R U . . .
C252 C 0.7619(17) 1.2237(11) 1.0506(4) 0.096(7) Uani 1 1 d D U . . .
H214 H 0.8001 1.1889 1.0527 0.115 Uiso 1 1 calc R U . . .
H215 H 0.7288 1.2252 1.0659 0.115 Uiso 1 1 calc R U . . .
C253 C 0.810(2) 1.2842(14) 1.0487(5) 0.147(13) Uani 1 1 d D U . . .
H216 H 0.8537 1.2881 1.0636 0.221 Uiso 1 1 calc R U . . .
H217 H 0.7721 1.3185 1.0494 0.221 Uiso 1 1 calc R U . . .
H218 H 0.8343 1.2845 1.0317 0.221 Uiso 1 1 calc R U . . .
C254 C 0.9753(9) 1.1510(8) 0.9257(3) 0.032(3) Uani 1 1 d D U . . .
H219 H 0.9827 1.1958 0.9289 0.038 Uiso 1 1 calc R U . . .
H220 H 1.0223 1.1306 0.9358 0.038 Uiso 1 1 calc R U . . .
C255 C 0.9758(9) 1.1364(7) 0.8961(2) 0.032(3) Uani 1 1 d D U . . .
H221 H 0.9247 1.1520 0.8862 0.038 Uiso 1 1 calc R U . . .
H222 H 0.9757 1.0913 0.8932 0.038 Uiso 1 1 calc R U . . .
C256 C 1.0508(9) 1.1644(7) 0.8846(3) 0.035(3) Uani 1 1 d D U . . .
H223 H 1.0489 1.2097 0.8862 0.043 Uiso 1 1 calc R U . . .
H224 H 1.1020 1.1511 0.8952 0.043 Uiso 1 1 calc R U . . .
C257 C 1.0530(11) 1.1456(8) 0.8554(3) 0.047(4) Uani 1 1 d D U . . .
H225 H 1.0001 1.1562 0.8451 0.056 Uiso 1 1 calc R U . . .
H226 H 1.0590 1.1006 0.8540 0.056 Uiso 1 1 calc R U . . .
C258 C 1.1238(12) 1.1770(8) 0.8434(3) 0.048(4) Uani 1 1 d D U . . .
H227 H 1.1196 1.1673 0.8242 0.072 Uiso 1 1 calc R U . . .
H228 H 1.1765 1.1624 0.8521 0.072 Uiso 1 1 calc R U . . .
H229 H 1.1210 1.2215 0.8463 0.072 Uiso 1 1 calc R U . . .
C259 C 0.9765(9) 1.1115(8) 1.0668(3) 0.042(2) Uani 1 1 d D U . . .
H300 H 0.9817 1.1565 1.0698 0.051 Uiso 1 1 calc R U . . .
H301 H 0.9380 1.1041 1.0504 0.051 Uiso 1 1 calc R U . . .
C260 C 0.9351(9) 1.0854(7) 1.0902(3) 0.045(3) Uani 1 1 d D U . . .
H302 H 0.9756 1.0867 1.1064 0.054 Uiso 1 1 calc R U . . .
H303 H 0.8886 1.1118 1.0938 0.054 Uiso 1 1 calc R U . . .
C261 C 0.9030(9) 1.0201(7) 1.0849(3) 0.046(3) Uani 1 1 d D U . . .
H304 H 0.9494 0.9935 1.0812 0.055 Uiso 1 1 calc R U . . .
H305 H 0.8620 1.0187 1.0689 0.055 Uiso 1 1 calc R U . . .
C262 C 0.8626(12) 0.9947(8) 1.1087(4) 0.063(5) Uani 1 1 d D U . . .
H306 H 0.9063 0.9896 1.1238 0.076 Uiso 1 1 calc R U . . .
H307 H 0.8238 1.0255 1.1145 0.076 Uiso 1 1 calc R U . . .
C263 C 0.8180(13) 0.9365(9) 1.1035(4) 0.065(5) Uani 1 1 d D U . . .
H308 H 0.7827 0.9294 1.1177 0.098 Uiso 1 1 calc R U . . .
H309 H 0.8575 0.9032 1.1030 0.098 Uiso 1 1 calc R U . . .
H310 H 0.7838 0.9376 1.0862 0.098 Uiso 1 1 calc R U . . .
C264 C 1.2336(11) 1.1186(6) 1.0156(3) 0.036(3) Uani 1 1 d D U . . .
H311 H 1.2865 1.1338 1.0254 0.043 Uiso 1 1 calc R U . . .
H312 H 1.2038 1.1545 1.0081 0.043 Uiso 1 1 calc R U . . .
C265 C 1.2524(10) 1.0760(7) 0.9927(3) 0.039(3) Uani 1 1 d D U . . .
H313 H 1.2679 1.0354 0.9998 0.047 Uiso 1 1 calc R U . . .
H314 H 1.3001 1.0930 0.9845 0.047 Uiso 1 1 calc R U . . .
C266 C 1.1787(9) 1.0678(7) 0.9711(3) 0.033(3) Uani 1 1 d D U . . .
H315 H 1.1629 1.1085 0.9642 0.039 Uiso 1 1 calc R U . . .
H316 H 1.1312 1.0506 0.9793 0.039 Uiso 1 1 calc R U . . .
C267 C 1.1974(9) 1.0251(7) 0.9475(3) 0.035(3) Uani 1 1 d D U . . .
H317 H 1.2506 1.0379 0.9414 0.042 Uiso 1 1 calc R U . . .
H318 H 1.2030 0.9825 0.9538 0.042 Uiso 1 1 calc R U . . .
C268 C 1.1298(11) 1.0263(9) 0.9240(3) 0.048(4) Uani 1 1 d D U . . .
H319 H 1.1437 0.9984 0.9097 0.071 Uiso 1 1 calc R U . . .
H320 H 1.1253 1.0681 0.9173 0.071 Uiso 1 1 calc R U . . .
H321 H 1.0770 1.0134 0.9299 0.071 Uiso 1 1 calc R U . . .
C269 C 1.1159(11) 0.8434(8) 1.1179(4) 0.046(4) Uiso 1 1 d D . . . .
H322 H 1.1523 0.8246 1.1324 0.055 Uiso 1 1 calc R U . . .
H323 H 1.0924 0.8096 1.1058 0.055 Uiso 1 1 calc R U . . .
C270 C 1.0460(14) 0.8730(10) 1.1302(5) 0.081(7) Uiso 1 1 d D . . . .
H324 H 1.0101 0.8943 1.1163 0.097 Uiso 1 1 calc R U . . .
H325 H 1.0681 0.9038 1.1441 0.097 Uiso 1 1 calc R U . . .
C271 C 0.9953(13) 0.8237(10) 1.1428(5) 0.072(6) Uiso 1 1 d D . . . .
H326 H 0.9583 0.8016 1.1287 0.087 Uiso 1 1 calc R U . . .
H327 H 1.0330 0.7935 1.1518 0.087 Uiso 1 1 calc R U . . .
C272 C 0.9444(16) 0.8531(10) 1.1630(5) 0.083(7) Uiso 1 1 d D . . . .
H328 H 0.9087 0.8849 1.1544 0.100 Uiso 1 1 calc R U . . .
H329 H 0.9811 0.8727 1.1779 0.100 Uiso 1 1 calc R U . . .
C273 C 0.8911(14) 0.8025(11) 1.1736(5) 0.074(6) Uiso 1 1 d D . . . .
H330 H 0.8487 0.8212 1.1834 0.112 Uiso 1 1 calc R U . . .
H331 H 0.9261 0.7766 1.1856 0.112 Uiso 1 1 calc R U . . .
H332 H 0.8645 0.7773 1.1586 0.112 Uiso 1 1 calc R U . . .
C274 C 1.3551(10) 0.8526(7) 1.0624(4) 0.047(3) Uani 1 1 d D U . . .
H333 H 1.3431 0.8079 1.0615 0.057 Uiso 1 1 calc R U . . .
H334 H 1.3579 0.8667 1.0440 0.057 Uiso 1 1 calc R U . . .
C275 C 1.4376(9) 0.8652(7) 1.0790(3) 0.049(4) Uani 1 1 d D U . . .
H335 H 1.4327 0.8552 1.0978 0.059 Uiso 1 1 calc R U . . .
H336 H 1.4519 0.9094 1.0784 0.059 Uiso 1 1 calc R U . . .
C276 C 1.5062(11) 0.8279(9) 1.0689(5) 0.072(5) Uani 1 1 d D U . . .
H337 H 1.5117 0.8394 1.0503 0.087 Uiso 1 1 calc R U . . .
H338 H 1.4895 0.7840 1.0685 0.087 Uiso 1 1 calc R U . . .
C277 C 1.5907(13) 0.8352(11) 1.0851(6) 0.097(7) Uani 1 1 d D U . . .
H339 H 1.5876 0.8225 1.1037 0.116 Uiso 1 1 calc R U . . .
H340 H 1.6314 0.8095 1.0771 0.116 Uiso 1 1 calc R U . . .
C278 C 1.6159(16) 0.9016(11) 1.0848(7) 0.101(8) Uani 1 1 d D U . . .
H341 H 1.6711 0.9076 1.0945 0.152 Uiso 1 1 calc R U . . .
H342 H 1.5764 0.9265 1.0935 0.152 Uiso 1 1 calc R U . . .
H343 H 1.6167 0.9141 1.0663 0.152 Uiso 1 1 calc R U . . .
C279 C 1.1021(9) 0.6320(7) 1.1175(3) 0.040(3) Uani 1 1 d D U . . .
H344 H 1.1127 0.6767 1.1197 0.048 Uiso 1 1 calc R U . . .
H345 H 1.1415 0.6117 1.1307 0.048 Uiso 1 1 calc R U . . .
C280 C 1.0148(9) 0.6184(7) 1.1244(3) 0.038(3) Uani 1 1 d D U . . .
H346 H 1.0116 0.6307 1.1433 0.046 Uiso 1 1 calc R U . . .
H347 H 1.0038 0.5737 1.1226 0.046 Uiso 1 1 calc R U . . .
C281 C 0.9476(9) 0.6514(8) 1.1069(3) 0.045(4) Uani 1 1 d D U . . .
H348 H 0.9403 0.6313 1.0889 0.054 Uiso 1 1 calc R U . . .
H349 H 0.9658 0.6944 1.1048 0.054 Uiso 1 1 calc R U . . .
C282 C 0.8643(10) 0.6510(10) 1.1185(4) 0.061(5) Uani 1 1 d D U . . .
H350 H 0.8432 0.6082 1.1186 0.073 Uiso 1 1 calc R U . . .
H351 H 0.8731 0.6665 1.1373 0.073 Uiso 1 1 calc R U . . .
C283 C 0.7998(14) 0.6893(11) 1.1033(5) 0.083(7) Uani 1 1 d D U . . .
H352 H 0.7472 0.6843 1.1108 0.124 Uiso 1 1 calc R U . . .
H353 H 0.7930 0.6759 1.0844 0.124 Uiso 1 1 calc R U . . .
H354 H 0.8174 0.7326 1.1048 0.124 Uiso 1 1 calc R U . . .
C284 C 1.3060(13) 0.6218(10) 1.0483(4) 0.068(4) Uani 1 1 d D U . . .
H355 H 1.3418 0.6375 1.0643 0.082 Uiso 1 1 calc R U . . .
H356 H 1.3280 0.5821 1.0426 0.082 Uiso 1 1 calc R U . . .
C285 C 1.3067(9) 0.6661(9) 1.0265(4) 0.060(4) Uani 1 1 d D U . . .
H357 H 1.2984 0.7080 1.0337 0.072 Uiso 1 1 calc R U . . .
H358 H 1.2603 0.6561 1.0125 0.072 Uiso 1 1 calc R U . . .
C286 C 1.3878(10) 0.6647(9) 1.0140(4) 0.067(5) Uani 1 1 d D U . . .
H359 H 1.3887 0.6294 1.0013 0.081 Uiso 1 1 calc R U . . .
H360 H 1.4356 0.6624 1.0279 0.081 Uiso 1 1 calc R U . . .
C287 C 1.3886(10) 0.7254(8) 0.9996(3) 0.059(4) Uani 1 1 d D U . . .
H361 H 1.3441 0.7244 0.9845 0.071 Uiso 1 1 calc R U . . .
H362 H 1.3775 0.7593 1.0121 0.071 Uiso 1 1 calc R U . . .
C288 C 1.4693(13) 0.7370(12) 0.9893(6) 0.085(7) Uani 1 1 d D U . . .
H363 H 1.4658 0.7738 0.9784 0.128 Uiso 1 1 calc R U . . .
H364 H 1.4829 0.7017 0.9783 0.128 Uiso 1 1 calc R U . . .
H365 H 1.5123 0.7433 1.0044 0.128 Uiso 1 1 calc R U . . .
C289 C 0.8271(9) 0.4652(6) 1.0387(2) 0.027(3) Uani 1 1 d D U . . .
H366 H 0.8255 0.4200 1.0363 0.032 Uiso 1 1 calc R U . . .
H367 H 0.7780 0.4811 1.0280 0.032 Uiso 1 1 calc R U . . .
C290 C 0.8199(9) 0.4803(7) 1.0679(3) 0.032(3) Uani 1 1 d D U . . .
H368 H 0.8117 0.5250 1.0698 0.039 Uiso 1 1 calc R U . . .
H369 H 0.8730 0.4709 1.0784 0.039 Uiso 1 1 calc R U . . .
C291 C 0.7510(9) 0.4471(7) 1.0800(3) 0.034(3) Uani 1 1 d D U . . .
H370 H 0.7607 0.4024 1.0793 0.041 Uiso 1 1 calc R U . . .
H371 H 0.6978 0.4547 1.0691 0.041 Uiso 1 1 calc R U . . .
C292 C 0.7450(11) 0.4676(10) 1.1089(3) 0.051(5) Uani 1 1 d D U . . .
H372 H 0.7973 0.4575 1.1197 0.061 Uiso 1 1 calc R U . . .
H373 H 0.7400 0.5128 1.1096 0.061 Uiso 1 1 calc R U . . .
C293 C 0.6739(13) 0.4397(11) 1.1218(4) 0.067(6) Uani 1 1 d D U . . .
H374 H 0.6740 0.4568 1.1400 0.101 Uiso 1 1 calc R U . . .
H375 H 0.6800 0.3951 1.1224 0.101 Uiso 1 1 calc R U . . .
H376 H 0.6216 0.4490 1.1112 0.101 Uiso 1 1 calc R U . . .
C294 C 1.0086(11) 0.4775(6) 0.9642(3) 0.037(3) Uani 1 1 d D U . . .
H377 H 1.0527 0.5047 0.9588 0.044 Uiso 1 1 calc R U . . .
H378 H 0.9571 0.4864 0.9527 0.044 Uiso 1 1 calc R U . . .
C295 C 1.0309(15) 0.4122(7) 0.9588(3) 0.056(4) Uani 1 1 d D U . . .
H379 H 0.9874 0.3848 0.9644 0.068 Uiso 1 1 calc R U . . .
H380 H 1.0832 0.4034 0.9699 0.068 Uiso 1 1 calc R U . . .
C296 C 1.0411(12) 0.3973(6) 0.9296(3) 0.049(4) Uani 1 1 d D U . . .
H381 H 0.9935 0.4140 0.9183 0.059 Uiso 1 1 calc R U . . .
H382 H 1.0916 0.4186 0.9251 0.059 Uiso 1 1 calc R U . . .
C297 C 1.0471(9) 0.3299(6) 0.9225(3) 0.040(3) Uani 1 1 d D U . . .
H383 H 0.9931 0.3097 0.9242 0.047 Uiso 1 1 calc R U . . .
H384 H 1.0578 0.3257 0.9036 0.047 Uiso 1 1 calc R U . . .
C298 C 1.1132(9) 0.2964(6) 0.9395(3) 0.038(3) Uani 1 1 d D U . . .
H385 H 1.1125 0.2532 0.9336 0.056 Uiso 1 1 calc R U . . .
H386 H 1.1027 0.2993 0.9583 0.056 Uiso 1 1 calc R U . . .
H387 H 1.1674 0.3150 0.9375 0.056 Uiso 1 1 calc R U . . .
C299 C 0.5675(9) 0.4977(6) 0.9484(3) 0.030(3) Uani 1 1 d D U . . .
H388 H 0.5147 0.4806 0.9393 0.035 Uiso 1 1 calc R U . . .
H389 H 0.5993 0.4632 0.9564 0.035 Uiso 1 1 calc R U . . .
C300 C 0.5493(10) 0.5420(6) 0.9703(3) 0.035(3) Uani 1 1 d D U . . .
H390 H 0.4997 0.5272 0.9782 0.042 Uiso 1 1 calc R U . . .
H391 H 0.5365 0.5824 0.9625 0.042 Uiso 1 1 calc R U . . .
C301 C 0.6199(10) 0.5499(7) 0.9923(3) 0.038(3) Uani 1 1 d D U . . .
H392 H 0.6687 0.5661 0.9845 0.046 Uiso 1 1 calc R U . . .
H393 H 0.6342 0.5090 0.9994 0.046 Uiso 1 1 calc R U . . .
C302 C 0.6032(10) 0.5922(7) 1.0155(3) 0.038(3) Uani 1 1 d D U . . .
H394 H 0.5963 0.6344 1.0090 0.046 Uiso 1 1 calc R U . . .
H395 H 0.5507 0.5791 1.0220 0.046 Uiso 1 1 calc R U . . .
C303 C 0.6706(8) 0.5929(7) 1.0386(3) 0.028(3) Uani 1 1 d D U . . .
H396 H 0.6559 0.6208 1.0528 0.042 Uiso 1 1 calc R U . . .
H397 H 0.7226 0.6071 1.0325 0.042 Uiso 1 1 calc R U . . .
H398 H 0.6773 0.5515 1.0454 0.042 Uiso 1 1 calc R U . . .
C304 C 0.8203(11) 0.5115(9) 0.8998(4) 0.053(4) Uani 1 1 d D U . . .
H399 H 0.8173 0.4662 0.8978 0.064 Uiso 1 1 calc R U . . .
H400 H 0.8581 0.5221 0.9162 0.064 Uiso 1 1 calc R U . . .
C305 C 0.8565(18) 0.5375(11) 0.8758(5) 0.094(8) Uiso 1 1 d D . . . .
H401 H 0.8949 0.5070 0.8695 0.112 Uiso 1 1 calc R U . . .
H402 H 0.8108 0.5415 0.8613 0.112 Uiso 1 1 calc R U . . .
C306 C 0.9011(16) 0.5971(10) 0.8794(4) 0.076(7) Uiso 1 1 d D . . . .
H403 H 0.9479 0.5928 0.8935 0.091 Uiso 1 1 calc R U . . .
H404 H 0.8633 0.6275 0.8861 0.091 Uiso 1 1 calc R U . . .
C307 C 0.9352(17) 0.6234(11) 0.8548(5) 0.081(7) Uiso 1 1 d D . . . .
H405 H 0.9695 0.5921 0.8470 0.097 Uiso 1 1 calc R U . . .
H406 H 0.8883 0.6319 0.8412 0.097 Uiso 1 1 calc R U . . .
C308 C 0.985(2) 0.6804(13) 0.8605(7) 0.115(11) Uiso 1 1 d D . . . .
H407 H 1.0053 0.6944 0.8439 0.172 Uiso 1 1 calc R U . . .
H408 H 1.0328 0.6724 0.8736 0.172 Uiso 1 1 calc R U . . .
H409 H 0.9516 0.7123 0.8677 0.172 Uiso 1 1 calc R U . . .
C309 C 0.4465(10) 0.7625(8) 0.8994(4) 0.048(3) Uani 1 1 d D U . . .
H410 H 0.4556 0.8074 0.8986 0.058 Uiso 1 1 calc R U . . .
H411 H 0.4462 0.7523 0.9185 0.058 Uiso 1 1 calc R U . . .
C310 C 0.3619(10) 0.7452(8) 0.8843(4) 0.052(4) Uani 1 1 d D U . . .
H412 H 0.3627 0.7523 0.8650 0.063 Uiso 1 1 calc R U . . .
H413 H 0.3495 0.7012 0.8866 0.063 Uiso 1 1 calc R U . . .
C311 C 0.2955(10) 0.7840(8) 0.8952(4) 0.064(5) Uani 1 1 d D U . . .
H414 H 0.2949 0.7758 0.9144 0.077 Uiso 1 1 calc R U . . .
H415 H 0.3106 0.8279 0.8937 0.077 Uiso 1 1 calc R U . . .
C312 C 0.2088(11) 0.7729(10) 0.8811(4) 0.074(6) Uani 1 1 d D U . . .
H416 H 0.1919 0.7307 0.8852 0.089 Uiso 1 1 calc R U . . .
H417 H 0.1720 0.8009 0.8898 0.089 Uiso 1 1 calc R U . . .
C313 C 0.190(2) 0.7794(17) 0.8519(5) 0.121(11) Uiso 1 1 d D . . . .
H418 H 0.1309 0.7713 0.8467 0.182 Uiso 1 1 calc R U . . .
H419 H 0.2221 0.7499 0.8425 0.182 Uiso 1 1 calc R U . . .
H420 H 0.2042 0.8211 0.8471 0.182 Uiso 1 1 calc R U . . .
C314 C 0.6808(11) 0.7737(8) 0.8473(4) 0.057(4) Uani 1 1 d D U . . .
H421 H 0.7106 0.8042 0.8599 0.068 Uiso 1 1 calc R U . . .
H422 H 0.6416 0.7962 0.8348 0.068 Uiso 1 1 calc R U . . .
C315 C 0.7408(12) 0.7432(8) 0.8319(4) 0.064(4) Uani 1 1 d D U . . .
H423 H 0.7103 0.7216 0.8162 0.077 Uiso 1 1 calc R U . . .
H424 H 0.7695 0.7119 0.8432 0.077 Uiso 1 1 calc R U . . .
C316 C 0.8042(17) 0.7852(10) 0.8224(5) 0.094(8) Uani 1 1 d D U . . .
H425 H 0.8409 0.8002 0.8383 0.113 Uiso 1 1 calc R U . . .
H426 H 0.7750 0.8212 0.8147 0.113 Uiso 1 1 calc R U . . .
C317 C 0.8582(18) 0.7616(12) 0.8022(6) 0.103(8) Uani 1 1 d D U . . .
H427 H 0.8245 0.7366 0.7881 0.123 Uiso 1 1 calc R U . . .
H428 H 0.9012 0.7352 0.8110 0.123 Uiso 1 1 calc R U . . .
C318 C 0.900(2) 0.8156(15) 0.7893(5) 0.126(12) Uani 1 1 d D U . . .
H429 H 0.9341 0.7997 0.7760 0.189 Uiso 1 1 calc R U . . .
H430 H 0.9339 0.8397 0.8031 0.189 Uiso 1 1 calc R U . . .
H431 H 0.8569 0.8417 0.7805 0.189 Uiso 1 1 calc R U . . .
C319 C 0.5123(13) 0.9766(10) 0.9175(4) 0.063(5) Uani 1 1 d D U . . .
H432 H 0.4634 0.9841 0.9045 0.075 Uiso 1 1 calc R U . . .
H433 H 0.5203 0.9318 0.9178 0.075 Uiso 1 1 calc R U . . .
C320 C 0.4943(8) 0.9980(6) 0.9443(3) 0.041(3) Uani 1 1 d D U . . .
H434 H 0.4883 1.0431 0.9445 0.049 Uiso 1 1 calc R U . . .
H435 H 0.5413 0.9883 0.9577 0.049 Uiso 1 1 calc R U . . .
C321 C 0.4147(9) 0.9678(8) 0.9522(4) 0.053(4) Uani 1 1 d D U . . .
H436 H 0.3984 0.9905 0.9681 0.064 Uiso 1 1 calc R U . . .
H437 H 0.3703 0.9727 0.9374 0.064 Uiso 1 1 calc R U . . .
C322 C 0.4193(11) 0.9000(9) 0.9587(7) 0.094(9) Uani 1 1 d D U . . .
H438 H 0.4638 0.8937 0.9734 0.112 Uiso 1 1 calc R U . . .
H439 H 0.4318 0.8758 0.9428 0.112 Uiso 1 1 calc R U . . .
C323 C 0.3356(13) 0.8785(11) 0.9672(8) 0.116(12) Uani 1 1 d D U . . .
H440 H 0.3388 0.8353 0.9722 0.173 Uiso 1 1 calc R U . . .
H441 H 0.2922 0.8828 0.9523 0.173 Uiso 1 1 calc R U . . .
H442 H 0.3226 0.9035 0.9826 0.173 Uiso 1 1 calc R U . . .
C324 C 0.7023(10) 0.9822(9) 0.8457(4) 0.050(4) Uani 1 1 d D U . . .
H443 H 0.6955 0.9370 0.8442 0.060 Uiso 1 1 calc R U . . .
H444 H 0.6622 0.9998 0.8319 0.060 Uiso 1 1 calc R U . . .
C325 C 0.7880(9) 0.9993(8) 0.8399(4) 0.050(4) Uani 1 1 d D U . . .
H445 H 0.7987 1.0433 0.8446 0.060 Uiso 1 1 calc R U . . .
H446 H 0.7917 0.9934 0.8205 0.060 Uiso 1 1 calc R U . . .
C326 C 0.8547(8) 0.9613(7) 0.8555(3) 0.032(3) Uani 1 1 d D U . . .
H447 H 0.8590 0.9734 0.8747 0.039 Uiso 1 1 calc R U . . .
H448 H 0.8385 0.9173 0.8537 0.039 Uiso 1 1 calc R U . . .
C327 C 0.9379(9) 0.9705(8) 0.8453(3) 0.047(4) Uani 1 1 d D U . . .
H449 H 0.9339 0.9559 0.8264 0.057 Uiso 1 1 calc R U . . .
H450 H 0.9517 1.0149 0.8459 0.057 Uiso 1 1 calc R U . . .
C328 C 1.0063(10) 0.9376(10) 0.8610(4) 0.058(5) Uani 1 1 d D U . . .
H451 H 1.0580 0.9445 0.8532 0.087 Uiso 1 1 calc R U . . .
H452 H 0.9932 0.8935 0.8606 0.087 Uiso 1 1 calc R U . . .
H453 H 1.0125 0.9531 0.8796 0.087 Uiso 1 1 calc R U . . .
Cu9 Cu 0.16570(13) 0.09960(9) 0.12436(5) 0.0279(5) Uani 1 1 d . U . . .
Cu10 Cu 0.57140(12) 0.05035(9) 0.28745(4) 0.0240(5) Uani 1 1 d . U . . .
Cu11 Cu 0.67801(14) 0.50935(10) 0.33270(4) 0.0287(5) Uani 1 1 d . U . . .
Cu12 Cu 0.28532(13) 0.55262(9) 0.16617(4) 0.0251(5) Uani 1 1 d . U . . .
C401 C 0.2821(10) 0.0060(7) 0.1367(3) 0.030(2) Uani 1 1 d . U . . .
O401 O 0.1265(7) 0.0508(5) 0.1510(2) 0.033(2) Uani 1 1 d . U . . .
C402 C 0.2468(11) -0.0094(7) 0.1609(3) 0.036(3) Uani 1 1 d . U . . .
O402 O 0.2514(6) 0.0423(4) 0.1189(2) 0.0252(18) Uani 1 1 d . U . . .
C403 C 0.1688(9) 0.0112(6) 0.1655(3) 0.027(2) Uani 1 1 d . U . . .
O403 O 0.0865(8) 0.1580(5) 0.1323(3) 0.045(3) Uani 1 1 d . U . . .
C404 C 0.2944(10) -0.0499(7) 0.1809(3) 0.030(3) Uani 1 1 d . U . . .
O404 O 0.2129(6) 0.1532(4) 0.10079(19) 0.0219(17) Uani 1 1 d . U . . .
C405 C 0.2866(10) -0.1145(7) 0.1787(3) 0.029(3) Uani 1 1 d . U . . .
H454 H 0.2527 -0.1344 0.1643 0.035 Uiso 1 1 calc R U . . .
O405 O 0.5554(7) 0.0836(5) 0.3214(2) 0.033(2) Uani 1 1 d . U . . .
C406 C 0.3323(10) -0.1484(7) 0.1991(3) 0.033(3) Uani 1 1 d . U . . .
H455 H 0.3259 -0.1918 0.1986 0.040 Uiso 1 1 calc R U . . .
O406 O 0.6819(6) 0.0785(5) 0.2912(2) 0.0297(19) Uani 1 1 d . U . . .
C407 C 0.3844(10) -0.1215(7) 0.2190(3) 0.031(3) Uani 1 1 d . U . . .
H456 H 0.4149 -0.1451 0.2322 0.038 Uiso 1 1 calc R U . . .
O407 O 0.4624(6) 0.0202(5) 0.2853(2) 0.0284(19) Uani 1 1 d . U . . .
C408 C 0.3913(10) -0.0578(7) 0.2194(3) 0.030(3) Uani 1 1 d . U . . .
O408 O 0.5838(6) 0.0191(5) 0.2538(2) 0.0286(19) Uani 1 1 d . U . . .
C409 C 0.3463(10) -0.0251(7) 0.2008(3) 0.030(3) Uani 1 1 d . U . . .
H457 H 0.3519 0.0184 0.2020 0.036 Uiso 1 1 calc R U . . .
O409 O 0.5921(6) 0.5634(5) 0.3362(2) 0.030(2) Uani 1 1 d . U . . .
C410 C 0.5320(9) -0.0100(6) 0.2368(3) 0.024(2) Uani 1 1 d . U . . .
O410 O 0.7251(6) 0.5634(5) 0.3092(2) 0.030(2) Uani 1 1 d . U . . .
C411 C 0.4493(9) -0.0260(6) 0.2416(3) 0.024(2) Uani 1 1 d . U . . .
O411 O 0.6267(8) 0.4508(5) 0.3521(2) 0.039(2) Uani 1 1 d . U . . .
C412 C 0.4194(9) -0.0103(7) 0.2659(3) 0.029(3) Uani 1 1 d . U . . .
O412 O 0.7629(7) 0.4532(5) 0.3248(2) 0.031(2) Uani 1 1 d . U . . .
C413 C 0.7177(10) 0.1169(7) 0.3098(3) 0.029(2) Uani 1 1 d . U . . .
O413 O 0.1775(6) 0.5188(5) 0.1649(2) 0.031(2) Uani 1 1 d . U . . .
C414 C 0.6793(10) 0.1433(7) 0.3307(3) 0.031(3) Uani 1 1 d . U . . .
O414 O 0.2936(6) 0.5244(5) 0.1306(2) 0.0269(18) Uani 1 1 d . U . . .
C415 C 0.6014(10) 0.1230(7) 0.3357(3) 0.030(3) Uani 1 1 d . U . . .
O415 O 0.2739(6) 0.5829(5) 0.2012(2) 0.0275(19) Uani 1 1 d . U . . .
C416 C 0.7247(10) 0.1917(7) 0.3477(3) 0.030(3) Uani 1 1 d . U . . .
O416 O 0.3972(7) 0.5813(5) 0.1677(2) 0.035(2) Uani 1 1 d . U . . .
C417 C 0.7803(12) 0.1829(8) 0.3703(3) 0.039(4) Uani 1 1 d . U . . .
H458 H 0.7961 0.1425 0.3750 0.047 Uiso 1 1 calc R U . . .
C418 C 0.8121(12) 0.2316(8) 0.3856(3) 0.040(4) Uani 1 1 d . U . . .
H459 H 0.8455 0.2235 0.4017 0.048 Uiso 1 1 calc R U . . .
C419 C 0.7995(12) 0.2906(8) 0.3793(3) 0.041(4) Uani 1 1 d . U . . .
H460 H 0.8309 0.3228 0.3889 0.049 Uiso 1 1 calc R U . . .
C420 C 0.7384(11) 0.3032(8) 0.3582(3) 0.037(3) Uani 1 1 d . U . . .
C421 C 0.7072(11) 0.2542(7) 0.3418(3) 0.036(3) Uani 1 1 d . U . . .
H461 H 0.6727 0.2626 0.3259 0.044 Uiso 1 1 calc R U . . .
C422 C 0.7720(10) 0.3967(7) 0.3322(3) 0.030(3) Uani 1 1 d . U . . .
C423 C 0.7220(11) 0.3666(8) 0.3493(3) 0.039(3) Uani 1 1 d . U . . .
C424 C 0.6494(12) 0.3989(8) 0.3586(4) 0.042(3) Uani 1 1 d . U . . .
C425 C 0.6844(10) 0.6026(7) 0.2944(3) 0.028(3) Uani 1 1 d . U . . .
C426 C 0.6015(9) 0.6190(6) 0.2959(3) 0.024(2) Uani 1 1 d . U . . .
C427 C 0.5600(10) 0.6020(7) 0.3180(3) 0.030(3) Uani 1 1 d . U . . .
C428 C 0.5553(9) 0.6561(7) 0.2745(3) 0.025(3) Uani 1 1 d . U . . .
C429 C 0.5678(11) 0.7188(7) 0.2742(3) 0.032(3) Uani 1 1 d . U . . .
H462 H 0.6278 0.7262 0.2739 0.039 Uiso 1 1 calc R U . . .
H463 H 0.5535 0.7359 0.2915 0.039 Uiso 1 1 calc R U . . .
C430 C 0.5274(10) 0.7543(7) 0.2541(3) 0.034(3) Uani 1 1 d . U . . .
H464 H 0.5331 0.7977 0.2546 0.041 Uiso 1 1 calc R U . . .
C431 C 0.4815(9) 0.7251(7) 0.2345(3) 0.030(3) Uani 1 1 d . U . . .
H465 H 0.4582 0.7484 0.2200 0.036 Uiso 1 1 calc R U . . .
C432 C 0.4647(8) 0.6619(7) 0.2336(3) 0.023(2) Uani 1 1 d . U . . .
C433 C 0.5055(10) 0.6291(7) 0.2539(3) 0.031(3) Uani 1 1 d . U . . .
H466 H 0.4986 0.5858 0.2535 0.037 Uiso 1 1 calc R U . . .
C434 C 0.4392(10) 0.6096(7) 0.1881(3) 0.030(3) Uani 1 1 d . U . . .
C435 C 0.4095(9) 0.6286(7) 0.2117(3) 0.027(2) Uani 1 1 d . U . . .
C436 C 0.3303(9) 0.6104(7) 0.2181(3) 0.028(2) Uani 1 1 d . U . . .
C437 C 0.2497(9) 0.4841(6) 0.1174(3) 0.024(2) Uani 1 1 d . U . . .
C438 C 0.1743(8) 0.4606(6) 0.1238(3) 0.022(2) Uani 1 1 d . U . . .
C439 C 0.1409(9) 0.4794(7) 0.1477(3) 0.031(3) Uani 1 1 d . U . . .
C440 C 0.1305(9) 0.4118(6) 0.1061(3) 0.025(2) Uani 1 1 d . U . . .
C441 C 0.0630(9) 0.4261(6) 0.0876(3) 0.023(3) Uani 1 1 d . U . . .
H467 H 0.0446 0.4670 0.0854 0.028 Uiso 1 1 calc R U . . .
C442 C 0.0244(9) 0.3770(6) 0.0723(3) 0.027(3) Uani 1 1 d . U . . .
H468 H -0.0173 0.3865 0.0584 0.033 Uiso 1 1 calc R U . . .
C443 C 0.0424(8) 0.3143(6) 0.0760(3) 0.024(3) Uani 1 1 d . U . . .
H469 H 0.0138 0.2823 0.0654 0.029 Uiso 1 1 calc R U . . .
C444 C 0.1063(8) 0.3027(6) 0.0967(3) 0.024(3) Uani 1 1 d . U . . .
C445 C 0.1488(9) 0.3524(6) 0.1103(3) 0.025(3) Uani 1 1 d . U . . .
H470 H 0.1936 0.3439 0.1234 0.030 Uiso 1 1 calc R U . . .
C446 C 0.1896(9) 0.2067(6) 0.0944(3) 0.025(3) Uani 1 1 d . U . . .
C447 C 0.1220(8) 0.2382(6) 0.1041(3) 0.026(2) Uani 1 1 d . U . . .
C448 C 0.0820(10) 0.2128(8) 0.1235(4) 0.041(3) Uani 1 1 d . U . . .
C449 C 0.3675(9) -0.0171(6) 0.1311(3) 0.031(3) Uani 1 1 d D U . . .
H471 H 0.3788 -0.0565 0.1399 0.037 Uiso 1 1 calc R U . . .
H472 H 0.3687 -0.0237 0.1116 0.037 Uiso 1 1 calc R U . . .
C450 C 0.4330(8) 0.0314(6) 0.1419(3) 0.030(3) Uani 1 1 d D U . . .
H473 H 0.4170 0.0719 0.1348 0.036 Uiso 1 1 calc R U . . .
H474 H 0.4354 0.0344 0.1617 0.036 Uiso 1 1 calc R U . . .
C451 C 0.5182(8) 0.0157(6) 0.1342(3) 0.037(3) Uani 1 1 d D U . . .
H475 H 0.5156 0.0128 0.1144 0.045 Uiso 1 1 calc R U . . .
H476 H 0.5339 -0.0249 0.1412 0.045 Uiso 1 1 calc R U . . .
C452 C 0.5844(10) 0.0633(8) 0.1448(4) 0.051(4) Uani 1 1 d D U . . .
H477 H 0.5683 0.1042 0.1382 0.061 Uiso 1 1 calc R U . . .
H478 H 0.5888 0.0653 0.1646 0.061 Uiso 1 1 calc R U . . .
C453 C 0.6677(11) 0.0466(11) 0.1359(5) 0.068(5) Uani 1 1 d D U . . .
H479 H 0.7090 0.0783 0.1424 0.102 Uiso 1 1 calc R U . . .
H480 H 0.6630 0.0440 0.1163 0.102 Uiso 1 1 calc R U . . .
H481 H 0.6847 0.0070 0.1431 0.102 Uiso 1 1 calc R U . . .
C454 C 0.1307(12) -0.0098(7) 0.1906(3) 0.040(3) Uani 1 1 d D U . . .
H482 H 0.0714 -0.0200 0.1857 0.048 Uiso 1 1 calc R U . . .
H483 H 0.1584 -0.0472 0.1974 0.048 Uiso 1 1 calc R U . . .
C455 C 0.1397(9) 0.0402(6) 0.2126(3) 0.034(3) Uani 1 1 d D U . . .
H484 H 0.1987 0.0457 0.2195 0.041 Uiso 1 1 calc R U . . .
H485 H 0.1201 0.0796 0.2050 0.041 Uiso 1 1 calc R U . . .
C456 C 0.0901(9) 0.0237(7) 0.2354(3) 0.036(3) Uani 1 1 d D U . . .
H486 H 0.0310 0.0190 0.2284 0.043 Uiso 1 1 calc R U . . .
H487 H 0.1088 -0.0161 0.2426 0.043 Uiso 1 1 calc R U . . .
C457 C 0.0996(11) 0.0724(8) 0.2577(3) 0.046(4) Uani 1 1 d D U . . .
H488 H 0.0864 0.1130 0.2501 0.056 Uiso 1 1 calc R U . . .
H489 H 0.1577 0.0740 0.2660 0.056 Uiso 1 1 calc R U . . .
C458 C 0.0428(15) 0.0586(11) 0.2791(4) 0.068(6) Uani 1 1 d D U . . .
H490 H 0.0487 0.0915 0.2928 0.102 Uiso 1 1 calc R U . . .
H491 H 0.0578 0.0195 0.2872 0.102 Uiso 1 1 calc R U . . .
H492 H -0.0146 0.0562 0.2708 0.102 Uiso 1 1 calc R U . . .
C459 C 0.5598(10) -0.0289(6) 0.2098(3) 0.033(3) Uani 1 1 d D U . . .
H493 H 0.5987 0.0024 0.2043 0.040 Uiso 1 1 calc R U . . .
H494 H 0.5115 -0.0322 0.1961 0.040 Uiso 1 1 calc R U . . .
C460 C 0.6023(12) -0.0910(7) 0.2125(3) 0.045(4) Uani 1 1 d D U . . .
H495 H 0.6575 -0.0852 0.2228 0.055 Uiso 1 1 calc R U . . .
H496 H 0.5692 -0.1190 0.2225 0.055 Uiso 1 1 calc R U . . .
C461 C 0.6118(16) -0.1196(8) 0.1854(4) 0.067(6) Uani 1 1 d D U . . .
H497 H 0.6501 -0.0940 0.1762 0.081 Uiso 1 1 calc R U . . .
H498 H 0.5576 -0.1212 0.1744 0.081 Uiso 1 1 calc R U . . .
C462 C 0.6457(13) -0.1852(8) 0.1883(4) 0.068(5) Uani 1 1 d D U . . .
H499 H 0.7000 -0.1839 0.1993 0.081 Uiso 1 1 calc R U . . .
H500 H 0.6074 -0.2111 0.1973 0.081 Uiso 1 1 calc R U . . .
C463 C 0.6546(19) -0.2123(10) 0.1608(5) 0.083(7) Uani 1 1 d D U . . .
H501 H 0.6775 -0.2535 0.1626 0.125 Uiso 1 1 calc R U . . .
H502 H 0.6918 -0.1861 0.1518 0.125 Uiso 1 1 calc R U . . .
H503 H 0.6003 -0.2149 0.1502 0.125 Uiso 1 1 calc R U . . .
C464 C 0.3341(9) -0.0303(8) 0.2696(3) 0.035(3) Uani 1 1 d D U . . .
H504 H 0.3262 -0.0737 0.2633 0.042 Uiso 1 1 calc R U . . .
H505 H 0.2948 -0.0056 0.2581 0.042 Uiso 1 1 calc R U . . .
C465 C 0.3127(8) -0.0250(8) 0.2979(3) 0.036(3) Uani 1 1 d D U . . .
H506 H 0.3182 0.0187 0.3038 0.044 Uiso 1 1 calc R U . . .
H507 H 0.3534 -0.0482 0.3095 0.044 Uiso 1 1 calc R U . . .
C466 C 0.2270(9) -0.0480(7) 0.3018(3) 0.038(3) Uani 1 1 d D U . . .
H508 H 0.2219 -0.0919 0.2962 0.045 Uiso 1 1 calc R U . . .
H509 H 0.1863 -0.0254 0.2899 0.045 Uiso 1 1 calc R U . . .
C467 C 0.2053(10) -0.0411(7) 0.3303(3) 0.042(4) Uani 1 1 d D U . . .
H510 H 0.2115 0.0027 0.3360 0.050 Uiso 1 1 calc R U . . .
H511 H 0.1466 -0.0532 0.3306 0.050 Uiso 1 1 calc R U . . .
C468 C 0.2574(14) -0.0786(10) 0.3503(4) 0.063(6) Uani 1 1 d D U . . .
H512 H 0.2366 -0.0748 0.3678 0.095 Uiso 1 1 calc R U . . .
H513 H 0.3148 -0.0637 0.3518 0.095 Uiso 1 1 calc R U . . .
H514 H 0.2547 -0.1218 0.3442 0.095 Uiso 1 1 calc R U . . .
C469 C 0.8068(10) 0.1333(7) 0.3051(3) 0.036(3) Uani 1 1 d D U . . .
H515 H 0.8316 0.0969 0.2972 0.044 Uiso 1 1 calc R U . . .
H516 H 0.8391 0.1430 0.3226 0.044 Uiso 1 1 calc R U . . .
C470 C 0.8143(8) 0.1878(7) 0.2867(3) 0.036(4) Uani 1 1 d D U . . .
H517 H 0.7793 0.1795 0.2696 0.043 Uiso 1 1 calc R U . . .
H518 H 0.7935 0.2250 0.2952 0.043 Uiso 1 1 calc R U . . .
C471 C 0.9029(8) 0.1998(7) 0.2810(4) 0.040(4) Uani 1 1 d D U . . .
H519 H 0.9212 0.1642 0.2707 0.047 Uiso 1 1 calc R U . . .
H520 H 0.9388 0.2027 0.2983 0.047 Uiso 1 1 calc R U . . .
C472 C 0.9157(8) 0.2582(7) 0.2655(4) 0.040(4) Uani 1 1 d D U . . .
H521 H 0.8788 0.2558 0.2484 0.048 Uiso 1 1 calc R U . . .
H522 H 0.8992 0.2940 0.2760 0.048 Uiso 1 1 calc R U . . .
C473 C 1.0039(9) 0.2687(7) 0.2592(4) 0.042(4) Uani 1 1 d D U . . .
H523 H 1.0075 0.3069 0.2496 0.063 Uiso 1 1 calc R U . . .
H524 H 1.0202 0.2343 0.2481 0.063 Uiso 1 1 calc R U . . .
H525 H 1.0410 0.2716 0.2759 0.063 Uiso 1 1 calc R U . . .
C474 C 0.5634(8) 0.1497(8) 0.3601(3) 0.035(3) Uani 1 1 d D U . . .
H526 H 0.6018 0.1429 0.3764 0.042 Uiso 1 1 calc R U . . .
H527 H 0.5579 0.1945 0.3581 0.042 Uiso 1 1 calc R U . . .
C475 C 0.4796(8) 0.1221(7) 0.3639(3) 0.036(3) Uani 1 1 d D U . . .
H528 H 0.4680 0.1318 0.3824 0.043 Uiso 1 1 calc R U . . .
H529 H 0.4826 0.0770 0.3620 0.043 Uiso 1 1 calc R U . . .
C476 C 0.4073(7) 0.1434(8) 0.3448(3) 0.033(3) Uani 1 1 d D U . . .
H530 H 0.4163 0.1308 0.3263 0.039 Uiso 1 1 calc R U . . .
H531 H 0.4062 0.1888 0.3457 0.039 Uiso 1 1 calc R U . . .
C477 C 0.3232(8) 0.1181(9) 0.3506(4) 0.046(4) Uani 1 1 d D U . . .
H532 H 0.3260 0.0728 0.3508 0.055 Uiso 1 1 calc R U . . .
H533 H 0.3137 0.1324 0.3688 0.055 Uiso 1 1 calc R U . . .
C478 C 0.2500(9) 0.1349(11) 0.3317(4) 0.054(5) Uani 1 1 d D U . . .
H534 H 0.2000 0.1154 0.3371 0.081 Uiso 1 1 calc R U . . .
H535 H 0.2579 0.1208 0.3135 0.081 Uiso 1 1 calc R U . . .
H536 H 0.2440 0.1796 0.3321 0.081 Uiso 1 1 calc R U . . .
C479 C 0.8386(9) 0.3655(7) 0.3221(3) 0.039(3) Uani 1 1 d D U . . .
C480 C 0.9216(8) 0.3846(7) 0.3370(3) 0.039(3) Uani 1 1 d D U . . .
H537 H 0.9268 0.4299 0.3370 0.047 Uiso 1 1 calc R U . . .
H538 H 0.9225 0.3724 0.3559 0.047 Uiso 1 1 calc R U . . .
C481 C 0.9951(8) 0.3578(9) 0.3258(4) 0.051(4) Uani 1 1 d D U . . .
H539 H 0.9940 0.3692 0.3069 0.061 Uiso 1 1 calc R U . . .
H540 H 0.9911 0.3125 0.3263 0.061 Uiso 1 1 calc R U . . .
C482 C 1.0774(9) 0.3795(13) 0.3410(5) 0.075(7) Uani 1 1 d D U . . .
H541 H 1.0804 0.4249 0.3417 0.090 Uiso 1 1 calc R U . . .
H542 H 1.0813 0.3652 0.3596 0.090 Uiso 1 1 calc R U . . .
C483 C 1.1489(12) 0.3546(13) 0.3273(5) 0.073(7) Uani 1 1 d D U . . .
H543 H 1.2009 0.3725 0.3360 0.110 Uiso 1 1 calc R U . . .
H544 H 1.1420 0.3654 0.3084 0.110 Uiso 1 1 calc R U . . .
H545 H 1.1499 0.3099 0.3287 0.110 Uiso 1 1 calc R U . . .
C484 C 0.5921(11) 0.3629(10) 0.3757(4) 0.059(5) Uani 1 1 d D U . . .
H546 H 0.6131 0.3209 0.3782 0.071 Uiso 1 1 calc R U . . .
H547 H 0.5940 0.3833 0.3936 0.071 Uiso 1 1 calc R U . . .
C485 C 0.5037(11) 0.3590(12) 0.3631(5) 0.070(6) Uani 1 1 d D U . . .
H548 H 0.4821 0.4009 0.3608 0.084 Uiso 1 1 calc R U . . .
H549 H 0.5014 0.3388 0.3452 0.084 Uiso 1 1 calc R U . . .
C486 C 0.4507(13) 0.3235(10) 0.3801(5) 0.076(5) Uani 1 1 d D U . . .
H550 H 0.4563 0.3425 0.3983 0.091 Uiso 1 1 calc R U . . .
H551 H 0.4715 0.2812 0.3816 0.091 Uiso 1 1 calc R U . . .
C487 C 0.3595(14) 0.3205(18) 0.3693(7) 0.116(8) Uani 1 1 d D U . . .
H552 H 0.3524 0.3015 0.3511 0.139 Uiso 1 1 calc R U . . .
H553 H 0.3367 0.3623 0.3684 0.139 Uiso 1 1 calc R U . . .
C488 C 0.314(2) 0.2815(18) 0.3884(7) 0.132(9) Uiso 1 1 d D U . . .
H554 H 0.2566 0.2754 0.3811 0.198 Uiso 1 1 calc R U . . .
H555 H 0.3172 0.3027 0.4059 0.198 Uiso 1 1 calc R U . . .
H556 H 0.3410 0.2416 0.3904 0.198 Uiso 1 1 calc R U . . .
C489 C 0.7299(10) 0.6242(7) 0.2715(3) 0.032(3) Uani 1 1 d D U . . .
H557 H 0.7056 0.6628 0.2647 0.038 Uiso 1 1 calc R U . . .
H558 H 0.7886 0.6327 0.2781 0.038 Uiso 1 1 calc R U . . .
C490 C 0.7248(11) 0.5770(7) 0.2493(3) 0.039(4) Uani 1 1 d D U . . .
H559 H 0.6661 0.5682 0.2428 0.047 Uiso 1 1 calc R U . . .
H560 H 0.7495 0.5385 0.2561 0.047 Uiso 1 1 calc R U . . .
C491 C 0.7698(10) 0.5988(7) 0.2262(2) 0.034(3) Uani 1 1 d D U . . .
H561 H 0.7462 0.6381 0.2199 0.041 Uiso 1 1 calc R U . . .
H562 H 0.8287 0.6065 0.2327 0.041 Uiso 1 1 calc R U . . .
C492 C 0.7637(11) 0.5529(8) 0.2029(3) 0.043(4) Uani 1 1 d D U . . .
H563 H 0.7049 0.5441 0.1965 0.052 Uiso 1 1 calc R U . . .
H564 H 0.7893 0.5140 0.2088 0.052 Uiso 1 1 calc R U . . .
C493 C 0.8073(12) 0.5780(9) 0.1802(3) 0.046(4) Uani 1 1 d D U . . .
H565 H 0.8033 0.5478 0.1653 0.068 Uiso 1 1 calc R U . . .
H566 H 0.8656 0.5864 0.1865 0.068 Uiso 1 1 calc R U . . .
H567 H 0.7811 0.6161 0.1741 0.068 Uiso 1 1 calc R U . . .
C494 C 0.4720(10) 0.6250(8) 0.3223(3) 0.042(3) Uani 1 1 d D U . . .
H568 H 0.4789 0.6655 0.3318 0.050 Uiso 1 1 calc R U . . .
H569 H 0.4421 0.6319 0.3045 0.050 Uiso 1 1 calc R U . . .
C495 C 0.4174(16) 0.5860(10) 0.3373(5) 0.077(4) Uani 1 1 d D U . . .
H570 H 0.3644 0.6070 0.3385 0.093 Uiso 1 1 calc R U . . .
H571 H 0.4441 0.5809 0.3557 0.093 Uiso 1 1 calc R U . . .
C496 C 0.4004(17) 0.5230(10) 0.3237(5) 0.086(5) Uani 1 1 d D U . . .
H572 H 0.4498 0.4974 0.3272 0.103 Uiso 1 1 calc R U . . .
H573 H 0.3893 0.5277 0.3041 0.103 Uiso 1 1 calc R U . . .
C497 C 0.3264(16) 0.4910(13) 0.3340(5) 0.093(5) Uiso 1 1 d D U . . .
H574 H 0.2755 0.5133 0.3280 0.112 Uiso 1 1 calc R U . . .
H575 H 0.3203 0.4488 0.3263 0.112 Uiso 1 1 calc R U . . .
C498 C 0.337(2) 0.4887(18) 0.3642(5) 0.132(9) Uiso 1 1 d D U . . .
H576 H 0.2978 0.4583 0.3699 0.198 Uiso 1 1 calc R U . . .
H577 H 0.3256 0.5292 0.3718 0.198 Uiso 1 1 calc R U . . .
H578 H 0.3933 0.4772 0.3704 0.198 Uiso 1 1 calc R U . . .
C499 C 0.5276(10) 0.6217(8) 0.1846(3) 0.039(3) Uani 1 1 d D U . . .
H579 H 0.5621 0.6052 0.2001 0.047 Uiso 1 1 calc R U . . .
H580 H 0.5372 0.6667 0.1850 0.047 Uiso 1 1 calc R U . . .
C500 C 0.5583(12) 0.5948(7) 0.1588(3) 0.044(4) Uani 1 1 d D U . . .
H581 H 0.6193 0.5925 0.1614 0.053 Uiso 1 1 calc R U . . .
H582 H 0.5357 0.5525 0.1555 0.053 Uiso 1 1 calc R U . . .
C501 C 0.5331(11) 0.6324(7) 0.1346(3) 0.040(4) Uani 1 1 d D U . . .
H583 H 0.5607 0.6733 0.1373 0.048 Uiso 1 1 calc R U . . .
H584 H 0.4728 0.6387 0.1334 0.048 Uiso 1 1 calc R U . . .
C502 C 0.5535(10) 0.6047(7) 0.1082(3) 0.039(3) Uani 1 1 d D U . . .
H585 H 0.6136 0.5981 0.1091 0.047 Uiso 1 1 calc R U . . .
H586 H 0.5247 0.5645 0.1048 0.047 Uiso 1 1 calc R U . . .
C503 C 0.5271(10) 0.6467(10) 0.0856(3) 0.054(5) Uani 1 1 d D U . . .
H587 H 0.5406 0.6283 0.0687 0.081 Uiso 1 1 calc R U . . .
H588 H 0.5562 0.6864 0.0889 0.081 Uiso 1 1 calc R U . . .
H589 H 0.4674 0.6528 0.0846 0.081 Uiso 1 1 calc R U . . .
C504 C 0.3030(12) 0.6225(7) 0.2453(4) 0.044(4) Uani 1 1 d D U . . .
H590 H 0.3461 0.6078 0.2590 0.052 Uiso 1 1 calc R U . . .
H591 H 0.2520 0.5982 0.2467 0.052 Uiso 1 1 calc R U . . .
C505 C 0.2866(11) 0.6896(7) 0.2518(4) 0.050(4) Uani 1 1 d D U . . .
H592 H 0.3398 0.7128 0.2547 0.059 Uiso 1 1 calc R U . . .
H593 H 0.2527 0.7074 0.2365 0.059 Uiso 1 1 calc R U . . .
C506 C 0.2421(11) 0.6962(9) 0.2767(4) 0.065(5) Uani 1 1 d D U . . .
H594 H 0.2693 0.6702 0.2908 0.078 Uiso 1 1 calc R U . . .
H595 H 0.1844 0.6808 0.2724 0.078 Uiso 1 1 calc R U . . .
C507 C 0.2409(13) 0.7618(11) 0.2875(6) 0.087(7) Uani 1 1 d D U . . .
H596 H 0.2084 0.7630 0.3031 0.105 Uiso 1 1 calc R U . . .
H597 H 0.2128 0.7877 0.2736 0.105 Uiso 1 1 calc R U . . .
C508 C 0.3271(13) 0.7885(12) 0.2962(6) 0.080(8) Uani 1 1 d D U . . .
H598 H 0.3228 0.8312 0.3023 0.121 Uiso 1 1 calc R U . . .
H599 H 0.3599 0.7867 0.2810 0.121 Uiso 1 1 calc R U . . .
H600 H 0.3539 0.7646 0.3108 0.121 Uiso 1 1 calc R U . . .
C509 C 0.2768(8) 0.4644(7) 0.0909(3) 0.029(3) Uani 1 1 d D U . . .
H601 H 0.2405 0.4835 0.0764 0.035 Uiso 1 1 calc R U . . .
H602 H 0.2693 0.4193 0.0886 0.035 Uiso 1 1 calc R U . . .
C510 C 0.3661(8) 0.4813(7) 0.0878(3) 0.028(3) Uani 1 1 d D U . . .
H603 H 0.3736 0.5264 0.0888 0.033 Uiso 1 1 calc R U . . .
H604 H 0.4030 0.4637 0.1025 0.033 Uiso 1 1 calc R U . . .
C511 C 0.3888(9) 0.4568(7) 0.0611(3) 0.036(3) Uani 1 1 d D U . . .
H605 H 0.3770 0.4121 0.0601 0.043 Uiso 1 1 calc R U . . .
H606 H 0.3514 0.4755 0.0468 0.043 Uiso 1 1 calc R U . . .
C512 C 0.4754(10) 0.4668(10) 0.0547(3) 0.053(5) Uani 1 1 d D U . . .
H607 H 0.5132 0.4464 0.0684 0.063 Uiso 1 1 calc R U . . .
H608 H 0.4885 0.5113 0.0563 0.063 Uiso 1 1 calc R U . . .
C513 C 0.4930(12) 0.4435(10) 0.0272(3) 0.049(4) Uani 1 1 d D U . . .
H609 H 0.5502 0.4538 0.0245 0.074 Uiso 1 1 calc R U . . .
H610 H 0.4554 0.4627 0.0134 0.074 Uiso 1 1 calc R U . . .
H611 H 0.4847 0.3988 0.0259 0.074 Uiso 1 1 calc R U . . .
C514 C 0.0609(10) 0.4518(9) 0.1550(3) 0.043(4) Uani 1 1 d D U . . .
H612 H 0.0182 0.4556 0.1396 0.051 Uiso 1 1 calc R U . . .
H613 H 0.0690 0.4075 0.1579 0.051 Uiso 1 1 calc R U . . .
C515 C 0.0284(9) 0.4797(7) 0.1794(3) 0.036(3) Uani 1 1 d D U . . .
H614 H 0.0165 0.5234 0.1761 0.044 Uiso 1 1 calc R U . . .
H615 H 0.0721 0.4783 0.1947 0.044 Uiso 1 1 calc R U . . .
C516 C -0.0496(10) 0.4480(7) 0.1871(5) 0.055(5) Uani 1 1 d D U . . .
H616 H -0.0720 0.4733 0.2011 0.066 Uiso 1 1 calc R U . . .
H617 H -0.0916 0.4460 0.1713 0.066 Uiso 1 1 calc R U . . .
C517 C -0.0365(11) 0.3835(8) 0.1973(5) 0.068(6) Uani 1 1 d D U . . .
H618 H -0.0010 0.3852 0.2146 0.081 Uiso 1 1 calc R U . . .
H619 H -0.0083 0.3588 0.1843 0.081 Uiso 1 1 calc R U . . .
C518 C -0.1204(12) 0.3533(11) 0.2009(6) 0.080(7) Uani 1 1 d D U . . .
H620 H -0.1125 0.3101 0.2053 0.119 Uiso 1 1 calc R U . . .
H621 H -0.1576 0.3559 0.1843 0.119 Uiso 1 1 calc R U . . .
H622 H -0.1447 0.3746 0.2155 0.119 Uiso 1 1 calc R U . . .
C519 C 0.2440(7) 0.2364(6) 0.0755(3) 0.023(2) Uani 1 1 d D U . . .
H623 H 0.2143 0.2708 0.0666 0.027 Uiso 1 1 calc R U . . .
H624 H 0.2554 0.2059 0.0615 0.027 Uiso 1 1 calc R U . . .
C520 C 0.3256(7) 0.2603(6) 0.0903(3) 0.025(3) Uani 1 1 d D U . . .
H625 H 0.3150 0.2983 0.1004 0.029 Uiso 1 1 calc R U . . .
H626 H 0.3464 0.2296 0.1034 0.029 Uiso 1 1 calc R U . . .
C521 C 0.3921(7) 0.2738(6) 0.0724(3) 0.027(3) Uani 1 1 d D U . . .
H627 H 0.3725 0.3055 0.0596 0.033 Uiso 1 1 calc R U . . .
H628 H 0.4028 0.2362 0.0620 0.033 Uiso 1 1 calc R U . . .
C522 C 0.4730(8) 0.2965(8) 0.0887(3) 0.035(3) Uani 1 1 d D U . . .
H629 H 0.4643 0.3369 0.0973 0.042 Uiso 1 1 calc R U . . .
H630 H 0.4892 0.2673 0.1030 0.042 Uiso 1 1 calc R U . . .
C523 C 0.5426(9) 0.3022(8) 0.0705(3) 0.040(4) Uani 1 1 d D U . . .
H631 H 0.5931 0.3179 0.0811 0.060 Uiso 1 1 calc R U . . .
H632 H 0.5261 0.3305 0.0562 0.060 Uiso 1 1 calc R U . . .
H633 H 0.5529 0.2618 0.0627 0.060 Uiso 1 1 calc R U . . .
C524 C 0.0090(10) 0.2466(9) 0.1341(5) 0.076(4) Uani 1 1 d D U . . .
H634 H 0.0102 0.2406 0.1535 0.092 Uiso 1 1 calc R U . . .
H635 H 0.0146 0.2911 0.1311 0.092 Uiso 1 1 calc R U . . .
C525 C -0.0719(10) 0.2228(10) 0.1200(5) 0.085(4) Uani 1 1 d D U . . .
H636 H -0.0721 0.2305 0.1007 0.102 Uiso 1 1 calc R U . . .
H637 H -0.0738 0.1778 0.1220 0.102 Uiso 1 1 calc R U . . .
C526 C -0.1498(10) 0.2480(11) 0.1288(5) 0.092(4) Uani 1 1 d D U . . .
H638 H -0.1538 0.2916 0.1238 0.110 Uiso 1 1 calc R U . . .
H639 H -0.1464 0.2468 0.1486 0.110 Uiso 1 1 calc R U . . .
C527 C -0.2296(11) 0.2132(11) 0.1167(5) 0.096(4) Uani 1 1 d D U . . .
H640 H -0.2399 0.2209 0.0973 0.115 Uiso 1 1 calc R U . . .
H641 H -0.2231 0.1686 0.1190 0.115 Uiso 1 1 calc R U . . .
C528 C -0.3018(13) 0.2356(13) 0.1307(6) 0.099(6) Uani 1 1 d D U . . .
H642 H -0.3071 0.2799 0.1287 0.149 Uiso 1 1 calc R U . . .
H643 H -0.2922 0.2264 0.1497 0.149 Uiso 1 1 calc R U . . .
H644 H -0.3527 0.2147 0.1227 0.149 Uiso 1 1 calc R U . . .
Cu13 Cu 0.73653(16) 1.06753(11) 0.42085(5) 0.0340(5) Uani 1 1 d . U . . .
Cu14 Cu 1.15370(12) 1.00247(9) 0.58351(4) 0.0242(5) Uani 1 1 d . U . . .
Cu15 Cu 1.06552(13) 0.54767(9) 0.54260(4) 0.0270(5) Uani 1 1 d . U . . .
Cu16 Cu 0.65056(15) 0.61235(10) 0.38032(5) 0.0339(5) Uani 1 1 d . U . . .
C601 C 0.7813(14) 1.1195(10) 0.4733(4) 0.054(4) Uani 1 1 d . U . . .
O601 O 0.8481(8) 1.0948(6) 0.4229(2) 0.042(3) Uani 1 1 d . U . . .
C602 C 0.8653(12) 1.1327(8) 0.4665(3) 0.042(3) Uani 1 1 d . U . . .
O602 O 0.7247(8) 1.0963(6) 0.4560(2) 0.041(2) Uani 1 1 d . U . . .
C603 C 0.8919(13) 1.1208(9) 0.4448(4) 0.049(4) Uani 1 1 d . U . . .
O603 O 0.7548(7) 1.0376(5) 0.3862(2) 0.033(2) Uani 1 1 d . U . . .
C604 C 0.9184(14) 1.1662(8) 0.4904(4) 0.054(3) Uani 1 1 d . U . . .
O604 O 0.6255(8) 1.0406(6) 0.4160(2) 0.045(3) Uani 1 1 d . U . . .
C605 C 0.9324(15) 1.2300(8) 0.4935(4) 0.058(3) Uani 1 1 d . U . . .
H645 H 0.8980 1.2568 0.4828 0.069 Uiso 1 1 calc R U . . .
O605 O 1.2389(6) 0.9482(4) 0.5771(2) 0.0262(19) Uani 1 1 d . U . . .
C606 C 0.9963(14) 1.2549(8) 0.5119(4) 0.059(3) Uani 1 1 d . U . . .
H646 H 1.0120 1.2970 0.5112 0.071 Uiso 1 1 calc R U . . .
O606 O 1.1012(6) 0.9440(4) 0.6032(2) 0.0233(18) Uani 1 1 d . U . . .
C607 C 1.0343(15) 1.2197(8) 0.5301(4) 0.057(3) Uani 1 1 d . U . . .
H647 H 1.0677 1.2383 0.5449 0.068 Uiso 1 1 calc R U . . .
O607 O 1.1916(7) 1.0561(5) 0.5572(2) 0.035(2) Uani 1 1 d . U . . .
C608 C 1.0266(14) 1.1542(8) 0.5282(4) 0.053(3) Uani 1 1 d . U . . .
O608 O 1.0651(6) 1.0570(4) 0.5880(2) 0.0241(18) Uani 1 1 d . U . . .
C609 C 0.9671(14) 1.1283(8) 0.5076(4) 0.053(3) Uani 1 1 d . U . . .
H648 H 0.9608 1.0850 0.5056 0.063 Uiso 1 1 calc R U . . .
O609 O 1.0778(7) 0.5192(5) 0.5079(2) 0.038(2) Uani 1 1 d . U . . .
C610 C 1.0341(10) 1.0947(6) 0.5694(3) 0.028(2) Uani 1 1 d . U . . .
O610 O 0.9544(7) 0.5202(5) 0.5396(2) 0.037(2) Uani 1 1 d . U . . .
C611 C 1.0704(11) 1.1132(8) 0.5488(3) 0.036(3) Uani 1 1 d . U . . .
O611 O 1.1800(6) 0.5752(5) 0.5472(2) 0.0290(19) Uani 1 1 d . U . . .
C612 C 1.1459(11) 1.0959(7) 0.5444(3) 0.037(3) Uani 1 1 d . U . . .
O612 O 1.0485(7) 0.5787(5) 0.5771(2) 0.030(2) Uani 1 1 d . U . . .
C613 C 1.1259(8) 0.8895(6) 0.6100(3) 0.024(3) Uani 1 1 d . U . . .
O613 O 0.7024(7) 0.6731(5) 0.3598(2) 0.036(2) Uani 1 1 d . U . . .
C614 C 1.2001(9) 0.8622(6) 0.6028(3) 0.028(3) Uani 1 1 d . U . . .
O614 O 0.5643(8) 0.6672(5) 0.3866(3) 0.041(2) Uani 1 1 d . U . . .
C615 C 1.2514(8) 0.8942(6) 0.5858(3) 0.021(2) Uani 1 1 d . U . . .
O615 O 0.7408(8) 0.5592(6) 0.3754(2) 0.045(3) Uani 1 1 d . U . . .
C616 C 1.2228(9) 0.8008(7) 0.6127(3) 0.028(3) Uani 1 1 d . U . . .
O616 O 0.6109(8) 0.5609(6) 0.4060(3) 0.048(3) Uani 1 1 d . U . . .
C617 C 1.2733(8) 0.7910(7) 0.6351(3) 0.027(3) Uani 1 1 d . U . . .
H649 H 1.2945 0.8251 0.6460 0.032 Uiso 1 1 calc R U . . .
C618 C 1.2952(8) 0.7322(6) 0.6427(3) 0.024(3) Uani 1 1 d . U . . .
H650 H 1.3317 0.7264 0.6585 0.029 Uiso 1 1 calc R U . . .
C619 C 1.2636(9) 0.6823(7) 0.6272(3) 0.025(3) Uani 1 1 d . U . . .
H651 H 1.2775 0.6420 0.6325 0.030 Uiso 1 1 calc R U . . .
C620 C 1.2098(9) 0.6910(6) 0.6029(3) 0.024(2) Uani 1 1 d . U . . .
C621 C 1.1903(10) 0.7501(7) 0.5954(3) 0.033(3) Uani 1 1 d . U . . .
H652 H 1.1563 0.7572 0.5792 0.040 Uiso 1 1 calc R U . . .
C622 C 1.0897(9) 0.6189(6) 0.5910(3) 0.024(2) Uani 1 1 d . U . . .
C623 C 1.1711(10) 0.6383(7) 0.5862(3) 0.030(3) Uani 1 1 d . U . . .
C624 C 1.2097(10) 0.6144(7) 0.5651(3) 0.032(3) Uani 1 1 d . U . . .
C625 C 0.9127(10) 0.4942(8) 0.5210(3) 0.035(3) Uani 1 1 d . U . . .
C626 C 0.9435(10) 0.4786(7) 0.4950(3) 0.034(2) Uani 1 1 d . U . . .
C627 C 1.0209(10) 0.4934(7) 0.4919(3) 0.034(3) Uani 1 1 d . U . . .
C628 C 0.8792(12) 0.4515(9) 0.4749(4) 0.046(3) Uani 1 1 d . U . . .
C629 C 0.8681(16) 0.3887(9) 0.4745(5) 0.067(6) Uani 1 1 d . U . . .
H653 H 0.8459 0.3775 0.4913 0.080 Uiso 1 1 calc R U . . .
H654 H 0.9231 0.3699 0.4746 0.080 Uiso 1 1 calc R U . . .
C630 C 0.8154(17) 0.3613(10) 0.4527(5) 0.079(8) Uani 1 1 d . U . . .
H655 H 0.8137 0.3180 0.4503 0.094 Uiso 1 1 calc R U . . .
C631 C 0.7654(14) 0.3979(9) 0.4347(4) 0.056(5) Uani 1 1 d . U . . .
H656 H 0.7220 0.3796 0.4227 0.068 Uiso 1 1 calc R U . . .
C632 C 0.7809(12) 0.4607(8) 0.4347(3) 0.040(3) Uani 1 1 d . U . . .
C633 C 0.8343(11) 0.4854(8) 0.4552(3) 0.039(3) Uani 1 1 d . U . . .
H657 H 0.8414 0.5287 0.4561 0.047 Uiso 1 1 calc R U . . .
C634 C 0.6480(11) 0.5225(7) 0.4210(4) 0.041(3) Uani 1 1 d . U . . .
C635 C 0.7320(12) 0.5016(8) 0.4159(4) 0.041(3) Uani 1 1 d . U . . .
C636 C 0.7696(10) 0.5181(9) 0.3920(3) 0.040(3) Uani 1 1 d . U . . .
C637 C 0.5549(10) 0.7233(8) 0.3782(4) 0.040(3) Uani 1 1 d . U . . .
C638 C 0.6028(9) 0.7485(6) 0.3604(3) 0.030(2) Uani 1 1 d . U . . .
C639 C 0.6767(10) 0.7244(8) 0.3539(3) 0.035(3) Uani 1 1 d . U . . .
C640 C 0.5802(9) 0.8136(7) 0.3520(3) 0.027(3) Uani 1 1 d . U . . .
C641 C 0.5264(9) 0.8228(7) 0.3286(3) 0.029(3) Uani 1 1 d . U . . .
H658 H 0.5045 0.7892 0.3175 0.034 Uiso 1 1 calc R U . . .
C642 C 0.5064(10) 0.8828(7) 0.3224(4) 0.035(3) Uani 1 1 d . U . . .
H659 H 0.4680 0.8889 0.3071 0.042 Uiso 1 1 calc R U . . .
C643 C 0.5384(10) 0.9347(7) 0.3370(3) 0.031(3) Uani 1 1 d . U . . .
H660 H 0.5240 0.9747 0.3313 0.037 Uiso 1 1 calc R U . . .
C644 C 0.5902(10) 0.9264(7) 0.3592(3) 0.033(3) Uani 1 1 d . U . . .
C645 C 0.6099(9) 0.8661(6) 0.3656(3) 0.025(3) Uani 1 1 d . U . . .
H661 H 0.6481 0.8608 0.3810 0.029 Uiso 1 1 calc R U . . .
C646 C 0.5902(9) 1.0029(7) 0.3987(3) 0.029(2) Uani 1 1 d . U . . .
C647 C 0.6312(9) 0.9781(6) 0.3772(3) 0.027(2) Uani 1 1 d . U . . .
C648 C 0.7083(10) 0.9990(7) 0.3715(3) 0.031(3) Uani 1 1 d . U . . .
C649 C 0.7554(14) 1.1398(10) 0.4995(4) 0.067(4) Uani 1 1 d D U . . .
H662 H 0.8048 1.1424 0.5128 0.080 Uiso 1 1 calc R U . . .
H663 H 0.7176 1.1082 0.5054 0.080 Uiso 1 1 calc R U . . .
C650 C 0.7122(19) 1.2017(11) 0.4993(5) 0.093(5) Uani 1 1 d D U . . .
H664 H 0.7459 1.2316 0.4905 0.111 Uiso 1 1 calc R U . . .
H665 H 0.6583 1.1969 0.4881 0.111 Uiso 1 1 calc R U . . .
C651 C 0.6967(18) 1.2290(12) 0.5263(5) 0.097(5) Uani 1 1 d D U . . .
H666 H 0.7488 1.2474 0.5353 0.117 Uiso 1 1 calc R U . . .
H667 H 0.6789 1.1960 0.5377 0.117 Uiso 1 1 calc R U . . .
C652 C 0.6291(18) 1.2792(13) 0.5235(6) 0.104(5) Uiso 1 1 d D U . . .
H668 H 0.6359 1.3038 0.5076 0.125 Uiso 1 1 calc R U . . .
H669 H 0.5737 1.2592 0.5208 0.125 Uiso 1 1 calc R U . . .
C653 C 0.636(3) 1.3204(17) 0.5479(7) 0.161(11) Uiso 1 1 d D U . . .
H670 H 0.5853 1.3446 0.5478 0.241 Uiso 1 1 calc R U . . .
H671 H 0.6836 1.3481 0.5479 0.241 Uiso 1 1 calc R U . . .
H672 H 0.6418 1.2956 0.5639 0.241 Uiso 1 1 calc R U . . .
C654 C 0.9862(15) 1.1262(16) 0.4402(4) 0.089(8) Uani 1 1 d D U . . .
H673 H 1.0133 1.1594 0.4520 0.107 Uiso 1 1 calc R U . . .
H674 H 1.0138 1.0873 0.4450 0.107 Uiso 1 1 calc R U . . .
C655 C 0.9959(12) 1.1397(14) 0.4116(4) 0.075(7) Uani 1 1 d D U . . .
H675 H 0.9774 1.1029 0.4005 0.090 Uiso 1 1 calc R U . . .
H676 H 0.9583 1.1733 0.4060 0.090 Uiso 1 1 calc R U . . .
C656 C 1.0808(11) 1.1574(11) 0.4056(4) 0.067(5) Uani 1 1 d D U . . .
H677 H 1.1105 1.1192 0.4022 0.080 Uiso 1 1 calc R U . . .
H678 H 1.1100 1.1778 0.4218 0.080 Uiso 1 1 calc R U . . .
C657 C 1.088(2) 1.1986(16) 0.3825(5) 0.130(11) Uani 1 1 d D U . . .
H679 H 1.0737 1.2405 0.3882 0.156 Uiso 1 1 calc R U . . .
H680 H 1.1470 1.2001 0.3792 0.156 Uiso 1 1 calc R U . . .
C658 C 1.0378(19) 1.1833(12) 0.3564(4) 0.088(8) Uani 1 1 d D U . . .
H681 H 1.0747 1.1735 0.3428 0.132 Uiso 1 1 calc R U . . .
H682 H 1.0041 1.2185 0.3508 0.132 Uiso 1 1 calc R U . . .
H683 H 1.0016 1.1478 0.3585 0.132 Uiso 1 1 calc R U . . .
C659 C 0.9494(9) 1.1176(6) 0.5764(4) 0.037(3) Uani 1 1 d D U . . .
H684 H 0.9527 1.1269 0.5958 0.044 Uiso 1 1 calc R U . . .
H685 H 0.9361 1.1560 0.5669 0.044 Uiso 1 1 calc R U . . .
C660 C 0.8798(9) 1.0695(8) 0.5685(4) 0.047(4) Uani 1 1 d D U . . .
H686 H 0.8751 1.0618 0.5489 0.057 Uiso 1 1 calc R U . . .
H687 H 0.8951 1.0305 0.5772 0.057 Uiso 1 1 calc R U . . .
C661 C 0.7955(12) 1.0890(13) 0.5763(9) 0.123(14) Uani 1 1 d D U . . .
H688 H 0.7794 1.1279 0.5676 0.148 Uiso 1 1 calc R U . . .
H689 H 0.7993 1.0962 0.5959 0.148 Uiso 1 1 calc R U . . .
C662 C 0.7296(15) 1.0388(13) 0.5676(6) 0.098(9) Uiso 1 1 d D . . . .
H690 H 0.7155 1.0387 0.5480 0.118 Uiso 1 1 calc R U . . .
H691 H 0.7513 0.9980 0.5726 0.118 Uiso 1 1 calc R U . . .
C663 C 0.653(2) 1.052(3) 0.5815(13) 0.25(3) Uiso 1 1 d D . . . .
H692 H 0.6075 1.0246 0.5737 0.377 Uiso 1 1 calc R U . . .
H693 H 0.6377 1.0945 0.5791 0.377 Uiso 1 1 calc R U . . .
H694 H 0.6649 1.0439 0.6006 0.377 Uiso 1 1 calc R U . . .
C664 C 1.1930(15) 1.1173(7) 0.5210(3) 0.053(4) Uani 1 1 d D U . . .
H695 H 1.1712 1.1570 0.5145 0.064 Uiso 1 1 calc R U . . .
H696 H 1.2524 1.1232 0.5273 0.064 Uiso 1 1 calc R U . . .
C665 C 1.1821(13) 1.0690(7) 0.4982(3) 0.050(4) Uani 1 1 d D U . . .
H697 H 1.1229 1.0652 0.4912 0.060 Uiso 1 1 calc R U . . .
H698 H 1.2000 1.0287 0.5051 0.060 Uiso 1 1 calc R U . . .
C666 C 1.2325(12) 1.0859(7) 0.4753(3) 0.050(4) Uani 1 1 d D U . . .
H699 H 1.2164 1.1272 0.4691 0.061 Uiso 1 1 calc R U . . .
H700 H 1.2918 1.0880 0.4822 0.061 Uiso 1 1 calc R U . . .
C667 C 1.2200(14) 1.0403(8) 0.4516(3) 0.060(5) Uani 1 1 d D U . . .
H701 H 1.2388 0.9997 0.4579 0.072 Uiso 1 1 calc R U . . .
H702 H 1.1600 1.0364 0.4458 0.072 Uiso 1 1 calc R U . . .
C668 C 1.2633(18) 1.0551(11) 0.4274(4) 0.081(7) Uani 1 1 d D U . . .
H703 H 1.2496 1.0233 0.4134 0.121 Uiso 1 1 calc R U . . .
H704 H 1.3232 1.0566 0.4324 0.121 Uiso 1 1 calc R U . . .
H705 H 1.2452 1.0950 0.4206 0.121 Uiso 1 1 calc R U . . .
C669 C 1.0695(8) 0.8520(7) 0.6261(4) 0.038(3) Uani 1 1 d D U . . .
H706 H 1.0761 0.8081 0.6216 0.046 Uiso 1 1 calc R U . . .
H707 H 1.0891 0.8583 0.6453 0.046 Uiso 1 1 calc R U . . .
C670 C 0.9814(9) 0.8653(12) 0.6223(6) 0.085(9) Uani 1 1 d D U . . .
H708 H 0.9639 0.8647 0.6028 0.102 Uiso 1 1 calc R U . . .
H709 H 0.9745 0.9077 0.6291 0.102 Uiso 1 1 calc R U . . .
C671 C 0.9231(8) 0.8246(8) 0.6349(3) 0.040(4) Uani 1 1 d D U . . .
H710 H 0.9536 0.8081 0.6512 0.049 Uiso 1 1 calc R U . . .
H711 H 0.9084 0.7893 0.6223 0.049 Uiso 1 1 calc R U . . .
C672 C 0.8433(10) 0.8505(9) 0.6427(5) 0.073(6) Uani 1 1 d D U . . .
H712 H 0.8205 0.8781 0.6285 0.088 Uiso 1 1 calc R U . . .
H713 H 0.8560 0.8757 0.6593 0.088 Uiso 1 1 calc R U . . .
C673 C 0.7767(15) 0.8026(13) 0.6471(8) 0.111(11) Uani 1 1 d D U . . .
H714 H 0.7275 0.8234 0.6521 0.167 Uiso 1 1 calc R U . . .
H715 H 0.7978 0.7756 0.6615 0.167 Uiso 1 1 calc R U . . .
H716 H 0.7621 0.7781 0.6306 0.167 Uiso 1 1 calc R U . . .
C674 C 1.3220(8) 0.8603(7) 0.5756(4) 0.039(3) Uani 1 1 d D U . . .
H717 H 1.3168 0.8160 0.5791 0.046 Uiso 1 1 calc R U . . .
H718 H 1.3209 0.8652 0.5561 0.046 Uiso 1 1 calc R U . . .
C675 C 1.4023(8) 0.8859(7) 0.5897(3) 0.038(3) Uani 1 1 d D U . . .
H719 H 1.4031 0.9308 0.5875 0.045 Uiso 1 1 calc R U . . .
H720 H 1.4026 0.8787 0.6091 0.045 Uiso 1 1 calc R U . . .
C676 C 1.4810(8) 0.8611(8) 0.5811(3) 0.050(4) Uani 1 1 d D U . . .
H721 H 1.4836 0.8719 0.5622 0.060 Uiso 1 1 calc R U . . .
H722 H 1.4780 0.8157 0.5816 0.060 Uiso 1 1 calc R U . . .
C677 C 1.5622(10) 0.8830(16) 0.5973(5) 0.095(9) Uani 1 1 d D U . . .
H723 H 1.5623 0.9282 0.5996 0.114 Uiso 1 1 calc R U . . .
H724 H 1.5659 0.8653 0.6154 0.114 Uiso 1 1 calc R U . . .
C678 C 1.6362(12) 0.8641(14) 0.5837(6) 0.088(8) Uani 1 1 d D U . . .
H725 H 1.6868 0.8798 0.5943 0.132 Uiso 1 1 calc R U . . .
H726 H 1.6322 0.8811 0.5658 0.132 Uiso 1 1 calc R U . . .
H727 H 1.6377 0.8193 0.5823 0.132 Uiso 1 1 calc R U . . .
C679 C 1.0571(8) 0.6416(7) 0.6164(3) 0.034(3) Uani 1 1 d D U . . .
H728 H 1.0948 0.6286 0.6320 0.041 Uiso 1 1 calc R U . . .
H729 H 1.0575 0.6871 0.6167 0.041 Uiso 1 1 calc R U . . .
C680 C 0.9710(8) 0.6189(7) 0.6196(3) 0.035(3) Uani 1 1 d D U . . .
H730 H 0.9584 0.6306 0.6378 0.043 Uiso 1 1 calc R U . . .
H731 H 0.9703 0.5735 0.6182 0.043 Uiso 1 1 calc R U . . .
C681 C 0.9019(7) 0.6419(6) 0.5996(3) 0.028(3) Uani 1 1 d D U . . .
H732 H 0.9050 0.6873 0.5995 0.034 Uiso 1 1 calc R U . . .
H733 H 0.9103 0.6264 0.5814 0.034 Uiso 1 1 calc R U . . .
C682 C 0.8165(8) 0.6219(9) 0.6059(4) 0.047(4) Uani 1 1 d D U . . .
H734 H 0.8142 0.5766 0.6064 0.057 Uiso 1 1 calc R U . . .
H735 H 0.8079 0.6383 0.6239 0.057 Uiso 1 1 calc R U . . .
C683 C 0.7470(9) 0.6428(9) 0.5860(3) 0.044(4) Uani 1 1 d D U . . .
H736 H 0.6944 0.6262 0.5906 0.067 Uiso 1 1 calc R U . . .
H737 H 0.7560 0.6280 0.5680 0.067 Uiso 1 1 calc R U . . .
H738 H 0.7457 0.6877 0.5864 0.067 Uiso 1 1 calc R U . . .
C684 C 1.2992(10) 0.6318(7) 0.5616(3) 0.033(3) Uani 1 1 d D U . . .
H739 H 1.3289 0.6451 0.5790 0.040 Uiso 1 1 calc R U . . .
H740 H 1.3273 0.5955 0.5549 0.040 Uiso 1 1 calc R U . . .
C685 C 1.3017(9) 0.6832(7) 0.5419(3) 0.038(4) Uani 1 1 d D U . . .
H741 H 1.2644 0.6722 0.5255 0.046 Uiso 1 1 calc R U . . .
H742 H 1.2810 0.7211 0.5498 0.046 Uiso 1 1 calc R U . . .
C686 C 1.3880(10) 0.6957(9) 0.5343(5) 0.061(6) Uani 1 1 d D U . . .
H743 H 1.4041 0.6608 0.5231 0.073 Uiso 1 1 calc R U . . .
H744 H 1.4272 0.6982 0.5508 0.073 Uiso 1 1 calc R U . . .
C687 C 1.3956(9) 0.7545(8) 0.5190(4) 0.045(4) Uani 1 1 d D U . . .
H745 H 1.3572 0.7517 0.5023 0.054 Uiso 1 1 calc R U . . .
H746 H 1.3784 0.7893 0.5300 0.054 Uiso 1 1 calc R U . . .
C688 C 1.4817(10) 0.7677(10) 0.5120(4) 0.052(5) Uani 1 1 d D U . . .
H747 H 1.4816 0.8049 0.5014 0.079 Uiso 1 1 calc R U . . .
H748 H 1.4998 0.7330 0.5014 0.079 Uiso 1 1 calc R U . . .
H749 H 1.5196 0.7737 0.5284 0.079 Uiso 1 1 calc R U . . .
C689 C 0.8290(10) 0.4718(10) 0.5239(3) 0.052(4) Uani 1 1 d D U . . .
H750 H 0.8246 0.4282 0.5179 0.062 Uiso 1 1 calc R U . . .
H751 H 0.7897 0.4948 0.5117 0.062 Uiso 1 1 calc R U . . .
C690 C 0.8025(11) 0.4765(13) 0.5510(3) 0.067(6) Uani 1 1 d D U . . .
H752 H 0.8052 0.5203 0.5567 0.081 Uiso 1 1 calc R U . . .
H753 H 0.8435 0.4550 0.5633 0.081 Uiso 1 1 calc R U . . .
C691 C 0.7195(10) 0.4522(11) 0.5550(3) 0.064(5) Uani 1 1 d D U . . .
H754 H 0.7160 0.4082 0.5495 0.077 Uiso 1 1 calc R U . . .
H755 H 0.6778 0.4739 0.5431 0.077 Uiso 1 1 calc R U . . .
C692 C 0.6980(10) 0.4584(11) 0.5833(3) 0.067(5) Uani 1 1 d D U . . .
H756 H 0.6421 0.4404 0.5838 0.080 Uiso 1 1 calc R U . . .
H757 H 0.6950 0.5027 0.5879 0.080 Uiso 1 1 calc R U . . .
C693 C 0.7561(12) 0.4292(15) 0.6050(4) 0.093(10) Uani 1 1 d D U . . .
H758 H 0.7244 0.4019 0.6154 0.140 Uiso 1 1 calc R U . . .
H759 H 0.7836 0.4614 0.6169 0.140 Uiso 1 1 calc R U . . .
H760 H 0.7976 0.4056 0.5967 0.140 Uiso 1 1 calc R U . . .
C694 C 1.0538(13) 0.4804(11) 0.4635(4) 0.071(5) Uani 1 1 d D U . . .
H761 H 1.0068 0.4782 0.4492 0.085 Uiso 1 1 calc R U . . .
H762 H 1.0920 0.5138 0.4595 0.085 Uiso 1 1 calc R U . . .
C695 C 1.098(2) 0.4204(13) 0.4648(5) 0.119(7) Uani 1 1 d D U . . .
H763 H 1.0615 0.3893 0.4719 0.142 Uiso 1 1 calc R U . . .
H764 H 1.1481 0.4253 0.4778 0.142 Uiso 1 1 calc R U . . .
C696 C 1.123(2) 0.3964(12) 0.4385(5) 0.128(7) Uani 1 1 d D U . . .
H765 H 1.1825 0.4050 0.4382 0.153 Uiso 1 1 calc R U . . .
H766 H 1.0927 0.4194 0.4239 0.153 Uiso 1 1 calc R U . . .
C697 C 1.106(2) 0.3282(12) 0.4329(6) 0.136(7) Uani 1 1 d D U . . .
H767 H 1.0463 0.3196 0.4324 0.163 Uiso 1 1 calc R U . . .
H768 H 1.1229 0.3171 0.4151 0.163 Uiso 1 1 calc R U . . .
C698 C 1.152(2) 0.2890(14) 0.4535(7) 0.143(8) Uani 1 1 d D U . . .
H769 H 1.1546 0.2470 0.4463 0.214 Uiso 1 1 calc R U . . .
H770 H 1.1230 0.2887 0.4696 0.214 Uiso 1 1 calc R U . . .
H771 H 1.2082 0.3056 0.4581 0.214 Uiso 1 1 calc R U . . .
C699 C 0.6175(13) 0.4990(8) 0.4445(3) 0.050(4) Uani 1 1 d D U . . .
H772 H 0.6503 0.4633 0.4506 0.060 Uiso 1 1 calc R U . . .
H773 H 0.5594 0.4850 0.4401 0.060 Uiso 1 1 calc R U . . .
C700 C 0.6225(12) 0.5477(8) 0.4670(3) 0.050(4) Uani 1 1 d D U . . .
H774 H 0.6813 0.5560 0.4735 0.060 Uiso 1 1 calc R U . . .
H775 H 0.5993 0.5862 0.4596 0.060 Uiso 1 1 calc R U . . .
C701 C 0.5774(12) 0.5302(9) 0.4903(3) 0.057(4) Uani 1 1 d D U . . .
H776 H 0.5966 0.4896 0.4964 0.068 Uiso 1 1 calc R U . . .
H777 H 0.5177 0.5260 0.4841 0.068 Uiso 1 1 calc R U . . .
C702 C 0.5891(14) 0.5760(11) 0.5141(4) 0.071(5) Uani 1 1 d D U . . .
H778 H 0.6477 0.5769 0.5218 0.085 Uiso 1 1 calc R U . . .
H779 H 0.5750 0.6176 0.5078 0.085 Uiso 1 1 calc R U . . .
C703 C 0.5349(14) 0.5585(12) 0.5352(4) 0.072(6) Uani 1 1 d D U . . .
H780 H 0.5412 0.5894 0.5498 0.108 Uiso 1 1 calc R U . . .
H781 H 0.5512 0.5184 0.5422 0.108 Uiso 1 1 calc R U . . .
H782 H 0.4771 0.5562 0.5274 0.108 Uiso 1 1 calc R U . . .
C704 C 0.8556(9) 0.4966(10) 0.3876(4) 0.055(4) Uani 1 1 d D U . . .
H783 H 0.8568 0.4860 0.3684 0.067 Uiso 1 1 calc R U . . .
H784 H 0.8677 0.4591 0.3979 0.067 Uiso 1 1 calc R U . . .
C705 C 0.9225(9) 0.5453(11) 0.3962(5) 0.073(6) Uani 1 1 d D U . . .
H785 H 0.9055 0.5850 0.3885 0.088 Uiso 1 1 calc R U . . .
H786 H 0.9286 0.5505 0.4159 0.088 Uiso 1 1 calc R U . . .
C706 C 1.0053(8) 0.5276(11) 0.3871(4) 0.067(5) Uani 1 1 d D U . . .
H787 H 1.0186 0.4858 0.3933 0.081 Uiso 1 1 calc R U . . .
H788 H 0.9996 0.5259 0.3673 0.081 Uiso 1 1 calc R U . . .
C707 C 1.0775(10) 0.5704(13) 0.3970(5) 0.089(7) Uani 1 1 d D U . . .
H789 H 1.0640 0.6125 0.3913 0.107 Uiso 1 1 calc R U . . .
H790 H 1.0850 0.5710 0.4168 0.107 Uiso 1 1 calc R U . . .
C708 C 1.1579(11) 0.5525(17) 0.3868(6) 0.115(11) Uani 1 1 d D U . . .
H791 H 1.1996 0.5850 0.3916 0.172 Uiso 1 1 calc R U . . .
H792 H 1.1493 0.5469 0.3673 0.172 Uiso 1 1 calc R U . . .
H793 H 1.1768 0.5141 0.3949 0.172 Uiso 1 1 calc R U . . .
C709 C 0.4809(8) 0.7509(7) 0.3869(4) 0.040(3) Uani 1 1 d D U . . .
H794 H 0.4836 0.7956 0.3840 0.048 Uiso 1 1 calc R U . . .
H795 H 0.4818 0.7453 0.4064 0.048 Uiso 1 1 calc R U . . .
C710 C 0.3985(8) 0.7256(10) 0.3732(5) 0.061(5) Uani 1 1 d D U . . .
H796 H 0.3954 0.6808 0.3757 0.073 Uiso 1 1 calc R U . . .
H797 H 0.3958 0.7326 0.3538 0.073 Uiso 1 1 calc R U . . .
C711 C 0.3245(8) 0.7556(11) 0.3842(5) 0.065(6) Uani 1 1 d D U . . .
H798 H 0.3260 0.7478 0.4035 0.077 Uiso 1 1 calc R U . . .
H799 H 0.3278 0.8006 0.3820 0.077 Uiso 1 1 calc R U . . .
C712 C 0.2437(9) 0.7306(10) 0.3696(4) 0.064(5) Uani 1 1 d D U . . .
H800 H 0.2424 0.6853 0.3706 0.077 Uiso 1 1 calc R U . . .
H801 H 0.2405 0.7412 0.3505 0.077 Uiso 1 1 calc R U . . .
C713 C 0.1680(13) 0.7568(13) 0.3818(5) 0.088(7) Uani 1 1 d D U . . .
H802 H 0.1171 0.7404 0.3718 0.132 Uiso 1 1 calc R U . . .
H803 H 0.1691 0.8016 0.3810 0.132 Uiso 1 1 calc R U . . .
H804 H 0.1699 0.7449 0.4006 0.132 Uiso 1 1 calc R U . . .
C714 C 0.7312(10) 0.7646(11) 0.3407(6) 0.085(8) Uani 1 1 d D U . . .
H805 H 0.7337 0.8051 0.3502 0.102 Uiso 1 1 calc R U . . .
H806 H 0.7051 0.7707 0.3223 0.102 Uiso 1 1 calc R U . . .
C715 C 0.8164(8) 0.7452(9) 0.3390(5) 0.059(5) Uani 1 1 d D U . . .
H807 H 0.8138 0.7075 0.3275 0.071 Uiso 1 1 calc R U . . .
H808 H 0.8398 0.7337 0.3572 0.071 Uiso 1 1 calc R U . . .
C716 C 0.8758(8) 0.7882(7) 0.3288(4) 0.043(4) Uani 1 1 d D U . . .
H809 H 0.8564 0.8299 0.3327 0.051 Uiso 1 1 calc R U . . .
H810 H 0.8685 0.7826 0.3091 0.051 Uiso 1 1 calc R U . . .
C717 C 0.9662(10) 0.7897(16) 0.3368(5) 0.103(10) Uani 1 1 d D U . . .
H811 H 0.9850 0.7470 0.3391 0.123 Uiso 1 1 calc R U . . .
H812 H 0.9772 0.8114 0.3544 0.123 Uiso 1 1 calc R U . . .
C718 C 1.0169(10) 0.8202(9) 0.3174(4) 0.051(4) Uani 1 1 d D U . . .
H813 H 1.0746 0.8241 0.3253 0.077 Uiso 1 1 calc R U . . .
H814 H 0.9953 0.8611 0.3135 0.077 Uiso 1 1 calc R U . . .
H815 H 1.0138 0.7954 0.3008 0.077 Uiso 1 1 calc R U . . .
C719 C 0.5050(10) 0.9819(7) 0.4021(3) 0.036(3) Uani 1 1 d D U . . .
H816 H 0.4766 0.9683 0.3845 0.043 Uiso 1 1 calc R U . . .
H817 H 0.4744 1.0169 0.4088 0.043 Uiso 1 1 calc R U . . .
C720 C 0.5028(9) 0.9293(8) 0.4216(4) 0.045(4) Uani 1 1 d D U . . .
H818 H 0.5302 0.8932 0.4145 0.054 Uiso 1 1 calc R U . . .
H819 H 0.5341 0.9418 0.4390 0.054 Uiso 1 1 calc R U . . .
C721 C 0.4149(9) 0.9112(8) 0.4262(3) 0.045(4) Uani 1 1 d D U . . .
H820 H 0.3840 0.8983 0.4089 0.054 Uiso 1 1 calc R U . . .
H821 H 0.3875 0.9476 0.4331 0.054 Uiso 1 1 calc R U . . .
C722 C 0.4106(12) 0.8596(9) 0.4458(4) 0.059(5) Uani 1 1 d D U . . .
H822 H 0.4344 0.8220 0.4385 0.071 Uiso 1 1 calc R U . . .
H823 H 0.4436 0.8712 0.4630 0.071 Uiso 1 1 calc R U . . .
C723 C 0.3220(14) 0.8468(13) 0.4506(8) 0.114(12) Uani 1 1 d D U . . .
H824 H 0.3202 0.8138 0.4634 0.172 Uiso 1 1 calc R U . . .
H825 H 0.2897 0.8343 0.4336 0.172 Uiso 1 1 calc R U . . .
H826 H 0.2987 0.8839 0.4578 0.172 Uiso 1 1 calc R U . . .
C724 C 0.7488(9) 0.9725(7) 0.3470(4) 0.037(3) Uani 1 1 d D U . . .
H827 H 0.7525 0.9274 0.3486 0.044 Uiso 1 1 calc R U . . .
H828 H 0.7119 0.9805 0.3305 0.044 Uiso 1 1 calc R U . . .
C725 C 0.8341(8) 0.9982(7) 0.3439(3) 0.040(3) Uani 1 1 d D U . . .
H829 H 0.8341 1.0433 0.3468 0.047 Uiso 1 1 calc R U . . .
H830 H 0.8465 0.9899 0.3253 0.047 Uiso 1 1 calc R U . . .
C726 C 0.9016(8) 0.9714(8) 0.3631(4) 0.044(4) Uani 1 1 d D U . . .
H831 H 0.9010 0.9262 0.3606 0.053 Uiso 1 1 calc R U . . .
H832 H 0.8907 0.9810 0.3817 0.053 Uiso 1 1 calc R U . . .
C727 C 0.9874(9) 0.9974(9) 0.3586(4) 0.048(4) Uani 1 1 d D U . . .
H833 H 0.9997 0.9850 0.3405 0.058 Uiso 1 1 calc R U . . .
H834 H 0.9862 1.0427 0.3596 0.058 Uiso 1 1 calc R U . . .
C728 C 1.0567(11) 0.9753(13) 0.3792(4) 0.069(6) Uani 1 1 d D U . . .
H835 H 1.1100 0.9914 0.3749 0.104 Uiso 1 1 calc R U . . .
H836 H 1.0572 0.9304 0.3788 0.104 Uiso 1 1 calc R U . . .
H837 H 1.0470 0.9901 0.3972 0.104 Uiso 1 1 calc R U . . .
Cl29 Cl 0.3958(4) 0.9375(2) 0.51140(11) 0.0801(17) Uani 1 1 d . U . . .
Cl30 Cl 0.5457(6) 1.0316(5) 0.48629(14) 0.133(3) Uani 1 1 d . U . . .
C880 C 0.4761(11) 1.0585(10) 0.5116(3) 0.102(4) Uani 1 1 d G U . . .
C881 C 0.4247(12) 1.0173(7) 0.5228(3) 0.097(4) Uani 1 1 d G U . . .
C882 C 0.3821(11) 1.0361(9) 0.5439(3) 0.100(4) Uani 1 1 d G U . . .
H838 H 0.3470 1.0079 0.5516 0.120 Uiso 1 1 calc R U . . .
C883 C 0.3910(11) 1.0962(9) 0.5539(3) 0.100(4) Uani 1 1 d G U . . .
H839 H 0.3619 1.1090 0.5684 0.120 Uiso 1 1 calc R U . . .
C884 C 0.4424(12) 1.1374(8) 0.5427(3) 0.101(4) Uani 1 1 d G U . . .
H840 H 0.4485 1.1784 0.5496 0.121 Uiso 1 1 calc R U . . .
C885 C 0.4850(10) 1.1185(9) 0.5216(3) 0.099(4) Uani 1 1 d G U . . .
H841 H 0.5202 1.1467 0.5140 0.118 Uiso 1 1 calc R U . . .
Cl27 Cl 0.9632(2) 0.85420(14) 0.71736(8) 0.0382(8) Uani 1 1 d . U . . .
Cl25 Cl 0.8526(2) 0.73423(15) 0.72049(9) 0.0454(9) Uani 1 1 d . U . . .
C870 C 0.9952(5) 0.7836(3) 0.70578(19) 0.033(2) Uani 1 1 d G U . . .
C871 C 0.9475(4) 0.7306(4) 0.7070(2) 0.036(2) Uani 1 1 d G U . . .
C872 C 0.9741(5) 0.6751(3) 0.6971(2) 0.038(2) Uani 1 1 d G U . . .
H842 H 0.9415 0.6389 0.6979 0.046 Uiso 1 1 calc R U . . .
C873 C 1.0483(6) 0.6728(3) 0.68591(19) 0.040(2) Uani 1 1 d G U . . .
H843 H 1.0665 0.6349 0.6791 0.048 Uiso 1 1 calc R U . . .
C874 C 1.0961(4) 0.7259(4) 0.68470(18) 0.039(2) Uani 1 1 d G U . . .
H844 H 1.1468 0.7243 0.6771 0.047 Uiso 1 1 calc R U . . .
C875 C 1.0695(5) 0.7813(3) 0.69463(19) 0.038(2) Uani 1 1 d G U . . .
H845 H 1.1021 0.8176 0.6938 0.045 Uiso 1 1 calc R U . . .
Cl31 Cl 0.0552(3) 0.5408(2) 0.73812(15) 0.0739(18) Uani 1 1 d . U . . .
Cl32 Cl -0.0087(4) 0.6457(2) 0.77403(14) 0.0807(19) Uani 1 1 d . U . . .
C860 C -0.0254(10) 0.5282(8) 0.7572(4) 0.045(2) Uani 1 1 d . U . . .
C861 C -0.0531(10) 0.5747(8) 0.7726(4) 0.049(3) Uani 1 1 d . U . . .
C862 C -0.1143(9) 0.5663(8) 0.7878(3) 0.046(3) Uani 1 1 d . U . . .
H846 H -0.1303 0.5986 0.7991 0.055 Uiso 1 1 calc R U . . .
C863 C -0.1261(10) 0.4588(9) 0.7709(4) 0.049(3) Uani 1 1 d . U . . .
H847 H -0.1522 0.4195 0.7709 0.059 Uiso 1 1 calc R U . . .
C864 C -0.1528(10) 0.5113(9) 0.7867(3) 0.049(3) Uani 1 1 d . U . . .
H848 H -0.1989 0.5059 0.7965 0.059 Uiso 1 1 calc R U . . .
C865 C -0.0594(10) 0.4702(8) 0.7557(4) 0.047(3) Uani 1 1 d . U . . .
H849 H -0.0392 0.4388 0.7448 0.057 Uiso 1 1 calc R U . . .
Cl1 Cl 0.2682(3) 0.28378(18) -0.00132(10) 0.0444(11) Uani 1 1 d . . . . .
Cl2 Cl 0.1784(2) 0.38767(16) 0.02887(8) 0.0327(8) Uani 1 1 d . . . . .
C900 C 0.2738(9) 0.3615(8) -0.0099(3) 0.034(4) Uani 1 1 d . . . . .
C901 C 0.2364(10) 0.4049(6) 0.0044(3) 0.027(3) Uani 1 1 d . . . . .
C902 C 0.2389(10) 0.4658(9) -0.0046(3) 0.039(4) Uani 1 1 d . . . . .
H850 H 0.2114 0.4973 0.0041 0.046 Uiso 1 1 calc R U . . .
C903 C 0.2836(11) 0.4798(8) -0.0271(4) 0.041(4) Uani 1 1 d . . . . .
H851 H 0.2850 0.5208 -0.0330 0.049 Uiso 1 1 calc R U . . .
C904 C 0.3234(10) 0.4362(10) -0.0399(4) 0.047(5) Uani 1 1 d . . . . .
H852 H 0.3550 0.4470 -0.0539 0.056 Uiso 1 1 calc R U . . .
C905 C 0.3180(10) 0.3751(9) -0.0324(3) 0.038(4) Uani 1 1 d . . . . .
H853 H 0.3427 0.3434 -0.0419 0.046 Uiso 1 1 calc R U . . .
Cl5 Cl 0.5330(3) 0.33193(19) 0.96536(11) 0.0497(12) Uani 1 1 d . . . . .
Cl6 Cl 0.6232(3) 0.22832(19) 0.93559(8) 0.0422(10) Uani 1 1 d . . . . .
C920 C 0.5246(10) 0.2570(7) 0.9758(3) 0.031(3) Uani 1 1 d . . . . .
C921 C 0.5662(9) 0.2108(7) 0.9627(3) 0.030(3) Uani 1 1 d . . . . .
C922 C 0.5618(13) 0.1504(7) 0.9693(4) 0.044(4) Uani 1 1 d . . . . .
H854 H 0.5909 0.1205 0.9602 0.053 Uiso 1 1 calc R U . . .
C923 C 0.5160(12) 0.1332(9) 0.9888(3) 0.045(5) Uani 1 1 d . . . . .
H855 H 0.5098 0.0913 0.9931 0.054 Uiso 1 1 calc R U . . .
C924 C 0.4763(10) 0.1820(9) 1.0032(3) 0.038(4) Uani 1 1 d . . . . .
H856 H 0.4476 0.1732 1.0181 0.046 Uiso 1 1 calc R U . . .
C925 C 0.4825(11) 0.2411(9) 0.9942(4) 0.050(6) Uani 1 1 d . . . . .
H857 H 0.4528 0.2721 1.0024 0.059 Uiso 1 1 calc R U . . .
Cl7 Cl 0.6735(3) 0.7969(2) 0.74785(13) 0.0648(14) Uani 1 1 d . U . . .
Cl8 Cl 0.6167(3) 0.8996(2) 0.78684(10) 0.0467(11) Uani 1 1 d . U . . .
C930 C 0.7089(7) 0.8719(4) 0.7446(3) 0.054(3) Uani 1 1 d G U . . .
C931 C 0.6829(7) 0.9162(5) 0.7620(3) 0.054(3) Uani 1 1 d G U . . .
C932 C 0.7094(7) 0.9768(5) 0.7607(3) 0.051(3) Uani 1 1 d G U . . .
H858 H 0.6917 1.0071 0.7726 0.061 Uiso 1 1 calc R U . . .
C933 C 0.7618(7) 0.9932(4) 0.7419(3) 0.054(3) Uani 1 1 d G U . . .
H859 H 0.7798 1.0346 0.7410 0.064 Uiso 1 1 calc R U . . .
C934 C 0.7877(7) 0.9488(5) 0.7245(3) 0.056(3) Uani 1 1 d G U . . .
H860 H 0.8235 0.9600 0.7117 0.068 Uiso 1 1 calc R U . . .
C935 C 0.7612(7) 0.8882(5) 0.7259(3) 0.055(3) Uani 1 1 d G U . . .
H861 H 0.7790 0.8579 0.7139 0.066 Uiso 1 1 calc R U . . .
Cl9 Cl 0.1865(3) 0.7163(2) 0.17831(10) 0.0560(13) Uani 1 1 d . . . . .
Cl10 Cl 0.1257(5) 0.8198(2) 0.21755(19) 0.101(3) Uani 1 1 d . . . . .
C940 C 0.1197(10) 0.6999(7) 0.2009(3) 0.043(4) Uani 1 1 d . . . . .
C941 C 0.0938(14) 0.7445(9) 0.2177(5) 0.065(6) Uani 1 1 d . . . . .
C942 C 0.0405(16) 0.7292(10) 0.2365(6) 0.086(9) Uani 1 1 d . . . . .
H862 H 0.0226 0.7601 0.2481 0.104 Uiso 1 1 calc R U . . .
C943 C 0.0133(12) 0.6678(10) 0.2385(5) 0.067(6) Uani 1 1 d . . . . .
H863 H -0.0230 0.6577 0.2513 0.080 Uiso 1 1 calc R U . . .
C944 C 0.0377(10) 0.6246(7) 0.2227(4) 0.045(4) Uani 1 1 d . . . . .
H864 H 0.0198 0.5833 0.2245 0.054 Uiso 1 1 calc R U . . .
C945 C 0.0900(10) 0.6384(8) 0.2031(3) 0.038(4) Uani 1 1 d . . . . .
H865 H 0.1056 0.6069 0.1913 0.046 Uiso 1 1 calc R U . . .
Cl11 Cl 0.5039(4) -0.0296(2) 0.02408(11) 0.0678(15) Uani 1 1 d . U . . .
Cl12 Cl 0.6631(4) 0.0471(3) 0.04707(14) 0.0761(17) Uani 1 1 d . U . . .
C950 C 0.4946(13) 0.0301(8) 0.0474(4) 0.044(2) Uani 1 1 d . U . . .
C951 C 0.5664(13) 0.0621(8) 0.0564(4) 0.044(2) Uani 1 1 d . U . . .
C952 C 0.5591(12) 0.1124(7) 0.0759(4) 0.039(3) Uani 1 1 d . U . . .
H866 H 0.6074 0.1347 0.0831 0.047 Uiso 1 1 calc R U . . .
C953 C 0.4870(11) 0.1274(7) 0.0838(3) 0.036(3) Uani 1 1 d . U . . .
H867 H 0.4828 0.1611 0.0959 0.043 Uiso 1 1 calc R U . . .
C954 C 0.4119(12) 0.0897(7) 0.0731(3) 0.037(3) Uani 1 1 d . U . . .
H868 H 0.3593 0.0987 0.0786 0.045 Uiso 1 1 calc R U . . .
C955 C 0.4207(11) 0.0434(7) 0.0560(3) 0.037(3) Uani 1 1 d . U . . .
H869 H 0.3736 0.0189 0.0495 0.044 Uiso 1 1 calc R U . . .
Cl13 Cl 0.8089(5) -0.0297(3) 0.18972(17) 0.095(2) Uani 1 1 d . U . . .
Cl14 Cl 0.7462(4) 0.0746(3) 0.22627(18) 0.091(2) Uani 1 1 d . U . . .
C960 C 0.8585(7) 0.0463(5) 0.1907(2) 0.073(3) Uani 1 1 d G U . . .
C961 C 0.8279(7) 0.0900(6) 0.2075(2) 0.070(3) Uani 1 1 d G U . . .
C962 C 0.8622(9) 0.1490(5) 0.2096(3) 0.074(3) Uani 1 1 d G U . . .
H870 H 0.8413 0.1789 0.2211 0.089 Uiso 1 1 calc R U . . .
C963 C 0.9270(8) 0.1642(5) 0.1951(3) 0.081(4) Uani 1 1 d G U . . .
H871 H 0.9504 0.2045 0.1966 0.097 Uiso 1 1 calc R U . . .
C964 C 0.9575(8) 0.1205(7) 0.1784(3) 0.078(4) Uani 1 1 d G U . . .
H872 H 1.0018 0.1309 0.1684 0.094 Uiso 1 1 calc R U . . .
C965 C 0.9232(9) 0.0615(6) 0.1762(3) 0.074(3) Uani 1 1 d G U . . .
H873 H 0.9441 0.0316 0.1647 0.089 Uiso 1 1 calc R U . . .
Cl15 Cl 0.1387(4) 0.5680(3) 0.91639(15) 0.0784(19) Uani 1 1 d . . . . .
Cl16 Cl 0.2963(5) 0.6465(2) 0.93909(11) 0.080(2) Uani 1 1 d . . . . .
C970 C 0.2313(12) 0.5506(7) 0.9056(4) 0.043(4) Uani 1 1 d . . . . .
C971 C 0.3028(14) 0.5874(8) 0.9171(4) 0.046(4) Uani 1 1 d . . . . .
C972 C 0.3783(13) 0.5757(9) 0.9080(4) 0.049(5) Uani 1 1 d . . . . .
H874 H 0.4256 0.6006 0.9138 0.059 Uiso 1 1 calc R U . . .
C973 C 0.3834(10) 0.5238(8) 0.8891(3) 0.037(4) Uani 1 1 d . . . . .
H875 H 0.4350 0.5131 0.8834 0.045 Uiso 1 1 calc R U . . .
C974 C 0.3187(12) 0.4933(7) 0.8806(3) 0.037(4) Uani 1 1 d . . . . .
H876 H 0.3229 0.4617 0.8675 0.044 Uiso 1 1 calc R U . . .
C975 C 0.2403(10) 0.5036(8) 0.8894(3) 0.037(4) Uani 1 1 d . . . . .
H877 H 0.1948 0.4767 0.8838 0.044 Uiso 1 1 calc R U . . .
Cl17 Cl 1.1471(3) 0.3826(2) 0.53798(7) 0.0538(11) Uani 1 1 d . U . . .
Cl18 Cl 1.2561(5) 0.2684(2) 0.51724(15) 0.100(2) Uani 1 1 d . U . . .
C980 C 1.2908(7) 0.3422(4) 0.5172(3) 0.061(3) Uani 1 1 d G U . . .
C981 C 1.2417(6) 0.3909(5) 0.5234(3) 0.054(3) Uani 1 1 d G U . . .
C982 C 1.2709(6) 0.4509(4) 0.5221(3) 0.052(3) Uani 1 1 d G U . . .
H878 H 1.2373 0.4841 0.5263 0.063 Uiso 1 1 calc R U . . .
C983 C 1.3492(7) 0.4621(4) 0.5146(3) 0.056(3) Uani 1 1 d G U . . .
H879 H 1.3692 0.5031 0.5137 0.067 Uiso 1 1 calc R U . . .
C984 C 1.3984(6) 0.4134(5) 0.5085(3) 0.062(3) Uani 1 1 d G U . . .
H880 H 1.4519 0.4211 0.5034 0.074 Uiso 1 1 calc R U . . .
C985 C 1.3692(7) 0.3534(4) 0.5098(3) 0.062(3) Uani 1 1 d G U . . .
H881 H 1.4028 0.3202 0.5056 0.075 Uiso 1 1 calc R U . . .
Cl19 Cl 1.0951(6) 0.4794(6) 0.2570(2) 0.063(3) Uani 0.66(2) 1 d . U P A 1
Cl20 Cl 0.9063(8) 0.4429(5) 0.25971(19) 0.050(2) Uani 0.66(2) 1 d . U P A 1
C990 C 1.0371(10) 0.5240(8) 0.2780(3) 0.052(4) Uani 0.66(2) 1 d G U P A 1
C991 C 0.9566(10) 0.5047(8) 0.2805(4) 0.048(4) Uani 0.66(2) 1 d G U P A 1
C992 C 0.9099(7) 0.5362(10) 0.2977(4) 0.047(4) Uani 0.66(2) 1 d G U P A 1
H882 H 0.8549 0.5230 0.2993 0.056 Uiso 0.66(2) 1 calc R U P A 1
C993 C 0.9437(10) 0.5870(9) 0.3125(3) 0.051(4) Uani 0.66(2) 1 d G U P A 1
H883 H 0.9118 0.6085 0.3243 0.061 Uiso 0.66(2) 1 calc R U P A 1
C994 C 1.0242(10) 0.6063(8) 0.3101(4) 0.056(4) Uani 0.66(2) 1 d G U P A 1
H884 H 1.0474 0.6410 0.3202 0.068 Uiso 0.66(2) 1 calc R U P A 1
C995 C 1.0709(8) 0.5748(8) 0.2929(4) 0.058(4) Uani 0.66(2) 1 d G U P A 1
H885 H 1.1259 0.5880 0.2912 0.069 Uiso 0.66(2) 1 calc R U P A 1
Cl3 Cl 1.1309(12) 0.5019(7) 0.2712(5) 0.055(5) Uani 0.34(2) 1 d . U P A 2
Cl4 Cl 0.9444(12) 0.4547(6) 0.2630(2) 0.030(3) Uani 0.34(2) 1 d . U P A 2
C840 C 1.0621(18) 0.5326(13) 0.2924(6) 0.041(5) Uani 0.34(2) 1 d G U P A 2
C841 C 0.980(2) 0.5127(14) 0.2872(7) 0.037(5) Uani 0.34(2) 1 d G U P A 2
C842 C 0.9201(15) 0.5394(17) 0.3011(8) 0.038(6) Uani 0.34(2) 1 d G U P A 2
H886 H 0.8641 0.5258 0.2976 0.045 Uiso 0.34(2) 1 calc R U P A 2
C843 C 0.9418(17) 0.5860(15) 0.3201(7) 0.040(6) Uani 0.34(2) 1 d G U P A 2
H887 H 0.9007 0.6042 0.3295 0.048 Uiso 0.34(2) 1 calc R U P A 2
C844 C 1.0237(19) 0.6059(12) 0.3252(6) 0.044(6) Uani 0.34(2) 1 d G U P A 2
H888 H 1.0385 0.6377 0.3382 0.053 Uiso 0.34(2) 1 calc R U P A 2
C845 C 1.0838(14) 0.5792(12) 0.3114(7) 0.042(6) Uani 0.34(2) 1 d G U P A 2
H889 H 1.1397 0.5928 0.3149 0.050 Uiso 0.34(2) 1 calc R U P A 2
Cl21 Cl 0.6800(3) -0.1186(2) 0.28285(11) 0.0632(12) Uani 1 1 d . U . . .
Cl22 Cl 0.7789(4) -0.2273(3) 0.25835(15) 0.0874(17) Uani 1 1 d . U . . .
C890 C 0.7674(8) -0.1056(7) 0.2680(3) 0.072(3) Uani 1 1 d G U . . .
C891 C 0.8094(9) -0.1551(5) 0.2584(3) 0.072(3) Uani 1 1 d G U . . .
C892 C 0.8831(8) -0.1454(6) 0.2475(3) 0.081(3) Uani 1 1 d G U . . .
H890 H 0.9118 -0.1792 0.2410 0.097 Uiso 1 1 calc R U . . .
C893 C 0.9149(7) -0.0861(7) 0.2461(3) 0.084(4) Uani 1 1 d G U . . .
H891 H 0.9652 -0.0795 0.2387 0.101 Uiso 1 1 calc R U . . .
C894 C 0.8729(9) -0.0366(5) 0.2557(3) 0.082(4) Uani 1 1 d G U . . .
H892 H 0.8946 0.0039 0.2547 0.098 Uiso 1 1 calc R U . . .
C895 C 0.7992(9) -0.0464(6) 0.2666(3) 0.076(3) Uani 1 1 d G U . . .
H893 H 0.7705 -0.0125 0.2731 0.091 Uiso 1 1 calc R U . . .
C1A C 0.1548(11) 0.3866(11) 0.7369(4) 0.065(4) Uani 1 1 d . U . . .
C2A C 0.1234(10) 0.3319(11) 0.7202(4) 0.063(4) Uani 1 1 d . U . . .
C3A C 0.1160(11) 0.2775(12) 0.7309(4) 0.069(4) Uani 1 1 d . U . . .
C4A C 0.1350(11) 0.2687(12) 0.7591(4) 0.070(4) Uani 1 1 d . U . . .
C5A C 0.1575(12) 0.3181(13) 0.7752(4) 0.071(4) Uani 1 1 d . U . . .
C6A C 0.5169(11) 0.2890(9) 0.6856(4) 0.054(4) Uani 1 1 d . U . . .
C7A C 0.1735(16) 0.3777(14) 0.7648(5) 0.086(5) Uani 1 1 d . U . . .
C8A C 0.2446(13) 0.4070(10) 0.7795(4) 0.061(4) Uani 1 1 d . U . . .
C9A C 0.2768(13) 0.3649(11) 0.7988(4) 0.063(4) Uani 1 1 d . U . . .
C10A C 0.2303(11) 0.3111(11) 0.7959(3) 0.059(3) Uani 1 1 d . U . . .
C11A C 0.6000(9) 0.2735(9) 0.7273(4) 0.053(3) Uani 1 1 d . U . . .
C12A C 0.6134(11) 0.3342(11) 0.7316(4) 0.065(4) Uani 1 1 d . U . . .
C13A C 0.5771(13) 0.3787(11) 0.7112(5) 0.067(4) Uani 1 1 d . U . . .
C14A C 0.6103(10) 0.3621(10) 0.7574(4) 0.059(3) Uani 1 1 d . U . . .
C15A C 0.3680(11) 0.3632(7) 0.8062(3) 0.042(3) Uani 1 1 d . U . . .
C16A C 0.1838(10) 0.2898(10) 0.6824(4) 0.057(4) Uani 1 1 d . U . . .
C17A C 0.4172(12) 0.4143(8) 0.7969(4) 0.053(4) Uani 1 1 d . U . . .
C18A C 0.4998(13) 0.4037(9) 0.7938(4) 0.056(4) Uani 1 1 d . U . . .
C19A C 0.5203(13) 0.4442(8) 0.7709(4) 0.055(4) Uani 1 1 d . U . . .
C20A C 0.5737(11) 0.4218(9) 0.7540(4) 0.057(3) Uani 1 1 d . U . . .
C21A C 0.3745(14) 0.4550(8) 0.7769(4) 0.057(4) Uani 1 1 d . U . . .
C22A C 0.4392(14) 0.4722(8) 0.7611(4) 0.058(4) Uani 1 1 d . U . . .
C23A C 0.4232(15) 0.4819(8) 0.7346(4) 0.062(4) Uani 1 1 d . U . . .
C24A C 0.4840(13) 0.4591(9) 0.7165(4) 0.059(4) Uani 1 1 d . U . . .
C25A C 0.2722(14) 0.4562(9) 0.7361(4) 0.061(4) Uani 1 1 d . U . . .
C26A C 0.3805(13) 0.2280(9) 0.6780(4) 0.055(4) Uani 1 1 d . U . . .
C27A C 0.1420(12) 0.2228(11) 0.7168(4) 0.068(4) Uani 1 1 d . U . . .
C28A C 0.2353(14) 0.2043(11) 0.7839(4) 0.070(4) Uani 1 1 d . U . . .
C29A C 0.5319(11) 0.3546(10) 0.6890(4) 0.057(4) Uani 1 1 d . U . . .
C30A C 0.3914(13) 0.1463(6) 0.7411(4) 0.052(3) Uani 1 1 d . U . . .
C31A C 0.4550(11) 0.3851(9) 0.6792(4) 0.052(4) Uani 1 1 d . U . . .
C32A C 0.3402(13) 0.4709(7) 0.7218(4) 0.052(3) Uani 1 1 d . U . . .
C33A C 0.3087(10) 0.3458(8) 0.6716(3) 0.045(3) Uani 1 1 d . U . . .
C34A C 0.4307(11) 0.4354(8) 0.6919(4) 0.050(3) Uani 1 1 d . U . . .
C35A C 0.2852(10) 0.4005(8) 0.6849(3) 0.042(3) Uani 1 1 d . U . . .
C36A C 0.4298(11) 0.2804(8) 0.6727(3) 0.048(3) Uani 1 1 d . U . . .
C37A C 0.2072(12) 0.4246(10) 0.7230(4) 0.061(4) Uani 1 1 d . U . . .
C38A C 0.3480(11) 0.4459(7) 0.6968(3) 0.044(3) Uani 1 1 d . U . . .
C39A C 0.5530(12) 0.4319(9) 0.7261(4) 0.061(4) Uani 1 1 d . U . . .
C40A C 0.3974(10) 0.3374(8) 0.6690(3) 0.045(3) Uani 1 1 d . U . . .
C41A C 0.1612(10) 0.3380(10) 0.6938(4) 0.058(3) Uani 1 1 d . U . . .
C42A C 0.5335(11) 0.3518(9) 0.7967(4) 0.051(3) Uani 1 1 d . U . . .
C43A C 0.1745(12) 0.2299(10) 0.6931(4) 0.063(4) Uani 1 1 d . U . . .
C44A C 0.2664(11) 0.2585(10) 0.8008(3) 0.057(4) Uani 1 1 d . U . . .
C45A C 0.2977(13) 0.2356(9) 0.6743(4) 0.060(4) Uani 1 1 d . U . . .
C46A C 0.2607(11) 0.2935(9) 0.6706(3) 0.049(3) Uani 1 1 d . U . . .
C47A C 0.5455(13) 0.2481(10) 0.7028(4) 0.064(4) Uani 1 1 d . U . . .
C48A C 0.4217(13) 0.1854(7) 0.6975(4) 0.054(3) Uani 1 1 d . U . . .
C49A C 0.4994(12) 0.1982(8) 0.7108(4) 0.053(3) Uani 1 1 d . U . . .
C50A C 0.5192(14) 0.1889(10) 0.7396(4) 0.062(4) Uani 1 1 d . U . . .
C51A C 0.5788(12) 0.2323(10) 0.7488(4) 0.060(4) Uani 1 1 d . U . . .
C52A C 0.5744(11) 0.2605(10) 0.7747(4) 0.055(3) Uani 1 1 d . U . . .
C53A C 0.2432(13) 0.1960(10) 0.6878(4) 0.064(4) Uani 1 1 d . U . . .
C54A C 0.2792(16) 0.1561(12) 0.7069(5) 0.080(5) Uani 1 1 d . U . . .
C55A C 0.2485(15) 0.1481(10) 0.7326(4) 0.068(4) Uani 1 1 d . U . . .
C56A C 0.3513(11) 0.2534(8) 0.8062(4) 0.050(4) Uani 1 1 d . U . . .
C57A C 0.5920(13) 0.3277(11) 0.7783(5) 0.067(4) Uani 1 1 d . U . . .
C58A C 0.1802(15) 0.1810(11) 0.7380(5) 0.073(4) Uani 1 1 d . U . . .
C59A C 0.4869(9) 0.2980(7) 0.8039(3) 0.039(3) Uani 1 1 d . U . . .
C60A C 0.3031(13) 0.1712(9) 0.7784(4) 0.056(3) Uani 1 1 d . U . . .
C61A C 0.3821(12) 0.1981(7) 0.7920(3) 0.047(3) Uani 1 1 d . U . . .
C62A C 0.4550(12) 0.1987(8) 0.7822(4) 0.051(3) Uani 1 1 d . U . . .
C63A C 0.5121(11) 0.2439(8) 0.7896(4) 0.050(3) Uani 1 1 d . U . . .
C64A C 0.3156(15) 0.1433(9) 0.7527(4) 0.065(4) Uani 1 1 d . U . . .
C65A C 0.4080(10) 0.3057(7) 0.8099(3) 0.038(3) Uani 1 1 d . U . . .
C66A C 0.2119(10) 0.3966(9) 0.6975(3) 0.051(3) Uani 1 1 d . U . . .
C67A C 0.4574(13) 0.1683(7) 0.7546(4) 0.054(3) Uani 1 1 d . U . . .
C68A C 0.1726(11) 0.2104(11) 0.7629(4) 0.065(4) Uani 1 1 d . U . . .
C69A C 0.2921(16) 0.4490(11) 0.7657(5) 0.071(5) Uani 1 1 d . U . . .
C70A C 0.3750(16) 0.1532(10) 0.7135(4) 0.068(4) Uani 1 1 d . U . . .
C1B C 1.1471(2) 0.7986(3) 1.00448(9) 0.085(4) Uani 1 1 d G U . . .
C2B C 1.1400(2) 0.7652(2) 0.97928(9) 0.081(4) Uani 1 1 d G U . . .
C3B C 1.1053(3) 0.7052(2) 0.98350(9) 0.078(4) Uani 1 1 d G U . . .
C4B C 1.0913(3) 0.7018(2) 1.01141(9) 0.087(4) Uani 1 1 d G U . . .
C5B C 1.1167(2) 0.7594(2) 1.02429(8) 0.073(4) Uani 1 1 d G U . . .
C6B C 1.1301(2) 0.8606(2) 1.00497(9) 0.088(5) Uani 1 1 d G U . . .
C7B C 1.1166(2) 0.7956(2) 0.95584(8) 0.078(4) Uani 1 1 d G U . . .
C8B C 1.0491(3) 0.6788(2) 0.96414(9) 0.079(4) Uani 1 1 d G U . . .
C9B C 1.0211(3) 0.6716(2) 1.01812(9) 0.081(4) Uani 1 1 d G U . . .
C10B C 1.0713(3) 0.7841(2) 1.04361(7) 0.080(4) Uani 1 1 d G U . . .
C11B C 1.1051(2) 0.8915(2) 0.98041(9) 0.076(4) Uani 1 1 d G U . . .
C12B C 1.0988(2) 0.8598(2) 0.95645(8) 0.073(4) Uani 1 1 d G U . . .
C13B C 1.0579(2) 0.7677(2) 0.93574(8) 0.060(3) Uani 1 1 d G U . . .
C14B C 1.0252(3) 0.7102(2) 0.93987(8) 0.064(4) Uani 1 1 d G U . . .
C15B C 0.9759(3) 0.64751(18) 0.97137(9) 0.069(4) Uani 1 1 d G U . . .
C16B C 0.9626(3) 0.64386(17) 0.99789(9) 0.072(4) Uani 1 1 d G U . . .
C17B C 0.9735(3) 0.6978(2) 1.03796(8) 0.076(4) Uani 1 1 d G U . . .
C18B C 0.9979(3) 0.7525(2) 1.05038(7) 0.062(3) Uani 1 1 d G U . . .
C19B C 1.0539(2) 0.8482(2) 1.04389(7) 0.070(4) Uani 1 1 d G U . . .
C20B C 1.0824(2) 0.8858(2) 1.02491(8) 0.070(4) Uani 1 1 d G U . . .
C21B C 1.0439(2) 0.93621(19) 0.98536(9) 0.071(4) Uani 1 1 d G U . . .
C22B C 1.0311(2) 0.8716(2) 0.93648(8) 0.067(4) Uani 1 1 d G U . . .
C23B C 1.0061(3) 0.8144(2) 0.92365(7) 0.061(4) Uani 1 1 d G U . . .
C24B C 0.9382(3) 0.69819(19) 0.93191(8) 0.059(4) Uani 1 1 d G U . . .
C25B C 0.9081(3) 0.65912(16) 0.95139(9) 0.067(4) Uani 1 1 d G U . . .
C26B C 0.8799(3) 0.65208(16) 1.00523(9) 0.076(4) Uani 1 1 d G U . . .
C27B C 0.8868(3) 0.68516(18) 1.02999(8) 0.074(4) Uani 1 1 d G U . . .
C28B C 0.9373(3) 0.7970(2) 1.05523(7) 0.060(4) Uani 1 1 d G U . . .
C29B C 0.9709(3) 0.8565(2) 1.05110(7) 0.072(4) Uani 1 1 d G U . . .
C30B C 1.0298(2) 0.93263(19) 1.01278(8) 0.065(4) Uani 1 1 d G U . . .
C31B C 0.9804(3) 0.95174(17) 0.96546(9) 0.068(4) Uani 1 1 d G U . . .
C32B C 0.9738(3) 0.91818(19) 0.93998(8) 0.063(4) Uani 1 1 d G U . . .
C33B C 0.9225(3) 0.8029(2) 0.91429(6) 0.056(3) Uani 1 1 d G U . . .
C34B C 0.8877(3) 0.74203(19) 0.91848(7) 0.054(3) Uani 1 1 d G U . . .
C35B C 0.8263(3) 0.66360(15) 0.95778(9) 0.058(3) Uani 1 1 d G U . . .
C36B C 0.8112(3) 0.65972(15) 0.98607(9) 0.067(4) Uani 1 1 d G U . . .
C37B C 0.8256(3) 0.72631(18) 1.03615(8) 0.066(4) Uani 1 1 d G U . . .
C38B C 0.8515(3) 0.7853(2) 1.04938(7) 0.054(3) Uani 1 1 d G U . . .
C39B C 0.9209(3) 0.90438(19) 1.04100(7) 0.051(3) Uani 1 1 d G U . . .
C40B C 0.9512(3) 0.94438(17) 1.02086(8) 0.067(4) Uani 1 1 d G U . . .
C41B C 0.9076(3) 0.97547(15) 0.97454(9) 0.070(4) Uani 1 1 d G U . . .
C42B C 0.8942(3) 0.91078(19) 0.92557(7) 0.061(4) Uani 1 1 d G U . . .
C43B C 0.8694(3) 0.8538(2) 0.91288(7) 0.054(3) Uani 1 1 d G U . . .
C44B C 0.8018(3) 0.73745(19) 0.92112(7) 0.052(3) Uani 1 1 d G U . . .
C45B C 0.7717(3) 0.69861(17) 0.94069(9) 0.074(5) Uani 1 1 d G U . . .
C46B C 0.7432(3) 0.69100(17) 0.99445(9) 0.065(4) Uani 1 1 d G U . . .
C47B C 0.7504(3) 0.72405(18) 1.01943(9) 0.061(4) Uani 1 1 d G U . . .
C48B C 0.8001(2) 0.8357(2) 1.04445(7) 0.050(3) Uani 1 1 d G U . . .
C49B C 0.8347(3) 0.89546(19) 1.04036(7) 0.050(3) Uani 1 1 d G U . . .
C50B C 0.8938(3) 0.97161(15) 1.00209(9) 0.061(4) Uani 1 1 d G U . . .
C51B C 0.8288(3) 0.97066(16) 0.95854(9) 0.060(3) Uani 1 1 d G U . . .
C52B C 0.8223(3) 0.93905(18) 0.93451(8) 0.063(4) Uani 1 1 d G U . . .
C53B C 0.7812(3) 0.8463(2) 0.91381(7) 0.047(3) Uani 1 1 d G U . . .
C54B C 0.7484(2) 0.7890(2) 0.91789(7) 0.054(3) Uani 1 1 d G U . . .
C55B C 0.6995(2) 0.72608(19) 0.94951(9) 0.068(4) Uani 1 1 d G U . . .
C56B C 0.6856(2) 0.72260(19) 0.97606(9) 0.061(3) Uani 1 1 d G U . . .
C57B C 0.6967(2) 0.7761(2) 1.01634(9) 0.062(4) Uani 1 1 d G U . . .
C58B C 0.7211(2) 0.8313(2) 1.02865(8) 0.053(3) Uani 1 1 d G U . . .
C59B C 0.7769(3) 0.92709(18) 1.02195(8) 0.044(3) Uani 1 1 d G U . . .
C60B C 0.8059(3) 0.96437(16) 1.00305(9) 0.062(4) Uani 1 1 d G U . . .
C61B C 0.7652(3) 0.96431(16) 0.97622(9) 0.068(4) Uani 1 1 d G U . . .
C62B C 0.7516(3) 0.89954(19) 0.92692(8) 0.072(4) Uani 1 1 d G U . . .
C63B C 0.6837(2) 0.7825(2) 0.93541(9) 0.071(4) Uani 1 1 d G U . . .
C64B C 0.6559(2) 0.7753(2) 0.98951(9) 0.070(4) Uani 1 1 d G U . . .
C65B C 0.7062(2) 0.88781(19) 1.01484(9) 0.061(4) Uani 1 1 d G U . . .
C66B C 0.6970(3) 0.92632(19) 0.96897(9) 0.074(4) Uani 1 1 d G U . . .
C67B C 0.6902(2) 0.8930(2) 0.94400(9) 0.065(4) Uani 1 1 d G U . . .
C68B C 0.6561(2) 0.8329(2) 0.94824(9) 0.066(4) Uani 1 1 d G U . . .
C69B C 0.6413(2) 0.8295(2) 0.97586(9) 0.066(4) Uani 1 1 d G U . . .
C70B C 0.6673(2) 0.8872(2) 0.98888(9) 0.061(4) Uani 1 1 d G U . . .
C1C C 0.6335(3) 0.4039(2) 0.20106(9) 0.097(6) Uani 1 1 d G U . . .
C2C C 0.6702(2) 0.3445(3) 0.20443(10) 0.088(5) Uani 1 1 d G U . . .
C3C C 0.6894(2) 0.3360(3) 0.23293(10) 0.089(5) Uani 1 1 d G U . . .
C4C C 0.6645(3) 0.3905(2) 0.24704(10) 0.081(4) Uani 1 1 d G U . . .
C5C C 0.6296(3) 0.4322(2) 0.22741(10) 0.078(4) Uani 1 1 d G U . . .
C6C C 0.5684(3) 0.4111(2) 0.18116(9) 0.062(4) Uani 1 1 d G U . . .
C7C C 0.6405(2) 0.2955(3) 0.18767(9) 0.085(5) Uani 1 1 d G U . . .
C8C C 0.6779(2) 0.2792(3) 0.24318(10) 0.089(5) Uani 1 1 d G U . . .
C9C C 0.6293(3) 0.3843(2) 0.27083(9) 0.082(5) Uani 1 1 d G U . . .
C10C C 0.5614(3) 0.4664(2) 0.23254(9) 0.067(4) Uani 1 1 d G U . . .
C11C C 0.5376(3) 0.3595(2) 0.16401(8) 0.060(4) Uani 1 1 d G U . . .
C12C C 0.5729(3) 0.3032(2) 0.16713(8) 0.075(5) Uani 1 1 d G U . . .
C13C C 0.6285(3) 0.2364(2) 0.19851(9) 0.067(4) Uani 1 1 d G U . . .
C14C C 0.6473(3) 0.2286(2) 0.22579(9) 0.076(4) Uani 1 1 d G U . . .
C15C C 0.6408(3) 0.2732(2) 0.26798(9) 0.083(5) Uani 1 1 d G U . . .
C16C C 0.6173(3) 0.3249(2) 0.28155(8) 0.070(4) Uani 1 1 d G U . . .
C17C C 0.5578(3) 0.4193(2) 0.27591(8) 0.080(5) Uani 1 1 d G U . . .
C18C C 0.5247(3) 0.45926(19) 0.25731(9) 0.063(4) Uani 1 1 d G U . . .
C19C C 0.4946(3) 0.47342(17) 0.21185(9) 0.064(4) Uani 1 1 d G U . . .
C20C C 0.4976(3) 0.44625(19) 0.18666(8) 0.061(4) Uani 1 1 d G U . . .
C21C C 0.4488(3) 0.3636(2) 0.15854(7) 0.043(3) Uani 1 1 d G U . . .
C22C C 0.5209(3) 0.2487(2) 0.16491(8) 0.058(4) Uani 1 1 d G U . . .
C23C C 0.5557(3) 0.2074(2) 0.18435(9) 0.081(5) Uani 1 1 d G U . . .
C24C C 0.5923(3) 0.1910(2) 0.23969(9) 0.063(4) Uani 1 1 d G U . . .
C25C C 0.5889(3) 0.2187(2) 0.26583(9) 0.067(4) Uani 1 1 d G U . . .
C26C C 0.5400(3) 0.3234(2) 0.29342(7) 0.063(4) Uani 1 1 d G U . . .
C27C C 0.5036(3) 0.3817(2) 0.28999(7) 0.059(4) Uani 1 1 d G U . . .
C28C C 0.4367(3) 0.46326(17) 0.25179(8) 0.066(4) Uani 1 1 d G U . . .
C29C C 0.4170(3) 0.47159(16) 0.22368(9) 0.079(5) Uani 1 1 d G U . . .
C30C C 0.4242(3) 0.41700(18) 0.17255(8) 0.047(3) Uani 1 1 d G U . . .
C31C C 0.3971(3) 0.31077(19) 0.15437(7) 0.041(3) Uani 1 1 d G U . . .
C32C C 0.4346(3) 0.2509(2) 0.15764(7) 0.047(4) Uani 1 1 d G U . . .
C33C C 0.5039(3) 0.16777(18) 0.19703(9) 0.056(4) Uani 1 1 d G U . . .
C34C C 0.5238(3) 0.15908(18) 0.22584(9) 0.059(4) Uani 1 1 d G U . . .
C35C C 0.5159(3) 0.21479(19) 0.27855(8) 0.056(4) Uani 1 1 d G U . . .
C36C C 0.4902(3) 0.2697(2) 0.29315(7) 0.045(3) Uani 1 1 d G U . . .
C37C C 0.4170(3) 0.38777(19) 0.28630(7) 0.055(4) Uani 1 1 d G U . . .
C38C C 0.3812(3) 0.43042(18) 0.26625(8) 0.071(5) Uani 1 1 d G U . . .
C39C C 0.3435(3) 0.44731(16) 0.20960(8) 0.066(4) Uani 1 1 d G U . . .
C40C C 0.3468(3) 0.41849(17) 0.18282(8) 0.047(3) Uani 1 1 d G U . . .
C41C C 0.3139(3) 0.31755(19) 0.15983(7) 0.043(3) Uani 1 1 d G U . . .
C42C C 0.3856(3) 0.20233(18) 0.16628(8) 0.056(4) Uani 1 1 d G U . . .
C43C C 0.4203(3) 0.16138(17) 0.18568(8) 0.070(4) Uani 1 1 d G U . . .
C44C C 0.4572(3) 0.14501(17) 0.24101(9) 0.057(4) Uani 1 1 d G U . . .
C45C C 0.4536(3) 0.17291(18) 0.26710(8) 0.062(4) Uani 1 1 d G U . . .
C46C C 0.4050(3) 0.2773(2) 0.29490(7) 0.052(4) Uani 1 1 d G U . . .
C47C C 0.3686(3) 0.3361(2) 0.29154(7) 0.053(4) Uani 1 1 d G U . . .
C48C C 0.3015(3) 0.41703(19) 0.25344(8) 0.069(4) Uani 1 1 d G U . . .
C49C C 0.2823(3) 0.42567(18) 0.22509(9) 0.059(4) Uani 1 1 d G U . . .
C50C C 0.2896(2) 0.37122(19) 0.17395(8) 0.045(3) Uani 1 1 d G U . . .
C51C C 0.2643(3) 0.2662(2) 0.16680(8) 0.047(3) Uani 1 1 d G U . . .
C52C C 0.2995(3) 0.20972(19) 0.16990(8) 0.056(4) Uani 1 1 d G U . . .
C53C C 0.3554(3) 0.14278(17) 0.20158(9) 0.064(4) Uani 1 1 d G U . . .
C54C C 0.3740(3) 0.13487(17) 0.22872(9) 0.065(4) Uani 1 1 d G U . . .
C55C C 0.3679(3) 0.17985(19) 0.27101(9) 0.054(4) Uani 1 1 d G U . . .
C56C C 0.3438(3) 0.2315(2) 0.28461(8) 0.049(3) Uani 1 1 d G U . . .
C57C C 0.2846(3) 0.3263(2) 0.27919(8) 0.066(4) Uani 1 1 d G U . . .
C58C C 0.2513(3) 0.3661(2) 0.26035(9) 0.058(4) Uani 1 1 d G U . . .
C59C C 0.2210(2) 0.3798(2) 0.21482(9) 0.064(4) Uani 1 1 d G U . . .
C60C C 0.2246(2) 0.3528(2) 0.18972(9) 0.055(3) Uani 1 1 d G U . . .
C61C C 0.2081(2) 0.2881(2) 0.18522(9) 0.054(3) Uani 1 1 d G U . . .
C62C C 0.2800(3) 0.17213(19) 0.19159(9) 0.071(4) Uani 1 1 d G U . . .
C63C C 0.3171(3) 0.15612(19) 0.24730(9) 0.070(4) Uani 1 1 d G U . . .
C64C C 0.2686(3) 0.2614(2) 0.27500(9) 0.061(4) Uani 1 1 d G U . . .
C65C C 0.2010(2) 0.3432(2) 0.23661(9) 0.071(4) Uani 1 1 d G U . . .
C66C C 0.1892(2) 0.2520(2) 0.20610(9) 0.069(4) Uani 1 1 d G U . . .
C67C C 0.2261(3) 0.1931(2) 0.20950(9) 0.087(5) Uani 1 1 d G U . . .
C68C C 0.2458(3) 0.1849(2) 0.23796(9) 0.074(5) Uani 1 1 d G U . . .
C69C C 0.2204(3) 0.2385(2) 0.25208(9) 0.063(4) Uani 1 1 d G U . . .
C70C C 0.1858(2) 0.2805(2) 0.23238(9) 0.067(4) Uani 1 1 d G U . . .
C1D C 1.1354(6) 0.8583(6) 0.4644(3) 0.23(2) Uiso 1 1 d G U . . .
C2D C 1.1477(6) 0.7943(6) 0.4688(3) 0.25(2) Uiso 1 1 d G U . . .
C3D C 1.1537(6) 0.7858(6) 0.4973(3) 0.199(19) Uiso 1 1 d G U . . .
C4D C 1.1453(6) 0.8449(6) 0.5104(3) 0.23(2) Uiso 1 1 d G U . . .
C5D C 1.1336(6) 0.8895(6) 0.4901(3) 0.26(2) Uiso 1 1 d G U . . .
C6D C 1.0823(6) 0.8759(6) 0.4428(2) 0.24(2) Uiso 1 1 d G U . . .
C7D C 1.1066(6) 0.7511(6) 0.4513(2) 0.143(13) Uiso 1 1 d G U . . .
C8D C 1.1184(6) 0.7348(6) 0.5068(3) 0.21(2) Uiso 1 1 d G U . . .
C9D C 1.1015(7) 0.8490(6) 0.5324(2) 0.151(14) Uiso 1 1 d G U . . .
C10D C 1.0792(7) 0.9368(5) 0.4928(3) 0.23(2) Uiso 1 1 d G U . . .
C11D C 1.0394(7) 0.8305(6) 0.4249(2) 0.183(18) Uiso 1 1 d G U . . .
C12D C 1.0514(7) 0.7696(6) 0.4290(2) 0.24(2) Uiso 1 1 d G U . . .
C13D C 1.0698(7) 0.6981(5) 0.4614(2) 0.171(16) Uiso 1 1 d G U . . .
C14D C 1.0761(7) 0.6902(5) 0.4887(3) 0.194(19) Uiso 1 1 d G U . . .
C15D C 1.0726(7) 0.7396(5) 0.5298(2) 0.175(17) Uiso 1 1 d G U . . .
C16D C 1.0648(7) 0.7957(6) 0.5423(2) 0.207(19) Uiso 1 1 d G U . . .
C17D C 1.0443(7) 0.8977(5) 0.5350(2) 0.202(19) Uiso 1 1 d G U . . .
C18D C 1.0334(7) 0.9404(5) 0.5158(2) 0.128(11) Uiso 1 1 d G U . . .
C19D C 1.0245(7) 0.9545(4) 0.4703(2) 0.191(18) Uiso 1 1 d G U . . .
C20D C 1.0256(7) 0.9246(5) 0.4458(2) 0.22(2) Uiso 1 1 d G U . . .
C21D C 0.9576(7) 0.8516(5) 0.41649(18) 0.136(12) Uiso 1 1 d G U . . .
C22D C 0.9823(7) 0.7275(5) 0.4250(2) 0.147(13) Uiso 1 1 d G U . . .
C23D C 0.9941(7) 0.6832(5) 0.4451(2) 0.22(2) Uiso 1 1 d G U . . .
C24D C 1.0051(7) 0.6670(4) 0.5003(2) 0.24(2) Uiso 1 1 d G U . . .
C25D C 1.0035(7) 0.6975(5) 0.5258(2) 0.23(2) Uiso 1 1 d G U . . .
C26D C 0.9863(7) 0.8113(5) 0.55130(17) 0.193(18) Uiso 1 1 d G U . . .
C27D C 0.9741(7) 0.8743(5) 0.54682(18) 0.133(12) Uiso 1 1 d G U . . .
C28D C 0.9524(7) 0.9614(4) 0.5074(2) 0.138(12) Uiso 1 1 d G U . . .
C29D C 0.9457(7) 0.9699(4) 0.4793(2) 0.107(9) Uiso 1 1 d G U . . .
C30D C 0.9491(7) 0.9096(5) 0.4294(2) 0.140(13) Uiso 1 1 d G U . . .
C31D C 0.8900(7) 0.8108(5) 0.41056(16) 0.124(11) Uiso 1 1 d G U . . .
C32D C 0.9028(7) 0.7462(5) 0.41493(17) 0.122(11) Uiso 1 1 d G U . . .
C33D C 0.9258(7) 0.6572(4) 0.4556(2) 0.138(12) Uiso 1 1 d G U . . .
C34D C 0.9323(7) 0.6484(4) 0.4844(2) 0.134(12) Uiso 1 1 d G U . . .
C35D C 0.9282(7) 0.7100(5) 0.53576(19) 0.171(16) Uiso 1 1 d G U . . .
C36D C 0.9190(7) 0.7698(5) 0.54925(17) 0.104(9) Uiso 1 1 d G U . . .
C37D C 0.8945(7) 0.8971(5) 0.54029(18) 0.148(14) Uiso 1 1 d G U . . .
C38D C 0.8825(7) 0.9428(4) 0.5195(2) 0.144(13) Uiso 1 1 d G U . . .
C39D C 0.8710(7) 0.9596(4) 0.4629(2) 0.24(2) Uiso 1 1 d G U . . .
C40D C 0.8722(7) 0.9280(4) 0.4368(2) 0.159(15) Uiso 1 1 d G U . . .
C41D C 0.8110(7) 0.8348(5) 0.41308(17) 0.100(8) Uiso 1 1 d G U . . .
C42D C 0.8352(7) 0.7105(5) 0.42160(19) 0.175(16) Uiso 1 1 d G U . . .
C43D C 0.8471(7) 0.6665(4) 0.4417(2) 0.145(13) Uiso 1 1 d G U . . .
C44D C 0.8585(7) 0.6502(4) 0.4969(2) 0.148(14) Uiso 1 1 d G U . . .
C45D C 0.8568(7) 0.6810(5) 0.5224(2) 0.124(11) Uiso 1 1 d G U . . .
C46D C 0.8397(7) 0.7945(6) 0.54807(17) 0.150(14) Uiso 1 1 d G U . . .
C47D C 0.8275(7) 0.8580(5) 0.54366(18) 0.194(18) Uiso 1 1 d G U . . .
C48D C 0.8054(7) 0.9445(4) 0.5043(2) 0.21(2) Uiso 1 1 d G U . . .
C49D C 0.7994(7) 0.9531(4) 0.4760(2) 0.30(3) Uiso 1 1 d G U . . .
C50D C 0.8029(7) 0.8930(5) 0.42615(19) 0.154(14) Uiso 1 1 d G U . . .
C51D C 0.7424(6) 0.7964(5) 0.41810(18) 0.166(15) Uiso 1 1 d G U . . .
C52D C 0.7543(7) 0.7354(5) 0.42222(19) 0.22(2) Uiso 1 1 d G U . . .
C53D C 0.7729(7) 0.6638(4) 0.4550(2) 0.21(2) Uiso 1 1 d G U . . .
C54D C 0.7790(7) 0.6558(4) 0.4821(2) 0.154(14) Uiso 1 1 d G U . . .
C55D C 0.7760(7) 0.7055(5) 0.5233(2) 0.146(14) Uiso 1 1 d G U . . .
C56D C 0.7675(7) 0.7616(6) 0.5358(2) 0.199(19) Uiso 1 1 d G U . . .
C57D C 0.7475(7) 0.8639(6) 0.5287(2) 0.27(2) Uiso 1 1 d G U . . .
C58D C 0.7364(7) 0.9066(5) 0.5092(2) 0.20(2) Uiso 1 1 d G U . . .
C59D C 0.7271(6) 0.9202(5) 0.4638(2) 0.27(2) Uiso 1 1 d G U . . .
C60D C 0.7288(6) 0.8904(5) 0.4393(2) 0.132(12) Uiso 1 1 d G U . . .
C61D C 0.6907(6) 0.8310(5) 0.4342(2) 0.092(7) Uiso 1 1 d G U . . .
C62D C 0.7148(6) 0.7059(5) 0.4427(2) 0.141(13) Uiso 1 1 d G U . . .
C63D C 0.7263(7) 0.6900(5) 0.4983(2) 0.143(13) Uiso 1 1 d G U . . .
C64D C 0.7097(6) 0.8043(6) 0.5240(2) 0.22(2) Uiso 1 1 d G U . . .
C65D C 0.6875(6) 0.8918(5) 0.4843(2) 0.172(16) Uiso 1 1 d G U . . .
C66D C 0.6525(5) 0.8027(6) 0.4539(2) 0.136(12) Uiso 1 1 d G U . . .
C67D C 0.6651(6) 0.7392(5) 0.4584(2) 0.21(2) Uiso 1 1 d G U . . .
C68D C 0.6717(6) 0.7308(5) 0.4868(2) 0.21(2) Uiso 1 1 d G U . . .
C69D C 0.6625(6) 0.7893(6) 0.4999(2) 0.28(3) Uiso 1 1 d G U . . .
C70D C 0.6513(5) 0.8341(6) 0.4795(2) 0.177(17) Uiso 1 1 d G U . . .

loop_
_atom_site_aniso_label
_atom_site_aniso_U_11
_atom_site_aniso_U_22
_atom_site_aniso_U_33
_atom_site_aniso_U_23
_atom_site_aniso_U_13
_atom_site_aniso_U_12
Cu1 0.0163(9) 0.0247(10) 0.0225(11) 0.0038(8) -0.0029(8) -0.0036(7)
Cu2 0.0212(9) 0.0164(9) 0.0215(11) 0.0071(8) 0.0000(8) 0.0000(7)
Cu3 0.0173(9) 0.0190(9) 0.0155(10) 0.0035(7) -0.0061(7) -0.0039(7)
Cu4 0.0173(10) 0.0149(9) 0.0420(13) 0.0075(9) -0.0107(9) -0.0020(7)
C1 0.020(3) 0.014(4) 0.023(4) 0.010(3) -0.008(3) -0.002(3)
O1 0.018(2) 0.032(4) 0.026(4) 0.001(3) 0.000(2) -0.005(2)
C2 0.020(3) 0.013(4) 0.024(4) 0.008(3) -0.007(3) -0.002(3)
O2 0.021(4) 0.021(4) 0.023(3) 0.005(2) -0.001(2) -0.007(3)
C3 0.019(3) 0.017(4) 0.022(4) 0.010(3) -0.009(2) 0.003(2)
O3 0.023(3) 0.022(4) 0.021(3) 0.005(2) -0.002(2) -0.002(3)
C4 0.025(5) 0.018(3) 0.035(5) 0.002(3) -0.009(4) -0.002(3)
O4 0.018(2) 0.037(5) 0.024(4) 0.002(3) -0.002(2) -0.006(3)
C5 0.017(4) 0.020(4) 0.030(5) 0.005(3) -0.002(4) -0.002(3)
O5 0.015(3) 0.019(3) 0.021(3) 0.009(3) 0.000(2) 0.002(2)
C6 0.035(6) 0.022(4) 0.037(6) 0.007(3) -0.014(5) -0.004(3)
O6 0.018(3) 0.020(3) 0.018(3) 0.005(3) -0.001(2) 0.000(2)
C7 0.032(6) 0.021(4) 0.029(5) 0.006(3) -0.011(5) -0.004(4)
O7 0.025(3) 0.014(2) 0.037(5) 0.004(3) 0.003(3) 0.000(2)
C8 0.023(5) 0.015(3) 0.023(5) 0.003(3) -0.004(4) -0.002(2)
O8 0.023(4) 0.021(3) 0.034(5) 0.012(3) 0.009(3) 0.005(2)
C9 0.021(5) 0.017(3) 0.025(5) 0.001(3) -0.002(4) -0.003(3)
O9 0.016(3) 0.014(3) 0.016(2) 0.004(2) -0.004(2) -0.005(2)
C10 0.026(4) 0.019(3) 0.026(5) 0.005(3) -0.008(4) 0.001(3)
O10 0.017(2) 0.024(4) 0.025(4) 0.001(3) -0.003(2) -0.001(2)
C11 0.020(3) 0.014(3) 0.020(5) 0.000(3) -0.013(3) -0.004(2)
O11 0.020(2) 0.025(4) 0.019(3) 0.003(3) -0.004(2) -0.005(2)
C12 0.029(4) 0.013(3) 0.031(5) 0.001(3) -0.003(4) -0.001(3)
O12 0.016(3) 0.033(4) 0.018(2) -0.003(2) -0.007(2) -0.004(3)
C13 0.012(3) 0.015(4) 0.015(3) 0.001(3) -0.002(2) -0.004(3)
O13 0.032(3) 0.023(3) 0.031(4) 0.005(3) -0.012(3) 0.005(3)
C14 0.012(3) 0.023(5) 0.017(3) 0.005(3) -0.002(2) -0.002(3)
O14 0.021(3) 0.022(4) 0.045(4) 0.013(3) -0.010(3) 0.002(3)
C15 0.012(3) 0.013(4) 0.020(4) 0.006(3) -0.002(2) -0.003(3)
O15 0.025(4) 0.013(3) 0.039(4) 0.003(3) -0.006(3) 0.000(2)
C16 0.015(4) 0.022(3) 0.021(4) 0.006(3) -0.007(3) -0.008(3)
O16 0.021(4) 0.020(3) 0.066(6) 0.019(3) 0.004(4) 0.004(2)
C17 0.013(5) 0.022(4) 0.028(5) 0.007(3) -0.008(4) -0.009(3)
C18 0.018(5) 0.021(4) 0.025(5) 0.004(3) -0.008(4) -0.005(3)
C19 0.019(5) 0.019(4) 0.025(5) 0.006(3) -0.010(4) -0.002(3)
C20 0.022(5) 0.018(3) 0.023(4) 0.005(3) -0.010(4) -0.001(3)
C21 0.006(4) 0.015(4) 0.019(4) 0.004(3) -0.004(3) -0.002(3)
C22 0.017(3) 0.033(6) 0.017(3) -0.003(3) -0.005(2) -0.005(3)
C23 0.016(3) 0.027(5) 0.020(3) 0.001(3) -0.004(2) -0.003(3)
C24 0.016(3) 0.021(5) 0.019(3) 0.004(3) -0.004(2) -0.001(3)
C25 0.021(4) 0.021(4) 0.021(3) 0.005(3) -0.005(3) -0.001(3)
C26 0.018(3) 0.013(4) 0.019(3) 0.006(3) -0.007(3) -0.004(3)
C27 0.019(3) 0.012(4) 0.017(3) 0.007(3) -0.008(2) -0.005(3)
C28 0.012(4) 0.011(3) 0.021(4) 0.005(2) -0.007(3) -0.002(2)
C29 0.023(5) 0.012(4) 0.030(5) 0.003(3) -0.018(5) -0.001(3)
C30 0.027(5) 0.017(4) 0.029(6) 0.001(3) -0.014(5) -0.007(3)
C31 0.018(5) 0.017(4) 0.043(6) 0.006(3) -0.009(5) -0.009(3)
C32 0.015(4) 0.016(3) 0.035(5) 0.001(3) -0.002(4) -0.003(2)
C33 0.014(4) 0.011(3) 0.028(6) 0.007(3) -0.007(4) 0.000(3)
C34 0.015(4) 0.019(3) 0.057(6) 0.015(3) 0.000(4) 0.002(3)
C35 0.018(4) 0.015(3) 0.048(6) 0.004(3) -0.002(4) -0.003(3)
C36 0.013(3) 0.012(3) 0.029(5) -0.001(3) -0.014(3) -0.005(2)
C37 0.019(3) 0.024(5) 0.037(4) 0.010(4) -0.004(3) 0.006(3)
C38 0.014(3) 0.014(4) 0.024(4) -0.002(3) -0.013(2) -0.002(3)
C39 0.019(3) 0.012(4) 0.024(4) -0.002(3) -0.011(3) -0.001(3)
C40 0.016(4) 0.017(3) 0.021(4) -0.004(3) -0.008(3) 0.003(3)
C41 0.035(7) 0.018(3) 0.041(7) -0.002(3) -0.022(6) 0.000(3)
C42 0.027(6) 0.024(4) 0.045(6) 0.006(4) -0.019(5) -0.001(4)
C43 0.016(5) 0.017(4) 0.034(6) 0.010(3) -0.010(4) 0.001(3)
C44 0.021(4) 0.018(4) 0.025(4) 0.009(3) -0.008(4) 0.000(3)
C45 0.020(5) 0.010(4) 0.018(4) 0.001(3) -0.009(4) 0.000(3)
C46 0.024(4) 0.026(6) 0.025(3) 0.007(3) -0.008(2) -0.001(3)
C47 0.025(3) 0.027(5) 0.026(3) 0.005(3) -0.007(2) -0.003(3)
C48 0.025(3) 0.015(5) 0.024(4) 0.006(3) -0.007(2) 0.001(3)
C49 0.029(4) 0.025(6) 0.032(5) 0.000(4) 0.001(4) -0.012(4)
C50 0.027(4) 0.030(7) 0.046(7) 0.017(6) -0.001(4) -0.008(4)
C51 0.032(5) 0.034(7) 0.041(7) 0.007(6) -0.001(4) 0.002(4)
C52 0.033(5) 0.026(6) 0.043(7) -0.005(5) 0.003(4) 0.003(4)
C53 0.029(5) 0.036(7) 0.043(7) -0.001(6) 0.005(5) 0.005(5)
C54 0.020(4) 0.023(5) 0.039(7) 0.006(5) -0.004(3) 0.001(3)
C55 0.026(5) 0.023(5) 0.041(7) 0.006(5) 0.006(4) 0.007(3)
C56 0.029(5) 0.026(5) 0.063(9) -0.002(6) 0.015(5) 0.003(4)
C57 0.048(7) 0.021(5) 0.055(9) -0.009(6) 0.024(6) 0.004(4)
C58 0.050(7) 0.047(10) 0.075(14) -0.004(10) 0.031(7) 0.002(5)
C59 0.036(5) 0.022(6) 0.041(6) 0.011(4) 0.004(4) 0.004(4)
C60 0.036(5) 0.035(8) 0.049(7) 0.016(6) 0.002(5) -0.002(4)
C61 0.055(6) 0.040(9) 0.079(9) 0.017(7) 0.027(6) -0.004(5)
C62 0.055(6) 0.034(8) 0.108(11) 0.014(8) 0.018(7) -0.004(5)
C63 0.045(7) 0.064(12) 0.109(14) 0.030(11) 0.009(8) -0.005(7)
C64 0.032(4) 0.017(5) 0.039(7) -0.002(5) 0.000(4) 0.001(3)
C65 0.032(4) 0.033(7) 0.037(7) -0.005(6) 0.003(4) -0.003(4)
C66 0.037(5) 0.036(8) 0.051(8) -0.005(7) 0.011(5) -0.001(4)
C67 0.042(5) 0.058(10) 0.069(10) -0.001(8) 0.004(6) -0.009(5)
C68 0.051(8) 0.094(17) 0.088(14) -0.007(12) 0.014(9) 0.001(9)
C69 0.016(3) 0.038(5) 0.026(6) 0.008(5) 0.002(3) 0.005(3)
C70 0.026(5) 0.053(6) 0.034(6) 0.010(5) 0.005(4) -0.005(4)
C71 0.050(8) 0.059(6) 0.056(8) 0.000(6) 0.004(6) -0.011(5)
C72 0.056(7) 0.053(8) 0.079(12) 0.000(8) 0.020(7) -0.007(6)
C73 0.061(8) 0.065(13) 0.26(3) 0.062(19) -0.013(10) -0.023(7)
C74 0.013(4) 0.013(4) 0.020(4) 0.007(3) 0.000(3) -0.001(3)
C75 0.019(5) 0.020(5) 0.022(4) 0.002(4) -0.001(4) 0.000(4)
C76 0.034(7) 0.031(6) 0.029(4) 0.006(4) 0.009(5) 0.000(5)
C77 0.023(6) 0.033(6) 0.030(5) 0.004(4) 0.010(4) 0.001(5)
C78 0.030(7) 0.056(9) 0.031(6) 0.007(6) 0.011(5) -0.006(7)
C79 0.016(5) 0.048(6) 0.017(4) -0.006(3) -0.004(3) -0.001(4)
C80 0.021(6) 0.050(6) 0.036(7) -0.013(4) -0.002(5) 0.000(4)
C81 0.032(7) 0.070(8) 0.041(7) -0.018(5) 0.006(6) -0.001(5)
C82 0.017(5) 0.070(8) 0.053(10) -0.022(5) 0.006(5) -0.001(5)
C83 0.016(5) 0.074(11) 0.077(14) -0.039(10) 0.007(6) 0.001(5)
C84 0.017(4) 0.088(10) 0.031(5) 0.011(6) -0.002(3) -0.011(4)
C85 0.021(6) 0.086(9) 0.036(5) 0.008(6) 0.004(4) -0.019(6)
C86 0.042(8) 0.076(9) 0.029(5) 0.000(6) 0.005(5) -0.009(7)
C87 0.043(9) 0.072(10) 0.035(6) -0.005(6) 0.012(6) -0.024(7)
C88 0.13(2) 0.083(13) 0.032(7) -0.011(8) 0.010(8) 0.019(13)
C89 0.024(4) 0.023(5) 0.044(6) 0.007(5) 0.003(4) -0.001(4)
C90 0.027(5) 0.044(6) 0.041(7) 0.008(5) 0.000(4) 0.013(5)
C91 0.028(5) 0.063(7) 0.046(9) 0.021(6) -0.005(4) 0.008(4)
C92 0.023(7) 0.070(8) 0.103(17) 0.042(8) 0.008(8) 0.011(5)
C93 0.048(9) 0.080(14) 0.31(5) 0.09(2) 0.077(17) 0.025(9)
C94 0.028(5) 0.033(7) 0.021(4) -0.003(4) -0.003(3) -0.012(4)
C95 0.029(5) 0.033(7) 0.030(6) -0.008(5) 0.001(3) -0.013(4)
C96 0.030(5) 0.022(6) 0.028(6) -0.003(5) 0.001(4) -0.011(4)
C97 0.031(5) 0.031(7) 0.052(8) -0.007(6) 0.010(4) -0.014(4)
C98 0.060(11) 0.040(9) 0.055(8) -0.011(6) 0.021(6) -0.020(8)
C99 0.028(5) 0.022(5) 0.082(8) 0.014(5) 0.018(5) 0.003(3)
C100 0.027(5) 0.038(6) 0.067(8) -0.002(6) 0.022(5) 0.003(4)
C101 0.025(4) 0.047(7) 0.056(8) -0.010(6) 0.011(5) 0.007(4)
C102 0.026(5) 0.070(8) 0.053(8) -0.009(6) 0.012(5) 0.003(4)
C103 0.031(7) 0.072(8) 0.083(14) -0.006(7) 0.015(8) -0.001(5)
C104 0.024(4) 0.010(5) 0.033(5) -0.003(4) -0.006(4) -0.004(3)
C105 0.024(4) 0.021(6) 0.020(5) -0.001(4) -0.001(4) -0.010(4)
C106 0.027(4) 0.024(6) 0.023(5) 0.000(4) 0.002(4) -0.010(4)
C107 0.030(5) 0.033(7) 0.029(6) 0.000(5) 0.001(4) -0.013(4)
C108 0.034(5) 0.044(9) 0.035(7) 0.004(6) 0.006(6) -0.010(5)
C109 0.016(5) 0.023(5) 0.035(4) 0.008(3) -0.006(3) 0.002(4)
C110 0.027(6) 0.024(5) 0.037(5) 0.006(4) -0.001(4) -0.001(4)
C111 0.048(8) 0.028(6) 0.053(6) 0.014(5) 0.018(6) 0.008(5)
C112 0.052(9) 0.034(6) 0.057(6) 0.009(5) 0.021(6) 0.008(6)
C113 0.060(10) 0.045(10) 0.070(9) 0.026(8) 0.033(9) 0.029(8)
C114 0.020(3) 0.012(4) 0.032(7) 0.006(4) -0.006(3) 0.001(3)
C115 0.026(4) 0.027(5) 0.044(9) -0.006(6) 0.001(4) -0.010(4)
C116 0.025(4) 0.037(6) 0.033(7) 0.010(5) 0.000(4) -0.004(4)
C117 0.052(6) 0.056(7) 0.039(8) 0.028(6) -0.020(6) -0.030(6)
C118 0.054(6) 0.114(16) 0.065(13) 0.026(11) -0.013(7) -0.020(7)
C119 0.027(4) 0.071(11) 0.032(6) -0.005(5) -0.001(3) -0.014(5)
C120 0.020(5) 0.050(9) 0.032(6) -0.001(5) -0.001(3) -0.004(5)
C121 0.022(5) 0.063(10) 0.035(6) -0.003(6) 0.001(4) -0.007(5)
C122 0.032(7) 0.079(11) 0.038(6) -0.005(6) 0.005(4) -0.013(7)
C123 0.035(8) 0.135(17) 0.051(9) 0.029(11) 0.022(7) 0.007(10)
C124 0.029(6) 0.018(5) 0.025(4) 0.004(3) -0.005(3) 0.001(4)
C125 0.047(8) 0.023(5) 0.026(6) 0.000(4) -0.012(5) 0.012(5)
C126 0.088(13) 0.051(8) 0.027(6) -0.003(5) -0.014(5) 0.046(9)
C127 0.15(2) 0.079(12) 0.066(11) -0.032(8) -0.056(11) 0.088(15)
C128 0.11(2) 0.16(2) 0.095(14) -0.080(16) -0.047(15) 0.07(2)
Cu5 0.0256(10) 0.0141(9) 0.0200(10) -0.0010(8) -0.0106(8) -0.0017(7)
Cu6 0.0506(14) 0.0166(10) 0.0302(13) 0.0083(9) -0.0210(10) -0.0057(9)
Cu7 0.0307(11) 0.0154(9) 0.0206(11) 0.0022(8) -0.0113(8) -0.0037(8)
Cu8 0.0535(14) 0.0137(10) 0.0272(12) 0.0093(8) -0.0206(10) -0.0109(9)
C201 0.029(3) 0.008(3) 0.019(3) 0.001(2) -0.003(2) 0.002(2)
O201 0.023(2) 0.016(4) 0.024(3) -0.003(3) -0.007(2) 0.004(2)
C202 0.029(3) 0.016(4) 0.020(3) 0.000(2) -0.004(2) 0.001(3)
O202 0.030(3) 0.012(3) 0.020(2) 0.000(2) -0.004(2) 0.000(3)
C203 0.021(3) 0.011(4) 0.020(3) 0.000(2) -0.005(2) 0.004(3)
O203 0.040(4) 0.021(4) 0.022(3) -0.003(2) -0.006(2) -0.007(3)
C204 0.027(4) 0.013(3) 0.015(4) 0.002(3) -0.002(3) 0.001(3)
O204 0.033(3) 0.041(5) 0.037(5) -0.004(4) -0.006(3) -0.017(3)
C205 0.045(6) 0.013(4) 0.022(6) 0.003(3) -0.013(5) -0.003(3)
O205 0.053(4) 0.014(3) 0.040(5) 0.006(3) -0.019(3) -0.005(3)
C206 0.044(6) 0.012(4) 0.020(5) 0.002(3) -0.012(5) -0.003(3)
O206 0.057(5) 0.023(3) 0.032(4) 0.010(3) -0.021(3) -0.009(3)
C207 0.037(6) 0.016(3) 0.024(6) 0.007(3) -0.010(5) -0.006(3)
O207 0.052(4) 0.015(3) 0.025(4) 0.004(3) -0.017(3) -0.004(3)
C208 0.034(5) 0.018(3) 0.018(4) 0.007(3) -0.009(4) -0.006(3)
O208 0.049(3) 0.030(3) 0.025(4) 0.013(3) -0.023(3) -0.003(3)
C209 0.046(6) 0.015(4) 0.032(6) 0.006(4) -0.021(5) -0.004(4)
O209 0.038(3) 0.029(4) 0.021(4) 0.001(3) -0.010(2) -0.014(3)
C210 0.035(3) 0.035(3) 0.028(3) 0.017(3) -0.020(3) -0.007(3)
O210 0.042(4) 0.020(4) 0.019(3) 0.001(2) -0.012(2) -0.008(3)
C211 0.043(4) 0.023(4) 0.028(3) 0.012(3) -0.015(3) -0.005(3)
O211 0.028(3) 0.023(4) 0.023(2) -0.001(2) -0.009(2) 0.002(3)
C212 0.044(4) 0.020(4) 0.029(4) 0.009(3) -0.014(3) -0.006(3)
O212 0.032(3) 0.037(5) 0.014(3) -0.004(3) -0.010(2) -0.008(3)
C213 0.066(5) 0.020(3) 0.034(5) 0.004(3) -0.034(4) -0.010(3)
O213 0.047(3) 0.019(3) 0.037(4) 0.009(3) -0.024(3) -0.013(3)
C214 0.066(5) 0.016(3) 0.032(4) 0.004(3) -0.034(4) -0.011(3)
O214 0.046(4) 0.020(3) 0.032(4) 0.012(3) -0.017(3) -0.005(3)
C215 0.067(5) 0.011(3) 0.032(5) 0.001(3) -0.031(4) -0.007(3)
O215 0.058(5) 0.026(3) 0.037(5) 0.018(3) -0.020(4) -0.015(3)
C216 0.072(6) 0.017(3) 0.035(5) 0.006(3) -0.030(5) -0.009(3)
O216 0.058(4) 0.018(3) 0.036(5) 0.008(3) -0.018(3) -0.007(3)
C217 0.078(9) 0.013(4) 0.038(7) 0.003(4) -0.034(7) -0.006(4)
C218 0.063(8) 0.013(4) 0.017(6) 0.001(3) -0.018(6) -0.003(4)
C219 0.068(8) 0.013(4) 0.031(6) -0.003(4) -0.026(7) -0.002(4)
C220 0.051(6) 0.016(3) 0.021(5) 0.007(3) -0.013(5) -0.012(3)
C221 0.086(10) 0.017(3) 0.043(8) 0.007(3) -0.040(9) -0.012(3)
C222 0.056(5) 0.027(5) 0.025(4) 0.000(4) -0.018(3) -0.015(4)
C223 0.053(5) 0.015(4) 0.028(4) 0.005(3) -0.020(3) -0.011(4)
C224 0.060(5) 0.051(7) 0.039(5) -0.013(5) -0.013(4) -0.027(5)
C225 0.028(3) 0.022(5) 0.016(3) -0.003(3) -0.012(2) 0.002(3)
C226 0.030(3) 0.008(4) 0.016(3) -0.001(3) -0.011(2) 0.001(3)
C227 0.029(3) 0.014(5) 0.020(3) 0.006(3) -0.011(2) 0.003(3)
C228 0.035(4) 0.016(4) 0.022(4) 0.000(3) -0.014(4) -0.002(3)
C229 0.033(6) 0.016(4) 0.021(6) -0.001(3) -0.006(5) 0.001(3)
C230 0.046(6) 0.020(4) 0.028(6) 0.004(4) -0.015(5) -0.005(4)
C231 0.042(7) 0.015(4) 0.024(6) 0.000(3) -0.015(5) -0.007(3)
C232 0.036(5) 0.015(3) 0.026(5) -0.001(3) -0.016(4) -0.007(3)
C233 0.020(4) 0.012(4) 0.014(4) -0.001(3) -0.004(4) -0.005(3)
C234 0.037(4) 0.013(4) 0.020(4) 0.004(3) -0.019(3) -0.011(3)
C235 0.035(4) 0.012(4) 0.030(4) 0.001(3) -0.019(3) -0.014(3)
C236 0.032(4) 0.018(4) 0.032(4) 0.006(3) -0.021(3) -0.017(3)
C237 0.061(5) 0.018(3) 0.040(6) 0.009(4) -0.026(4) -0.010(3)
C238 0.062(5) 0.028(4) 0.043(6) 0.013(4) -0.027(4) -0.013(3)
C239 0.058(5) 0.023(3) 0.036(6) 0.014(3) -0.030(4) -0.017(3)
C240 0.062(7) 0.026(4) 0.041(6) 0.009(3) -0.036(6) -0.013(3)
C241 0.040(6) 0.021(4) 0.027(6) 0.006(3) -0.018(5) -0.012(4)
C242 0.033(6) 0.023(4) 0.038(7) 0.010(3) -0.014(5) -0.011(3)
C243 0.027(5) 0.019(4) 0.020(5) 0.017(3) -0.010(4) -0.011(4)
C244 0.066(8) 0.023(4) 0.047(6) 0.016(3) -0.041(6) -0.010(3)
C245 0.071(10) 0.023(4) 0.039(7) 0.014(3) -0.042(8) -0.012(4)
C246 0.041(5) 0.025(5) 0.032(4) 0.009(3) -0.015(3) -0.016(4)
C247 0.042(4) 0.025(4) 0.030(4) 0.011(3) -0.019(3) -0.007(3)
C248 0.042(4) 0.012(4) 0.025(4) 0.005(3) -0.018(3) -0.002(3)
C249 0.044(5) 0.009(4) 0.022(3) 0.001(3) 0.003(3) 0.004(3)
C250 0.066(6) 0.011(4) 0.039(5) 0.002(3) 0.013(5) 0.008(4)
C251 0.115(10) 0.062(11) 0.089(8) -0.016(7) 0.061(8) 0.000(7)
C252 0.125(13) 0.076(12) 0.094(9) -0.006(8) 0.052(9) -0.017(10)
C253 0.26(3) 0.115(16) 0.076(16) -0.039(11) 0.101(17) -0.091(19)
C254 0.026(4) 0.047(8) 0.022(5) 0.001(4) -0.003(3) -0.008(4)
C255 0.034(6) 0.040(7) 0.021(5) 0.004(4) -0.003(3) -0.002(5)
C256 0.039(6) 0.029(7) 0.040(6) 0.004(5) 0.010(4) 0.004(5)
C257 0.063(9) 0.038(8) 0.042(6) 0.003(5) 0.015(5) 0.006(6)
C258 0.070(9) 0.044(8) 0.032(8) -0.010(7) 0.018(7) -0.005(7)
C259 0.034(4) 0.053(5) 0.036(5) 0.016(4) -0.019(3) -0.004(3)
C260 0.029(5) 0.065(5) 0.037(5) 0.020(4) -0.019(3) -0.004(4)
C261 0.024(6) 0.067(6) 0.046(7) 0.011(4) -0.001(5) -0.004(4)
C262 0.048(8) 0.080(9) 0.068(8) 0.028(6) 0.024(7) 0.023(6)
C263 0.063(10) 0.086(9) 0.055(10) 0.024(7) 0.035(8) 0.014(7)
C264 0.054(7) 0.015(5) 0.039(5) 0.009(4) -0.001(5) 0.001(4)
C265 0.046(6) 0.025(6) 0.045(5) 0.001(5) -0.001(4) 0.000(5)
C266 0.035(6) 0.033(7) 0.031(5) 0.003(5) 0.011(4) -0.002(5)
C267 0.039(7) 0.035(7) 0.033(5) 0.000(5) 0.013(5) -0.003(5)
C268 0.052(8) 0.048(10) 0.042(7) -0.002(6) 0.002(6) 0.000(7)
C274 0.072(5) 0.011(5) 0.052(7) -0.004(5) -0.022(5) -0.008(3)
C275 0.072(6) 0.025(7) 0.043(8) 0.015(6) -0.019(6) -0.022(5)
C276 0.090(7) 0.045(9) 0.080(11) 0.016(8) -0.001(7) -0.007(6)
C277 0.090(8) 0.108(13) 0.088(16) -0.003(11) -0.003(10) -0.002(8)
C278 0.068(13) 0.107(13) 0.13(2) -0.002(12) 0.004(14) 0.003(9)
C279 0.070(6) 0.022(6) 0.024(4) 0.002(4) -0.014(4) -0.012(5)
C280 0.071(6) 0.028(6) 0.012(6) 0.002(5) -0.014(4) -0.012(4)
C281 0.066(6) 0.045(8) 0.021(7) 0.019(6) -0.007(5) -0.013(5)
C282 0.071(7) 0.072(11) 0.038(9) -0.003(8) 0.003(6) -0.024(6)
C283 0.094(10) 0.079(12) 0.067(14) -0.010(10) -0.022(10) -0.015(9)
C284 0.062(5) 0.077(10) 0.059(8) -0.018(7) -0.009(4) -0.032(5)
C285 0.032(6) 0.078(9) 0.066(8) -0.014(7) -0.001(5) -0.013(5)
C286 0.034(6) 0.090(9) 0.078(11) 0.004(8) 0.002(7) -0.001(6)
C287 0.044(8) 0.076(9) 0.048(8) -0.017(7) -0.025(6) -0.016(5)
C288 0.056(8) 0.071(14) 0.130(18) 0.022(13) 0.006(10) 0.003(7)
C289 0.030(4) 0.021(6) 0.028(5) 0.001(4) -0.006(3) 0.005(4)
C290 0.035(6) 0.034(7) 0.027(5) 0.000(4) -0.004(3) 0.009(5)
C291 0.039(6) 0.036(7) 0.026(6) -0.002(5) -0.002(4) 0.005(5)
C292 0.044(8) 0.076(11) 0.030(6) -0.016(6) 0.004(5) -0.013(8)
C293 0.061(10) 0.083(14) 0.060(11) -0.016(10) 0.024(9) -0.018(10)
C294 0.045(7) 0.039(6) 0.024(4) -0.003(3) -0.003(3) -0.012(5)
C295 0.084(12) 0.039(6) 0.049(7) -0.002(4) 0.023(6) -0.006(6)
C296 0.066(10) 0.037(5) 0.048(7) -0.001(4) 0.017(6) 0.002(4)
C297 0.036(6) 0.039(5) 0.040(7) -0.003(4) -0.015(5) 0.005(4)
C298 0.038(6) 0.037(6) 0.033(7) -0.010(5) -0.015(5) 0.007(5)
C299 0.036(5) 0.021(5) 0.028(4) 0.014(3) -0.015(4) -0.002(4)
C300 0.049(7) 0.022(5) 0.032(5) 0.013(4) -0.006(4) -0.004(4)
C301 0.051(7) 0.021(6) 0.039(5) 0.008(5) -0.010(5) 0.000(5)
C302 0.049(7) 0.022(6) 0.041(5) 0.007(4) -0.010(5) 0.000(5)
C303 0.031(6) 0.028(7) 0.026(5) 0.009(5) 0.007(5) -0.003(5)
C304 0.043(5) 0.070(10) 0.046(9) 0.040(8) -0.007(5) 0.008(5)
C309 0.070(6) 0.032(6) 0.037(6) 0.015(5) -0.023(4) 0.002(4)
C310 0.069(6) 0.029(7) 0.052(9) 0.001(7) -0.025(6) 0.009(5)
C311 0.076(7) 0.030(8) 0.082(11) -0.003(8) -0.012(7) 0.009(6)
C312 0.080(7) 0.054(11) 0.085(15) 0.021(10) -0.017(9) -0.002(7)
C314 0.072(7) 0.044(6) 0.046(7) 0.026(5) -0.031(5) -0.029(5)
C315 0.083(8) 0.046(7) 0.057(9) 0.024(6) -0.019(6) -0.028(6)
C316 0.131(13) 0.064(10) 0.087(14) -0.002(9) 0.023(12) -0.057(10)
C317 0.120(15) 0.104(13) 0.082(14) -0.012(10) 0.013(12) -0.050(10)
C318 0.18(3) 0.128(16) 0.065(13) -0.018(13) 0.007(15) -0.093(17)
C319 0.066(7) 0.062(9) 0.058(6) -0.008(7) 0.007(6) -0.044(7)
C320 0.035(5) 0.037(6) 0.046(6) 0.013(5) -0.015(4) 0.000(4)
C321 0.041(6) 0.063(8) 0.052(9) 0.017(7) -0.014(5) -0.009(5)
C322 0.023(7) 0.070(8) 0.18(3) 0.048(9) -0.008(10) -0.009(5)
C323 0.035(8) 0.064(13) 0.25(3) 0.049(17) 0.019(14) -0.009(8)
C324 0.059(6) 0.055(9) 0.031(5) -0.009(5) -0.012(4) -0.005(6)
C325 0.061(5) 0.047(7) 0.037(7) -0.010(6) -0.007(4) -0.003(5)
C326 0.047(5) 0.034(7) 0.015(6) -0.012(5) 0.007(4) -0.012(4)
C327 0.053(6) 0.054(9) 0.036(8) -0.018(6) 0.019(5) -0.017(5)
C328 0.049(6) 0.089(12) 0.042(9) 0.006(8) 0.032(6) -0.009(7)
Cu9 0.0287(11) 0.0182(10) 0.0344(13) 0.0105(9) -0.0096(9) 0.0025(8)
Cu10 0.0227(10) 0.0207(10) 0.0270(12) 0.0040(8) -0.0048(8) -0.0001(8)
Cu11 0.0332(11) 0.0294(11) 0.0224(12) 0.0147(9) -0.0045(9) -0.0010(9)
Cu12 0.0269(11) 0.0250(11) 0.0217(11) 0.0057(8) -0.0052(8) -0.0018(8)
C401 0.040(4) 0.018(5) 0.029(4) 0.004(3) -0.015(3) -0.002(3)
O401 0.036(4) 0.025(4) 0.038(4) 0.014(3) -0.006(3) 0.005(3)
C402 0.041(4) 0.029(6) 0.034(4) 0.013(4) -0.011(3) 0.006(4)
O402 0.029(3) 0.017(3) 0.026(4) 0.003(3) -0.012(3) -0.001(3)
C403 0.036(4) 0.010(4) 0.032(4) 0.002(3) -0.016(3) -0.004(3)
O403 0.041(5) 0.026(3) 0.070(7) 0.024(3) 0.014(5) 0.012(3)
C404 0.035(5) 0.023(4) 0.030(5) 0.011(3) -0.007(4) 0.003(3)
O404 0.024(4) 0.013(3) 0.026(4) 0.004(3) -0.010(3) 0.005(2)
C405 0.036(7) 0.022(4) 0.028(6) 0.011(3) -0.008(5) 0.003(3)
O405 0.036(4) 0.034(4) 0.031(3) -0.001(3) 0.006(3) -0.010(3)
C406 0.043(7) 0.020(4) 0.034(6) 0.012(4) -0.014(5) 0.000(4)
O406 0.026(3) 0.027(4) 0.034(4) 0.009(3) -0.004(2) -0.001(2)
C407 0.036(7) 0.029(4) 0.027(6) 0.011(3) -0.007(5) -0.004(3)
O407 0.024(3) 0.032(4) 0.028(4) 0.005(3) -0.003(2) -0.004(3)
C408 0.031(5) 0.029(4) 0.028(4) 0.010(3) -0.003(4) -0.005(3)
O408 0.026(4) 0.030(4) 0.028(3) 0.001(3) -0.001(2) -0.002(3)
C409 0.033(5) 0.030(5) 0.027(5) 0.011(4) -0.003(4) -0.003(4)
O409 0.032(3) 0.037(4) 0.020(4) 0.018(3) -0.004(3) -0.001(3)
C410 0.027(3) 0.017(5) 0.025(4) 0.009(3) -0.004(3) -0.001(3)
O410 0.032(4) 0.029(4) 0.027(4) 0.016(3) -0.005(3) -0.003(3)
C411 0.027(3) 0.017(5) 0.026(3) 0.013(3) -0.005(2) 0.000(3)
O411 0.049(5) 0.037(3) 0.031(5) 0.015(3) 0.001(4) -0.007(3)
C412 0.026(4) 0.031(6) 0.029(4) 0.006(3) -0.003(3) -0.005(3)
O412 0.039(4) 0.031(3) 0.022(5) 0.015(3) -0.002(3) 0.002(3)
C413 0.030(4) 0.028(5) 0.028(4) 0.012(4) -0.001(3) -0.007(3)
O413 0.029(3) 0.035(4) 0.028(4) -0.002(3) 0.000(3) -0.006(3)
C414 0.033(4) 0.034(5) 0.027(4) 0.011(4) -0.001(3) -0.006(3)
O414 0.029(4) 0.026(4) 0.025(3) 0.005(2) -0.002(2) -0.006(3)
C415 0.035(4) 0.028(5) 0.027(4) 0.005(4) 0.003(3) -0.007(3)
O415 0.026(4) 0.031(4) 0.024(3) 0.004(3) -0.003(2) -0.003(3)
C416 0.037(5) 0.032(4) 0.019(4) 0.017(3) -0.002(4) -0.009(3)
O416 0.032(3) 0.046(5) 0.026(4) 0.002(4) -0.004(2) -0.010(3)
C417 0.055(7) 0.031(5) 0.028(5) 0.013(4) -0.014(6) -0.004(5)
C418 0.062(9) 0.033(5) 0.022(6) 0.014(3) -0.011(6) -0.008(4)
C419 0.056(7) 0.034(5) 0.031(6) 0.016(4) -0.011(6) -0.009(4)
C420 0.049(7) 0.036(4) 0.025(5) 0.016(3) -0.004(5) -0.007(3)
C421 0.049(8) 0.034(4) 0.025(6) 0.017(3) -0.005(5) -0.007(3)
C422 0.037(5) 0.030(3) 0.021(5) 0.015(3) -0.007(4) 0.000(3)
C423 0.048(5) 0.038(4) 0.029(6) 0.018(4) 0.000(5) -0.005(3)
C424 0.050(5) 0.039(4) 0.038(7) 0.018(4) 0.004(5) -0.006(4)
C425 0.035(4) 0.027(5) 0.020(4) 0.011(4) -0.005(3) -0.002(3)
C426 0.034(4) 0.023(5) 0.014(4) 0.006(4) -0.008(3) -0.005(3)
C427 0.034(4) 0.036(6) 0.019(4) 0.015(4) -0.005(3) 0.001(4)
C428 0.031(5) 0.030(4) 0.013(4) 0.009(3) -0.003(4) -0.001(3)
C429 0.045(7) 0.030(4) 0.020(5) 0.010(3) -0.008(5) -0.004(3)
C430 0.042(7) 0.031(4) 0.027(5) 0.016(3) -0.013(5) -0.011(4)
C431 0.031(6) 0.034(4) 0.024(5) 0.011(3) -0.008(5) -0.006(3)
C432 0.020(4) 0.033(4) 0.016(4) 0.010(3) -0.001(3) -0.003(3)
C433 0.039(6) 0.033(5) 0.019(4) 0.008(3) -0.010(4) 0.001(4)
C434 0.034(4) 0.028(6) 0.024(3) 0.010(3) -0.007(3) -0.006(3)
C435 0.030(4) 0.029(5) 0.021(3) 0.012(3) -0.011(3) -0.002(3)
C436 0.031(4) 0.023(5) 0.028(4) 0.009(3) -0.008(3) -0.001(3)
C437 0.022(3) 0.023(4) 0.026(4) 0.004(3) 0.000(3) -0.001(3)
C438 0.022(3) 0.020(4) 0.023(4) 0.006(3) -0.003(3) 0.001(3)
C439 0.026(4) 0.037(6) 0.029(4) -0.003(4) 0.002(3) -0.007(4)
C440 0.025(4) 0.022(3) 0.026(5) 0.005(3) -0.003(4) 0.000(3)
C441 0.025(4) 0.022(4) 0.023(5) 0.004(4) -0.001(4) 0.002(3)
C442 0.024(5) 0.019(4) 0.036(6) 0.001(3) -0.012(5) 0.009(3)
C443 0.020(5) 0.018(4) 0.033(6) 0.002(3) -0.005(4) 0.009(3)
C444 0.019(4) 0.016(3) 0.036(5) 0.004(3) -0.005(4) 0.005(2)
C445 0.024(5) 0.021(3) 0.030(6) 0.005(3) -0.002(5) 0.000(3)
C446 0.023(4) 0.016(3) 0.035(5) 0.009(3) -0.006(4) 0.007(3)
C447 0.017(4) 0.014(3) 0.045(5) 0.005(3) -0.006(4) 0.001(3)
C448 0.027(6) 0.030(4) 0.069(7) 0.025(4) 0.010(5) 0.011(4)
C449 0.041(4) 0.016(5) 0.032(7) 0.008(4) -0.013(3) -0.002(3)
C450 0.044(5) 0.015(5) 0.026(7) 0.015(4) -0.017(4) -0.004(4)
C451 0.044(5) 0.024(6) 0.039(8) 0.010(5) -0.014(5) -0.005(4)
C452 0.063(6) 0.048(7) 0.036(9) 0.014(6) -0.016(6) -0.027(6)
C453 0.066(7) 0.077(12) 0.058(12) 0.017(9) -0.007(7) -0.022(7)
C454 0.050(7) 0.026(5) 0.042(4) 0.012(4) -0.005(4) 0.003(5)
C455 0.029(6) 0.028(6) 0.044(5) 0.011(4) -0.006(5) 0.005(5)
C456 0.025(6) 0.039(7) 0.042(5) 0.015(4) -0.009(4) 0.006(5)
C457 0.040(8) 0.049(7) 0.049(6) 0.006(6) -0.004(5) 0.004(6)
C458 0.073(12) 0.062(12) 0.074(10) 0.012(9) 0.025(10) 0.009(10)
C459 0.037(7) 0.033(6) 0.029(4) 0.004(3) 0.002(4) 0.000(5)
C460 0.046(9) 0.035(6) 0.053(8) 0.001(4) -0.004(6) 0.004(6)
C461 0.079(14) 0.061(8) 0.060(8) -0.010(5) 0.001(7) 0.010(8)
C462 0.055(10) 0.058(8) 0.091(11) -0.006(6) 0.010(8) 0.001(7)
C463 0.104(19) 0.054(11) 0.095(12) -0.006(7) 0.024(10) -0.005(11)
C464 0.025(4) 0.043(8) 0.035(6) 0.015(5) -0.004(3) -0.005(4)
C465 0.033(6) 0.040(8) 0.036(6) 0.019(5) 0.000(4) 0.002(5)
C466 0.034(6) 0.034(7) 0.047(7) 0.016(5) 0.006(4) 0.004(5)
C467 0.051(8) 0.028(7) 0.048(7) 0.017(5) 0.013(4) 0.006(6)
C468 0.082(12) 0.066(12) 0.048(8) 0.024(8) 0.021(8) 0.040(11)
C469 0.030(4) 0.035(6) 0.043(8) 0.012(6) 0.003(3) -0.009(3)
C470 0.030(6) 0.034(6) 0.043(8) 0.011(6) 0.004(5) -0.008(4)
C471 0.030(6) 0.042(7) 0.046(9) 0.022(7) 0.003(5) -0.006(4)
C472 0.029(6) 0.043(7) 0.051(10) 0.024(7) 0.008(5) -0.002(4)
C473 0.032(6) 0.033(8) 0.064(11) 0.013(8) 0.015(6) -0.004(4)
C474 0.037(5) 0.040(6) 0.026(5) 0.003(4) 0.001(4) -0.001(4)
C475 0.040(4) 0.042(7) 0.026(6) -0.010(5) 0.007(4) -0.005(4)
C476 0.031(5) 0.047(8) 0.022(6) -0.001(6) 0.014(4) -0.008(4)
C477 0.030(5) 0.066(10) 0.045(8) 0.018(8) 0.013(5) -0.007(5)
C478 0.033(6) 0.077(13) 0.055(10) 0.022(9) 0.008(6) -0.007(6)
C479 0.043(5) 0.031(6) 0.042(7) 0.016(5) 0.005(4) 0.002(4)
C480 0.042(5) 0.037(7) 0.040(7) 0.016(6) 0.007(5) 0.001(4)
C481 0.047(5) 0.054(9) 0.054(9) 0.018(7) 0.014(6) 0.008(6)
C482 0.044(6) 0.109(16) 0.074(11) -0.014(12) 0.018(6) 0.005(7)
C483 0.051(8) 0.094(16) 0.079(14) 0.005(12) 0.028(9) 0.009(9)
C484 0.066(7) 0.053(9) 0.061(9) 0.028(7) 0.016(6) -0.009(6)
C485 0.067(7) 0.072(13) 0.073(11) 0.016(10) 0.013(7) -0.008(6)
C486 0.098(8) 0.047(10) 0.091(11) -0.003(9) 0.046(8) -0.007(7)
C487 0.101(8) 0.130(13) 0.123(13) 0.023(11) 0.036(8) -0.016(7)
C489 0.033(6) 0.042(6) 0.018(4) 0.013(4) -0.009(4) -0.008(5)
C490 0.047(8) 0.047(7) 0.023(4) 0.007(4) 0.002(5) -0.020(6)
C491 0.033(7) 0.045(7) 0.023(5) 0.014(4) -0.002(4) -0.008(5)
C492 0.046(9) 0.053(7) 0.029(5) 0.007(5) -0.004(5) -0.002(6)
C493 0.051(9) 0.050(9) 0.037(6) 0.012(6) 0.004(6) 0.008(7)
C494 0.034(4) 0.058(7) 0.030(7) -0.001(6) -0.010(4) 0.006(4)
C495 0.079(7) 0.082(6) 0.073(7) 0.005(5) 0.023(6) -0.009(5)
C496 0.087(6) 0.085(6) 0.085(7) -0.001(5) 0.015(5) -0.006(5)
C499 0.036(4) 0.037(7) 0.043(6) -0.006(5) 0.000(3) -0.012(4)
C500 0.059(9) 0.030(6) 0.044(5) 0.002(4) 0.007(4) 0.000(6)
C501 0.054(9) 0.024(6) 0.043(5) 0.000(4) 0.010(5) 0.000(6)
C502 0.036(8) 0.038(7) 0.043(6) -0.008(5) 0.004(5) -0.004(5)
C503 0.026(7) 0.076(10) 0.062(8) 0.020(8) 0.013(6) 0.006(7)
C504 0.053(9) 0.042(7) 0.035(4) 0.001(4) 0.004(5) -0.010(5)
C505 0.038(8) 0.045(7) 0.065(9) -0.009(5) 0.003(7) -0.012(5)
C506 0.031(8) 0.098(11) 0.063(9) -0.019(6) 0.000(7) -0.014(7)
C507 0.066(11) 0.102(11) 0.090(17) -0.030(9) 0.003(9) -0.010(7)
C508 0.064(11) 0.078(14) 0.10(2) -0.024(13) -0.001(10) -0.002(8)
C509 0.033(5) 0.024(6) 0.031(4) 0.001(4) 0.007(3) -0.006(4)
C510 0.031(5) 0.026(6) 0.027(6) 0.008(5) 0.006(4) -0.005(4)
C511 0.045(7) 0.033(7) 0.031(6) 0.004(5) 0.014(4) -0.009(5)
C512 0.049(7) 0.071(12) 0.041(8) -0.011(8) 0.021(5) -0.020(6)
C513 0.055(10) 0.061(11) 0.035(7) 0.000(7) 0.017(6) 0.000(8)
C514 0.032(5) 0.057(8) 0.039(7) -0.007(6) 0.008(5) -0.017(5)
C515 0.027(6) 0.047(7) 0.035(7) 0.000(5) 0.006(5) -0.015(5)
C516 0.032(6) 0.053(7) 0.084(13) 0.011(8) 0.022(6) -0.013(5)
C517 0.048(8) 0.058(8) 0.106(17) 0.021(9) 0.042(8) -0.005(6)
C518 0.050(9) 0.091(14) 0.104(18) 0.043(13) 0.031(9) -0.015(8)
C519 0.022(4) 0.021(5) 0.022(5) 0.005(4) -0.014(3) 0.000(3)
C520 0.024(4) 0.021(6) 0.025(5) 0.004(4) -0.015(4) 0.000(4)
C521 0.029(4) 0.019(6) 0.031(6) 0.006(4) -0.010(4) 0.000(4)
C522 0.031(5) 0.041(8) 0.030(6) 0.005(5) -0.009(4) -0.008(4)
C523 0.038(6) 0.043(9) 0.037(7) -0.003(7) -0.002(6) -0.016(6)
C524 0.061(6) 0.062(7) 0.121(10) 0.055(6) 0.052(6) 0.041(5)
C525 0.062(6) 0.079(7) 0.126(10) 0.060(7) 0.049(6) 0.034(5)
C526 0.063(6) 0.092(8) 0.132(10) 0.054(7) 0.048(7) 0.035(6)
C527 0.065(6) 0.095(8) 0.138(10) 0.054(8) 0.045(7) 0.033(6)
C528 0.064(7) 0.099(11) 0.145(13) 0.045(10) 0.046(8) 0.029(8)
Cu13 0.0444(14) 0.0331(12) 0.0239(12) 0.0068(9) -0.0003(10) -0.0050(10)
Cu14 0.0251(10) 0.0198(10) 0.0264(12) 0.0086(8) -0.0042(8) -0.0006(7)
Cu15 0.0325(11) 0.0222(10) 0.0263(12) 0.0051(9) 0.0014(9) 0.0029(8)
Cu16 0.0371(12) 0.0335(12) 0.0287(13) 0.0162(10) -0.0100(9) 0.0007(9)
C601 0.066(5) 0.057(9) 0.033(4) 0.006(4) -0.014(3) -0.012(4)
O601 0.047(3) 0.058(7) 0.017(4) 0.007(4) -0.005(3) -0.016(3)
C602 0.062(5) 0.035(6) 0.024(4) 0.011(4) -0.020(3) -0.009(4)
O602 0.049(5) 0.049(6) 0.024(3) 0.002(3) -0.002(3) -0.002(4)
C603 0.063(5) 0.052(8) 0.025(4) 0.007(4) -0.018(3) -0.014(5)
O603 0.039(4) 0.031(4) 0.030(3) 0.005(3) 0.004(3) -0.008(3)
C604 0.084(6) 0.031(4) 0.037(4) 0.011(3) -0.038(4) -0.005(4)
O604 0.049(3) 0.050(5) 0.034(5) 0.000(4) 0.002(3) -0.010(3)
C605 0.087(6) 0.032(4) 0.043(5) 0.011(3) -0.043(5) -0.006(4)
O605 0.027(3) 0.020(3) 0.031(5) 0.008(3) 0.000(3) -0.003(2)
C606 0.088(6) 0.033(4) 0.046(5) 0.011(3) -0.044(5) -0.006(4)
O606 0.023(4) 0.015(3) 0.030(4) 0.006(3) -0.003(3) -0.002(2)
C607 0.085(6) 0.032(4) 0.044(5) 0.010(3) -0.040(5) -0.005(4)
O607 0.045(4) 0.025(4) 0.034(4) 0.012(3) 0.001(3) -0.002(3)
C608 0.080(6) 0.031(4) 0.038(4) 0.009(3) -0.036(4) -0.005(3)
O608 0.025(3) 0.022(3) 0.024(4) 0.006(3) -0.005(3) 0.003(3)
C609 0.082(6) 0.030(4) 0.037(4) 0.011(4) -0.037(4) -0.005(4)
O609 0.041(4) 0.045(5) 0.027(3) 0.001(3) -0.001(2) 0.017(4)
C610 0.045(4) 0.016(4) 0.019(4) -0.002(3) -0.011(3) 0.009(3)
O610 0.036(3) 0.044(5) 0.030(4) 0.004(4) 0.004(2) -0.004(3)
C611 0.052(4) 0.033(6) 0.019(4) 0.003(4) -0.010(3) 0.004(4)
O611 0.032(3) 0.029(4) 0.026(4) 0.006(3) 0.002(2) 0.003(2)
C612 0.054(4) 0.025(5) 0.031(5) 0.010(4) -0.004(4) 0.002(4)
O612 0.037(4) 0.024(4) 0.030(3) 0.004(3) 0.005(3) -0.009(3)
C613 0.018(4) 0.015(3) 0.040(7) 0.009(3) 0.000(4) -0.003(3)
O613 0.033(4) 0.039(3) 0.035(5) 0.018(3) -0.005(4) 0.002(3)
C614 0.023(4) 0.025(3) 0.037(6) 0.014(4) 0.003(4) 0.003(3)
O614 0.044(4) 0.031(3) 0.049(6) 0.020(3) -0.001(4) 0.001(3)
C615 0.025(4) 0.018(3) 0.020(5) 0.002(3) -0.004(4) -0.005(3)
O615 0.050(4) 0.056(5) 0.028(5) 0.018(4) -0.010(3) 0.018(4)
C616 0.022(5) 0.024(3) 0.037(5) 0.012(3) -0.004(4) 0.000(3)
O616 0.056(5) 0.043(5) 0.047(5) 0.028(5) 0.004(4) 0.008(4)
C617 0.017(5) 0.028(4) 0.035(5) 0.013(3) -0.001(4) -0.002(3)
C618 0.019(5) 0.027(4) 0.025(5) 0.010(3) -0.003(4) -0.001(3)
C619 0.024(5) 0.026(4) 0.024(4) 0.011(3) -0.002(4) -0.003(4)
C620 0.027(5) 0.021(3) 0.023(4) 0.009(3) -0.002(4) -0.003(3)
C621 0.038(7) 0.023(3) 0.037(6) 0.013(3) -0.006(5) -0.001(3)
C622 0.033(4) 0.017(4) 0.022(4) 0.011(3) 0.003(3) -0.006(3)
C623 0.035(4) 0.028(4) 0.027(4) 0.003(4) 0.006(3) -0.011(3)
C624 0.038(4) 0.033(5) 0.026(4) 0.004(4) 0.006(3) -0.004(3)
C625 0.037(4) 0.037(7) 0.031(4) 0.005(4) 0.000(3) 0.001(4)
C626 0.040(4) 0.032(6) 0.028(4) 0.011(3) -0.002(3) 0.020(3)
C627 0.041(4) 0.037(6) 0.024(4) 0.002(4) -0.001(3) 0.018(3)
C628 0.057(6) 0.046(5) 0.033(5) 0.016(4) -0.010(5) 0.004(4)
C629 0.086(12) 0.047(5) 0.058(9) 0.020(4) -0.040(9) 0.000(5)
C630 0.107(14) 0.044(5) 0.071(10) 0.019(5) -0.056(11) 0.001(6)
C631 0.077(10) 0.036(5) 0.048(9) 0.014(4) -0.033(8) -0.002(4)
C632 0.053(6) 0.035(5) 0.030(5) 0.010(4) -0.011(5) 0.003(4)
C633 0.050(6) 0.038(5) 0.027(5) 0.010(4) -0.008(5) 0.001(5)
C634 0.053(5) 0.027(6) 0.040(5) 0.016(4) -0.006(4) -0.001(4)
C635 0.052(5) 0.035(6) 0.034(5) 0.012(4) -0.011(3) 0.000(4)
C636 0.034(4) 0.052(6) 0.031(5) 0.019(5) -0.019(4) 0.005(4)
C637 0.032(5) 0.031(4) 0.055(7) 0.021(4) -0.005(5) -0.001(3)
C638 0.025(4) 0.023(3) 0.038(6) 0.009(3) -0.016(4) -0.010(3)
C639 0.029(4) 0.037(4) 0.034(7) 0.014(4) -0.015(4) -0.002(3)
C640 0.026(5) 0.024(3) 0.027(5) 0.006(3) -0.010(4) -0.008(3)
C641 0.027(6) 0.029(5) 0.027(5) 0.003(3) -0.010(5) -0.005(4)
C642 0.033(7) 0.031(4) 0.040(6) 0.007(3) -0.006(5) -0.002(3)
C643 0.032(6) 0.030(5) 0.032(5) 0.008(4) 0.003(4) -0.006(4)
C644 0.039(6) 0.027(3) 0.034(5) 0.007(3) 0.000(4) -0.005(3)
C645 0.024(6) 0.026(3) 0.022(5) 0.006(3) -0.003(4) -0.010(3)
C646 0.030(4) 0.028(5) 0.027(4) 0.011(3) -0.005(3) 0.009(3)
C647 0.030(4) 0.021(4) 0.030(4) 0.010(3) -0.003(3) 0.003(3)
C648 0.033(4) 0.025(5) 0.035(5) 0.004(4) 0.001(3) -0.001(3)
C649 0.063(9) 0.096(8) 0.036(5) -0.008(5) -0.015(5) -0.011(7)
C650 0.087(8) 0.101(7) 0.090(7) 0.001(5) 0.009(6) 0.002(6)
C651 0.095(7) 0.105(7) 0.093(7) -0.002(5) 0.013(5) 0.000(5)
C654 0.065(5) 0.15(2) 0.047(8) 0.011(9) -0.013(4) -0.021(6)
C655 0.051(8) 0.121(19) 0.048(8) 0.011(9) -0.009(5) 0.006(8)
C656 0.055(8) 0.089(13) 0.053(9) -0.016(8) 0.000(5) 0.003(8)
C657 0.15(2) 0.157(18) 0.081(10) 0.025(11) -0.015(10) -0.040(16)
C658 0.108(19) 0.077(15) 0.076(11) 0.020(11) -0.004(11) 0.001(13)
C659 0.047(5) 0.026(6) 0.035(8) -0.002(5) -0.006(4) 0.015(4)
C660 0.059(6) 0.045(7) 0.035(9) -0.002(6) -0.005(6) 0.001(5)
C661 0.067(7) 0.101(18) 0.20(4) -0.08(2) 0.030(11) -0.012(8)
C664 0.089(9) 0.027(6) 0.047(6) 0.012(5) 0.019(6) 0.000(6)
C665 0.081(11) 0.026(6) 0.046(6) 0.012(5) 0.013(7) 0.008(6)
C666 0.077(10) 0.027(6) 0.051(6) 0.023(5) 0.016(6) 0.024(6)
C667 0.081(12) 0.042(7) 0.061(7) 0.011(6) 0.015(7) 0.026(7)
C668 0.108(17) 0.068(13) 0.074(9) 0.019(9) 0.034(12) 0.030(12)
C669 0.027(5) 0.030(6) 0.058(8) 0.019(6) 0.010(5) -0.004(4)
C670 0.029(5) 0.104(12) 0.129(19) 0.078(14) 0.021(6) 0.008(5)
C671 0.032(5) 0.060(8) 0.029(8) 0.006(6) 0.005(5) -0.010(5)
C672 0.037(6) 0.084(10) 0.100(16) -0.021(10) 0.020(7) -0.012(6)
C673 0.053(11) 0.102(13) 0.18(3) -0.008(17) 0.036(15) -0.026(10)
C674 0.039(4) 0.034(5) 0.045(7) 0.008(5) 0.012(4) 0.008(4)
C675 0.044(5) 0.031(6) 0.040(7) 0.031(5) 0.005(5) 0.001(4)
C676 0.052(5) 0.057(9) 0.046(8) 0.041(6) 0.011(5) 0.016(6)
C677 0.052(6) 0.15(2) 0.085(12) -0.014(14) 0.010(7) 0.015(7)
C678 0.053(8) 0.10(2) 0.110(18) -0.021(16) 0.023(10) -0.004(10)
C679 0.041(5) 0.035(6) 0.027(5) 0.005(4) 0.007(4) -0.003(4)
C680 0.040(5) 0.031(7) 0.037(7) 0.007(5) 0.009(4) 0.000(4)
C681 0.037(5) 0.019(6) 0.031(6) 0.001(5) 0.012(4) 0.001(4)
C682 0.037(5) 0.057(10) 0.050(8) 0.020(8) 0.012(5) -0.002(4)
C683 0.037(6) 0.063(11) 0.038(8) 0.011(7) 0.018(5) 0.009(6)
C684 0.036(4) 0.034(6) 0.031(7) 0.013(6) 0.006(3) -0.001(3)
C685 0.033(6) 0.043(7) 0.047(8) 0.025(7) 0.026(5) 0.016(4)
C686 0.036(6) 0.071(9) 0.085(14) 0.051(9) 0.036(6) 0.020(5)
C687 0.039(7) 0.057(8) 0.044(10) 0.027(7) 0.017(6) 0.007(5)
C688 0.043(7) 0.073(12) 0.045(10) 0.009(9) 0.022(6) -0.005(6)
C689 0.039(4) 0.085(11) 0.029(6) 0.017(6) -0.005(3) -0.013(5)
C690 0.038(7) 0.130(18) 0.031(6) 0.009(7) -0.002(4) -0.027(8)
C691 0.034(7) 0.094(13) 0.064(8) 0.028(7) 0.001(4) -0.010(7)
C692 0.031(7) 0.107(14) 0.062(8) 0.033(7) 0.000(4) 0.009(8)
C693 0.038(9) 0.19(3) 0.058(9) 0.057(13) 0.024(7) 0.051(13)
C694 0.049(9) 0.136(12) 0.026(5) -0.014(5) 0.002(5) 0.030(8)
C695 0.095(12) 0.150(12) 0.101(11) -0.040(7) -0.033(9) 0.057(9)
C696 0.104(12) 0.160(13) 0.109(11) -0.049(8) -0.024(9) 0.047(10)
C697 0.117(13) 0.162(13) 0.120(12) -0.052(8) -0.019(10) 0.043(10)
C698 0.130(15) 0.163(15) 0.125(13) -0.053(10) -0.024(12) 0.046(12)
C699 0.056(8) 0.048(7) 0.044(5) 0.026(4) -0.006(5) -0.002(5)
C700 0.056(9) 0.047(7) 0.046(5) 0.026(5) -0.006(6) -0.004(6)
C701 0.050(9) 0.072(10) 0.047(6) 0.034(6) -0.009(5) -0.005(7)
C702 0.054(10) 0.094(11) 0.063(7) 0.016(7) 0.000(7) -0.016(8)
C703 0.060(11) 0.078(14) 0.080(10) 0.031(10) 0.014(9) 0.008(10)
C704 0.036(4) 0.099(10) 0.026(7) 0.008(6) -0.024(4) 0.018(5)
C705 0.035(5) 0.118(11) 0.062(12) -0.019(9) -0.007(6) 0.010(6)
C706 0.032(5) 0.126(13) 0.041(9) -0.006(8) -0.014(5) 0.017(6)
C707 0.037(6) 0.151(15) 0.075(13) -0.025(11) -0.008(7) 0.004(8)
C708 0.036(7) 0.19(3) 0.109(19) -0.06(2) -0.002(8) 0.000(10)
C709 0.033(4) 0.022(5) 0.064(8) 0.025(5) 0.001(5) -0.004(4)
C710 0.029(5) 0.074(11) 0.080(11) -0.009(9) 0.009(5) -0.008(5)
C711 0.032(5) 0.082(12) 0.081(11) 0.001(10) 0.014(6) 0.000(6)
C712 0.039(6) 0.079(11) 0.075(11) 0.034(8) 0.004(6) -0.013(6)
C713 0.058(8) 0.115(17) 0.098(15) 0.052(12) 0.023(10) 0.011(10)
C714 0.032(5) 0.082(9) 0.147(19) 0.085(12) 0.013(8) 0.018(6)
C715 0.024(5) 0.065(8) 0.089(13) 0.047(9) -0.007(5) 0.005(5)
C716 0.037(5) 0.037(7) 0.056(10) 0.003(7) 0.011(5) 0.001(5)
C717 0.036(6) 0.18(2) 0.098(12) 0.067(15) 0.005(6) -0.010(6)
C718 0.034(7) 0.061(10) 0.060(10) -0.001(8) 0.011(6) -0.003(6)
C719 0.033(4) 0.037(6) 0.036(7) 0.003(6) 0.000(3) 0.005(3)
C720 0.040(6) 0.048(7) 0.047(8) 0.015(7) -0.005(5) 0.001(4)
C721 0.041(6) 0.050(7) 0.043(8) 0.003(7) -0.002(5) -0.002(5)
C722 0.081(11) 0.051(8) 0.049(9) 0.005(8) 0.016(8) 0.009(7)
C723 0.085(11) 0.085(17) 0.19(3) 0.08(2) 0.041(11) 0.024(8)
C724 0.041(5) 0.027(6) 0.042(5) 0.000(5) 0.007(4) -0.007(4)
C725 0.042(5) 0.033(7) 0.044(8) 0.005(6) 0.006(4) -0.007(4)
C726 0.045(5) 0.045(8) 0.042(8) 0.003(7) 0.008(5) 0.002(5)
C727 0.043(6) 0.051(9) 0.052(9) 0.002(7) 0.009(5) 0.001(5)
C728 0.049(7) 0.106(18) 0.056(10) 0.011(10) 0.012(7) 0.020(9)
Cl29 0.131(5) 0.056(3) 0.064(3) 0.023(2) 0.048(3) 0.030(3)
Cl30 0.151(6) 0.186(7) 0.066(4) -0.014(4) 0.013(4) 0.127(6)
C880 0.108(7) 0.149(8) 0.050(6) 0.011(6) 0.002(6) 0.049(7)
C881 0.110(7) 0.130(8) 0.052(6) 0.010(6) 0.011(6) 0.044(7)
C882 0.108(8) 0.136(9) 0.057(7) 0.009(7) 0.004(6) 0.042(8)
C883 0.104(8) 0.141(9) 0.054(7) 0.007(7) 0.001(6) 0.038(8)
C884 0.100(8) 0.149(9) 0.053(7) 0.001(7) 0.001(6) 0.034(8)
C885 0.097(8) 0.155(9) 0.044(7) 0.000(7) 0.002(6) 0.039(8)
Cl27 0.0375(16) 0.0213(14) 0.058(2) -0.0062(14) 0.0169(15) -0.0029(12)
Cl25 0.0330(16) 0.0273(15) 0.079(3) 0.0003(17) 0.0207(17) -0.0016(13)
C870 0.027(4) 0.033(4) 0.036(4) 0.000(4) -0.004(4) 0.006(4)
C871 0.034(4) 0.025(4) 0.046(5) -0.001(4) -0.005(4) 0.001(4)
C872 0.040(5) 0.026(4) 0.045(5) -0.006(4) -0.007(4) -0.005(4)
C873 0.046(5) 0.028(4) 0.041(5) -0.010(4) -0.018(4) 0.013(4)
C874 0.052(5) 0.030(5) 0.028(5) -0.006(4) -0.028(4) 0.023(4)
C875 0.037(5) 0.038(5) 0.035(5) 0.005(4) -0.012(4) 0.005(4)
Cl31 0.056(3) 0.042(2) 0.135(5) 0.011(3) 0.064(3) 0.006(2)
Cl32 0.103(4) 0.043(3) 0.087(4) -0.021(3) -0.029(3) 0.027(3)
C860 0.030(5) 0.044(5) 0.060(5) 0.007(5) 0.003(4) 0.006(4)
C861 0.038(5) 0.051(5) 0.054(5) 0.005(5) -0.013(4) 0.017(4)
C862 0.031(5) 0.060(6) 0.045(5) 0.017(5) -0.010(4) 0.022(4)
C863 0.033(5) 0.061(6) 0.052(6) 0.028(5) -0.007(5) -0.006(5)
C864 0.030(5) 0.070(6) 0.047(6) 0.028(5) -0.008(4) 0.014(5)
C865 0.035(5) 0.048(5) 0.057(6) 0.013(5) -0.004(5) -0.006(4)
Cl1 0.036(2) 0.030(2) 0.064(3) -0.014(2) -0.0050(19) 0.0030(16)
Cl2 0.045(2) 0.0274(18) 0.026(2) 0.0009(15) 0.0026(16) -0.0044(15)
C900 0.017(7) 0.051(10) 0.032(9) -0.008(7) -0.007(6) 0.011(6)
C901 0.038(8) 0.020(7) 0.023(8) -0.004(6) 0.001(6) -0.006(6)
C902 0.035(9) 0.051(10) 0.031(9) 0.009(8) 0.003(7) 0.015(7)
C903 0.039(9) 0.035(9) 0.048(11) 0.008(8) 0.002(8) -0.008(7)
C904 0.026(8) 0.084(15) 0.027(10) 0.003(9) -0.010(7) -0.014(8)
C905 0.027(8) 0.060(11) 0.031(9) -0.005(8) 0.018(7) -0.006(7)
Cl5 0.046(2) 0.029(2) 0.071(3) -0.006(2) -0.010(2) 0.0081(17)
Cl6 0.064(3) 0.036(2) 0.028(2) 0.0001(17) 0.0082(19) 0.0074(19)
C920 0.039(9) 0.019(7) 0.033(9) -0.004(6) 0.001(7) 0.003(6)
C921 0.030(8) 0.041(9) 0.020(7) 0.006(6) 0.001(6) 0.018(6)
C922 0.065(12) 0.024(8) 0.043(11) -0.005(8) 0.010(9) 0.014(8)
C923 0.055(11) 0.056(11) 0.026(9) 0.014(8) 0.012(8) 0.017(9)
C924 0.035(9) 0.058(11) 0.025(9) -0.009(8) 0.011(7) 0.013(8)
C925 0.035(9) 0.049(11) 0.057(13) -0.025(9) -0.027(9) 0.021(8)
Cl7 0.065(3) 0.032(2) 0.097(4) -0.009(2) 0.012(3) -0.007(2)
Cl8 0.050(2) 0.038(2) 0.048(3) 0.0026(19) -0.011(2) -0.0147(18)
C930 0.035(5) 0.038(5) 0.089(6) -0.007(5) 0.004(5) 0.004(4)
C931 0.039(5) 0.036(5) 0.084(6) -0.007(5) -0.004(5) 0.001(4)
C932 0.034(5) 0.031(5) 0.086(7) -0.008(5) -0.003(5) 0.007(5)
C933 0.035(5) 0.034(5) 0.090(7) -0.014(6) -0.001(5) 0.011(5)
C934 0.031(5) 0.043(5) 0.094(7) -0.016(6) 0.006(5) 0.010(5)
C935 0.029(5) 0.042(5) 0.094(7) -0.016(6) 0.006(5) 0.013(5)
Cl9 0.068(3) 0.044(2) 0.050(3) 0.015(2) -0.023(2) -0.011(2)
Cl10 0.089(5) 0.028(2) 0.175(8) 0.002(3) -0.030(5) -0.009(3)
C940 0.046(9) 0.037(8) 0.039(9) -0.002(7) -0.029(7) 0.004(7)
C941 0.066(13) 0.040(10) 0.082(16) -0.002(10) -0.021(11) -0.016(9)
C942 0.073(16) 0.048(12) 0.13(2) -0.030(14) -0.021(16) -0.004(11)
C943 0.040(10) 0.058(12) 0.099(18) -0.018(12) 0.003(10) -0.020(9)
C944 0.029(8) 0.035(8) 0.067(12) 0.001(8) -0.008(7) -0.007(6)
C945 0.036(8) 0.046(9) 0.026(8) -0.009(7) -0.020(6) -0.003(7)
Cl11 0.118(5) 0.043(3) 0.043(3) -0.002(2) 0.013(3) -0.009(3)
Cl12 0.086(4) 0.063(3) 0.090(4) 0.011(3) 0.055(3) 0.003(3)
C950 0.066(5) 0.025(4) 0.038(5) 0.007(4) -0.005(5) -0.001(4)
C951 0.062(5) 0.028(4) 0.043(5) 0.011(4) 0.005(5) 0.000(4)
C952 0.056(6) 0.023(5) 0.037(5) 0.012(4) -0.002(5) 0.000(4)
C953 0.050(6) 0.019(4) 0.037(5) 0.011(4) -0.008(5) -0.003(4)
C954 0.053(6) 0.020(4) 0.035(5) 0.012(4) -0.013(5) -0.001(4)
C955 0.055(6) 0.018(4) 0.035(5) 0.010(4) -0.014(5) 0.004(4)
Cl13 0.120(6) 0.041(3) 0.119(6) -0.016(3) -0.007(4) 0.002(3)
Cl14 0.064(3) 0.052(3) 0.166(7) 0.000(4) 0.055(4) -0.010(3)
C960 0.072(6) 0.048(5) 0.104(7) 0.003(6) 0.034(6) 0.009(5)
C961 0.064(6) 0.043(5) 0.112(7) 0.004(6) 0.045(6) 0.001(5)
C962 0.071(7) 0.048(6) 0.111(8) 0.009(6) 0.044(6) 0.000(6)
C963 0.077(7) 0.062(6) 0.110(8) 0.015(6) 0.040(6) 0.000(6)
C964 0.074(7) 0.064(6) 0.104(8) 0.017(6) 0.037(6) 0.010(6)
C965 0.073(7) 0.057(6) 0.098(8) 0.010(6) 0.035(6) 0.017(6)
Cl15 0.084(4) 0.057(3) 0.106(5) -0.001(3) 0.067(4) -0.010(3)
Cl16 0.171(7) 0.033(2) 0.038(3) -0.011(2) 0.021(3) -0.006(3)
C970 0.060(10) 0.030(8) 0.045(10) 0.004(7) 0.035(8) -0.011(7)
C971 0.088(13) 0.024(7) 0.027(8) 0.007(6) 0.009(8) -0.003(8)
C972 0.054(11) 0.062(11) 0.028(9) 0.008(8) -0.005(7) -0.025(9)
C973 0.028(7) 0.054(10) 0.030(8) 0.013(7) 0.002(6) 0.013(7)
C974 0.061(10) 0.027(7) 0.021(7) -0.003(6) -0.001(7) 0.012(7)
C975 0.032(7) 0.040(8) 0.037(9) 0.000(7) -0.001(6) -0.020(6)
Cl17 0.064(2) 0.071(3) 0.0252(18) 0.0157(17) 0.0043(16) -0.046(2)
Cl18 0.162(6) 0.039(2) 0.107(5) -0.019(3) 0.064(4) -0.039(3)
C980 0.085(6) 0.036(5) 0.067(5) 0.000(5) 0.035(5) -0.027(5)
C981 0.074(5) 0.035(5) 0.056(5) -0.002(4) 0.023(5) -0.028(4)
C982 0.068(6) 0.031(5) 0.060(6) -0.001(5) 0.020(5) -0.022(5)
C983 0.067(6) 0.037(5) 0.068(6) 0.003(5) 0.026(5) -0.018(5)
C984 0.072(6) 0.044(5) 0.073(6) -0.001(5) 0.030(5) -0.018(5)
C985 0.078(6) 0.042(5) 0.072(6) 0.000(5) 0.033(5) -0.023(5)
Cl19 0.057(5) 0.090(6) 0.052(5) 0.033(5) 0.035(4) 0.054(4)
Cl20 0.049(5) 0.059(4) 0.048(4) 0.034(3) 0.024(4) 0.026(4)
C990 0.044(6) 0.071(7) 0.050(7) 0.046(6) 0.032(5) 0.042(6)
C991 0.041(6) 0.063(7) 0.048(7) 0.049(6) 0.033(5) 0.037(6)
C992 0.035(6) 0.065(8) 0.049(8) 0.049(6) 0.032(6) 0.035(6)
C993 0.037(7) 0.072(8) 0.052(8) 0.047(7) 0.031(6) 0.037(6)
C994 0.045(7) 0.078(8) 0.055(8) 0.046(7) 0.031(6) 0.031(6)
C995 0.045(7) 0.078(8) 0.057(8) 0.045(7) 0.027(6) 0.035(6)
Cl3 0.052(8) 0.053(7) 0.073(11) 0.018(7) 0.052(8) 0.035(6)
Cl4 0.033(7) 0.036(6) 0.022(5) -0.002(4) 0.005(5) 0.012(5)
C840 0.043(9) 0.039(8) 0.049(10) 0.023(7) 0.031(8) 0.023(7)
C841 0.040(9) 0.035(8) 0.043(10) 0.023(7) 0.027(8) 0.021(7)
C842 0.042(10) 0.034(9) 0.043(10) 0.027(8) 0.026(8) 0.019(8)
C843 0.046(10) 0.036(9) 0.044(11) 0.030(8) 0.024(9) 0.020(8)
C844 0.051(10) 0.039(9) 0.047(11) 0.025(8) 0.025(9) 0.019(8)
C845 0.047(10) 0.039(9) 0.048(11) 0.024(8) 0.030(8) 0.022(8)
Cl21 0.076(3) 0.054(2) 0.057(3) 0.002(2) -0.005(2) -0.001(2)
Cl22 0.099(4) 0.055(3) 0.107(5) -0.007(3) 0.014(3) -0.020(3)
C890 0.076(6) 0.072(6) 0.063(6) 0.007(5) -0.004(5) -0.031(5)
C891 0.073(6) 0.074(6) 0.066(6) 0.007(5) -0.004(5) -0.034(5)
C892 0.077(7) 0.088(7) 0.072(7) 0.012(6) -0.009(6) -0.047(6)
C893 0.083(7) 0.092(7) 0.071(7) 0.012(6) -0.012(6) -0.061(6)
C894 0.087(7) 0.084(7) 0.069(7) 0.008(6) -0.009(6) -0.044(6)
C895 0.084(7) 0.076(7) 0.064(6) 0.008(6) -0.009(6) -0.037(6)
C1A 0.039(7) 0.099(9) 0.060(7) 0.031(5) 0.014(5) 0.023(6)
C2A 0.020(6) 0.107(8) 0.063(7) 0.033(5) -0.002(5) 0.012(5)
C3A 0.029(8) 0.111(8) 0.064(7) 0.034(5) -0.010(5) -0.015(6)
C4A 0.030(7) 0.117(8) 0.061(7) 0.034(5) -0.004(5) -0.020(6)
C5A 0.045(8) 0.119(8) 0.052(7) 0.039(6) 0.013(6) -0.005(6)
C6A 0.044(6) 0.068(7) 0.050(8) 0.002(5) 0.006(5) 0.014(5)
C7A 0.078(10) 0.117(9) 0.062(7) 0.031(6) 0.006(6) -0.002(7)
C8A 0.064(7) 0.080(8) 0.043(7) 0.010(6) 0.023(5) 0.025(5)
C9A 0.061(7) 0.087(8) 0.045(8) 0.017(6) 0.017(5) 0.013(5)
C10A 0.048(6) 0.102(7) 0.031(7) 0.025(5) 0.020(5) -0.001(5)
C11A 0.024(6) 0.079(7) 0.058(7) 0.009(5) 0.007(5) 0.024(5)
C12A 0.036(8) 0.089(7) 0.070(7) 0.006(5) 0.007(6) 0.000(6)
C13A 0.053(8) 0.073(7) 0.075(7) 0.008(5) 0.001(6) -0.013(6)
C14A 0.027(7) 0.078(7) 0.070(7) 0.004(5) 0.005(5) -0.021(5)
C15A 0.058(6) 0.044(6) 0.025(8) 0.003(5) 0.005(5) 0.004(4)
C16A 0.030(6) 0.086(7) 0.053(8) 0.027(5) -0.015(5) -0.007(5)
C17A 0.068(7) 0.043(7) 0.048(9) 0.011(6) 0.010(5) 0.000(5)
C18A 0.062(7) 0.050(7) 0.057(9) 0.017(6) 0.005(6) -0.008(5)
C19A 0.071(7) 0.033(6) 0.060(7) 0.009(5) 0.008(5) -0.022(5)
C20A 0.038(6) 0.065(7) 0.066(7) 0.003(5) 0.001(5) -0.035(5)
C21A 0.086(7) 0.034(7) 0.052(7) 0.002(6) 0.011(5) 0.011(5)
C22A 0.090(7) 0.030(7) 0.055(7) 0.003(5) 0.010(5) -0.005(6)
C23A 0.087(7) 0.041(9) 0.059(6) 0.012(5) 0.011(5) -0.005(6)
C24A 0.067(7) 0.050(8) 0.061(7) 0.011(6) 0.007(5) -0.016(5)
C25A 0.073(7) 0.054(9) 0.061(7) 0.020(6) 0.018(5) 0.030(6)
C26A 0.064(6) 0.052(7) 0.046(9) 0.011(6) -0.012(5) 0.007(5)
C27A 0.047(8) 0.093(8) 0.062(7) 0.027(6) -0.012(5) -0.031(6)
C28A 0.062(7) 0.086(8) 0.058(8) 0.022(6) -0.007(6) -0.022(6)
C29A 0.038(6) 0.075(7) 0.062(8) 0.005(5) 0.019(5) 0.004(5)
C30A 0.087(7) 0.016(6) 0.049(6) 0.019(5) -0.013(5) 0.009(5)
C31A 0.044(6) 0.057(6) 0.058(9) 0.007(5) 0.014(5) -0.001(5)
C32A 0.077(7) 0.028(7) 0.052(6) 0.018(5) 0.010(5) 0.018(5)
C33A 0.038(6) 0.052(6) 0.047(9) 0.017(5) 0.004(5) 0.007(4)
C34A 0.055(6) 0.044(7) 0.054(7) 0.017(5) 0.014(5) 0.000(5)
C35A 0.049(6) 0.046(6) 0.033(7) 0.025(5) 0.002(5) 0.014(4)
C36A 0.052(6) 0.054(6) 0.037(8) 0.006(5) 0.008(5) 0.012(4)
C37A 0.055(7) 0.077(8) 0.055(7) 0.023(5) 0.015(5) 0.030(6)
C38A 0.056(6) 0.036(6) 0.043(6) 0.026(5) 0.006(4) 0.015(5)
C39A 0.057(7) 0.056(7) 0.069(7) 0.009(5) 0.005(5) -0.032(5)
C40A 0.042(6) 0.054(6) 0.043(9) 0.014(5) 0.012(5) 0.005(4)
C41A 0.030(6) 0.088(7) 0.055(7) 0.035(5) -0.010(5) 0.014(5)
C42A 0.046(7) 0.058(6) 0.046(8) 0.014(5) -0.012(5) -0.008(5)
C43A 0.048(7) 0.082(8) 0.051(7) 0.023(6) -0.025(5) -0.029(5)
C44A 0.049(6) 0.091(7) 0.031(7) 0.026(5) 0.005(5) -0.010(5)
C45A 0.064(6) 0.055(7) 0.056(10) 0.020(6) -0.011(5) -0.009(5)
C46A 0.048(6) 0.061(6) 0.036(8) 0.022(5) -0.008(5) -0.005(4)
C47A 0.058(8) 0.072(7) 0.061(7) 0.005(5) 0.009(6) 0.027(5)
C48A 0.089(7) 0.033(7) 0.037(7) -0.005(5) -0.004(5) 0.017(5)
C49A 0.066(7) 0.043(7) 0.049(7) -0.003(5) 0.002(5) 0.035(5)
C50A 0.072(7) 0.061(8) 0.052(7) 0.014(5) -0.007(5) 0.024(6)
C51A 0.045(7) 0.074(8) 0.060(6) 0.009(5) -0.001(5) 0.027(5)
C52A 0.037(7) 0.072(7) 0.053(7) 0.015(5) -0.008(5) 0.016(5)
C53A 0.064(7) 0.069(7) 0.052(8) 0.025(6) -0.020(5) -0.028(5)
C54A 0.089(8) 0.093(12) 0.055(7) 0.039(7) -0.011(6) -0.010(7)
C55A 0.079(7) 0.063(9) 0.057(7) 0.035(6) -0.011(5) -0.033(6)
C56A 0.052(6) 0.052(6) 0.043(8) 0.014(5) -0.006(5) -0.013(5)
C57A 0.051(9) 0.084(7) 0.066(8) 0.012(6) 0.003(7) -0.007(6)
C58A 0.069(8) 0.088(8) 0.060(7) 0.036(6) -0.008(6) -0.035(6)
C59A 0.037(5) 0.048(6) 0.028(7) 0.012(5) -0.019(4) 0.000(4)
C60A 0.069(7) 0.055(7) 0.040(6) 0.026(5) -0.015(5) -0.025(5)
C61A 0.066(6) 0.041(7) 0.030(7) 0.021(5) -0.018(5) -0.004(5)
C62A 0.065(6) 0.039(7) 0.047(7) 0.019(5) -0.016(5) 0.006(5)
C63A 0.048(6) 0.051(6) 0.049(8) 0.009(5) -0.010(5) 0.013(5)
C64A 0.088(7) 0.053(9) 0.049(6) 0.018(5) -0.014(5) -0.017(6)
C65A 0.048(5) 0.041(6) 0.023(7) 0.009(5) -0.008(5) -0.001(4)
C66A 0.040(6) 0.070(7) 0.045(6) 0.035(5) 0.002(5) 0.027(5)
C67A 0.080(7) 0.022(6) 0.057(6) 0.019(5) -0.013(5) 0.023(5)
C68A 0.036(6) 0.100(8) 0.057(7) 0.042(5) -0.001(5) -0.039(5)
C69A 0.082(7) 0.073(10) 0.061(7) 0.017(7) 0.014(5) 0.020(6)
C70A 0.094(7) 0.055(10) 0.054(7) 0.018(6) -0.007(5) 0.007(6)
C1B 0.051(9) 0.142(8) 0.060(7) 0.002(6) -0.001(6) 0.004(7)
C2B 0.052(9) 0.137(9) 0.054(7) 0.009(6) 0.008(6) 0.024(7)
C3B 0.053(8) 0.118(9) 0.064(7) 0.003(6) 0.006(5) 0.040(6)
C4B 0.074(9) 0.125(9) 0.063(8) 0.018(6) 0.004(6) 0.038(7)
C5B 0.041(7) 0.132(9) 0.043(7) 0.016(6) -0.011(5) 0.037(6)
C6B 0.065(10) 0.135(9) 0.064(8) -0.003(6) 0.005(6) -0.009(7)
C7B 0.062(9) 0.123(8) 0.048(7) -0.004(6) -0.002(6) -0.007(6)
C8B 0.075(7) 0.109(10) 0.056(7) 0.014(6) 0.014(5) 0.030(6)
C9B 0.092(8) 0.096(10) 0.059(8) 0.018(7) 0.012(6) 0.039(6)
C10B 0.066(8) 0.121(8) 0.055(9) 0.009(6) 0.002(6) 0.019(6)
C11B 0.059(8) 0.106(9) 0.064(7) -0.010(6) 0.012(5) -0.041(6)
C12B 0.052(8) 0.111(8) 0.055(7) 0.000(6) 0.012(5) -0.027(6)
C13B 0.063(7) 0.095(7) 0.025(7) -0.005(5) 0.014(5) 0.004(5)
C14B 0.064(7) 0.090(8) 0.040(7) -0.004(6) 0.014(5) 0.016(5)
C15B 0.089(7) 0.054(9) 0.068(7) 0.002(6) 0.024(5) 0.030(6)
C16B 0.105(8) 0.053(9) 0.065(7) 0.011(6) 0.027(5) 0.036(6)
C17B 0.099(8) 0.084(8) 0.048(8) 0.026(6) 0.014(6) 0.026(6)
C18B 0.066(7) 0.093(7) 0.029(7) 0.027(5) 0.001(5) 0.033(5)
C19B 0.048(7) 0.117(8) 0.043(8) -0.005(6) -0.005(6) -0.003(6)
C20B 0.047(7) 0.110(9) 0.048(7) -0.014(6) -0.010(5) -0.033(6)
C21B 0.073(7) 0.079(8) 0.059(7) -0.010(6) 0.009(5) -0.047(6)
C22B 0.068(7) 0.088(7) 0.048(8) 0.007(6) 0.021(5) -0.025(5)
C23B 0.058(6) 0.089(7) 0.037(8) 0.011(6) 0.005(5) -0.012(5)
C24B 0.070(7) 0.054(7) 0.051(8) -0.009(6) 0.002(5) 0.011(5)
C25B 0.089(7) 0.046(8) 0.071(8) -0.010(6) 0.025(5) 0.013(5)
C26B 0.104(8) 0.060(10) 0.067(7) 0.005(6) 0.029(5) 0.018(6)
C27B 0.099(7) 0.076(9) 0.053(8) 0.013(6) 0.034(6) 0.022(6)
C28B 0.060(6) 0.086(7) 0.035(8) 0.018(6) 0.003(5) 0.014(5)
C29B 0.057(7) 0.095(7) 0.065(11) 0.016(7) 0.006(6) 0.006(5)
C30B 0.053(6) 0.085(8) 0.053(7) -0.019(6) 0.000(5) -0.042(5)
C31B 0.085(7) 0.059(8) 0.058(7) -0.003(6) 0.012(5) -0.041(6)
C32B 0.074(7) 0.073(8) 0.043(7) 0.013(5) 0.010(5) -0.028(5)
C33B 0.067(6) 0.067(6) 0.032(8) 0.002(5) -0.003(5) -0.002(5)
C34B 0.060(6) 0.067(7) 0.032(8) -0.002(6) -0.003(5) 0.000(5)
C35B 0.083(7) 0.022(6) 0.070(7) -0.008(5) 0.018(5) -0.011(5)
C36B 0.101(8) 0.031(7) 0.076(7) 0.006(5) 0.033(5) -0.008(6)
C37B 0.079(7) 0.062(7) 0.062(8) 0.008(6) 0.029(6) 0.001(5)
C38B 0.058(6) 0.065(6) 0.042(8) 0.011(5) 0.008(5) 0.017(5)
C39B 0.049(6) 0.073(7) 0.030(7) -0.015(6) 0.006(5) -0.008(5)
C40B 0.076(7) 0.075(9) 0.050(7) -0.007(6) 0.009(5) -0.025(6)
C41B 0.099(7) 0.056(9) 0.055(7) 0.002(6) 0.012(5) -0.022(6)
C42B 0.081(7) 0.051(7) 0.048(8) 0.015(5) -0.004(5) -0.011(5)
C43B 0.065(6) 0.062(6) 0.032(7) 0.015(5) -0.012(5) -0.004(4)
C44B 0.058(6) 0.054(7) 0.039(7) -0.009(5) -0.012(5) -0.009(5)
C45B 0.080(8) 0.068(8) 0.077(9) 0.007(7) 0.019(6) -0.003(6)
C46B 0.076(7) 0.044(7) 0.078(7) 0.000(5) 0.030(5) -0.019(5)
C47B 0.072(7) 0.048(7) 0.068(7) 0.009(5) 0.028(5) -0.008(5)
C48B 0.047(6) 0.063(6) 0.046(8) 0.009(5) 0.022(5) 0.005(4)
C49B 0.049(6) 0.056(6) 0.045(8) -0.002(5) 0.011(5) 0.008(4)
C50B 0.080(7) 0.046(8) 0.056(7) -0.010(5) 0.010(5) -0.025(5)
C51B 0.094(7) 0.016(6) 0.071(7) 0.009(5) 0.006(5) -0.003(5)
C52B 0.088(7) 0.043(6) 0.056(7) 0.019(5) -0.009(5) 0.000(5)
C53B 0.063(6) 0.055(6) 0.018(6) 0.006(5) -0.026(5) 0.003(4)
C54B 0.049(6) 0.064(6) 0.042(8) -0.001(5) -0.017(5) -0.005(5)
C55B 0.056(8) 0.064(7) 0.080(7) -0.003(6) -0.001(6) -0.019(6)
C56B 0.053(7) 0.049(7) 0.083(7) -0.004(5) 0.018(5) -0.028(5)
C57B 0.052(7) 0.060(6) 0.076(8) 0.002(5) 0.021(6) -0.012(5)
C58B 0.042(6) 0.049(6) 0.069(8) 0.004(5) 0.011(5) 0.013(4)
C59B 0.048(6) 0.040(6) 0.046(7) -0.007(5) 0.009(5) 0.009(4)
C60B 0.081(7) 0.040(8) 0.065(7) 0.007(6) 0.005(5) -0.004(6)
C61B 0.089(7) 0.047(8) 0.067(7) 0.009(6) 0.000(5) 0.006(6)
C62B 0.078(7) 0.060(7) 0.072(9) 0.000(6) -0.011(6) 0.002(5)
C63B 0.060(8) 0.073(7) 0.078(9) -0.001(6) 0.004(6) -0.005(6)
C64B 0.056(9) 0.066(7) 0.085(7) -0.003(5) 0.004(6) -0.011(6)
C65B 0.051(7) 0.053(6) 0.078(8) 0.001(5) 0.000(5) 0.009(5)
C66B 0.074(8) 0.056(7) 0.088(8) 0.004(6) -0.005(6) 0.012(6)
C67B 0.058(7) 0.058(7) 0.076(7) 0.013(5) -0.010(6) 0.022(5)
C68B 0.046(8) 0.070(7) 0.078(8) 0.001(5) -0.012(6) 0.010(5)
C69B 0.041(8) 0.070(6) 0.086(7) -0.001(5) 0.005(6) 0.005(5)
C70B 0.042(7) 0.061(7) 0.078(7) 0.002(5) -0.008(5) 0.016(5)
C1C 0.090(10) 0.122(10) 0.072(8) 0.020(6) -0.026(7) -0.011(8)
C2C 0.062(11) 0.126(9) 0.076(8) 0.033(6) -0.002(7) -0.005(7)
C3C 0.045(10) 0.131(9) 0.086(8) 0.036(6) -0.017(7) -0.016(7)
C4C 0.047(8) 0.118(9) 0.072(7) 0.029(6) -0.024(6) -0.037(7)
C5C 0.074(9) 0.097(9) 0.057(7) 0.021(6) -0.026(6) -0.035(7)
C6C 0.067(7) 0.070(7) 0.046(7) 0.039(5) -0.006(5) -0.031(5)
C7C 0.056(9) 0.124(8) 0.074(9) 0.034(6) -0.003(7) 0.015(6)
C8C 0.078(12) 0.118(9) 0.070(8) 0.032(6) 0.007(7) 0.003(7)
C9C 0.082(9) 0.097(9) 0.060(9) 0.028(7) -0.022(7) -0.026(6)
C10C 0.083(7) 0.061(9) 0.048(7) 0.016(6) -0.030(5) -0.041(6)
C11C 0.046(6) 0.077(7) 0.055(9) 0.028(6) -0.005(5) -0.013(5)
C12C 0.065(8) 0.092(7) 0.067(10) 0.028(6) -0.005(7) 0.007(5)
C13C 0.036(6) 0.107(8) 0.065(7) 0.018(6) 0.027(5) 0.045(5)
C14C 0.061(9) 0.102(9) 0.069(7) 0.034(6) 0.011(6) 0.032(7)
C15C 0.076(10) 0.098(8) 0.073(9) 0.025(6) 0.000(7) 0.004(7)
C16C 0.060(8) 0.092(8) 0.055(9) 0.025(6) -0.012(7) -0.008(6)
C17C 0.097(8) 0.082(9) 0.055(9) 0.029(7) -0.014(6) -0.020(6)
C18C 0.104(8) 0.031(7) 0.046(7) 0.003(5) -0.026(5) -0.039(5)
C19C 0.096(8) 0.041(8) 0.049(6) 0.019(5) -0.025(5) -0.026(6)
C20C 0.076(7) 0.053(7) 0.049(7) 0.019(5) -0.019(5) -0.034(5)
C21C 0.052(6) 0.044(6) 0.029(7) 0.021(5) -0.015(5) -0.006(4)
C22C 0.056(6) 0.073(7) 0.047(9) 0.021(6) 0.013(5) 0.029(5)
C23C 0.080(8) 0.093(9) 0.071(9) 0.038(7) 0.003(6) 0.028(6)
C24C 0.064(7) 0.070(8) 0.057(7) 0.024(5) 0.010(5) 0.044(5)
C25C 0.070(8) 0.080(9) 0.053(7) 0.026(6) 0.005(6) 0.021(6)
C26C 0.075(7) 0.057(6) 0.055(10) 0.018(6) -0.004(6) -0.006(5)
C27C 0.091(7) 0.050(7) 0.033(8) 0.014(6) -0.010(6) -0.003(5)
C28C 0.110(8) 0.032(8) 0.050(7) 0.006(6) -0.019(5) -0.022(6)
C29C 0.103(8) 0.073(12) 0.054(7) 0.014(6) -0.018(5) -0.022(7)
C30C 0.061(6) 0.037(6) 0.037(7) 0.014(5) -0.016(5) -0.010(5)
C31C 0.042(6) 0.043(6) 0.037(9) 0.008(5) -0.005(5) 0.004(4)
C32C 0.060(6) 0.048(6) 0.032(9) 0.005(5) 0.002(5) 0.019(5)
C33C 0.089(7) 0.042(7) 0.042(7) 0.007(5) 0.017(5) 0.036(5)
C34C 0.089(7) 0.040(7) 0.051(7) 0.018(5) 0.014(5) 0.041(5)
C35C 0.076(7) 0.046(7) 0.048(8) 0.018(6) 0.005(6) 0.015(5)
C36C 0.060(6) 0.047(6) 0.026(7) 0.020(5) -0.001(5) 0.005(5)
C37C 0.095(7) 0.044(7) 0.025(7) -0.005(5) 0.001(6) 0.003(5)
C38C 0.104(8) 0.047(9) 0.058(8) 0.015(7) -0.011(6) -0.004(6)
C39C 0.085(8) 0.058(10) 0.050(7) 0.001(6) -0.008(5) 0.000(7)
C40C 0.061(6) 0.035(6) 0.040(6) 0.020(5) -0.017(5) 0.006(5)
C41C 0.039(6) 0.044(6) 0.041(8) 0.001(5) -0.014(5) -0.004(4)
C42C 0.085(7) 0.044(7) 0.037(8) -0.010(6) 0.006(5) 0.004(5)
C43C 0.104(7) 0.057(9) 0.051(8) 0.003(7) 0.008(5) 0.011(6)
C44C 0.097(7) 0.025(7) 0.052(7) 0.008(5) 0.011(5) 0.017(5)
C45C 0.086(7) 0.050(8) 0.051(7) 0.009(6) 0.017(5) 0.003(6)
C46C 0.064(6) 0.047(6) 0.042(9) 0.009(5) -0.001(5) 0.001(5)
C47C 0.077(7) 0.048(6) 0.033(8) 0.004(5) 0.001(6) 0.010(5)
C48C 0.093(8) 0.059(8) 0.053(7) 0.001(6) -0.003(6) 0.015(6)
C49C 0.070(8) 0.054(8) 0.053(7) 0.006(5) -0.004(5) 0.028(6)
C50C 0.042(6) 0.048(6) 0.041(7) 0.013(5) -0.016(5) 0.014(4)
C51C 0.043(6) 0.055(6) 0.039(7) -0.002(5) -0.013(5) -0.014(4)
C52C 0.081(7) 0.043(6) 0.042(8) -0.007(5) -0.003(6) -0.012(5)
C53C 0.112(8) 0.030(8) 0.049(7) -0.007(5) 0.005(5) -0.008(6)
C54C 0.104(8) 0.039(9) 0.052(6) 0.002(5) 0.014(5) -0.005(6)
C55C 0.081(7) 0.041(7) 0.044(7) 0.013(5) 0.015(5) -0.008(5)
C56C 0.067(7) 0.050(6) 0.032(7) 0.012(5) 0.013(5) -0.007(5)
C57C 0.070(8) 0.070(7) 0.058(9) 0.003(6) 0.012(6) 0.015(5)
C58C 0.063(8) 0.065(7) 0.048(7) -0.004(5) 0.015(5) 0.027(5)
C59C 0.055(9) 0.078(8) 0.056(6) 0.006(5) 0.000(5) 0.015(6)
C60C 0.034(7) 0.079(7) 0.048(7) 0.006(5) -0.015(5) 0.013(5)
C61C 0.027(6) 0.087(7) 0.044(7) 0.005(5) -0.020(5) -0.003(5)
C62C 0.095(8) 0.056(8) 0.059(8) -0.001(6) 0.003(6) -0.023(6)
C63C 0.090(8) 0.062(9) 0.058(7) 0.000(6) 0.013(5) -0.014(6)
C64C 0.064(7) 0.069(7) 0.049(8) 0.004(6) 0.010(6) 0.001(5)
C65C 0.065(10) 0.090(8) 0.059(7) 0.003(5) 0.011(6) 0.009(6)
C66C 0.055(10) 0.091(8) 0.058(7) 0.002(5) -0.001(6) -0.016(6)
C67C 0.100(11) 0.096(9) 0.062(7) 0.002(6) 0.004(6) -0.003(8)
C68C 0.079(9) 0.081(9) 0.062(7) 0.003(6) 0.011(6) -0.016(7)
C69C 0.049(8) 0.087(8) 0.053(7) 0.009(5) 0.012(5) -0.016(6)
C70C 0.047(9) 0.095(7) 0.057(7) 0.003(5) -0.001(6) -0.005(6)

loop_
_atom_type_symbol
_atom_type_description
_atom_type_scat_dispersion_real
_atom_type_scat_dispersion_imag
_atom_type_scat_source
C C 0.0181 0.0091 'International Tables Vol C Tables 4.2.6.8 and 6.1.1.4'
H H 0.0000 0.0000 'International Tables Vol C Tables 4.2.6.8 and 6.1.1.4'
O O 0.0492 0.0322 'International Tables Vol C Tables 4.2.6.8 and 6.1.1.4'
Cl Cl 0.3639 0.7018 'International Tables Vol C Tables 4.2.6.8 and 6.1.1.4'
Cu Cu -1.9646 0.5888 'International Tables Vol C Tables 4.2.6.8 and 6.1.1.4'

loop_
_geom_angle_atom_site_label_1
_geom_angle_atom_site_label_2
_geom_angle_atom_site_label_3
_geom_angle
O2 Cu1 O4 86.6(4)
O2 Cu1 O1 91.4(4)
O4 Cu1 O1 176.4(5)
O2 Cu1 O3 178.4(4)
O4 Cu1 O3 92.9(4)
O1 Cu1 O3 89.2(4)
O7 Cu2 O8 92.3(4)
O7 Cu2 O5 88.4(4)
O8 Cu2 O5 174.3(4)
O7 Cu2 O6 173.0(4)
O8 Cu2 O6 88.7(4)
O5 Cu2 O6 90.0(4)
O12 Cu3 O9 177.9(4)
O12 Cu3 O11 91.9(4)
O9 Cu3 O11 87.1(4)
O12 Cu3 O10 87.3(4)
O9 Cu3 O10 93.6(4)
O11 Cu3 O10 177.9(4)
O13 Cu4 O16 175.3(5)
O13 Cu4 O14 90.8(5)
O16 Cu4 O14 87.6(5)
O13 Cu4 O15 88.4(5)
O16 Cu4 O15 92.8(4)
O14 Cu4 O15 173.5(4)
O2 C1 C2 123.8(13)
O2 C1 C49 114.5(12)
C2 C1 C49 121.6(12)
C3 O1 Cu1 127.0(9)
C3 C2 C1 122.6(13)
C3 C2 C4 121.7(13)
C1 C2 C4 115.6(12)
C1 O2 Cu1 128.0(9)
O1 C3 C2 125.2(13)
O1 C3 C54 114.7(12)
C2 C3 C54 120.0(12)
C48 O3 Cu1 125.0(9)
C9 C4 C5 119.8(13)
C9 C4 C2 119.0(12)
C5 C4 C2 121.2(12)
C46 O4 Cu1 125.7(10)
C6 C5 C4 120.0(13)
C15 O5 Cu2 124.1(8)
C5 C6 C7 119.4(13)
C13 O6 Cu2 121.8(8)
C8 C7 C6 120.3(13)
C12 O7 Cu2 126.3(10)
C9 C8 C7 116.8(12)
C9 C8 C11 122.3(12)
C7 C8 C11 120.7(12)
C10 O8 Cu2 126.4(9)
C4 C9 C8 123.1(13)
C27 O9 Cu3 125.5(8)
O8 C10 C11 124.2(13)
O8 C10 C59 110.6(12)
C11 C10 C59 124.9(12)
C25 O10 Cu3 125.4(9)
C10 C11 C12 123.1(12)
C10 C11 C8 119.5(12)
C12 C11 C8 117.2(12)
C24 O11 Cu3 129.6(9)
O7 C12 C11 127.5(13)
O7 C12 C64 111.1(12)
C11 C12 C64 121.4(12)
C22 O12 Cu3 128.3(9)
O6 C13 C14 125.9(11)
O6 C13 C69 115.1(11)
C14 C13 C69 118.7(11)
C39 O13 Cu4 126.4(10)
C13 C14 C15 122.5(12)
C13 C14 C16 122.1(11)
C15 C14 C16 115.4(12)
C37 O14 Cu4 126.4(10)
O5 C15 C14 124.9(12)
O5 C15 C74 114.3(11)
C14 C15 C74 120.6(11)
C36 O15 Cu4 127.0(10)
C17 C16 C21 117.5(12)
C17 C16 C14 123.9(12)
C21 C16 C14 118.4(11)
C34 O16 Cu4 127.7(10)
C18 C17 C16 120.4(13)
C17 C18 C19 121.8(12)
C20 C19 C18 116.9(12)
C19 C20 C21 121.4(12)
C19 C20 C23 119.7(12)
C21 C20 C23 118.7(11)
C20 C21 C16 121.5(11)
O12 C22 C23 125.6(13)
O12 C22 C79 114.5(12)
C23 C22 C79 119.6(12)
C22 C23 C24 121.8(12)
C22 C23 C20 122.6(13)
C24 C23 C20 115.6(12)
O11 C24 C23 122.8(12)
O11 C24 C84 117.7(12)
C23 C24 C84 119.3(12)
O10 C25 C26 126.1(13)
O10 C25 C89 116.3(12)
C26 C25 C89 117.5(12)
C25 C26 C27 122.7(12)
C25 C26 C28 117.5(12)
C27 C26 C28 119.8(12)
O9 C27 C26 125.5(12)
O9 C27 C94 114.3(11)
C26 C27 C94 120.2(11)
C29 C28 C33 117.1(11)
C29 C28 C26 123.7(11)
C33 C28 C26 118.9(11)
C30 C29 C28 121.4(12)
C31 C30 C29 118.1(12)
C32 C31 C30 122.8(13)
C31 C32 C33 118.5(12)
C31 C32 C35 123.7(12)
C33 C32 C35 117.7(12)
C32 C33 C28 121.6(12)
O16 C34 C35 123.7(13)
O16 C34 C99 113.6(14)
C35 C34 C99 122.4(13)
C36 C35 C34 124.1(13)
C36 C35 C32 121.0(13)
C34 C35 C32 114.8(12)
O15 C36 C35 124.7(14)
O15 C36 C104 114.1(12)
C35 C36 C104 121.2(12)
O14 C37 C38 122.2(14)
O14 C37 C109 114.0(13)
C38 C37 C109 123.8(12)
C39 C38 C37 124.2(12)
C39 C38 C40 118.9(12)
C37 C38 C40 116.9(13)
O13 C39 C38 123.7(13)
O13 C39 C114 115.3(13)
C38 C39 C114 121.0(12)
C41 C40 C45 119.2(12)
C41 C40 C38 123.7(12)
C45 C40 C38 116.9(11)
C42 C41 C40 123.2(13)
C41 C42 C43 117.3(13)
C44 C43 C42 124.5(12)
C43 C44 C45 115.8(12)
C43 C44 C47 126.6(12)
C45 C44 C47 117.3(11)
C40 C45 C44 119.5(11)
O4 C46 C47 125.8(14)
O4 C46 C119 113.4(13)
C47 C46 C119 120.8(13)
C48 C47 C46 124.4(14)
C48 C47 C44 119.3(14)
C46 C47 C44 116.2(13)
O3 C48 C47 126.0(14)
O3 C48 C124 112.3(12)
C47 C48 C124 121.7(13)
C1 C49 C50 116.3(12)
C51 C50 C49 115.7(11)
C50 C51 C52 112.8(11)
C53 C52 C51 110.3(12)
C3 C54 C55 111.3(10)
C54 C55 C56 111.1(10)
C57 C56 C55 113.0(11)
C56 C57 C58 111.3(13)
C10 C59 C60 111.6(12)
C59 C60 C61 116.0(13)
C62 C61 C60 115.2(14)
C63 C62 C61 117.0(16)
C65 C64 C12 110.8(11)
C66 C65 C64 110.7(11)
C67 C66 C65 115.0(12)
C66 C67 C68 111.2(15)
C13 C69 C70 115.5(12)
C69 C70 C71 110.1(12)
C70 C71 C72 114.3(14)
C73 C72 C71 104.2(15)
C15 C74 C75 108.7(9)
C76 C75 C74 113.8(10)
C75 C76 C77 113.1(10)
C78 C77 C76 114.4(12)
C80 C79 C22 113.9(12)
C81 C80 C79 112.2(12)
C80 C81 C82 111.9(13)
C83 C82 C81 112.2(12)
C85 C84 C24 113.4(13)
C86 C85 C84 111.6(13)
C85 C86 C87 111.0(13)
C88 C87 C86 110.5(14)
C90 C89 C25 114.8(12)
C91 C90 C89 112.9(13)
C90 C91 C92 114.3(12)
C91 C92 C93 110.1(13)
C95 C94 C27 116.6(11)
C94 C95 C96 110.0(10)
C95 C96 C97 112.7(10)
C98 C97 C96 108.1(11)
C100 C99 C34 115.4(13)
C99 C100 C101 115.1(12)
C100 C101 C102 112.7(12)
C103 C102 C101 115.2(13)
C36 C104 C105 111.1(11)
C106 C105 C104 113.1(10)
C105 C106 C107 112.2(10)
C108 C107 C106 112.8(11)
C37 C109 C110 114.0(12)
C111 C110 C109 115.4(11)
C110 C111 C112 115.0(12)
C113 C112 C111 115.6(14)
C39 C114 C115 110.5(11)
C114 C115 C116 113.7(11)
C115 C116 C117 112.6(12)
C118 C117 C116 114.3(15)
C120 C119 C46 114.9(12)
C119 C120 C121 112.9(11)
C122 C121 C120 117.7(12)
C123 C122 C121 114.0(14)
C125 C124 C48 111.7(11)
C126 C125 C124 112.6(11)
C125 C126 C127 112.5(12)
C126 C127 C128 110.9(14)
O203 Cu5 O201 87.2(4)
O203 Cu5 O204 92.3(5)
O201 Cu5 O204 178.1(5)
O203 Cu5 O202 177.3(5)
O201 Cu5 O202 91.1(4)
O204 Cu5 O202 89.4(5)
O205 Cu6 O207 87.8(5)
O205 Cu6 O206 92.4(5)
O207 Cu6 O206 174.6(5)
O205 Cu6 O208 175.3(5)
O207 Cu6 O208 90.1(5)
O206 Cu6 O208 89.3(5)
O211 Cu7 O209 90.0(5)
O211 Cu7 O212 92.6(4)
O209 Cu7 O212 176.6(4)
O211 Cu7 O210 177.6(5)
O209 Cu7 O210 92.4(5)
O212 Cu7 O210 85.0(4)
O215 Cu8 O213 90.6(5)
O215 Cu8 O216 91.5(5)
O213 Cu8 O216 173.9(5)
O215 Cu8 O214 173.1(5)
O213 Cu8 O214 90.3(5)
O216 Cu8 O214 86.9(5)
O202 C201 C202 125.7(13)
O202 C201 C249 110.6(12)
C202 C201 C249 123.8(12)
C203 O201 Cu5 129.9(9)
C203 C202 C201 120.5(13)
C203 C202 C204 122.4(13)
C201 C202 C204 116.9(13)
C201 O202 Cu5 126.3(9)
O201 C203 C202 125.5(13)
O201 C203 C254 115.0(12)
C202 C203 C254 119.3(12)
C248 O203 Cu5 126.4(11)
C205 C204 C209 115.6(12)
C205 C204 C202 124.4(12)
C209 C204 C202 119.9(12)
C246 O204 Cu5 125.9(12)
C206 C205 C204 122.5(13)
C215 O205 Cu6 130.0(13)
C205 C206 C207 119.7(13)
C213 O206 Cu6 127.3(14)
C208 C207 C206 120.2(13)
C212 O207 Cu6 130.0(12)
C209 C208 C207 119.0(13)
C209 C208 C211 119.9(12)
C207 C208 C211 121.1(13)
C210 O208 Cu6 125.3(12)
C208 C209 C204 122.5(13)
C224 O209 Cu7 127.8(13)
O208 C210 C211 125.5(16)
O208 C210 C259 112.4(14)
C211 C210 C259 122.0(13)
C222 O210 Cu7 126.3(11)
C210 C211 C212 122.3(14)
C210 C211 C208 118.2(15)
C212 C211 C208 119.4(15)
C227 O211 Cu7 128.4(10)
O207 C212 C211 121.8(15)
O207 C212 C264 113.5(15)
C211 C212 C264 124.6(14)
C225 O212 Cu7 127.7(10)
O206 C213 C214 126.3(18)
O206 C213 C269 116.4(18)
C214 C213 C269 117.1(14)
C236 O213 Cu8 126.0(12)
C213 C214 C215 120.6(15)
C213 C214 C216 121.3(18)
C215 C214 C216 117.3(18)
C234 O214 Cu8 124.9(11)
O205 C215 C214 122.5(18)
O205 C215 C274 116.4(17)
C214 C215 C274 121.1(14)
C239 O215 Cu8 128.2(14)
C217 C216 C221 118.4(15)
C217 C216 C214 122.3(14)
C221 C216 C214 119.2(14)
C237 O216 Cu8 125.4(14)
C216 C217 C218 120.5(14)
C219 C218 C217 119.2(13)
C220 C219 C218 119.2(14)
C221 C220 C219 119.0(14)
C221 C220 C223 118.3(13)
C219 C220 C223 122.7(13)
C220 C221 C216 123.4(15)
O210 C222 C223 123.2(16)
O210 C222 C279 115.3(15)
C223 C222 C279 121.3(14)
C222 C223 C224 124.5(14)
C222 C223 C220 116.8(15)
C224 C223 C220 118.4(15)
O209 C224 C223 122.5(18)
O209 C224 C284 113.5(18)
C223 C224 C284 122.0(15)
O212 C225 C226 123.0(13)
O212 C225 C289 113.1(12)
C226 C225 C289 123.5(12)
C225 C226 C227 122.3(12)
C225 C226 C228 118.2(13)
C227 C226 C228 119.4(13)
O211 C227 C226 125.7(14)
O211 C227 C294 116.2(14)
C226 C227 C294 118.1(12)
C233 C228 C229 121.4(13)
C233 C228 C226 119.6(12)
C229 C228 C226 119.0(12)
C228 C229 C230 118.5(13)
C231 C230 C229 121.5(14)
C230 C231 C232 119.8(13)
C231 C232 C233 116.9(12)
C231 C232 C235 124.2(12)
C233 C232 C235 119.0(12)
C228 C233 C232 121.5(12)
O214 C234 C235 128.7(15)
O214 C234 C299 110.2(14)
C235 C234 C299 120.8(12)
C234 C235 C236 118.8(13)
C234 C235 C232 122.1(14)
C236 C235 C232 118.9(15)
O213 C236 C304 116.8(15)
O213 C236 C235 125.0(15)
C304 C236 C235 118.1(13)
O216 C237 C238 127(2)
O216 C237 C309 112.5(17)
C238 C237 C309 120.3(16)
C237 C238 C239 122.5(16)
C237 C238 C240 120(2)
C239 C238 C240 117.3(18)
O215 C239 C314 121(2)
O215 C239 C238 124.7(18)
C314 C239 C238 114.5(15)
C245 C240 C241 116.9(14)
C245 C240 C238 120.4(14)
C241 C240 C238 122.7(14)
C242 C241 C240 118.7(14)
C241 C242 C243 125.0(14)
C242 C243 C244 118.3(13)
C245 C244 C243 117.1(14)
C245 C244 C247 119.8(13)
C243 C244 C247 123.1(13)
C244 C245 C240 123.6(14)
O204 C246 C247 127.1(16)
O204 C246 C319 115.3(15)
C247 C246 C319 117.0(14)
C246 C247 C248 121.3(14)
C246 C247 C244 120.8(17)
C248 C247 C244 117.2(17)
O203 C248 C247 125.2(15)
O203 C248 C324 114.7(14)
C247 C248 C324 120.1(13)
C250 C249 C201 108.4(11)
C249 C250 C251 109.8(13)
C252 C251 C250 103.8(16)
C251 C252 C253 104.7(18)
C255 C254 C203 111.9(11)
C254 C255 C256 112.8(11)
C257 C256 C255 111.8(12)
C256 C257 C258 111.9(13)
C260 C259 C210 119.6(13)
C261 C260 C259 113.2(13)
C260 C261 C262 112.3(13)
C263 C262 C261 115.3(15)
C212 C264 C265 114.3(13)
C264 C265 C266 112.4(12)
C265 C266 C267 112.8(11)
C268 C267 C266 112.3(12)
C213 C269 C270 118.0(16)
C269 C270 C271 109.5(15)
C272 C271 C270 110.1(15)
C271 C272 C273 107.9(16)
C275 C274 C215 110.7(14)
C274 C275 C276 112.0(14)
C275 C276 C277 115.8(17)
C278 C277 C276 107.5(17)
C222 C279 C280 116.5(13)
C279 C280 C281 113.7(12)
C280 C281 C282 112.7(12)
C283 C282 C281 113.7(16)
C285 C284 C224 109.5(17)
C284 C285 C286 111.5(15)
C285 C286 C287 103.2(13)
C288 C287 C286 111.5(15)
C225 C289 C290 116.6(12)
C289 C290 C291 115.9(11)
C290 C291 C292 112.5(11)
C293 C292 C291 115.6(14)
C227 C294 C295 115.9(13)
C294 C295 C296 114.2(13)
C297 C296 C295 115.4(12)
C298 C297 C296 115.0(12)
C300 C299 C234 113.4(12)
C299 C300 C301 113.1(12)
C300 C301 C302 115.1(12)
C303 C302 C301 113.7(12)
C236 C304 C305 114.0(17)
C306 C305 C304 117.9(18)
C305 C306 C307 117.3(17)
C308 C307 C306 114.2(19)
C237 C309 C310 113.1(14)
C311 C310 C309 109.6(13)
C312 C311 C310 114.8(14)
C313 C312 C311 122(2)
C239 C314 C315 114.1(16)
C314 C315 C316 114.8(15)
C315 C316 C317 119.5(17)
C316 C317 C318 110.2(19)
C320 C319 C246 115.5(14)
C319 C320 C321 111.7(12)
C322 C321 C320 116.4(13)
C321 C322 C323 109.0(15)
C325 C324 C248 113.7(14)
C324 C325 C326 112.9(14)
C327 C326 C325 111.5(12)
C328 C327 C326 113.5(13)
O401 Cu9 O403 87.1(5)
O401 Cu9 O404 173.5(5)
O403 Cu9 O404 92.3(5)
O401 Cu9 O402 91.8(4)
O403 Cu9 O402 175.4(5)
O404 Cu9 O402 88.3(4)
O408 Cu10 O407 91.7(5)
O408 Cu10 O406 89.9(5)
O407 Cu10 O406 177.2(5)
O408 Cu10 O405 178.1(5)
O407 Cu10 O405 87.1(5)
O406 Cu10 O405 91.4(5)
O409 Cu11 O411 90.6(5)
O409 Cu11 O410 90.8(4)
O411 Cu11 O410 173.1(5)
O409 Cu11 O412 173.5(5)
O411 Cu11 O412 92.2(5)
O410 Cu11 O412 85.9(4)
O413 Cu12 O415 88.1(4)
O413 Cu12 O414 91.0(4)
O415 Cu12 O414 177.9(5)
O413 Cu12 O416 176.1(5)
O415 Cu12 O416 93.0(5)
O414 Cu12 O416 88.0(5)
O402 C401 C402 126.1(15)
O402 C401 C449 112.2(14)
C402 C401 C449 121.5(13)
C403 O401 Cu9 126.4(11)
C403 C402 C401 120.8(13)
C403 C402 C404 119.9(15)
C401 C402 C404 119.3(15)
C401 O402 Cu9 123.7(11)
O401 C403 C402 124.6(15)
O401 C403 C454 115.9(14)
C402 C403 C454 119.3(13)
C448 O403 Cu9 125.2(11)
C409 C404 C405 118.6(14)
C409 C404 C402 120.3(14)
C405 C404 C402 121.1(14)
C446 O404 Cu9 127.5(10)
C404 C405 C406 116.6(14)
C415 O405 Cu10 127.6(10)
C407 C406 C405 123.1(14)
C413 O406 Cu10 126.9(10)
C406 C407 C408 116.9(14)
C412 O407 Cu10 129.3(10)
C409 C408 C407 120.6(15)
C409 C408 C411 121.0(14)
C407 C408 C411 118.3(13)
C410 O408 Cu10 130.1(10)
C404 C409 C408 124.1(15)
C427 O409 Cu11 126.8(10)
O408 C410 C411 123.9(14)
O408 C410 C459 118.1(13)
C411 C410 C459 118.0(13)
C425 O410 Cu11 124.9(10)
C412 C411 C410 121.2(13)
C412 C411 C408 119.2(13)
C410 C411 C408 119.5(13)
C424 O411 Cu11 129.8(13)
O407 C412 C411 123.6(14)
O407 C412 C464 118.5(14)
C411 C412 C464 117.9(13)
C422 O412 Cu11 128.0(10)
O406 C413 C414 125.3(14)
O406 C413 C469 112.0(14)
C414 C413 C469 122.6(15)
C439 O413 Cu12 128.4(10)
C415 C414 C413 120.5(15)
C415 C414 C416 121.0(15)
C413 C414 C416 118.4(14)
C437 O414 Cu12 127.5(10)
O405 C415 C414 125.9(15)
O405 C415 C474 114.7(13)
C414 C415 C474 119.3(14)
C436 O415 Cu12 127.7(10)
C417 C416 C421 115.4(15)
C417 C416 C414 126.5(14)
C421 C416 C414 118.0(13)
C434 O416 Cu12 125.8(11)
C418 C417 C416 120.4(16)
C419 C418 C417 124.3(16)
C418 C419 C420 118.0(16)
C421 C420 C419 117.4(15)
C421 C420 C423 119.0(14)
C419 C420 C423 121.9(15)
C420 C421 C416 123.1(14)
O412 C422 C423 124.6(15)
O412 C422 C479 115.3(14)
C423 C422 C479 120.1(14)
C422 C423 C420 122.0(16)
C422 C423 C424 119.5(14)
C420 C423 C424 118.4(15)
O411 C424 C423 125.4(16)
O411 C424 C484 116.1(17)
C423 C424 C484 118.2(15)
O410 C425 C426 125.9(14)
O410 C425 C489 113.2(14)
C426 C425 C489 120.3(13)
C425 C426 C427 120.6(13)
C425 C426 C428 121.3(13)
C427 C426 C428 118.1(13)
O409 C427 C426 122.3(14)
O409 C427 C494 114.8(13)
C426 C427 C494 122.8(13)
C433 C428 C429 117.8(13)
C433 C428 C426 121.7(13)
C429 C428 C426 120.3(13)
C428 C429 C430 121.5(14)
C431 C430 C429 117.4(15)
C430 C431 C432 124.3(14)
C433 C432 C431 115.9(14)
C433 C432 C435 119.6(13)
C431 C432 C435 124.5(12)
C428 C433 C432 122.8(15)
O416 C434 C435 126.5(15)
O416 C434 C499 114.0(14)
C435 C434 C499 119.4(13)
C434 C435 C436 122.2(14)
C434 C435 C432 121.1(14)
C436 C435 C432 116.1(14)
O415 C436 C435 123.9(15)
O415 C436 C504 113.8(14)
C435 C436 C504 122.2(14)
O414 C437 C438 125.8(14)
O414 C437 C509 116.4(12)
C438 C437 C509 117.4(13)
C437 C438 C439 121.6(14)
C437 C438 C440 119.0(13)
C439 C438 C440 119.3(13)
O413 C439 C438 123.1(14)
O413 C439 C514 115.6(14)
C438 C439 C514 121.2(13)
C445 C440 C441 119.4(14)
C445 C440 C438 119.5(13)
C441 C440 C438 120.6(12)
C442 C441 C440 116.5(13)
C441 C442 C443 125.4(13)
C442 C443 C444 115.0(13)
C445 C444 C443 119.0(12)
C445 C444 C447 122.5(13)
C443 C444 C447 118.4(13)
C440 C445 C444 124.3(14)
O404 C446 C447 125.5(14)
O404 C446 C519 112.4(12)
C447 C446 C519 122.0(12)
C448 C447 C446 119.5(13)
C448 C447 C444 119.9(13)
C446 C447 C444 119.6(13)
O403 C448 C447 129.0(15)
O403 C448 C524 110.3(15)
C447 C448 C524 119.7(14)
C450 C449 C401 108.4(12)
C451 C450 C449 111.7(11)
C450 C451 C452 112.5(12)
C453 C452 C451 110.6(14)
C455 C454 C403 111.2(12)
C456 C455 C454 110.9(12)
C457 C456 C455 111.6(12)
C456 C457 C458 111.2(14)
C410 C459 C460 108.8(12)
C461 C460 C459 111.1(13)
C460 C461 C462 110.6(14)
C463 C462 C461 109.2(15)
C412 C464 C465 115.0(13)
C464 C465 C466 114.8(12)
C465 C466 C467 114.4(12)
C468 C467 C466 114.2(13)
C413 C469 C470 114.0(12)
C471 C470 C469 112.4(11)
C470 C471 C472 114.6(11)
C473 C472 C471 114.1(12)
C475 C474 C415 114.1(13)
C474 C475 C476 115.9(12)
C475 C476 C477 114.1(11)
C478 C477 C476 116.7(13)
C422 C479 C480 112.2(14)
C481 C480 C479 115.0(13)
C480 C481 C482 113.2(14)
C483 C482 C481 110.3(16)
C485 C484 C424 112.9(15)
C486 C485 C484 111.1(16)
C485 C486 C487 113.9(17)
C486 C487 C488 107.5(19)
C490 C489 C425 111.2(12)
C489 C490 C491 111.3(11)
C492 C491 C490 112.8(11)
C491 C492 C493 110.3(13)
C495 C494 C427 119.1(16)
C494 C495 C496 111.7(16)
C495 C496 C497 111.1(16)
C498 C497 C496 111.3(19)
C434 C499 C500 116.7(14)
C501 C500 C499 112.6(12)
C500 C501 C502 115.1(11)
C503 C502 C501 110.4(12)
C436 C504 C505 115.0(14)
C506 C505 C504 111.4(14)
C505 C506 C507 113.4(16)
C506 C507 C508 112.9(16)
C437 C509 C510 114.1(12)
C511 C510 C509 110.2(11)
C512 C511 C510 118.3(12)
C511 C512 C513 115.5(13)
C515 C514 C439 115.9(13)
C514 C515 C516 114.2(13)
C517 C516 C515 114.4(13)
C516 C517 C518 109.7(14)
C446 C519 C520 111.6(11)
C521 C520 C519 114.5(11)
C520 C521 C522 111.6(10)
C523 C522 C521 110.5(11)
C525 C524 C448 110.7(17)
C526 C525 C524 118.1(17)
C525 C526 C527 114.2(17)
C528 C527 C526 109.0(17)
O604 Cu13 O602 90.9(5)
O604 Cu13 O601 175.7(5)
O602 Cu13 O601 93.1(5)
O604 Cu13 O603 91.9(5)
O602 Cu13 O603 176.7(5)
O601 Cu13 O603 84.1(5)
O606 Cu14 O605 92.4(4)
O606 Cu14 O608 88.7(4)
O605 Cu14 O608 176.9(4)
O606 Cu14 O607 168.1(5)
O605 Cu14 O607 88.8(5)
O608 Cu14 O607 89.7(4)
O609 Cu15 O610 91.9(5)
O609 Cu15 O612 177.2(5)
O610 Cu15 O612 86.4(5)
O609 Cu15 O611 90.0(5)
O610 Cu15 O611 177.8(5)
O612 Cu15 O611 91.7(5)
O616 Cu16 O614 87.6(5)
O616 Cu16 O615 92.3(6)
O614 Cu16 O615 177.2(6)
O616 Cu16 O613 169.2(6)
O614 Cu16 O613 91.3(5)
O615 Cu16 O613 88.3(5)
O602 C601 C602 121.7(18)
O602 C601 C649 117(2)
C602 C601 C649 121.1(17)
C603 O601 Cu13 125.1(13)
C603 C602 C601 126.4(17)
C603 C602 C604 123(2)
C601 C602 C604 110.6(17)
C601 O602 Cu13 127.4(14)
C602 C603 O601 126(2)
C602 C603 C654 123.8(17)
O601 C603 C654 109.7(18)
C648 O603 Cu13 126.0(10)
C609 C604 C605 117.5(16)
C609 C604 C602 115.7(15)
C605 C604 C602 125.7(14)
C646 O604 Cu13 128.9(12)
C606 C605 C604 121.4(16)
C615 O605 Cu14 128.7(9)
C607 C606 C605 119.7(17)
C613 O606 Cu14 128.7(9)
C606 C607 C608 121.9(17)
C612 O607 Cu14 124.0(11)
C607 C608 C609 117.2(15)
C607 C608 C611 122.5(15)
C609 C608 C611 119.9(15)
C610 O608 Cu14 123.9(10)
C604 C609 C608 120.8(16)
C627 O609 Cu15 124.9(11)
C611 C610 O608 126.3(15)
C611 C610 C659 124.1(14)
O608 C610 C659 109.5(13)
C625 O610 Cu15 130.0(12)
C610 C611 C612 122.5(15)
C610 C611 C608 121.1(18)
C612 C611 C608 116.3(17)
C624 O611 Cu15 123.7(10)
O607 C612 C611 128.0(16)
O607 C612 C664 106.8(16)
C611 C612 C664 125.1(16)
C622 O612 Cu15 128.1(10)
O606 C613 C614 124.5(13)
O606 C613 C669 116.9(12)
C614 C613 C669 118.6(12)
C639 O613 Cu16 127.3(12)
C613 C614 C615 120.2(12)
C613 C614 C616 119.3(13)
C615 C614 C616 120.6(13)
C637 O614 Cu16 127.4(12)
O605 C615 C614 125.3(13)
O605 C615 C674 116.4(13)
C614 C615 C674 118.2(12)
C636 O615 Cu16 125.6(12)
C617 C616 C621 120.8(13)
C617 C616 C614 124.2(14)
C621 C616 C614 114.8(13)
C634 O616 Cu16 130.4(13)
C616 C617 C618 121.6(15)
C619 C618 C617 119.6(13)
C618 C619 C620 120.5(13)
C621 C620 C619 119.1(14)
C621 C620 C623 118.6(13)
C619 C620 C623 122.3(13)
C620 C621 C616 118.5(14)
O612 C622 C623 123.4(14)
O612 C622 C679 117.9(13)
C623 C622 C679 118.1(13)
C624 C623 C622 122.1(14)
C624 C623 C620 120.2(14)
C622 C623 C620 117.3(13)
O611 C624 C623 127.4(15)
O611 C624 C684 111.0(13)
C623 C624 C684 121.5(15)
O610 C625 C689 120.6(15)
O610 C625 C626 123.7(16)
C689 C625 C626 115.5(15)
C627 C626 C628 128.4(16)
C627 C626 C625 118.2(15)
C628 C626 C625 113.3(15)
O609 C627 C626 131.3(16)
O609 C627 C694 109.8(16)
C626 C627 C694 118.8(16)
C629 C628 C633 118.7(18)
C629 C628 C626 117.4(15)
C633 C628 C626 123.7(16)
C628 C629 C630 117.7(17)
C631 C630 C629 121.0(19)
C632 C631 C630 119.1(18)
C633 C632 C631 117.2(15)
C633 C632 C635 120.1(16)
C631 C632 C635 122.0(16)
C632 C633 C628 124.9(17)
O616 C634 C699 124.2(18)
O616 C634 C635 120.3(16)
C699 C634 C635 115.4(15)
C636 C635 C632 116.2(17)
C636 C635 C634 122.1(14)
C632 C635 C634 121.7(16)
O615 C636 C635 124.1(16)
O615 C636 C704 114.0(16)
C635 C636 C704 120.8(14)
O614 C637 C638 122.8(16)
O614 C637 C709 111.5(15)
C638 C637 C709 125.0(14)
C637 C638 C639 124.5(14)
C637 C638 C640 115.2(15)
C639 C638 C640 119.1(14)
O613 C639 C638 125.3(16)
O613 C639 C714 117.2(16)
C638 C639 C714 117.3(15)
C645 C640 C641 115.2(13)
C645 C640 C638 124.6(13)
C641 C640 C638 120.2(13)
C642 C641 C640 117.6(14)
C641 C642 C643 124.8(15)
C644 C643 C642 118.1(15)
C643 C644 C645 117.1(15)
C643 C644 C647 124.8(14)
C645 C644 C647 118.1(13)
C640 C645 C644 127.1(14)
O604 C646 C647 122.2(15)
O604 C646 C719 117.6(14)
C647 C646 C719 120.1(15)
C648 C647 C646 123.2(15)
C648 C647 C644 116.8(14)
C646 C647 C644 120.1(14)
O603 C648 C647 124.7(15)
O603 C648 C724 113.9(13)
C647 C648 C724 121.2(14)
C601 C649 C650 114.6(18)
C651 C650 C649 116.4(18)
C650 C651 C652 111.6(18)
C653 C652 C651 111(2)
C655 C654 C603 111.1(16)
C656 C655 C654 116.6(16)
C655 C656 C657 117.8(18)
C658 C657 C656 118.5(19)
C660 C659 C610 111.6(12)
C661 C660 C659 113.4(13)
C660 C661 C662 110.1(16)
C663 C662 C661 109(2)
C665 C664 C612 109.6(14)
C664 C665 C666 111.6(13)
C667 C666 C665 113.1(13)
C668 C667 C666 116.9(16)
C670 C669 C613 116.9(13)
C669 C670 C671 118.5(14)
C670 C671 C672 119.3(15)
C671 C672 C673 115.1(16)
C675 C674 C615 109.0(13)
C676 C675 C674 117.5(13)
C675 C676 C677 116.9(14)
C678 C677 C676 111.3(17)
C680 C679 C622 114.1(13)
C679 C680 C681 116.4(12)
C682 C681 C680 112.7(11)
C683 C682 C681 113.8(12)
C685 C684 C624 110.5(12)
C686 C685 C684 112.8(11)
C685 C686 C687 113.8(11)
C688 C687 C686 113.8(13)
C625 C689 C690 116.6(14)
C689 C690 C691 118.3(14)
C690 C691 C692 114.6(14)
C691 C692 C693 117.1(15)
C695 C694 C627 107.8(17)
C694 C695 C696 115.0(19)
C695 C696 C697 115(2)
C698 C697 C696 113(2)
C634 C699 C700 111.3(14)
C701 C700 C699 114.0(14)
C700 C701 C702 114.3(14)
C703 C702 C701 110.7(16)
C636 C704 C705 112.5(16)
C706 C705 C704 111.5(15)
C707 C706 C705 115.2(15)
C708 C707 C706 113.6(17)
C637 C709 C710 115.8(15)
C709 C710 C711 112.4(14)
C712 C711 C710 110.9(14)
C711 C712 C713 111.7(16)
C639 C714 C715 118.0(15)
C714 C715 C716 119.3(14)
C715 C716 C717 125.0(15)
C716 C717 C718 115.0(15)
C646 C719 C720 113.0(12)
C721 C720 C719 112.1(12)
C720 C721 C722 113.4(13)
C723 C722 C721 110.3(15)
C725 C724 C648 115.1(13)
C724 C725 C726 113.1(12)
C725 C726 C727 111.3(12)
C728 C727 C726 112.9(14)
C881 C880 C885 120.0
C881 C880 Cl30 120.8(12)
C885 C880 Cl30 118.7(12)
C882 C881 C880 120.0
C882 C881 Cl29 111.6(11)
C880 C881 Cl29 128.2(11)
C881 C882 C883 120.0
C884 C883 C882 120.0
C883 C884 C885 120.0
C884 C885 C880 120.0
C871 C870 C875 120.0
C871 C870 Cl27 121.4(5)
C875 C870 Cl27 118.5(5)
C872 C871 C870 120.0
C872 C871 Cl25 120.3(5)
C870 C871 Cl25 119.7(5)
C871 C872 C873 120.0
C872 C873 C874 120.0
C875 C874 C873 120.0
C874 C875 C870 120.0
C865 C860 C861 123.0(17)
C865 C860 Cl31 116.2(14)
C861 C860 Cl31 120.8(14)
C862 C861 C860 122.2(18)
C862 C861 Cl32 116.3(15)
C860 C861 Cl32 121.4(15)
C861 C862 C864 118.4(18)
C865 C863 C864 116.3(16)
C862 C864 C863 122.5(16)
C860 C865 C863 117.4(18)
C901 C900 C905 123.6(16)
C901 C900 Cl1 119.9(13)
C905 C900 Cl1 116.5(12)
C900 C901 C902 116.9(15)
C900 C901 Cl2 123.0(12)
C902 C901 Cl2 119.6(12)
C901 C902 C903 119.6(15)
C904 C903 C902 121.8(17)
C903 C904 C905 119.8(17)
C904 C905 C900 118.1(16)
C925 C920 C921 117.8(15)
C925 C920 Cl5 123.9(13)
C921 C920 Cl5 118.3(13)
C922 C921 C920 122.2(16)
C922 C921 Cl6 116.7(12)
C920 C921 Cl6 121.0(12)
C923 C922 C921 120.0(16)
C922 C923 C924 117.4(17)
C925 C924 C923 117.5(17)
C920 C925 C924 124.9(16)
C931 C930 C935 120.0
C931 C930 Cl7 117.0(7)
C935 C930 Cl7 123.0(7)
C930 C931 C932 120.0
C930 C931 Cl8 123.2(7)
C932 C931 Cl8 116.8(7)
C933 C932 C931 120.0
C934 C933 C932 120.0
C933 C934 C935 120.0
C934 C935 C930 120.0
C941 C940 C945 118.3(18)
C941 C940 Cl9 121.5(15)
C945 C940 Cl9 120.1(14)
C940 C941 C942 120.1(18)
C940 C941 Cl10 123(2)
C942 C941 Cl10 116.6(18)
C941 C942 C943 120(2)
C944 C943 C942 121(2)
C943 C944 C945 120.9(16)
C944 C945 C940 119.9(15)
C955 C950 C951 122.8(18)
C955 C950 Cl11 121.3(15)
C951 C950 Cl11 116.0(16)
C950 C951 C952 116.3(18)
C950 C951 Cl12 125.6(16)
C952 C951 Cl12 118.1(15)
C953 C952 C951 121.8(17)
C952 C953 C954 118.3(17)
C955 C954 C953 118.6(18)
C954 C955 C950 122.2(17)
C961 C960 C965 120.0
C961 C960 Cl13 116.0(8)
C965 C960 Cl13 124.0(8)
C962 C961 C960 120.0
C962 C961 Cl14 117.3(8)
C960 C961 Cl14 122.7(8)
C961 C962 C963 120.0
C964 C963 C962 120.0
C963 C964 C965 120.0
C964 C965 C960 120.0
C975 C970 C971 120.6(17)
C975 C970 Cl15 122.5(14)
C971 C970 Cl15 116.7(14)
C972 C971 C970 118.0(17)
C972 C971 Cl16 118.7(16)
C970 C971 Cl16 123.1(16)
C971 C972 C973 118.2(16)
C974 C973 C972 119.7(16)
C973 C974 C975 123.8(16)
C970 C975 C974 119.2(15)
C981 C980 C985 120.0
C981 C980 Cl18 121.6(7)
C985 C980 Cl18 118.4(7)
C982 C981 C980 120.0
C982 C981 Cl17 115.2(6)
C980 C981 Cl17 124.2(6)
C981 C982 C983 120.0
C984 C983 C982 120.0
C985 C984 C983 120.0
C984 C985 C980 120.0
C991 C990 C995 120.0
C991 C990 Cl19 117.7(11)
C995 C990 Cl19 122.3(11)
C990 C991 C992 120.0
C990 C991 Cl20 122.0(10)
C992 C991 Cl20 117.8(10)
C993 C992 C991 120.0
C994 C993 C992 120.0
C993 C994 C995 120.0
C994 C995 C990 120.0
C841 C840 C845 120.0
C841 C840 Cl3 116(2)
C845 C840 Cl3 123(2)
C842 C841 C840 120.0
C842 C841 Cl4 116(2)
C840 C841 Cl4 124(2)
C843 C842 C841 120.0
C842 C843 C844 120.0
C845 C844 C843 120.0
C844 C845 C840 120.0
C891 C890 C895 120.0
C891 C890 Cl21 119.4(9)
C895 C890 Cl21 120.5(9)
C890 C891 C892 120.0
C890 C891 Cl22 125.5(9)
C892 C891 Cl22 114.5(9)
C893 C892 C891 120.0
C894 C893 C892 120.0
C893 C894 C895 120.0
C894 C895 C890 120.0
C7A C1A C37A 120(2)
C7A C1A C2A 117(2)
C37A C1A C2A 111.2(18)
C3A C2A C1A 121.1(18)
C3A C2A C41A 121(2)
C1A C2A C41A 105.3(18)
C2A C3A C4A 122(2)
C2A C3A C27A 119(2)
C4A C3A C27A 108(2)
C5A C4A C68A 122.5(18)
C5A C4A C3A 119(2)
C68A C4A C3A 109(2)
C4A C5A C7A 122(2)
C4A C5A C10A 117(2)
C7A C5A C10A 102(2)
C47A C6A C29A 125(2)
C47A C6A C36A 117.8(19)
C29A C6A C36A 106.5(15)
C1A C7A C8A 121(2)
C1A C7A C5A 119(3)
C8A C7A C5A 111.1(19)
C9A C8A C69A 126(2)
C9A C8A C7A 107(2)
C69A C8A C7A 117.8(19)
C10A C9A C8A 109.5(19)
C10A C9A C15A 120.3(18)
C8A C9A C15A 118.9(18)
C44A C10A C9A 119.5(18)
C44A C10A C5A 123(2)
C9A C10A C5A 110.1(19)
C12A C11A C51A 122.2(19)
C12A C11A C47A 121.7(18)
C51A C11A C47A 102.7(18)
C11A C12A C14A 121(2)
C11A C12A C13A 120.0(19)
C14A C12A C13A 107.3(19)
C29A C13A C39A 124(2)
C29A C13A C12A 117(2)
C39A C13A C12A 106.8(19)
C57A C14A C12A 120(2)
C57A C14A C20A 119(2)
C12A C14A C20A 108.5(18)
C65A C15A C17A 117.1(16)
C65A C15A C9A 120.1(16)
C17A C15A C9A 116.4(15)
C41A C16A C43A 123(2)
C41A C16A C46A 116.9(19)
C43A C16A C46A 109.4(18)
C18A C17A C15A 117.7(16)
C18A C17A C21A 114.9(17)
C15A C17A C21A 117.1(17)
C42A C18A C17A 123.8(18)
C42A C18A C19A 119.5(19)
C17A C18A C19A 105.8(16)
C20A C19A C22A 122.8(18)
C20A C19A C18A 117.6(17)
C22A C19A C18A 104.2(16)
C19A C20A C39A 117(2)
C19A C20A C14A 122.0(18)
C39A C20A C14A 109.3(19)
C69A C21A C22A 121.7(19)
C69A C21A C17A 126.0(19)
C22A C21A C17A 102.8(18)
C23A C22A C21A 121(2)
C23A C22A C19A 118(2)
C21A C22A C19A 112.1(16)
C22A C23A C32A 119(2)
C22A C23A C24A 118(2)
C32A C23A C24A 109.5(18)
C39A C24A C23A 121.5(19)
C39A C24A C34A 122.6(19)
C23A C24A C34A 103.9(17)
C37A C25A C32A 118(2)
C37A C25A C69A 119(2)
C32A C25A C69A 116(2)
C45A C26A C36A 115.5(16)
C45A C26A C48A 123.5(19)
C36A C26A C48A 114.7(17)
C43A C27A C3A 119(2)
C43A C27A C58A 122(2)
C3A C27A C58A 107(2)
C60A C28A C68A 117(2)
C60A C28A C44A 107.3(17)
C68A C28A C44A 121(2)
C13A C29A C6A 120.9(19)
C13A C29A C31A 118.0(19)
C6A C29A C31A 107.6(16)
C67A C30A C70A 122(2)
C67A C30A C64A 120.5(19)
C70A C30A C64A 109.6(19)
C34A C31A C40A 121.7(17)
C34A C31A C29A 120.7(18)
C40A C31A C29A 106.4(16)
C38A C32A C25A 122.2(19)
C38A C32A C23A 106.3(17)
C25A C32A C23A 123.3(18)
C46A C33A C35A 121.0(16)
C46A C33A C40A 116.3(16)
C35A C33A C40A 118.1(16)
C31A C34A C38A 124.0(18)
C31A C34A C24A 118.1(18)
C38A C34A C24A 106.2(17)
C66A C35A C33A 116.3(16)
C66A C35A C38A 115.8(17)
C33A C35A C38A 121.1(15)
C40A C36A C26A 122.6(17)
C40A C36A C6A 107.6(16)
C26A C36A C6A 121.2(15)
C25A C37A C66A 121.4(18)
C25A C37A C1A 121.3(19)
C66A C37A C1A 108(2)
C32A C38A C34A 114.0(17)
C32A C38A C35A 118.8(16)
C34A C38A C35A 116.5(16)
C24A C39A C20A 123(2)
C24A C39A C13A 117.0(19)
C20A C39A C13A 108(2)
C36A C40A C31A 111.8(16)
C36A C40A C33A 118.7(16)
C31A C40A C33A 118.4(16)
C16A C41A C66A 124.2(17)
C16A C41A C2A 118.2(19)
C66A C41A C2A 104.5(18)
C18A C42A C59A 121.3(18)
C18A C42A C57A 122.6(19)
C59A C42A C57A 105.2(16)
C27A C43A C53A 119.5(18)
C27A C43A C16A 121(2)
C53A C43A C16A 107.6(17)
C10A C44A C56A 122.9(19)
C10A C44A C28A 117.6(18)
C56A C44A C28A 107.6(19)
C26A C45A C46A 123.3(18)
C26A C45A C53A 120.0(17)
C46A C45A C53A 108.8(19)
C33A C46A C45A 120.3(17)
C33A C46A C16A 123.1(19)
C45A C46A C16A 106.0(17)
C6A C47A C49A 125(2)
C6A C47A C11A 115(2)
C49A C47A C11A 108.1(18)
C70A C48A C49A 110.2(17)
C70A C48A C26A 119.3(19)
C49A C48A C26A 121.8(18)
C48A C49A C47A 119.2(17)
C48A C49A C50A 122(2)
C47A C49A C50A 110.2(19)
C51A C50A C67A 124(2)
C51A C50A C49A 106.7(19)
C67A C50A C49A 119.6(19)
C50A C51A C52A 118(2)
C50A C51A C11A 112.3(18)
C52A C51A C11A 116.5(19)
C63A C52A C51A 119.9(19)
C63A C52A C57A 109.8(18)
C51A C52A C57A 118.5(18)
C43A C53A C54A 120(2)
C43A C53A C45A 108.2(18)
C54A C53A C45A 118(2)
C53A C54A C55A 123(3)
C53A C54A C70A 121(2)
C55A C54A C70A 103.6(17)
C58A C55A C64A 119(2)
C58A C55A C54A 117.8(19)
C64A C55A C54A 110(2)
C44A C56A C65A 123.6(17)
C44A C56A C61A 111.4(16)
C65A C56A C61A 115.6(16)
C14A C57A C52A 121(2)
C14A C57A C42A 119(2)
C52A C57A C42A 106.6(17)
C55A C58A C68A 123.7(19)
C55A C58A C27A 118(2)
C68A C58A C27A 107(2)
C65A C59A C63A 122.8(15)
C65A C59A C42A 118.5(15)
C63A C59A C42A 109.6(16)
C28A C60A C64A 125.9(17)
C28A C60A C61A 112.4(18)
C64A C60A C61A 110.8(19)
C62A C61A C60A 126.1(18)
C62A C61A C56A 121.9(16)
C60A C61A C56A 101.1(16)
C61A C62A C63A 120.9(19)
C61A C62A C67A 116.5(16)
C63A C62A C67A 116.8(18)
C62A C63A C52A 124.4(19)
C62A C63A C59A 118.6(17)
C52A C63A C59A 108.7(17)
C55A C64A C30A 109.6(19)
C55A C64A C60A 115(2)
C30A C64A C60A 124.4(18)
C59A C65A C15A 121.0(15)
C59A C65A C56A 118.1(16)
C15A C65A C56A 113.2(15)
C35A C66A C37A 121.0(18)
C35A C66A C41A 118.2(18)
C37A C66A C41A 111.4(17)
C30A C67A C50A 115.8(19)
C30A C67A C62A 121(2)
C50A C67A C62A 116.7(17)
C28A C68A C58A 119(2)
C28A C68A C4A 119(2)
C58A C68A C4A 110.5(18)
C21A C69A C8A 113.2(19)
C21A C69A C25A 119(2)
C8A C69A C25A 120(2)
C48A C70A C30A 127(2)
C48A C70A C54A 116.6(17)
C30A C70A C54A 107(2)
C6B C1B C2B 119.3
C6B C1B C5B 119.4
C2B C1B C5B 108.4
C7B C2B C1B 119.7
C7B C2B C3B 120.3
C1B C2B C3B 107.4
C8B C3B C2B 119.3
C8B C3B C4B 119.7
C2B C3B C4B 108.3
C9B C4B C5B 119.8
C9B C4B C3B 119.4
C5B C4B C3B 107.8
C10B C5B C4B 119.5
C10B C5B C1B 120.2
C4B C5B C1B 108.1
C1B C6B C20B 120.1
C1B C6B C11B 120.4
C20B C6B C11B 106.9
C2B C7B C13B 120.0
C2B C7B C12B 120.8
C13B C7B C12B 106.3
C3B C8B C14B 120.2
C3B C8B C15B 120.4
C14B C8B C15B 107.1
C4B C9B C16B 120.8
C4B C9B C17B 120.5
C16B C9B C17B 106.1
C5B C10B C19B 119.9
C5B C10B C18B 120.4
C19B C10B C18B 106.7
C12B C11B C21B 119.6
C12B C11B C6B 120.3
C21B C11B C6B 108.9
C11B C12B C7B 119.6
C11B C12B C22B 119.5
C7B C12B C22B 109.4
C14B C13B C7B 119.4
C14B C13B C23B 120.3
C7B C13B C23B 109.0
C13B C14B C8B 120.7
C13B C14B C24B 118.8
C8B C14B C24B 108.7
C16B C15B C25B 120.0
C16B C15B C8B 120.1
C25B C15B C8B 108.5
C15B C16B C9B 119.5
C15B C16B C26B 119.1
C9B C16B C26B 109.4
C18B C17B C9B 119.9
C18B C17B C27B 119.8
C9B C17B C27B 109.1
C17B C18B C28B 119.7
C17B C18B C10B 120.0
C28B C18B C10B 108.8
C20B C19B C10B 120.2
C20B C19B C29B 118.9
C10B C19B C29B 108.9
C19B C20B C6B 120.2
C19B C20B C30B 120.0
C6B C20B C30B 108.5
C31B C21B C30B 121.5
C31B C21B C11B 121.9
C30B C21B C11B 107.6
C32B C22B C23B 121.5
C32B C22B C12B 122.1
C23B C22B C12B 107.2
C33B C23B C22B 120.1
C33B C23B C13B 122.0
C22B C23B C13B 108.1
C34B C24B C25B 121.8
C34B C24B C14B 121.6
C25B C24B C14B 107.7
C35B C25B C24B 120.7
C35B C25B C15B 121.9
C24B C25B C15B 107.9
C36B C26B C27B 120.6
C36B C26B C16B 122.4
C27B C26B C16B 107.6
C37B C27B C26B 121.1
C37B C27B C17B 121.7
C26B C27B C17B 107.8
C38B C28B C29B 120.0
C38B C28B C18B 122.7
C29B C28B C18B 108.3
C39B C29B C28B 121.7
C39B C29B C19B 122.0
C28B C29B C19B 107.3
C40B C30B C21B 120.8
C40B C30B C20B 122.0
C21B C30B C20B 108.2
C21B C31B C41B 116.4
C21B C31B C32B 118.3
C41B C31B C32B 118.6
C22B C32B C42B 117.0
C22B C32B C31B 118.2
C42B C32B C31B 117.8
C23B C33B C43B 117.2
C23B C33B C34B 117.8
C43B C33B C34B 118.8
C24B C34B C44B 116.3
C24B C34B C33B 119.2
C44B C34B C33B 117.7
C25B C35B C45B 116.9
C25B C35B C36B 118.5
C45B C35B C36B 118.0
C26B C36B C46B 117.3
C26B C36B C35B 117.8
C46B C36B C35B 118.1
C47B C37B C27B 117.2
C47B C37B C38B 117.6
C27B C37B C38B 118.6
C48B C38B C28B 117.8
C48B C38B C37B 118.1
C28B C38B C37B 117.3
C29B C39B C49B 116.8
C29B C39B C40B 118.9
C49B C39B C40B 117.8
C50B C40B C30B 116.7
C50B C40B C39B 119.0
C30B C40B C39B 117.9
C31B C41B C50B 120.6
C31B C41B C51B 122.0
C50B C41B C51B 108.1
C43B C42B C32B 120.2
C43B C42B C52B 108.3
C32B C42B C52B 122.1
C42B C43B C33B 121.4
C42B C43B C53B 107.7
C33B C43B C53B 121.5
C34B C44B C54B 122.3
C34B C44B C45B 120.8
C54B C44B C45B 108.0
C35B C45B C44B 121.2
C35B C45B C55B 122.2
C44B C45B C55B 108.1
C36B C46B C47B 120.6
C36B C46B C56B 122.2
C47B C46B C56B 107.8
C37B C47B C46B 120.7
C37B C47B C57B 122.4
C46B C47B C57B 107.5
C38B C48B C58B 123.2
C38B C48B C49B 120.7
C58B C48B C49B 107.2
C39B C49B C48B 120.7
C39B C49B C59B 122.0
C48B C49B C59B 108.0
C40B C50B C41B 121.5
C40B C50B C60B 121.6
C41B C50B C60B 107.6
C52B C51B C41B 119.4
C52B C51B C61B 120.3
C41B C51B C61B 108.5
C51B C52B C62B 119.5
C51B C52B C42B 119.8
C62B C52B C42B 108.7
C54B C53B C62B 120.1
C54B C53B C43B 119.6
C62B C53B C43B 108.7
C53B C54B C44B 119.8
C53B C54B C63B 120.0
C44B C54B C63B 108.7
C56B C55B C45B 119.5
C56B C55B C63B 120.0
C45B C55B C63B 108.8
C55B C56B C64B 119.6
C55B C56B C46B 119.6
C64B C56B C46B 109.2
C58B C57B C64B 119.2
C58B C57B C47B 119.8
C64B C57B C47B 109.1
C57B C58B C48B 118.6
C57B C58B C65B 120.4
C48B C58B C65B 109.1
C60B C59B C65B 120.1
C60B C59B C49B 119.7
C65B C59B C49B 108.5
C59B C60B C61B 120.5
C59B C60B C50B 119.6
C61B C60B C50B 108.7
C66B C61B C60B 120.1
C66B C61B C51B 120.3
C60B C61B C51B 107.1
C67B C62B C53B 119.8
C67B C62B C52B 120.4
C53B C62B C52B 106.6
C68B C63B C55B 120.6
C68B C63B C54B 120.2
C55B C63B C54B 106.4
C69B C64B C56B 120.1
C69B C64B C57B 121.0
C56B C64B C57B 106.4
C70B C65B C59B 119.6
C70B C65B C58B 120.6
C59B C65B C58B 107.2
C61B C66B C67B 119.6
C61B C66B C70B 119.1
C67B C66B C70B 108.5
C62B C67B C66B 119.9
C62B C67B C68B 120.1
C66B C67B C68B 107.6
C63B C68B C69B 119.6
C63B C68B C67B 119.9
C69B C68B C67B 108.6
C64B C69B C70B 119.5
C64B C69B C68B 120.1
C70B C69B C68B 107.6
C65B C70B C69B 119.3
C65B C70B C66B 120.7
C69B C70B C66B 107.8
C6C C1C C2C 119.4
C6C C1C C5C 119.4
C2C C1C C5C 108.4
C7C C2C C1C 119.7
C7C C2C C3C 120.3
C1C C2C C3C 107.4
C8C C3C C2C 119.4
C8C C3C C4C 119.7
C2C C3C C4C 108.3
C9C C4C C5C 119.7
C9C C4C C3C 119.4
C5C C4C C3C 107.8
C10C C5C C4C 119.5
C10C C5C C1C 120.2
C4C C5C C1C 108.0
C1C C6C C20C 120.1
C1C C6C C11C 120.3
C20C C6C C11C 106.9
C2C C7C C13C 120.0
C2C C7C C12C 120.8
C13C C7C C12C 106.3
C3C C8C C14C 120.2
C3C C8C C15C 120.4
C14C C8C C15C 107.1
C4C C9C C16C 120.8
C4C C9C C17C 120.5
C16C C9C C17C 106.1
C5C C10C C19C 119.9
C5C C10C C18C 120.4
C19C C10C C18C 106.7
C12C C11C C21C 119.6
C12C C11C C6C 120.3
C21C C11C C6C 108.8
C11C C12C C7C 119.6
C11C C12C C22C 119.5
C7C C12C C22C 109.4
C14C C13C C7C 119.4
C14C C13C C23C 120.3
C7C C13C C23C 109.0
C13C C14C C8C 120.7
C13C C14C C24C 118.9
C8C C14C C24C 108.7
C16C C15C C25C 120.0
C16C C15C C8C 120.1
C25C C15C C8C 108.5
C15C C16C C9C 119.5
C15C C16C C26C 119.1
C9C C16C C26C 109.3
C18C C17C C9C 119.8
C18C C17C C27C 119.7
C9C C17C C27C 109.1
C17C C18C C28C 119.7
C17C C18C C10C 120.0
C28C C18C C10C 108.8
C20C C19C C10C 120.2
C20C C19C C29C 118.9
C10C C19C C29C 108.9
C19C C20C C6C 120.1
C19C C20C C30C 120.0
C6C C20C C30C 108.5
C31C C21C C30C 121.6
C31C C21C C11C 121.9
C30C C21C C11C 107.6
C32C C22C C23C 121.5
C32C C22C C12C 122.1
C23C C22C C12C 107.2
C33C C23C C22C 120.2
C33C C23C C13C 122.0
C22C C23C C13C 108.1
C34C C24C C25C 121.8
C34C C24C C14C 121.5
C25C C24C C14C 107.7
C35C C25C C24C 120.7
C35C C25C C15C 121.9
C24C C25C C15C 107.9
C36C C26C C27C 120.7
C36C C26C C16C 122.3
C27C C26C C16C 107.6
C37C C27C C26C 121.1
C37C C27C C17C 121.7
C26C C27C C17C 107.8
C38C C28C C29C 120.0
C38C C28C C18C 122.7
C29C C28C C18C 108.3
C39C C29C C28C 121.7
C39C C29C C19C 122.0
C28C C29C C19C 107.3
C40C C30C C21C 120.8
C40C C30C C20C 122.0
C21C C30C C20C 108.2
C21C C31C C41C 116.4
C21C C31C C32C 118.3
C41C C31C C32C 118.6
C22C C32C C42C 117.0
C22C C32C C31C 118.2
C42C C32C C31C 117.8
C23C C33C C43C 117.2
C23C C33C C34C 117.8
C43C C33C C34C 118.8
C24C C34C C44C 116.3
C24C C34C C33C 119.2
C44C C34C C33C 117.7
C25C C35C C45C 116.9
C25C C35C C36C 118.5
C45C C35C C36C 118.0
C26C C36C C46C 117.3
C26C C36C C35C 117.9
C46C C36C C35C 118.1
C47C C37C C27C 117.2
C47C C37C C38C 117.6
C27C C37C C38C 118.6
C48C C38C C28C 117.7
C48C C38C C37C 118.1
C28C C38C C37C 117.3
C29C C39C C49C 116.8
C29C C39C C40C 118.8
C49C C39C C40C 117.8
C50C C40C C30C 116.7
C50C C40C C39C 119.0
C30C C40C C39C 117.9
C31C C41C C50C 120.6
C31C C41C C51C 122.0
C50C C41C C51C 108.1
C43C C42C C32C 120.2
C43C C42C C52C 108.2
C32C C42C C52C 122.1
C42C C43C C33C 121.4
C42C C43C C53C 107.7
C33C C43C C53C 121.5
C34C C44C C54C 122.3
C34C C44C C45C 120.8
C54C C44C C45C 108.1
C35C C45C C44C 121.2
C35C C45C C55C 122.2
C44C C45C C55C 108.1
C36C C46C C47C 120.7
C36C C46C C56C 122.2
C47C C46C C56C 107.8
C37C C47C C46C 120.7
C37C C47C C57C 122.5
C46C C47C C57C 107.4
C38C C48C C58C 123.2
C38C C48C C49C 120.7
C58C C48C C49C 107.2
C39C C49C C48C 120.7
C39C C49C C59C 122.0
C48C C49C C59C 108.1
C40C C50C C41C 121.5
C40C C50C C60C 121.6
C41C C50C C60C 107.7
C52C C51C C41C 119.4
C52C C51C C61C 120.3
C41C C51C C61C 108.5
C51C C52C C62C 119.5
C51C C52C C42C 119.8
C62C C52C C42C 108.8
C54C C53C C62C 120.1
C54C C53C C43C 119.6
C62C C53C C43C 108.7
C53C C54C C44C 119.8
C53C C54C C63C 120.0
C44C C54C C63C 108.7
C56C C55C C45C 119.5
C56C C55C C63C 120.0
C45C C55C C63C 108.8
C55C C56C C64C 119.6
C55C C56C C46C 119.6
C64C C56C C46C 109.2
C58C C57C C64C 119.2
C58C C57C C47C 119.8
C64C C57C C47C 109.2
C57C C58C C48C 118.7
C57C C58C C65C 120.4
C48C C58C C65C 109.1
C60C C59C C65C 120.1
C60C C59C C49C 119.7
C65C C59C C49C 108.5
C59C C60C C61C 120.5
C59C C60C C50C 119.6
C61C C60C C50C 108.7
C66C C61C C60C 120.1
C66C C61C C51C 120.3
C60C C61C C51C 107.1
C67C C62C C53C 119.8
C67C C62C C52C 120.4
C53C C62C C52C 106.6
C68C C63C C55C 120.6
C68C C63C C54C 120.2
C55C C63C C54C 106.4
C69C C64C C56C 120.1
C69C C64C C57C 121.0
C56C C64C C57C 106.4
C70C C65C C59C 119.5
C70C C65C C58C 120.6
C59C C65C C58C 107.2
C61C C66C C67C 119.6
C61C C66C C70C 119.0
C67C C66C C70C 108.5
C62C C67C C66C 119.9
C62C C67C C68C 120.1
C66C C67C C68C 107.5
C63C C68C C69C 119.7
C63C C68C C67C 119.9
C69C C68C C67C 108.6
C64C C69C C70C 119.5
C64C C69C C68C 120.1
C70C C69C C68C 107.6
C65C C70C C69C 119.3
C65C C70C C66C 120.7
C69C C70C C66C 107.8
C6D C1D C2D 119.4
C6D C1D C5D 119.4
C2D C1D C5D 108.4
C7D C2D C1D 119.7
C7D C2D C3D 120.3
C1D C2D C3D 107.4
C8D C3D C2D 119.4
C8D C3D C4D 119.7
C2D C3D C4D 108.3
C9D C4D C5D 119.7
C9D C4D C3D 119.4
C5D C4D C3D 107.8
C10D C5D C4D 119.5
C10D C5D C1D 120.2
C4D C5D C1D 108.0
C1D C6D C20D 120.2
C1D C6D C11D 120.3
C20D C6D C11D 106.9
C2D C7D C13D 120.0
C2D C7D C12D 120.8
C13D C7D C12D 106.3
C3D C8D C14D 120.2
C3D C8D C15D 120.4
C14D C8D C15D 107.1
C4D C9D C16D 120.8
C4D C9D C17D 120.5
C16D C9D C17D 106.1
C5D C10D C19D 119.9
C5D C10D C18D 120.4
C19D C10D C18D 106.7
C12D C11D C21D 119.6
C12D C11D C6D 120.3
C21D C11D C6D 108.8
C11D C12D C7D 119.6
C11D C12D C22D 119.5
C7D C12D C22D 109.4
C14D C13D C7D 119.3
C14D C13D C23D 120.3
C7D C13D C23D 109.0
C13D C14D C8D 120.7
C13D C14D C24D 118.9
C8D C14D C24D 108.7
C16D C15D C25D 120.0
C16D C15D C8D 120.1
C25D C15D C8D 108.5
C15D C16D C9D 119.5
C15D C16D C26D 119.1
C9D C16D C26D 109.3
C18D C17D C9D 119.8
C18D C17D C27D 119.7
C9D C17D C27D 109.1
C17D C18D C28D 119.7
C17D C18D C10D 120.0
C28D C18D C10D 108.8
C20D C19D C10D 120.2
C20D C19D C29D 118.9
C10D C19D C29D 108.9
C19D C20D C6D 120.1
C19D C20D C30D 120.0
C6D C20D C30D 108.5
C31D C21D C30D 121.6
C31D C21D C11D 121.9
C30D C21D C11D 107.6
C32D C22D C23D 121.4
C32D C22D C12D 122.1
C23D C22D C12D 107.2
C33D C23D C22D 120.2
C33D C23D C13D 122.0
C22D C23D C13D 108.1
C34D C24D C25D 121.8
C34D C24D C14D 121.6
C25D C24D C14D 107.7
C35D C25D C24D 120.7
C35D C25D C15D 121.9
C24D C25D C15D 107.9
C36D C26D C27D 120.7
C36D C26D C16D 122.3
C27D C26D C16D 107.6
C37D C27D C26D 121.1
C37D C27D C17D 121.7
C26D C27D C17D 107.8
C38D C28D C29D 120.0
C38D C28D C18D 122.6
C29D C28D C18D 108.3
C39D C29D C28D 121.8
C39D C29D C19D 122.0
C28D C29D C19D 107.3
C40D C30D C21D 120.8
C40D C30D C20D 122.0
C21D C30D C20D 108.2
C21D C31D C41D 116.4
C21D C31D C32D 118.3
C41D C31D C32D 118.6
C22D C32D C42D 117.0
C22D C32D C31D 118.2
C42D C32D C31D 117.8
C23D C33D C43D 117.2
C23D C33D C34D 117.8
C43D C33D C34D 118.8
C24D C34D C44D 116.3
C24D C34D C33D 119.2
C44D C34D C33D 117.7
C25D C35D C45D 116.9
C25D C35D C36D 118.5
C45D C35D C36D 118.0
C26D C36D C46D 117.3
C26D C36D C35D 117.8
C46D C36D C35D 118.1
C47D C37D C27D 117.2
C47D C37D C38D 117.6
C27D C37D C38D 118.6
C48D C38D C28D 117.8
C48D C38D C37D 118.1
C28D C38D C37D 117.3
C29D C39D C49D 116.8
C29D C39D C40D 118.8
C49D C39D C40D 117.8
C50D C40D C30D 116.7
C50D C40D C39D 119.0
C30D C40D C39D 117.9
C31D C41D C50D 120.6
C31D C41D C51D 122.0
C50D C41D C51D 108.1
C43D C42D C32D 120.2
C43D C42D C52D 108.2
C32D C42D C52D 122.1
C42D C43D C33D 121.4
C42D C43D C53D 107.7
C33D C43D C53D 121.5
C34D C44D C54D 122.3
C34D C44D C45D 120.8
C54D C44D C45D 108.0
C35D C45D C44D 121.2
C35D C45D C55D 122.2
C44D C45D C55D 108.1
C36D C46D C47D 120.7
C36D C46D C56D 122.2
C47D C46D C56D 107.8
C37D C47D C46D 120.7
C37D C47D C57D 122.5
C46D C47D C57D 107.4
C38D C48D C58D 123.2
C38D C48D C49D 120.7
C58D C48D C49D 107.2
C39D C49D C48D 120.7
C39D C49D C59D 122.0
C48D C49D C59D 108.1
C40D C50D C41D 121.5
C40D C50D C60D 121.6
C41D C50D C60D 107.7
C52D C51D C41D 119.4
C52D C51D C61D 120.3
C41D C51D C61D 108.4
C51D C52D C62D 119.5
C51D C52D C42D 119.8
C62D C52D C42D 108.8
C54D C53D C62D 120.1
C54D C53D C43D 119.6
C62D C53D C43D 108.7
C53D C54D C44D 119.8
C53D C54D C63D 120.0
C44D C54D C63D 108.7
C56D C55D C45D 119.5
C56D C55D C63D 120.0
C45D C55D C63D 108.8
C55D C56D C64D 119.6
C55D C56D C46D 119.6
C64D C56D C46D 109.2
C58D C57D C64D 119.3
C58D C57D C47D 119.8
C64D C57D C47D 109.1
C57D C58D C48D 118.7
C57D C58D C65D 120.4
C48D C58D C65D 109.1
C60D C59D C65D 120.1
C60D C59D C49D 119.7
C65D C59D C49D 108.5
C59D C60D C61D 120.5
C59D C60D C50D 119.6
C61D C60D C50D 108.7
C66D C61D C60D 120.1
C66D C61D C51D 120.3
C60D C61D C51D 107.1
C67D C62D C53D 119.8
C67D C62D C52D 120.4
C53D C62D C52D 106.6
C68D C63D C55D 120.6
C68D C63D C54D 120.2
C55D C63D C54D 106.4
C69D C64D C56D 120.1
C69D C64D C57D 121.0
C56D C64D C57D 106.4
C70D C65D C59D 119.5
C70D C65D C58D 120.6
C59D C65D C58D 107.2
C61D C66D C67D 119.6
C61D C66D C70D 119.0
C67D C66D C70D 108.5
C62D C67D C66D 119.9
C62D C67D C68D 120.1
C66D C67D C68D 107.5
C63D C68D C69D 119.7
C63D C68D C67D 119.9
C69D C68D C67D 108.6
C64D C69D C70D 119.5
C64D C69D C68D 120.1
C70D C69D C68D 107.6
C65D C70D C69D 119.3
C65D C70D C66D 120.7
C69D C70D C66D 107.8

loop_
_geom_bond_atom_site_label_1
_geom_bond_atom_site_label_2
_geom_bond_distance
Cu1 O2 1.893(10)
Cu1 O4 1.913(10)
Cu1 O1 1.918(10)
Cu1 O3 1.942(10)
Cu2 O7 1.891(9)
Cu2 O8 1.921(10)
Cu2 O5 1.937(9)
Cu2 O6 1.969(9)
Cu3 O12 1.870(10)
Cu3 O9 1.900(9)
Cu3 O11 1.910(9)
Cu3 O10 1.923(9)
Cu4 O13 1.884(10)
Cu4 O16 1.892(10)
Cu4 O14 1.926(11)
Cu4 O15 1.929(11)
C1 O2 1.273(16)
C1 C2 1.418(19)
C1 C49 1.51(2)
O1 C3 1.266(17)
C2 C3 1.39(2)
C2 C4 1.534(18)
C3 C54 1.512(18)
O3 C48 1.272(17)
C4 C9 1.380(19)
C4 C5 1.40(2)
O4 C46 1.274(18)
C5 C6 1.37(2)
O5 C15 1.241(15)
C6 C7 1.45(2)
O6 C13 1.263(15)
C7 C8 1.408(19)
O7 C12 1.251(16)
C8 C9 1.389(18)
C8 C11 1.507(17)
O8 C10 1.298(16)
O9 C27 1.303(15)
C10 C11 1.37(2)
C10 C59 1.49(2)
O10 C25 1.278(17)
C11 C12 1.38(2)
O11 C24 1.234(16)
C12 C64 1.584(19)
O12 C22 1.266(16)
C13 C14 1.393(18)
C13 C69 1.484(17)
O13 C39 1.285(16)
C14 C15 1.428(17)
C14 C16 1.467(18)
O14 C37 1.274(17)
C15 C74 1.517(16)
O15 C36 1.277(16)
C16 C17 1.396(18)
C16 C21 1.439(17)
O16 C34 1.295(17)
C17 C18 1.389(19)
C18 C19 1.473(18)
C19 C20 1.364(18)
C20 C21 1.410(17)
C20 C23 1.507(18)
C22 C23 1.393(19)
C22 C79 1.541(19)
C23 C24 1.46(2)
C24 C84 1.538(19)
C25 C26 1.39(2)
C25 C89 1.524(19)
C26 C27 1.412(18)
C26 C28 1.497(17)
C27 C94 1.524(19)
C28 C29 1.412(17)
C28 C33 1.434(16)
C29 C30 1.399(18)
C30 C31 1.40(2)
C31 C32 1.38(2)
C32 C33 1.387(18)
C32 C35 1.515(19)
C34 C35 1.42(2)
C34 C99 1.53(2)
C35 C36 1.40(2)
C36 C104 1.49(2)
C37 C38 1.446(18)
C37 C109 1.45(2)
C38 C39 1.37(2)
C38 C40 1.515(17)
C39 C114 1.499(18)
C40 C41 1.383(19)
C40 C45 1.428(17)
C41 C42 1.37(2)
C42 C43 1.41(2)
C43 C44 1.397(18)
C44 C45 1.468(17)
C44 C47 1.502(19)
C46 C47 1.38(2)
C46 C119 1.55(2)
C47 C48 1.37(2)
C48 C124 1.53(2)
C49 C50 1.523(13)
C50 C51 1.497(13)
C51 C52 1.535(14)
C52 C53 1.521(14)
C54 C55 1.520(13)
C55 C56 1.526(13)
C56 C57 1.511(14)
C57 C58 1.524(14)
C59 C60 1.514(14)
C60 C61 1.517(14)
C61 C62 1.509(15)
C62 C63 1.489(15)
C64 C65 1.524(13)
C65 C66 1.522(13)
C66 C67 1.510(14)
C67 C68 1.529(15)
C69 C70 1.511(13)
C70 C71 1.515(14)
C71 C72 1.541(15)
C72 C73 1.519(16)
C74 C75 1.535(12)
C75 C76 1.506(13)
C76 C77 1.533(13)
C77 C78 1.514(13)
C79 C80 1.525(14)
C80 C81 1.516(14)
C81 C82 1.523(14)
C82 C83 1.508(13)
C84 C85 1.522(15)
C85 C86 1.509(15)
C86 C87 1.540(14)
C87 C88 1.503(16)
C89 C90 1.524(14)
C90 C91 1.523(14)
C91 C92 1.528(14)
C92 C93 1.531(15)
C94 C95 1.518(13)
C95 C96 1.532(13)
C96 C97 1.540(13)
C97 C98 1.524(14)
C99 C100 1.503(14)
C100 C101 1.513(13)
C101 C102 1.527(14)
C102 C103 1.502(15)
C104 C105 1.545(12)
C105 C106 1.530(13)
C106 C107 1.530(13)
C107 C108 1.506(14)
C109 C110 1.523(13)
C110 C111 1.498(13)
C111 C112 1.536(14)
C112 C113 1.502(14)
C114 C115 1.512(12)
C115 C116 1.525(13)
C116 C117 1.535(13)
C117 C118 1.500(16)
C119 C120 1.494(14)
C120 C121 1.514(13)
C121 C122 1.514(14)
C122 C123 1.504(15)
C124 C125 1.523(12)
C125 C126 1.507(14)
C126 C127 1.528(14)
C127 C128 1.539(15)
Cu5 O203 1.875(10)
Cu5 O201 1.876(10)
Cu5 O204 1.894(11)
Cu5 O202 1.915(10)
Cu6 O205 1.865(12)
Cu6 O207 1.872(11)
Cu6 O206 1.891(12)
Cu6 O208 1.895(13)
Cu7 O211 1.856(10)
Cu7 O209 1.893(11)
Cu7 O212 1.905(11)
Cu7 O210 1.928(10)
Cu8 O215 1.925(11)
Cu8 O213 1.933(13)
Cu8 O216 1.940(13)
Cu8 O214 1.953(11)
C201 O202 1.295(16)
C201 C202 1.41(2)
C201 C249 1.556(19)
O201 C203 1.245(16)
C202 C203 1.39(2)
C202 C204 1.449(19)
C203 C254 1.547(19)
O203 C248 1.279(17)
C204 C205 1.407(18)
C204 C209 1.437(18)
O204 C246 1.272(18)
C205 C206 1.37(2)
O205 C215 1.307(18)
C206 C207 1.406(19)
O206 C213 1.305(19)
C207 C208 1.388(19)
O207 C212 1.316(17)
C208 C209 1.38(2)
C208 C211 1.523(19)
O208 C210 1.328(17)
O209 C224 1.289(19)
C210 C211 1.39(2)
C210 C259 1.62(2)
O210 C222 1.303(18)
C211 C212 1.39(2)
O211 C227 1.255(17)
C212 C264 1.49(2)
O212 C225 1.310(16)
C213 C214 1.40(3)
C213 C269 1.49(3)
O213 C236 1.257(17)
C214 C215 1.45(3)
C214 C216 1.49(2)
O214 C234 1.232(17)
C215 C274 1.54(3)
O215 C239 1.23(2)
C216 C217 1.37(2)
C216 C221 1.37(2)
O216 C237 1.263(19)
C217 C218 1.42(2)
C218 C219 1.40(2)
C219 C220 1.39(2)
C220 C221 1.37(2)
C220 C223 1.526(19)
C222 C223 1.41(3)
C222 C279 1.45(2)
C223 C224 1.45(3)
C224 C284 1.54(3)
C225 C226 1.40(2)
C225 C289 1.50(2)
C226 C227 1.42(2)
C226 C228 1.540(18)
C227 C294 1.48(2)
C228 C233 1.344(18)
C228 C229 1.384(19)
C229 C230 1.40(2)
C230 C231 1.39(2)
C231 C232 1.404(19)
C232 C233 1.447(18)
C232 C235 1.460(19)
C234 C235 1.43(2)
C234 C299 1.54(2)
C235 C236 1.43(2)
C236 C304 1.43(2)
C237 C238 1.37(3)
C237 C309 1.52(3)
C238 C239 1.43(3)
C238 C240 1.52(2)
C239 C314 1.42(2)
C240 C245 1.40(2)
C240 C241 1.42(2)
C241 C242 1.34(2)
C242 C243 1.36(2)
C243 C244 1.420(19)
C244 C245 1.39(2)
C244 C247 1.49(2)
C246 C247 1.35(2)
C246 C319 1.50(2)
C247 C248 1.42(2)
C248 C324 1.57(2)
C249 C250 1.532(12)
C250 C251 1.537(15)
C251 C252 1.510(17)
C252 C253 1.531(17)
C254 C255 1.516(13)
C255 C256 1.532(14)
C256 C257 1.519(14)
C257 C258 1.521(15)
C259 C260 1.537(14)
C260 C261 1.517(15)
C261 C262 1.539(14)
C262 C263 1.456(16)
C264 C265 1.524(14)
C265 C266 1.529(14)
C266 C267 1.551(13)
C267 C268 1.525(14)
C269 C270 1.503(16)
C270 C271 1.537(16)
C271 C272 1.517(16)
C272 C273 1.535(16)
C274 C275 1.516(14)
C275 C276 1.517(16)
C276 C277 1.524(16)
C277 C278 1.499(17)
C279 C280 1.527(15)
C280 C281 1.528(13)
C281 C282 1.537(15)
C282 C283 1.507(16)
C284 C285 1.481(16)
C285 C286 1.525(15)
C286 C287 1.526(16)
C287 C288 1.485(16)
C289 C290 1.512(13)
C290 C291 1.518(14)
C291 C292 1.524(14)
C292 C293 1.516(15)
C294 C295 1.501(14)
C295 C296 1.523(15)
C296 C297 1.511(13)
C297 C298 1.507(13)
C299 C300 1.507(14)
C300 C301 1.509(13)
C301 C302 1.520(14)
C302 C303 1.505(13)
C304 C305 1.522(16)
C305 C306 1.474(16)
C306 C307 1.531(16)
C307 C308 1.482(17)
C309 C310 1.534(14)
C310 C311 1.523(15)
C311 C312 1.520(15)
C312 C313 1.480(17)
C314 C315 1.469(16)
C315 C316 1.496(15)
C316 C317 1.502(16)
C317 C318 1.539(17)
C319 C320 1.479(15)
C320 C321 1.541(14)
C321 C322 1.523(15)
C322 C323 1.544(16)
C324 C325 1.499(15)
C325 C326 1.534(14)
C326 C327 1.512(14)
C327 C328 1.499(15)
Cu9 O401 1.891(11)
Cu9 O403 1.896(11)
Cu9 O404 1.900(10)
Cu9 O402 1.926(10)
Cu10 O408 1.843(11)
Cu10 O407 1.874(10)
Cu10 O406 1.881(10)
Cu10 O405 1.887(11)
Cu11 O409 1.865(11)
Cu11 O411 1.868(11)
Cu11 O410 1.902(10)
Cu11 O412 1.930(11)
Cu12 O413 1.887(11)
Cu12 O415 1.893(11)
Cu12 O414 1.896(11)
Cu12 O416 1.909(11)
C401 O402 1.279(17)
C401 C402 1.45(2)
C401 C449 1.54(2)
O401 C403 1.304(17)
C402 C403 1.40(2)
C402 C404 1.514(19)
C403 C454 1.54(2)
O403 C448 1.286(19)
C404 C409 1.33(2)
C404 C405 1.41(2)
O404 C446 1.272(16)
C405 C406 1.429(19)
O405 C415 1.281(19)
C406 C407 1.36(2)
O406 C413 1.320(19)
C407 C408 1.39(2)
O407 C412 1.299(18)
C408 C409 1.35(2)
C408 C411 1.53(2)
O408 C410 1.281(18)
O409 C427 1.329(17)
C410 C411 1.43(2)
C410 C459 1.53(2)
O410 C425 1.292(17)
C411 C412 1.40(2)
O411 C424 1.24(2)
C412 C464 1.48(2)
O412 C422 1.302(17)
C413 C414 1.40(2)
C413 C469 1.54(2)
O413 C439 1.292(18)
C414 C415 1.39(2)
C414 C416 1.48(2)
O414 C437 1.253(17)
C415 C474 1.54(2)
O415 C436 1.309(18)
C416 C417 1.39(2)
C416 C421 1.43(2)
O416 C434 1.305(18)
C417 C418 1.36(2)
C418 C419 1.35(2)
C419 C420 1.41(2)
C420 C421 1.39(2)
C420 C423 1.48(2)
C422 C423 1.42(2)
C422 C479 1.42(2)
C423 C424 1.50(3)
C424 C484 1.55(2)
C425 C426 1.41(2)
C425 C489 1.52(2)
C426 C427 1.42(2)
C426 C428 1.504(18)
C427 C494 1.56(2)
C428 C433 1.36(2)
C428 C429 1.38(2)
C429 C430 1.40(2)
C430 C431 1.31(2)
C431 C432 1.40(2)
C432 C433 1.378(19)
C432 C435 1.51(2)
C434 C435 1.39(2)
C434 C499 1.49(2)
C435 C436 1.42(2)
C436 C504 1.50(2)
C437 C438 1.40(2)
C437 C509 1.50(2)
C438 C439 1.43(2)
C438 C440 1.49(2)
C439 C514 1.51(2)
C440 C445 1.35(2)
C440 C441 1.41(2)
C441 C442 1.40(2)
C442 C443 1.416(18)
C443 C444 1.420(19)
C444 C445 1.40(2)
C444 C447 1.484(18)
C446 C447 1.43(2)
C446 C519 1.52(2)
C447 C448 1.35(2)
C448 C524 1.55(2)
C449 C450 1.537(13)
C450 C451 1.524(14)
C451 C452 1.527(13)
C452 C453 1.524(16)
C454 C455 1.527(14)
C455 C456 1.521(14)
C456 C457 1.519(14)
C457 C458 1.527(15)
C459 C460 1.534(14)
C460 C461 1.510(15)
C461 C462 1.547(15)
C462 C463 1.511(16)
C464 C465 1.504(14)
C465 C466 1.511(14)
C466 C467 1.522(14)
C467 C468 1.507(14)
C469 C470 1.538(13)
C470 C471 1.522(13)
C471 C472 1.536(13)
C472 C473 1.519(13)
C474 C475 1.516(14)
C475 C476 1.521(14)
C476 C477 1.528(13)
C477 C478 1.499(14)
C479 C480 1.518(14)
C480 C481 1.500(14)
C481 C482 1.529(15)
C482 C483 1.517(15)
C484 C485 1.506(16)
C485 C486 1.500(15)
C486 C487 1.525(17)
C487 C488 1.537(17)
C489 C490 1.494(14)
C490 C491 1.522(13)
C491 C492 1.515(14)
C492 C493 1.522(14)
C494 C495 1.495(15)
C495 C496 1.527(16)
C496 C497 1.529(16)
C497 C498 1.511(17)
C499 C500 1.545(14)
C500 C501 1.507(14)
C501 C502 1.518(14)
C502 C503 1.507(14)
C504 C505 1.525(14)
C505 C506 1.518(15)
C506 C507 1.520(16)
C507 C508 1.524(16)
C509 C510 1.521(13)
C510 C511 1.516(13)
C511 C512 1.495(14)
C512 C513 1.522(14)
C514 C515 1.506(14)
C515 C516 1.529(13)
C516 C517 1.519(15)
C517 C518 1.540(15)
C519 C520 1.527(12)
C520 C521 1.512(13)
C521 C522 1.540(13)
C522 C523 1.540(14)
C524 C525 1.501(16)
C525 C526 1.497(15)
C526 C527 1.551(17)
C527 C528 1.519(16)
Cu13 O604 1.880(13)
Cu13 O602 1.891(12)
Cu13 O601 1.895(12)
Cu13 O603 1.901(11)
Cu14 O606 1.885(10)
Cu14 O605 1.888(10)
Cu14 O608 1.914(10)
Cu14 O607 1.933(11)
Cu15 O609 1.870(11)
Cu15 O610 1.886(11)
Cu15 O612 1.897(11)
Cu15 O611 1.937(11)
Cu16 O616 1.893(12)
Cu16 O614 1.907(13)
Cu16 O615 1.920(13)
Cu16 O613 1.939(11)
C601 O602 1.28(2)
C601 C602 1.47(3)
C601 C649 1.49(3)
O601 C603 1.35(2)
C602 C603 1.24(3)
C602 C604 1.56(2)
C603 C654 1.58(3)
O603 C648 1.284(19)
C604 C609 1.40(2)
C604 C605 1.41(2)
O604 C646 1.27(2)
C605 C606 1.41(2)
O605 C615 1.278(16)
C606 C607 1.32(2)
O606 C613 1.303(16)
C607 C608 1.43(2)
O607 C612 1.291(19)
C608 C609 1.44(2)
C608 C611 1.51(2)
O608 C610 1.324(16)
O609 C627 1.27(2)
C610 C611 1.32(2)
C610 C659 1.55(2)
O610 C625 1.22(2)
C611 C612 1.33(3)
O611 C624 1.276(19)
C612 C664 1.55(2)
O612 C622 1.246(18)
C613 C614 1.435(19)
C613 C669 1.529(19)
O613 C639 1.232(19)
C614 C615 1.45(2)
C614 C616 1.480(19)
O614 C637 1.311(19)
C615 C674 1.51(2)
O615 C636 1.296(19)
C616 C617 1.35(2)
C616 C621 1.44(2)
O616 C634 1.258(19)
C617 C618 1.39(2)
C618 C619 1.38(2)
C619 C620 1.439(19)
C620 C621 1.39(2)
C620 C623 1.49(2)
C622 C623 1.43(2)
C622 C679 1.51(2)
C623 C624 1.39(2)
C624 C684 1.53(2)
C625 C689 1.46(2)
C625 C626 1.49(2)
C626 C627 1.32(2)
C626 C628 1.48(2)
C627 C694 1.60(2)
C628 C629 1.38(3)
C628 C633 1.40(2)
C629 C630 1.42(3)
C630 C631 1.42(2)
C631 C632 1.39(3)
C632 C633 1.37(2)
C632 C635 1.49(2)
C634 C699 1.44(2)
C634 C635 1.49(3)
C635 C636 1.46(3)
C636 C704 1.52(2)
C637 C638 1.37(2)
C637 C709 1.46(2)
C638 C639 1.39(2)
C638 C640 1.53(2)
C639 C714 1.46(2)
C640 C645 1.37(2)
C640 C641 1.41(2)
C641 C642 1.39(2)
C642 C643 1.39(2)
C643 C644 1.34(2)
C644 C645 1.40(2)
C644 C647 1.52(2)
C646 C647 1.43(2)
C646 C719 1.48(2)
C647 C648 1.39(2)
C648 C724 1.57(2)
C649 C650 1.534(16)
C650 C651 1.518(16)
C651 C652 1.563(17)
C652 C653 1.497(17)
C654 C655 1.500(15)
C655 C656 1.495(15)
C656 C657 1.501(16)
C657 C658 1.497(17)
C659 C660 1.545(14)
C660 C661 1.534(16)
C661 C662 1.541(16)
C662 C663 1.521(18)
C664 C665 1.532(15)
C665 C666 1.536(15)
C666 C667 1.528(15)
C667 C668 1.512(16)
C669 C670 1.461(14)
C670 C671 1.492(14)
C671 C672 1.514(15)
C672 C673 1.532(16)
C674 C675 1.508(14)
C675 C676 1.504(14)
C676 C677 1.539(16)
C677 C678 1.509(16)
C679 C680 1.506(14)
C680 C681 1.525(13)
C681 C682 1.521(13)
C682 C683 1.511(14)
C684 C685 1.519(13)
C685 C686 1.518(13)
C686 C687 1.521(14)
C687 C688 1.509(14)
C689 C690 1.477(15)
C690 C691 1.480(14)
C691 C692 1.507(15)
C692 C693 1.523(15)
C694 C695 1.502(16)
C695 C696 1.511(17)
C696 C697 1.521(17)
C697 C698 1.504(17)
C699 C700 1.525(15)
C700 C701 1.506(14)
C701 C702 1.532(16)
C702 C703 1.509(16)
C704 C705 1.528(16)
C705 C706 1.526(15)
C706 C707 1.521(16)
C707 C708 1.511(16)
C709 C710 1.527(14)
C710 C711 1.531(15)
C711 C712 1.520(15)
C712 C713 1.549(16)
C714 C715 1.468(14)
C715 C716 1.478(14)
C716 C717 1.483(15)
C717 C718 1.508(15)
C719 C720 1.533(14)
C720 C721 1.521(14)
C721 C722 1.522(15)
C722 C723 1.512(16)
C724 C725 1.516(14)
C725 C726 1.519(14)
C726 C727 1.541(14)
C727 C728 1.538(15)
Cl29 C881 1.853(18)
Cl30 C880 1.885(14)
C880 C881 1.3900
C880 C885 1.3900
C881 C882 1.3900
C882 C883 1.3900
C883 C884 1.3900
C884 C885 1.3900
Cl27 C870 1.740(7)
Cl25 C871 1.759(7)
C870 C871 1.3900
C870 C875 1.3900
C871 C872 1.3900
C872 C873 1.3900
C873 C874 1.3900
C874 C875 1.3900
Cl31 C860 1.734(18)
Cl32 C861 1.69(2)
C860 C865 1.37(2)
C860 C861 1.37(2)
C861 C862 1.34(3)
C862 C864 1.34(3)
C863 C865 1.42(2)
C863 C864 1.48(3)
Cl1 C900 1.762(19)
Cl2 C901 1.680(16)
C900 C901 1.37(2)
C900 C905 1.44(2)
C901 C902 1.41(2)
C902 C903 1.45(2)
C903 C904 1.35(3)
C904 C905 1.40(3)
Cl5 C920 1.736(16)
Cl6 C921 1.780(16)
C920 C925 1.26(3)
C920 C921 1.41(2)
C921 C922 1.37(2)
C922 C923 1.35(3)
C923 C924 1.47(2)
C924 C925 1.38(3)
Cl7 C930 1.741(10)
Cl8 C931 1.778(11)
C930 C931 1.3900
C930 C935 1.3900
C931 C932 1.3900
C932 C933 1.3900
C933 C934 1.3900
C934 C935 1.3900
Cl9 C940 1.70(2)
Cl10 C941 1.715(19)
C940 C941 1.37(3)
C940 C945 1.43(2)
C941 C942 1.40(4)
C942 C943 1.41(3)
C943 C944 1.31(3)
C944 C945 1.41(2)
Cl11 C950 1.750(19)
Cl12 C951 1.73(2)
C950 C955 1.36(3)
C950 C951 1.38(3)
C951 C952 1.47(3)
C952 C953 1.32(3)
C953 C954 1.50(2)
C954 C955 1.33(2)
Cl13 C960 1.829(13)
Cl14 C961 1.750(12)
C960 C961 1.3900
C960 C965 1.3900
C961 C962 1.3900
C962 C963 1.3900
C963 C964 1.3900
C964 C965 1.3900
Cl15 C970 1.704(18)
Cl16 C971 1.690(18)
C970 C975 1.31(2)
C970 C971 1.46(3)
C971 C972 1.38(3)
C972 C973 1.47(3)
C973 C974 1.26(3)
C974 C975 1.42(2)
Cl17 C981 1.786(9)
Cl18 C980 1.697(8)
C980 C981 1.3900
C980 C985 1.3900
C981 C982 1.3900
C982 C983 1.3900
C983 C984 1.3900
C984 C985 1.3900
Cl19 C990 1.780(14)
Cl20 C991 1.81(2)
C990 C991 1.3900
C990 C995 1.3900
C991 C992 1.3900
C992 C993 1.3900
C993 C994 1.3900
C994 C995 1.3900
Cl3 C840 1.76(2)
Cl4 C841 1.78(3)
C840 C841 1.3900
C840 C845 1.3900
C841 C842 1.3900
C842 C843 1.3900
C843 C844 1.3900
C844 C845 1.3900
Cl21 C890 1.704(12)
Cl22 C891 1.643(11)
C890 C891 1.3900
C890 C895 1.3900
C891 C892 1.3900
C892 C893 1.3900
C893 C894 1.3900
C894 C895 1.3900
C1A C7A 1.42(3)
C1A C37A 1.43(3)
C1A C2A 1.49(3)
C2A C3A 1.33(3)
C2A C41A 1.53(3)
C3A C4A 1.44(3)
C3A C27A 1.46(4)
C4A C5A 1.35(3)
C4A C68A 1.43(3)
C5A C7A 1.45(4)
C5A C10A 1.50(3)
C6A C47A 1.31(3)
C6A C29A 1.45(3)
C6A C36A 1.50(3)
C7A C8A 1.44(3)
C8A C9A 1.42(3)
C8A C69A 1.43(3)
C9A C10A 1.38(3)
C9A C15A 1.49(3)
C10A C44A 1.32(3)
C11A C12A 1.35(3)
C11A C51A 1.49(3)
C11A C47A 1.52(3)
C12A C14A 1.43(3)
C12A C13A 1.51(3)
C13A C29A 1.36(3)
C13A C39A 1.45(3)
C14A C57A 1.36(3)
C14A C20A 1.45(3)
C15A C65A 1.43(2)
C15A C17A 1.48(2)
C16A C41A 1.26(3)
C16A C43A 1.44(3)
C16A C46A 1.45(3)
C17A C18A 1.39(3)
C17A C21A 1.48(3)
C18A C42A 1.27(3)
C18A C19A 1.53(2)
C19A C20A 1.37(3)
C19A C22A 1.50(3)
C20A C39A 1.43(3)
C21A C69A 1.40(3)
C21A C22A 1.44(3)
C22A C23A 1.35(3)
C23A C32A 1.44(3)
C23A C24A 1.50(3)
C24A C39A 1.33(3)
C24A C34A 1.50(3)
C25A C37A 1.35(3)
C25A C32A 1.42(3)
C25A C69A 1.50(3)
C26A C45A 1.35(3)
C26A C36A 1.43(3)
C26A C48A 1.48(2)
C27A C43A 1.37(3)
C27A C58A 1.51(3)
C28A C60A 1.38(3)
C28A C68A 1.40(3)
C28A C44A 1.48(3)
C29A C31A 1.47(3)
C30A C67A 1.28(3)
C30A C70A 1.39(3)
C30A C64A 1.43(3)
C31A C34A 1.34(3)
C31A C40A 1.44(3)
C32A C38A 1.38(2)
C33A C46A 1.37(3)
C33A C35A 1.43(2)
C33A C40A 1.48(2)
C34A C38A 1.42(2)
C35A C66A 1.42(2)
C35A C38A 1.48(3)
C36A C40A 1.37(2)
C37A C66A 1.42(3)
C41A C66A 1.51(3)
C42A C59A 1.46(2)
C42A C57A 1.49(3)
C43A C53A 1.40(3)
C44A C56A 1.39(3)
C45A C46A 1.42(3)
C45A C53A 1.46(3)
C47A C49A 1.40(3)
C48A C70A 1.37(3)
C48A C49A 1.39(3)
C49A C50A 1.47(3)
C50A C51A 1.38(3)
C50A C67A 1.40(3)
C51A C52A 1.44(3)
C52A C63A 1.38(3)
C52A C57A 1.49(3)
C53A C54A 1.40(3)
C54A C55A 1.45(3)
C54A C70A 1.56(3)
C55A C58A 1.38(4)
C55A C64A 1.41(3)
C56A C65A 1.45(2)
C56A C61A 1.51(3)
C58A C68A 1.41(3)
C59A C65A 1.36(2)
C59A C63A 1.46(2)
C60A C64A 1.45(3)
C60A C61A 1.49(2)
C61A C62A 1.33(3)
C62A C63A 1.36(3)
C62A C67A 1.53(3)
C1B C6B 1.3858
C1B C2B 1.4378
C1B C5B 1.4515
C2B C7B 1.3866
C2B C3B 1.4469
C3B C8B 1.3696
C3B C4B 1.4510
C4B C9B 1.3887
C4B C5B 1.4321
C5B C10B 1.3886
C6B C20B 1.4386
C6B C11B 1.4440
C7B C13B 1.4287
C7B C12B 1.4355
C8B C14B 1.4351
C8B C15B 1.4491
C9B C16B 1.4301
C9B C17B 1.4426
C10B C19B 1.4307
C10B C18B 1.4482
C11B C12B 1.3668
C11B C21B 1.4436
C12B C22B 1.4378
C13B C14B 1.3849
C13B C23B 1.4375
C14B C24B 1.4473
C15B C16B 1.3798
C15B C25B 1.4392
C16B C26B 1.4491
C17B C18B 1.3637
C17B C27B 1.4449
C18B C28B 1.4307
C19B C20B 1.3881
C19B C29B 1.4515
C20B C30B 1.4474
C21B C31B 1.4092
C21B C30B 1.4270
C22B C32B 1.4123
C22B C23B 1.4216
C23B C33B 1.4068
C24B C34B 1.4083
C24B C25B 1.4361
C25B C35B 1.4090
C26B C36B 1.4085
C26B C27B 1.4154
C27B C37B 1.4075
C28B C38B 1.4145
C28B C29B 1.4287
C29B C39B 1.4065
C30B C40B 1.4106
C31B C41B 1.4181
C31B C32B 1.4522
C32B C42B 1.4182
C33B C43B 1.4164
C33B C34B 1.4642
C34B C44B 1.4231
C35B C45B 1.4143
C35B C36B 1.4756
C36B C46B 1.4086
C37B C47B 1.4068
C37B C38B 1.4660
C38B C48B 1.4039
C39B C49B 1.4101
C39B C40B 1.4750
C40B C50B 1.4042
C41B C50B 1.4334
C41B C51B 1.4390
C42B C43B 1.4145
C42B C52B 1.4419
C43B C53B 1.4503
C44B C54B 1.4343
C44B C45B 1.4365
C45B C55B 1.4369
C46B C47B 1.4249
C46B C56B 1.4403
C47B C57B 1.4454
C48B C58B 1.4354
C48B C49B 1.4401
C49B C59B 1.4431
C50B C60B 1.4449
C51B C52B 1.3689
C51B C61B 1.4462
C52B C62B 1.4385
C53B C54B 1.3782
C53B C62B 1.4374
C54B C63B 1.4558
C55B C56B 1.3837
C55B C63B 1.4492
C56B C64B 1.4356
C57B C58B 1.3725
C57B C64B 1.4367
C58B C65B 1.4411
C59B C60B 1.3838
C59B C65B 1.4311
C60B C61B 1.4366
C61B C66B 1.3840
C62B C67B 1.3963
C63B C68B 1.3678
C64B C69B 1.3938
C65B C70B 1.3869
C66B C67B 1.4278
C66B C70B 1.4506
C67B C68B 1.4450
C68B C69B 1.4398
C69B C70B 1.4391
C1C C6C 1.3893
C1C C2C 1.4418
C1C C5C 1.4557
C2C C7C 1.3903
C2C C3C 1.4506
C3C C8C 1.3729
C3C C4C 1.4553
C4C C9C 1.3924
C4C C5C 1.4359
C5C C10C 1.3920
C6C C20C 1.4425
C6C C11C 1.4486
C7C C13C 1.4321
C7C C12C 1.4391
C8C C14C 1.4389
C8C C15C 1.4529
C9C C16C 1.4344
C9C C17C 1.4459
C10C C19C 1.4341
C10C C18C 1.4516
C11C C12C 1.3704
C11C C21C 1.4471
C12C C22C 1.4413
C13C C14C 1.3883
C13C C23C 1.4415
C14C C24C 1.4515
C15C C16C 1.3835
C15C C25C 1.4432
C16C C26C 1.4532
C17C C18C 1.3673
C17C C27C 1.4486
C18C C28C 1.4345
C19C C20C 1.3914
C19C C29C 1.4555
C20C C30C 1.4512
C21C C31C 1.4133
C21C C30C 1.4316
C22C C32C 1.4157
C22C C23C 1.4253
C23C C33C 1.4104
C24C C34C 1.4116
C24C C25C 1.4397
C25C C35C 1.4125
C26C C36C 1.4122
C26C C27C 1.4188
C27C C37C 1.4113
C28C C38C 1.4183
C28C C29C 1.4322
C29C C39C 1.4100
C30C C40C 1.4144
C31C C41C 1.4219
C31C C32C 1.4557
C32C C42C 1.4216
C33C C43C 1.4200
C33C C34C 1.4679
C34C C44C 1.4268
C35C C45C 1.4180
C35C C36C 1.4795
C36C C46C 1.4122
C37C C47C 1.4105
C37C C38C 1.4697
C38C C48C 1.4072
C39C C49C 1.4136
C39C C40C 1.4787
C40C C50C 1.4082
C41C C50C 1.4375
C41C C51C 1.4428
C42C C43C 1.4179
C42C C52C 1.4452
C43C C53C 1.4539
C44C C54C 1.4381
C44C C45C 1.4399
C45C C55C 1.4409
C46C C47C 1.4288
C46C C56C 1.4445
C47C C57C 1.4493
C48C C58C 1.4394
C48C C49C 1.4439
C49C C59C 1.4467
C50C C60C 1.4487
C51C C52C 1.3731
C51C C61C 1.4500
C52C C62C 1.4420
C53C C54C 1.3817
C53C C62C 1.4413
C54C C63C 1.4599
C55C C56C 1.3873
C55C C63C 1.4529
C56C C64C 1.4391
C57C C58C 1.3758
C57C C64C 1.4404
C58C C65C 1.4444
C59C C60C 1.3870
C59C C65C 1.4349
C60C C61C 1.4405
C61C C66C 1.3877
C62C C67C 1.3994
C63C C68C 1.3710
C64C C69C 1.3971
C65C C70C 1.3919
C66C C67C 1.4316
C66C C70C 1.4541
C67C C68C 1.4487
C68C C69C 1.4438
C69C C70C 1.4421
C1D C6D 1.3813(17)
C1D C2D 1.4337(18)
C1D C5D 1.4476(18)
C2D C7D 1.3824(17)
C2D C3D 1.4424(18)
C3D C8D 1.3651(17)
C3D C4D 1.4472(18)
C4D C9D 1.3845(17)
C4D C5D 1.4278(17)
C5D C10D 1.3842(17)
C6D C20D 1.4344(18)
C6D C11D 1.4406(17)
C7D C13D 1.4241(17)
C7D C12D 1.4310(17)
C8D C14D 1.4308(17)
C8D C15D 1.4447(18)
C9D C16D 1.4265(17)
C9D C17D 1.4378(18)
C10D C19D 1.4262(17)
C10D C18D 1.4433(18)
C11D C12D 1.3628(17)
C11D C21D 1.4388(18)
C12D C22D 1.4331(17)
C13D C14D 1.3805(17)
C13D C23D 1.4333(17)
C14D C24D 1.4435(18)
C15D C16D 1.3756(17)
C15D C25D 1.4350(18)
C16D C26D 1.4450(17)
C17D C18D 1.3597(17)
C17D C27D 1.4403(17)
C18D C28D 1.4264(18)
C19D C20D 1.3836(17)
C19D C29D 1.4472(18)
C20D C30D 1.4430(17)
C21D C31D 1.4053(17)
C21D C30D 1.4236(17)
C22D C32D 1.4078(17)
C22D C23D 1.4172(17)
C23D C33D 1.4024(17)
C24D C34D 1.4035(17)
C24D C25D 1.4316(17)
C25D C35D 1.4046(17)
C26D C36D 1.4042(17)
C26D C27D 1.4109(17)
C27D C37D 1.4034(17)
C28D C38D 1.4103(17)
C28D C29D 1.4243(17)
C29D C39D 1.4019(17)
C30D C40D 1.4065(17)
C31D C41D 1.4140(17)
C31D C32D 1.4476(18)
C32D C42D 1.4136(18)
C33D C43D 1.4120(17)
C33D C34D 1.4599(18)
C34D C44D 1.4186(17)
C35D C45D 1.4102(18)
C35D C36D 1.4714(18)
C36D C46D 1.4042(17)
C37D C47D 1.4026(17)
C37D C38D 1.4616(18)
C38D C48D 1.3992(17)
C39D C49D 1.4058(17)
C39D C40D 1.4703(18)
C40D C50D 1.4003(17)
C41D C50D 1.4291(18)
C41D C51D 1.4346(18)
C42D C43D 1.4101(17)
C42D C52D 1.4371(18)
C43D C53D 1.4457(18)
C44D C54D 1.4300(18)
C44D C45D 1.4316(18)
C45D C55D 1.4328(18)
C46D C47D 1.4208(17)
C46D C56D 1.4364(18)
C47D C57D 1.4413(18)
C48D C58D 1.4313(18)
C48D C49D 1.4359(18)
C49D C59D 1.4386(18)
C50D C60D 1.4405(18)
C51D C52D 1.3653(17)
C51D C61D 1.4418(18)
C52D C62D 1.4340(18)
C53D C54D 1.3741(17)
C53D C62D 1.4331(18)
C54D C63D 1.4516(18)
C55D C56D 1.3794(17)
C55D C63D 1.4448(18)
C56D C64D 1.4310(18)
C57D C58D 1.3680(17)
C57D C64D 1.4322(18)
C58D C65D 1.4362(18)
C59D C60D 1.3793(17)
C59D C65D 1.4267(18)
C60D C61D 1.4324(18)
C61D C66D 1.3799(17)
C62D C67D 1.3916(17)
C63D C68D 1.3633(17)
C64D C69D 1.3893(17)
C65D C70D 1.3841(17)
C66D C67D 1.4236(17)
C66D C70D 1.4460(18)
C67D C68D 1.4406(18)
C68D C69D 1.4357(18)
C69D C70D 1.4341(18)
